data_2019697
loop_
_publ_author_name
'G\"artner, Stefanie'
'Suchentrunk, Christof'
'Korber, Nikolaus'

_publ_section_title
;
 Coordination preferences of the alkali cations sodium and caesium in the
 mixed-cationic Zintl ammoniate Cs~3.2~Na~0.8~Ge~9~&#x00B7;5.3NH~3~
;
_journal_coeditor_code FN3177
_journal_issue 11
_journal_name_full 'Acta Crystallographica Section C'
_journal_page_first 1036
_journal_page_last 1039
_journal_paper_doi 10.1107/S2053229614021998
_journal_volume 70
_journal_year 2014
_chemical_formula_iupac 'Cs3.2 Na0.8 Ge9 , 5.3N H3'
_chemical_formula_moiety '(Cs+)3.2 (Na+)0.8 Ge9 4-', (NH3)5.3'
_chemical_formula_sum 'Cs3.2 Ge9 H15.89 N5.3 Na0.8'
_chemical_formula_weight 1187.75
_chemical_name_systematic
;
Tricaesium sodium nonagermanide--ammonia (1/5.3)
;
_space_group_crystal_system monoclinic
_space_group_IT_number 11
_space_group_name_Hall '-P 2yb'
_space_group_name_H-M_alt 'P 1 21/m 1'
_symmetry_space_group_name_Hall '-P 2yb'
_symmetry_space_group_name_H-M 'P 1 21/m 1'
_atom_sites_solution_primary direct
_atom_sites_solution_secondary difmap
_cell_angle_alpha 90.000
_cell_angle_beta 90.060(5)
_cell_angle_gamma 90.000
_cell_formula_units_Z 8
_cell_length_a 13.535(5)
_cell_length_b 18.982(5)
_cell_length_c 19.080(5)
_cell_measurement_temperature 123(2)
_cell_volume 4902(3)
_computing_cell_refinement
;
X-AREA (Stoe & Cie, 2002)
;
_computing_data_collection
;
X-AREA (Stoe & Cie, 2002)
;
_computing_data_reduction
;
X-AREA (Stoe & Cie, 2002)
;
_computing_molecular_graphics
;
DIAMOND (Brandenburg, 2012)
;
_computing_publication_material
;
OLEX2 (Dolomanov <i>et al.</i>,  2009)
;
_computing_structure_refinement
;
SHELXL97 (Sheldrick, 2008)
;
_computing_structure_solution
;
SUPERFLIP (Palatinus & Chapuis, 2007)
;
_diffrn_ambient_temperature 123.0(10)
_diffrn_measured_fraction_theta_full 0.955
_diffrn_measured_fraction_theta_max 0.943
_diffrn_measurement_device_type 'Stoe IPDS'
_diffrn_measurement_method rotation
_diffrn_radiation_monochromator graphite
_diffrn_radiation_type MoK\a
_diffrn_radiation_wavelength 0.71073
_diffrn_reflns_av_R_equivalents 0.1097
_diffrn_reflns_limit_h_max 15
_diffrn_reflns_limit_h_min -15
_diffrn_reflns_limit_k_max 22
_diffrn_reflns_limit_k_min -22
_diffrn_reflns_limit_l_max 23
_diffrn_reflns_limit_l_min -22
_diffrn_reflns_number 47511
_diffrn_reflns_theta_full 25.00
_diffrn_reflns_theta_max 25.52
_diffrn_reflns_theta_min 2.13
_diffrn_standards_decay_% 0
_diffrn_standards_number 0
_exptl_absorpt_coefficient_mu 15.570
_exptl_absorpt_correction_T_max 0.55
_exptl_absorpt_correction_T_min 0.17
_exptl_absorpt_correction_type analytical
_exptl_absorpt_process_details
;
from crystal shape (X-AREA; Stoe & Cie, 2002)
;
_exptl_crystal_colour brown
_exptl_crystal_density_diffrn 3.219
_exptl_crystal_density_method 'not measured'
_exptl_crystal_description needle
_exptl_crystal_F_000 4208
_exptl_crystal_size_max 0.1
_exptl_crystal_size_mid 0.03
_exptl_crystal_size_min 0.02
_refine_diff_density_max 1.454
_refine_diff_density_min -1.292
_refine_ls_extinction_method none
_refine_ls_goodness_of_fit_ref 1.005
_refine_ls_hydrogen_treatment undef
_refine_ls_matrix_type full
_refine_ls_number_parameters 424
_refine_ls_number_reflns 8906
_refine_ls_number_restraints 0
_refine_ls_restrained_S_all 1.005
_refine_ls_R_factor_all 0.0405
_refine_ls_R_factor_gt 0.0365
_refine_ls_shift/su_max 0.001
_refine_ls_shift/su_mean 0.000
_refine_ls_structure_factor_coef Fsqd
_refine_ls_weighting_details 'calc w = 1/[\s^2^(Fo^2^)+(0.0474P)^2^+0.0000P] where P=(Fo^2^+2Fc^2^)/3'
_refine_ls_weighting_scheme calc
_refine_ls_wR_factor_gt 0.0896
_refine_ls_wR_factor_ref 0.0914
_reflns_number_gt 8165
_reflns_number_total 8906
_reflns_threshold_expression I>2\s(I)
_cod_data_source_file fn3177sup1.cf
_cod_data_source_block I
_cod_depositor_comments 'Adding full bibliography for 2019697.cif.'
_cod_original_formula_sum 'Cs3.20 Ge9 H15.89 N5.30 Na0.80'
_cod_database_code 2019697
_cod_database_fobs_code 2019697

loop_
_space_group_symop_id
_space_group_symop_operation_xyz
1 'x, y, z'
2 '-x, y+1/2, -z'
3 '-x, -y, -z'
4 'x, -y-1/2, z'

loop_
_atom_site_type_symbol
_atom_site_label
_atom_site_fract_x
_atom_site_fract_y
_atom_site_fract_z
_atom_site_U_iso_or_equiv
_atom_site_adp_type
_atom_site_calc_flag
_atom_site_occupancy
_atom_site_disorder_group
Cs Cs8 0.79113(6) 0.2500 0.74490(5) 0.02878(17) Uani d 1 .
Cs Cs3 0.68748(7) -0.2500 0.75859(5) 0.0386(2) Uani d 1 .
Cs Cs1 1.31308(5) -0.12900(3) 0.74631(5) 0.04521(17) Uani d 1 .
Cs Cs7 0.65094(6) 0.03112(3) 0.91258(4) 0.04172(18) Uani d 1 .
Cs Cs6 0.65476(7) 0.03284(4) 0.59538(4) 0.0467(2) Uani d 1 .
Cs Cs5 1.15731(9) 0.2500 0.89984(5) 0.0430(2) Uani d 1 .
Cs Cs9 0.94377(5) 0.13156(3) 1.04498(3) 0.03086(14) Uani d 1 .
Ge Ge18 0.62383(13) 0.2500 0.91985(8) 0.0313(3) Uani d 1 .
Cs Cs4 1.13580(10) 0.2500 0.63261(6) 0.0520(3) Uani d 1 .
Ge Ge6 1.03329(9) -0.09541(4) 0.74882(7) 0.0370(2) Uani d 1 .
Ge Ge2 1.09210(10) 0.02042(6) 0.68909(6) 0.0367(3) Uani d 1 .
Ge Ge11 0.64437(10) 0.18222(5) 0.46390(6) 0.0353(3) Uani d 1 .
Ge Ge10 0.61098(14) 0.2500 0.57993(8) 0.0333(4) Uani d 1 .
Ge Ge19 0.65823(9) 0.18246(5) 1.03669(6) 0.0301(2) Uani d 1 .
Ge Ge4 0.81928(8) 0.05640(4) 0.76013(5) 0.0288(2) Uani d 1 .
Ge Ge14 0.35832(16) 0.2500 0.45545(10) 0.0512(5) Uani d 1 .
Ge Ge7 1.10153(10) 0.00959(5) 0.82414(6) 0.0341(3) Uani d 1 .
Ge Ge21 0.37126(12) 0.2500 1.04350(8) 0.0313(3) Uani d 1 .
Ge Ge25 0.4726(2) 0.17020(15) 0.94963(18) 0.0387(6) Uani d 0.50 .
Ge Ge13 0.4609(2) 0.15394(13) 0.41330(16) 0.0423(6) Uani d 0.50 .
Ge Ge15 0.4640(2) 0.16762(13) 0.54767(16) 0.0397(6) Uani d 0.50 .
Ge Ge8 0.92767(13) 0.03725(16) 0.87139(10) 0.0341(5) Uani d 0.916(10) 1
Ge Ge5 0.8990(2) -0.04278(13) 0.66952(10) 0.0386(6) Uani d 0.916(10) 1
Ge Ge23 0.4845(2) 0.13453(12) 1.0434(2) 0.0405(6) Uani d 0.50 .
Ge Ge1 0.93348(14) 0.09102(15) 0.65930(11) 0.0363(5) Uani d 0.916(10) 1
Ge Ge3 1.00968(14) 0.12064(8) 0.78015(17) 0.0335(4) Uani d 0.916(10) 1
Cs Cs2 1.06415(17) -0.11836(10) 0.54204(9) 0.0408(8) Uani d 0.410(4) 2
Ge Ge17 0.4755(2) 0.13244(11) 0.46336(18) 0.0437(6) Uani d 0.50 .
Ge Ge16 0.4292(3) 0.20199(16) 0.57662(14) 0.0460(7) Uani d 0.50 .
Ge Ge24 0.4447(3) 0.19788(18) 0.92605(15) 0.0405(7) Uani d 0.50 .
Ge Ge22 0.4764(2) 0.14963(14) 1.08287(19) 0.0388(6) Uani d 0.50 .
Ge Ge20 0.5433(2) 0.26798(10) 1.12886(11) 0.0360(7) Uani d 0.50 .
Na Na2 1.0011(7) -0.1806(4) 0.5519(4) 0.0450(19) Uani d 0.590(4) 1
Na Na1 1.4428(3) 0.04442(16) 0.7476(2) 0.0346(8) Uani d 1 .
Ge Ge12 0.5275(2) 0.22625(12) 0.37182(11) 0.0393(6) Uani d 0.50 .
N N8 0.8879(11) -0.2500 0.6294(8) 0.040(3) Uani d 1 .
N N7 1.1234(9) -0.2500 0.6326(6) 0.030(3) Uani d 1 .
N N6 1.0923(13) -0.2500 0.4500(7) 0.045(3) Uani d 1 .
N N9 0.8445(9) -0.1223(4) 0.4876(4) 0.042(3) Uani d 1 .
N N2 1.5669(7) 0.1375(4) 0.7501(5) 0.0364(19) Uani d 1 .
N N4 1.5672(7) -0.0593(4) 0.7494(6) 0.040(2) Uani d 1 .
N N3 1.3656(8) 0.0088(5) 0.6332(5) 0.038(2) Uani d 1 .
N N1 1.3733(8) 0.0089(4) 0.8620(5) 0.038(2) Uani d 1 .
N N5 1.3166(11) 0.1495(9) 0.7517(13) 0.108(6) Uani d 1 1
N N14 0.9059(12) 0.2500 0.9211(6) 0.036(3) Uani d 1 .
N N13 1.1792(9) 0.3919(5) 0.9955(5) 0.043(2) Uani d 1 1
N N12 1.0970(13) 0.2500 1.1145(7) 0.041(3) Uani d 1 .
N N11 1.1724(11) -0.2500 0.8096(7) 0.036(3) Uani d 1 .
N N10 1.1135(14) -0.0847(8) 0.5282(8) 0.033(3) Uani d 0.590(4) 1
Ge Ge9 0.86032(10) -0.07020(5) 0.80071(6) 0.0378(3) Uani d 1 .
Ge Ge5A 0.867(2) -0.0599(13) 0.6808(12) 0.0386(6) Uani d 0.084(10) 2
Ge Ge8A 0.9203(18) 0.0601(15) 0.8612(12) 0.0341(5) Uani d 0.084(10) 2
Ge Ge3A 1.0157(18) 0.1165(10) 0.7556(16) 0.0335(4) Uani d 0.084(10) 2
Ge Ge1A 0.930(2) 0.0699(14) 0.6469(13) 0.0363(5) Uani d 0.084(10) 2

loop_
_atom_site_aniso_label
_atom_site_aniso_U_11
_atom_site_aniso_U_22
_atom_site_aniso_U_33
_atom_site_aniso_U_12
_atom_site_aniso_U_13
_atom_site_aniso_U_23
Cs8 0.0330(5) 0.0154(3) 0.0379(4) 0.000 -0.0010(4) 0.000
Cs3 0.0368(6) 0.0442(4) 0.0350(4) 0.000 -0.0005(4) 0.000
Cs1 0.0447(4) 0.0250(3) 0.0659(4) -0.0089(2) -0.0007(4) 0.0060(3)
Cs7 0.0453(5) 0.0276(3) 0.0524(4) -0.0094(3) 0.0171(4) -0.0112(3)
Cs6 0.0574(6) 0.0344(3) 0.0483(4) -0.0125(3) -0.0116(4) 0.0084(3)
Cs5 0.0406(7) 0.0402(5) 0.0482(5) 0.000 -0.0079(5) 0.000
Cs9 0.0367(4) 0.0225(2) 0.0334(3) -0.0003(2) -0.0009(3) -0.0010(2)
Ge18 0.0309(10) 0.0342(7) 0.0287(7) 0.000 0.0034(6) 0.000
Cs4 0.0522(8) 0.0434(5) 0.0603(6) 0.000 -0.0042(6) 0.000
Ge6 0.0422(7) 0.0219(4) 0.0469(6) 0.0116(4) 0.0012(6) -0.0029(5)
Ge2 0.0359(7) 0.0380(5) 0.0362(5) 0.0031(5) 0.0098(5) 0.0004(4)
Ge11 0.0523(8) 0.0152(4) 0.0385(5) 0.0046(4) 0.0043(5) -0.0016(4)
Ge10 0.0404(11) 0.0313(7) 0.0280(7) 0.000 -0.0041(6) 0.000
Ge19 0.0377(7) 0.0152(4) 0.0375(5) 0.0033(4) -0.0012(5) 0.0005(3)
Ge4 0.0308(6) 0.0173(4) 0.0382(5) 0.0040(3) 0.0039(4) 0.0011(4)
Ge14 0.0314(12) 0.0776(13) 0.0444(9) 0.000 -0.0050(8) 0.000
Ge7 0.0335(7) 0.0321(5) 0.0367(5) 0.0024(4) -0.0025(5) 0.0014(4)
Ge21 0.0246(9) 0.0359(7) 0.0333(7) 0.000 0.0014(6) 0.000
Ge25 0.0404(18) 0.0294(13) 0.0463(16) -0.0040(12) 0.0013(13) -0.0177(12)
Ge13 0.0414(17) 0.0283(10) 0.0572(16) -0.0031(10) -0.0061(12) -0.0184(11)
Ge15 0.0391(16) 0.0300(11) 0.0498(14) -0.0073(10) 0.0024(12) 0.0186(11)
Ge8 0.0365(8) 0.0380(12) 0.0280(7) -0.0001(7) 0.0031(5) -0.0053(7)
Ge5 0.0560(14) 0.0247(8) 0.0351(7) 0.0063(8) -0.0117(8) -0.0108(6)
Ge23 0.0374(16) 0.0119(10) 0.072(2) -0.0046(9) 0.0031(16) 0.0073(12)
Ge1 0.0438(8) 0.0296(11) 0.0356(8) 0.0022(7) 0.0032(6) 0.0081(7)
Ge3 0.0378(8) 0.0165(5) 0.0463(13) -0.0044(4) -0.0025(8) -0.0028(7)
Cs2 0.0516(15) 0.0358(12) 0.0351(9) 0.0079(9) 0.0014(8) -0.0085(7)
Ge17 0.0392(16) 0.0149(9) 0.077(2) -0.0038(9) 0.0047(14) -0.0026(11)
Ge16 0.052(2) 0.0490(15) 0.0365(12) -0.0202(14) 0.0049(12) 0.0093(11)
Ge24 0.040(2) 0.0455(16) 0.0363(14) -0.0178(14) 0.0076(12) -0.0178(12)
Ge22 0.0389(17) 0.0217(12) 0.0559(17) -0.0058(10) -0.0016(14) 0.0170(12)
Ge20 0.0365(15) 0.0445(19) 0.0269(9) -0.0071(9) 0.0008(8) -0.0045(7)
Na2 0.048(5) 0.040(4) 0.047(4) -0.001(3) 0.001(4) 0.011(3)
Na1 0.034(2) 0.0254(15) 0.044(2) -0.0053(14) -0.003(2) -0.0014(17)
Ge12 0.0443(17) 0.0475(13) 0.0260(10) 0.0048(9) -0.0012(9) -0.0051(8)
N8 0.017(8) 0.045(7) 0.057(8) 0.000 0.004(6) 0.000
N7 0.020(7) 0.050(7) 0.022(5) 0.000 -0.001(4) 0.000
N6 0.055(11) 0.039(6) 0.042(7) 0.000 -0.006(7) 0.000
N9 0.077(8) 0.027(4) 0.024(4) -0.009(4) 0.002(5) 0.002(3)
N2 0.051(6) 0.023(3) 0.035(4) -0.010(3) -0.003(5) 0.002(4)
N4 0.035(5) 0.028(4) 0.058(5) 0.001(3) 0.003(5) -0.003(4)
N3 0.031(6) 0.038(5) 0.044(5) 0.001(4) 0.008(4) 0.003(4)
N1 0.044(7) 0.030(4) 0.039(5) 0.006(4) 0.000(4) -0.003(4)
N5 0.040(9) 0.125(13) 0.159(17) -0.037(8) -0.015(12) 0.028(14)
N14 0.057(10) 0.022(5) 0.029(6) 0.000 -0.003(6) 0.000
N13 0.044(7) 0.036(5) 0.050(5) 0.004(4) 0.003(5) -0.003(4)
N12 0.051(10) 0.035(6) 0.036(7) 0.000 -0.006(6) 0.000
N11 0.042(9) 0.023(5) 0.041(6) 0.000 -0.012(6) 0.000
N10 0.045(11) 0.014(6) 0.038(8) 0.003(7) 0.008(7) 0.003(5)
Ge9 0.0426(8) 0.0169(4) 0.0538(6) 0.0013(4) 0.0111(5) 0.0072(4)
Ge5A 0.0560(14) 0.0247(8) 0.0351(7) 0.0063(8) -0.0117(8) -0.0108(6)
Ge8A 0.0365(8) 0.0380(12) 0.0280(7) -0.0001(7) 0.0031(5) -0.0053(7)
Ge3A 0.0378(8) 0.0165(5) 0.0463(13) -0.0044(4) -0.0025(8) -0.0028(7)
Ge1A 0.0438(8) 0.0296(11) 0.0356(8) 0.0022(7) 0.0032(6) 0.0081(7)

loop_
_atom_type_symbol
_atom_type_description
_atom_type_scat_dispersion_real
_atom_type_scat_dispersion_imag
_atom_type_scat_source
Cs Cs -0.3680 2.1192 'International Tables Vol C Tables 4.2.6.8 and 6.1.1.4'
Ge Ge 0.1547 1.8001 'International Tables Vol C Tables 4.2.6.8 and 6.1.1.4'
N N 0.0061 0.0033 'International Tables Vol C Tables 4.2.6.8 and 6.1.1.4'
Na Na 0.0362 0.0249 'International Tables Vol C Tables 4.2.6.8 and 6.1.1.4'
H H 0.0000 0.0000 'International Tables Vol C Tables 4.2.6.8 and 6.1.1.4'

loop_
_geom_angle_atom_site_label_1
_geom_angle_atom_site_label_2
_geom_angle_atom_site_label_3
_geom_angle_site_symmetry_1
_geom_angle_site_symmetry_3
_geom_angle
Ge4 Cs8 Ge10 . . 97.18(2)
Ge4 Cs8 Ge10 4_565 . 97.18(2)
Ge4 Cs8 Ge4 . 4_565 165.15(4)
Ge4 Cs8 Ge1 . . 38.92(3)
Ge4 Cs8 Ge1 4_565 . 137.94(4)
Ge4 Cs8 Ge1 4_565 4_565 38.92(3)
Ge4 Cs8 Ge1 . 4_565 137.94(4)
Ge4 Cs8 Ge3 4_565 . 122.18(4)
Ge4 Cs8 Ge3 . 4_565 122.18(4)
Ge4 Cs8 Ge3 . . 44.33(3)
Ge4 Cs8 Ge3 4_565 4_565 44.33(3)
Ge4 Cs8 N2 . 4_465 130.72(13)
Ge4 Cs8 N2 . 1_455 60.75(13)
Ge4 Cs8 N2 4_565 4_465 60.75(13)
Ge4 Cs8 N2 4_565 1_455 130.72(13)
Ge4 Cs8 Ge3A 4_565 . 123.5(3)
Ge4 Cs8 Ge3A . 4_565 123.5(3)
Ge4 Cs8 Ge3A 4_565 4_565 44.2(3)
Ge4 Cs8 Ge3A . . 44.2(3)
Ge1 Cs8 Ge10 . . 88.37(4)
Ge1 Cs8 Ge10 4_565 . 88.37(4)
Ge1 Cs8 Ge1 4_565 . 100.11(6)
Ge1 Cs8 Ge3A . . 32.3(4)
Ge1 Cs8 Ge3A 4_565 . 97.8(3)
Ge1 Cs8 Ge3A . 4_565 97.8(3)
Ge1 Cs8 Ge3A 4_565 4_565 32.3(4)
Ge3 Cs8 Ge10 4_565 . 126.87(5)
Ge3 Cs8 Ge10 . . 126.87(5)
Ge3 Cs8 Ge1 4_565 4_565 38.54(4)
Ge3 Cs8 Ge1 . . 38.54(4)
Ge3 Cs8 Ge1 4_565 . 100.52(5)
Ge3 Cs8 Ge1 . 4_565 100.52(5)
Ge3 Cs8 Ge3 . 4_565 77.99(6)
Ge3 Cs8 Ge3A 4_565 . 79.2(3)
Ge3 Cs8 Ge3A 4_565 4_565 7.0(4)
Ge3 Cs8 Ge3A . . 7.0(4)
Ge3 Cs8 Ge3A . 4_565 79.2(3)
N2 Cs8 Ge10 1_455 . 61.38(15)
N2 Cs8 Ge10 4_465 . 61.38(15)
N2 Cs8 Ge1 1_455 . 88.31(14)
N2 Cs8 Ge1 4_465 4_565 88.31(14)
N2 Cs8 Ge1 1_455 4_565 148.51(15)
N2 Cs8 Ge1 4_465 . 148.51(15)
N2 Cs8 Ge3 1_455 . 104.65(13)
N2 Cs8 Ge3 4_465 4_565 104.65(13)
N2 Cs8 Ge3 4_465 . 167.67(16)
N2 Cs8 Ge3 1_455 4_565 167.67(16)
N2 Cs8 N2 1_455 4_465 70.2(3)
N2 Cs8 Ge3A 4_465 . 173.5(4)
N2 Cs8 Ge3A 1_455 . 104.9(3)
N2 Cs8 Ge3A 4_465 4_565 104.9(3)
N2 Cs8 Ge3A 1_455 4_565 173.5(4)
N14 Cs8 Ge10 . . 167.0(2)
N14 Cs8 Ge4 . 4_565 83.44(3)
N14 Cs8 Ge4 . . 83.44(3)
N14 Cs8 Ge1 . 4_565 99.89(15)
N14 Cs8 Ge1 . . 99.89(15)
N14 Cs8 Ge3 . . 61.72(17)
N14 Cs8 Ge3 . 4_565 61.72(17)
N14 Cs8 N2 . 1_455 108.5(2)
N14 Cs8 N2 . 4_465 108.5(2)
N14 Cs8 Ge3A . . 68.4(5)
N14 Cs8 Ge3A . 4_565 68.4(5)
Ge3A Cs8 Ge10 4_565 . 120.7(4)
Ge3A Cs8 Ge10 . . 120.7(4)
Ge3A Cs8 Ge3A 4_565 . 79.5(6)
Ge14 Cs3 Ge22 3_656 2_647 129.20(5)
Ge14 Cs3 Ge22 3_656 3_657 129.20(5)
Ge14 Cs3 Ge9 3_656 4 105.74(3)
Ge14 Cs3 Ge9 3_656 . 105.74(3)
Ge21 Cs3 Ge14 3_657 3_656 159.48(5)
Ge21 Cs3 Ge22 3_657 3_657 35.67(4)
Ge21 Cs3 Ge22 3_657 2_647 35.67(4)
Ge21 Cs3 Ge9 3_657 . 85.89(3)
Ge21 Cs3 Ge9 3_657 4 85.89(3)
Ge22 Cs3 Ge22 3_657 2_647 53.84(7)
Ge22 Cs3 Ge9 2_647 . 121.49(5)
Ge22 Cs3 Ge9 3_657 . 77.83(4)
Ge22 Cs3 Ge9 2_647 4 77.83(5)
Ge22 Cs3 Ge9 3_657 4 121.49(5)
Ge20 Cs3 Ge14 2_647 3_656 115.80(6)
Ge20 Cs3 Ge14 3_657 3_656 115.80(6)
Ge20 Cs3 Ge21 3_657 3_657 43.81(5)
Ge20 Cs3 Ge21 2_647 3_657 43.81(5)
Ge20 Cs3 Ge22 3_657 3_657 37.07(5)
Ge20 Cs3 Ge22 3_657 2_647 28.46(5)
Ge20 Cs3 Ge22 2_647 2_647 37.07(5)
Ge20 Cs3 Ge22 2_647 3_657 28.46(5)
Ge20 Cs3 Ge20 3_657 2_647 10.29(6)
Ge20 Cs3 Ge12 2_647 3_656 74.59(6)
Ge20 Cs3 Ge12 2_647 2_646 75.83(6)
Ge20 Cs3 Ge12 3_657 3_656 75.83(6)
Ge20 Cs3 Ge12 3_657 2_646 74.59(6)
Ge20 Cs3 Ge9 3_657 . 114.87(4)
Ge20 Cs3 Ge9 3_657 4 105.98(4)
Ge20 Cs3 Ge9 2_647 4 114.87(4)
Ge20 Cs3 Ge9 2_647 . 105.98(4)
Ge12 Cs3 Ge14 2_646 3_656 41.32(5)
Ge12 Cs3 Ge14 3_656 3_656 41.32(5)
Ge12 Cs3 Ge21 3_656 3_657 118.39(6)
Ge12 Cs3 Ge21 2_646 3_657 118.39(5)
Ge12 Cs3 Ge22 2_646 2_647 90.75(6)
Ge12 Cs3 Ge22 3_656 3_657 90.75(6)
Ge12 Cs3 Ge22 3_656 2_647 96.83(7)
Ge12 Cs3 Ge22 2_646 3_657 96.83(7)
Ge12 Cs3 Ge12 2_646 3_656 13.44(7)
Ge12 Cs3 Ge9 3_656 4 129.53(4)
Ge12 Cs3 Ge9 3_656 . 116.56(4)
Ge12 Cs3 Ge9 2_646 4 116.56(4)
Ge12 Cs3 Ge9 2_646 . 129.53(4)
N8 Cs3 Ge14 . 3_656 56.3(2)
N8 Cs3 Ge21 . 3_657 144.2(2)
N8 Cs3 Ge22 . 2_647 150.90(9)
N8 Cs3 Ge22 . 3_657 150.90(9)
N8 Cs3 Ge20 . 3_657 170.7(2)
N8 Cs3 Ge20 . 2_647 170.7(2)
N8 Cs3 Ge12 . 3_656 97.2(2)
N8 Cs3 Ge12 . 2_646 97.2(2)
N8 Cs3 N12 . 3_757 81.9(3)
N8 Cs3 Ge9 . 4 73.58(13)
N8 Cs3 Ge9 . . 73.58(13)
N12 Cs3 Ge14 3_757 3_656 138.3(2)
N12 Cs3 Ge21 3_757 3_657 62.2(2)
N12 Cs3 Ge22 3_757 2_647 86.9(2)
N12 Cs3 Ge22 3_757 3_657 86.9(2)
N12 Cs3 Ge20 3_757 2_647 105.7(2)
N12 Cs3 Ge20 3_757 3_657 105.7(2)
N12 Cs3 Ge12 3_757 3_656 173.23(5)
N12 Cs3 Ge12 3_757 2_646 173.23(5)
N12 Cs3 Ge9 3_757 4 56.72(6)
N12 Cs3 Ge9 3_757 . 56.72(6)
Ge9 Cs3 Ge9 . 4 108.15(5)
Ge6 Cs1 Ge11 . 3_756 100.90(3)
Ge6 Cs1 Ge7 . . 38.01(3)
Ge6 Cs1 Ge20 . 3_757 125.00(5)
Ge6 Cs1 Ge12 . 2_746 128.94(5)
Ge7 Cs1 Ge11 . 3_756 126.22(3)
Ge20 Cs1 Ge6 2_747 . 127.34(5)
Ge20 Cs1 Ge11 3_757 3_756 109.91(4)
Ge20 Cs1 Ge11 2_747 3_756 115.09(4)
Ge20 Cs1 Ge7 2_747 . 118.22(5)
Ge20 Cs1 Ge7 3_757 . 122.12(5)
Ge20 Cs1 Ge20 2_747 3_757 8.18(5)
Ge20 Cs1 Na1 2_747 . 102.63(8)
Ge20 Cs1 Ge12 3_757 2_746 68.86(5)
Ge20 Cs1 Ge12 2_747 2_746 73.91(5)
Ge20 Cs1 N4 2_747 . 71.63(16)
Na1 Cs1 Ge6 . . 108.50(7)
Na1 Cs1 Ge11 . 3_756 98.87(8)
Na1 Cs1 Ge7 . . 76.35(7)
Na1 Cs1 Ge20 . 3_757 110.21(8)
Na1 Cs1 Ge12 . 2_746 110.00(8)
Ge12 Cs1 Ge6 3_756 . 132.80(5)
Ge12 Cs1 Ge11 3_756 3_756 36.61(4)
Ge12 Cs1 Ge11 2_746 3_756 41.20(4)
Ge12 Cs1 Ge7 3_756 . 162.38(5)
Ge12 Cs1 Ge7 2_746 . 165.50(5)
Ge12 Cs1 Ge20 3_756 3_757 75.43(5)
Ge12 Cs1 Ge20 3_756 2_747 79.38(5)
Ge12 Cs1 Na1 3_756 . 99.96(8)
Ge12 Cs1 Ge12 3_756 2_746 10.76(5)
Ge12 Cs1 N4 3_756 . 68.73(15)
N4 Cs1 Ge6 . . 149.34(12)
N4 Cs1 Ge11 . 3_756 88.44(18)
N4 Cs1 Ge7 . . 114.16(13)
N4 Cs1 Ge20 . 3_757 77.13(15)
N4 Cs1 Na1 . . 40.88(13)
N4 Cs1 Ge12 . 2_746 76.20(14)
N3 Cs1 Ge6 . . 94.90(18)
N3 Cs1 Ge11 . 3_756 63.64(15)
N3 Cs1 Ge7 . . 83.50(16)
N3 Cs1 Ge20 . 2_747 134.65(19)
N3 Cs1 Ge20 . 3_757 139.40(19)
N3 Cs1 Na1 . . 40.63(18)
N3 Cs1 Ge12 . 2_746 93.11(16)
N3 Cs1 Ge12 . 3_756 82.79(16)
N3 Cs1 N4 . . 63.1(2)
N3 Cs1 N1 . . 77.4(2)
N1 Cs1 Ge6 . . 95.52(18)
N1 Cs1 Ge11 . 3_756 138.60(16)
N1 Cs1 Ge7 . . 57.66(18)
N1 Cs1 Ge20 . 3_757 90.29(16)
N1 Cs1 Ge20 . 2_747 82.31(16)
N1 Cs1 Na1 . . 39.73(17)
N1 Cs1 Ge12 . 3_756 129.12(18)
N1 Cs1 Ge12 . 2_746 135.36(18)
N1 Cs1 N4 . . 60.5(2)
N11 Cs1 Ge6 . . 62.0(2)
N11 Cs1 Ge11 . 3_756 105.7(2)
N11 Cs1 Ge7 . . 84.83(19)
N11 Cs1 Ge20 . 3_757 66.3(2)
N11 Cs1 Ge20 . 2_747 71.8(2)
N11 Cs1 Na1 . . 154.9(2)
N11 Cs1 Ge12 . 2_746 92.25(19)
N11 Cs1 Ge12 . 3_756 102.85(19)
N11 Cs1 N4 . . 143.4(3)
N11 Cs1 N3 . . 153.4(3)
N11 Cs1 N1 . . 115.6(3)
Ge18 Cs7 Ge24 . . 36.35(5)
Ge19 Cs7 Ge18 . . 38.11(3)
Ge19 Cs7 Ge4 . . 112.40(3)
Ge19 Cs7 Ge8 . . 94.69(4)
Ge19 Cs7 Ge23 . 3_657 121.28(7)
Ge19 Cs7 Ge23 . . 38.62(5)
Ge19 Cs7 Ge24 . . 53.20(5)
Ge19 Cs7 Ge22 . 3_657 133.34(6)
Ge19 Cs7 N4 . 1_455 153.29(13)
Ge19 Cs7 Ge9 . . 133.28(4)
Ge19 Cs7 Ge8A . . 91.6(3)
Ge4 Cs7 Ge18 . . 87.23(3)
Ge4 Cs7 Ge8 . . 40.29(4)
Ge4 Cs7 Ge23 . . 142.15(4)
Ge4 Cs7 Ge23 . 3_657 125.74(6)
Ge4 Cs7 Ge24 . . 110.80(5)
Ge4 Cs7 Ge22 . 3_657 114.04(6)
Ge4 Cs7 N4 . 1_455 66.02(15)
Ge4 Cs7 Ge9 . . 38.63(2)
Ge4 Cs7 Ge8A . . 36.5(4)
Ge25 Cs7 Ge18 . . 38.25(5)
Ge25 Cs7 Ge19 . . 48.36(6)
Ge25 Cs7 Ge4 . . 117.60(6)
Ge25 Cs7 Ge8 . . 131.72(7)
Ge25 Cs7 Ge23 . . 29.27(8)
Ge25 Cs7 Ge23 . 3_657 103.93(7)
Ge25 Cs7 Ge24 . . 7.76(6)
Ge25 Cs7 Ge22 . 3_657 110.20(7)
Ge25 Cs7 N4 . 1_455 107.10(14)
Ge25 Cs7 Ge9 . . 155.85(6)
Ge25 Cs7 Ge8A . . 125.3(4)
Ge8 Cs7 Ge18 . . 93.59(5)
Ge8 Cs7 Ge23 . . 133.05(6)
Ge8 Cs7 Ge24 . . 129.46(6)
Ge8 Cs7 Ge22 . 3_657 118.08(7)
Ge8 Cs7 Ge9 . . 38.62(4)
Ge23 Cs7 Ge18 . . 54.98(4)
Ge23 Cs7 Ge18 3_657 . 141.94(6)
Ge23 Cs7 Ge8 3_657 . 123.50(7)
Ge23 Cs7 Ge23 3_657 . 89.76(6)
Ge23 Cs7 Ge24 3_657 . 107.00(7)
Ge23 Cs7 Ge24 . . 37.02(6)
Ge23 Cs7 Ge22 3_657 3_657 12.21(5)
Ge23 Cs7 Ge9 3_657 . 93.59(6)
Ge23 Cs7 Ge9 . . 170.29(6)
Ge23 Cs7 Ge8A 3_657 . 130.4(4)
Ge22 Cs7 Ge18 3_657 . 148.13(6)
Ge22 Cs7 Ge23 3_657 . 100.13(7)
Ge22 Cs7 Ge24 3_657 . 111.79(7)
Ge22 Cs7 Ge9 3_657 . 84.35(6)
N4 Cs7 Ge18 1_455 . 117.32(13)
N4 Cs7 Ge8 1_455 . 98.00(15)
N4 Cs7 Ge23 1_455 . 126.25(15)
N4 Cs7 Ge23 1_455 3_657 69.60(15)
N4 Cs7 Ge24 1_455 . 101.24(14)
N4 Cs7 Ge22 1_455 3_657 58.13(15)
N4 Cs7 Ge9 1_455 . 63.42(14)
N4 Cs7 Ge8A 1_455 . 98.2(3)
Ge9 Cs7 Ge18 . . 123.62(3)
Ge9 Cs7 Ge24 . . 148.49(5)
Ge8A Cs7 Ge18 . . 87.1(4)
Ge8A Cs7 Ge8 . . 7.3(4)
Ge8A Cs7 Ge23 . . 130.2(3)
Ge8A Cs7 Ge24 . . 122.6(4)
Ge8A Cs7 Ge22 . 3_657 124.3(4)
Ge8A Cs7 Ge9 . . 42.4(4)
Ge11 Cs6 Ge4 . . 118.14(3)
Ge11 Cs6 Ge13 . 3_656 129.87(6)
Ge11 Cs6 Ge5 . . 123.42(6)
Ge11 Cs6 Ge17 . . 37.06(4)
Ge11 Cs6 Na1 . 1_455 113.85(6)
Ge11 Cs6 Ge1A . . 93.8(3)
Ge4 Cs6 Ge13 . 3_656 111.81(5)
Ge4 Cs6 Ge17 . . 143.99(4)
Ge4 Cs6 Na1 . 1_455 79.68(7)
Ge4 Cs6 Ge1A . . 39.6(4)
Ge13 Cs6 Ge17 3_656 . 99.30(6)
Ge13 Cs6 Na1 3_656 1_455 78.23(6)
Ge13 Cs6 Ge1A 3_656 . 124.0(4)
Ge15 Cs6 Ge11 . . 45.81(5)
Ge15 Cs6 Ge4 . . 120.89(6)
Ge15 Cs6 Ge13 . 3_656 109.61(7)
Ge15 Cs6 Ge5 . . 158.47(6)
Ge15 Cs6 Ge17 . 3_656 100.03(7)
Ge15 Cs6 Ge17 . . 25.97(6)
Ge15 Cs6 Na1 . 1_455 69.63(7)
Ge15 Cs6 N2 . 1_455 67.10(15)
Ge15 Cs6 Ge1A . . 126.4(4)
Ge5 Cs6 Ge4 . . 41.98(3)
Ge5 Cs6 Ge13 . 3_656 91.21(7)
Ge5 Cs6 Ge17 . . 158.25(7)
Ge5 Cs6 Na1 . 1_455 111.10(8)
Ge5 Cs6 Ge1A . . 33.2(3)
Ge17 Cs6 Ge11 3_656 . 114.15(6)
Ge17 Cs6 Ge4 3_656 . 127.25(6)
Ge17 Cs6 Ge13 3_656 3_656 15.80(6)
Ge17 Cs6 Ge5 3_656 . 101.48(7)
Ge17 Cs6 Ge17 3_656 . 85.55(6)
Ge17 Cs6 Na1 . 1_455 89.77(8)
Ge17 Cs6 Na1 3_656 1_455 85.85(7)
Ge17 Cs6 Ge1A 3_656 . 132.0(4)
N2 Cs6 Ge11 1_455 . 96.50(12)
N2 Cs6 Ge4 1_455 . 58.87(15)
N2 Cs6 Ge13 1_455 3_656 112.91(12)
N2 Cs6 Ge5 1_455 . 100.36(15)
N2 Cs6 Ge17 1_455 3_656 121.75(13)
N2 Cs6 Ge17 1_455 . 93.04(15)
N2 Cs6 Na1 1_455 1_455 35.91(13)
N2 Cs6 Ge1A 1_455 . 90.5(4)
N4 Cs6 Ge11 1_455 . 152.50(13)
N4 Cs6 Ge4 1_455 . 65.52(16)
N4 Cs6 Ge13 1_455 3_656 57.38(15)
N4 Cs6 Ge15 1_455 . 107.51(15)
N4 Cs6 Ge5 1_455 . 78.72(16)
N4 Cs6 Ge17 1_455 . 122.96(16)
N4 Cs6 Ge17 1_455 3_656 71.70(16)
N4 Cs6 Na1 1_455 1_455 38.65(14)
N4 Cs6 N2 1_455 1_455 60.83(17)
N4 Cs6 Ge5A 1_455 . 70.8(6)
N4 Cs6 Ge1A 1_455 . 101.3(3)
Ge5A Cs6 Ge11 . . 132.0(6)
Ge5A Cs6 Ge4 . . 42.3(3)
Ge5A Cs6 Ge13 . 3_656 84.1(5)
Ge5A Cs6 Ge15 . . 162.9(3)
Ge5A Cs6 Ge5 . . 8.6(5)
Ge5A Cs6 Ge17 . 3_656 95.5(4)
Ge5A Cs6 Ge17 . . 165.5(5)
Ge5A Cs6 Na1 . 1_455 104.7(5)
Ge5A Cs6 N2 . 1_455 98.6(3)
Ge5A Cs6 Ge1A . . 41.0(5)
Ge1A Cs6 Ge17 . . 130.8(3)
Ge1A Cs6 Na1 . 1_455 118.7(4)
Cs9 Cs5 Cs9 4_565 . 58.62(3)
Ge21 Cs5 Cs9 1_655 4_565 92.44(4)
Ge21 Cs5 Cs9 1_655 . 92.44(4)
Ge21 Cs5 Ge24 1_655 1_655 38.45(4)
Ge21 Cs5 Ge24 1_655 4_665 38.45(4)
Ge21 Cs5 Ge3A 1_655 4_565 141.3(3)
Ge21 Cs5 Ge3A 1_655 . 141.3(3)
Ge3 Cs5 Cs9 . . 73.90(5)
Ge3 Cs5 Cs9 . 4_565 109.80(5)
Ge3 Cs5 Cs9 4_565 . 109.80(5)
Ge3 Cs5 Cs9 4_565 4_565 73.90(5)
Ge3 Cs5 Ge21 4_565 1_655 140.69(3)
Ge3 Cs5 Ge21 . 1_655 140.69(3)
Ge3 Cs5 Ge3 . 4_565 77.99(6)
Ge3 Cs5 Ge24 . 4_665 135.90(7)
Ge3 Cs5 Ge24 . 1_655 114.22(5)
Ge3 Cs5 Ge24 4_565 4_665 114.22(5)
Ge3 Cs5 Ge24 4_565 1_655 135.90(7)
Ge3 Cs5 Ge3A . . 5.3(4)
Ge3 Cs5 Ge3A 4_565 4_565 5.3(4)
Ge3 Cs5 Ge3A . 4_565 76.3(3)
Ge3 Cs5 Ge3A 4_565 . 76.3(3)
Ge24 Cs5 Cs9 4_665 . 130.62(5)
Ge24 Cs5 Cs9 1_655 4_565 130.62(5)
Ge24 Cs5 Cs9 4_665 4_565 114.30(5)
Ge24 Cs5 Cs9 1_655 . 114.30(5)
Ge24 Cs5 Ge24 4_665 1_655 28.32(9)
Ge24 Cs5 Ge3A 1_655 4_565 131.8(4)
Ge24 Cs5 Ge3A 4_665 . 131.8(4)
Ge24 Cs5 Ge3A 4_665 4_565 111.8(3)
Ge24 Cs5 Ge3A 1_655 . 111.8(3)
N14 Cs5 Cs9 . . 45.82(15)
N14 Cs5 Cs9 . 4_565 45.82(15)
N14 Cs5 Ge21 . 1_655 129.7(2)
N14 Cs5 Ge3 . . 63.99(15)
N14 Cs5 Ge3 . 4_565 63.99(15)
N14 Cs5 Ge24 . 1_655 160.10(15)
N14 Cs5 Ge24 . 4_665 160.10(15)
N14 Cs5 Ge3A . . 68.0(4)
N14 Cs5 Ge3A . 4_565 68.0(4)
N13 Cs5 Cs9 . 4_565 46.9(2)
N13 Cs5 Cs9 . . 97.08(19)
N13 Cs5 Cs9 4_565 4_565 97.08(19)
N13 Cs5 Cs9 4_565 . 46.9(2)
N13 Cs5 Ge21 4_565 1_655 63.3(2)
N13 Cs5 Ge21 . 1_655 63.3(2)
N13 Cs5 Ge3 . 4_565 81.61(19)
N13 Cs5 Ge3 4_565 4_565 153.1(2)
N13 Cs5 Ge3 . . 153.1(2)
N13 Cs5 Ge3 4_565 . 81.62(19)
N13 Cs5 Ge24 . 4_665 69.1(2)
N13 Cs5 Ge24 . 1_655 92.6(2)
N13 Cs5 Ge24 4_565 1_655 69.1(2)
N13 Cs5 Ge24 4_565 4_665 92.6(2)
N13 Cs5 N14 . . 91.3(2)
N13 Cs5 N14 4_565 . 91.3(2)
N13 Cs5 N13 . 4_565 111.1(4)
N13 Cs5 Ge3A 4_565 . 84.8(4)
N13 Cs5 Ge3A . 4_565 84.8(4)
N13 Cs5 Ge3A . . 154.7(4)
N13 Cs5 Ge3A 4_565 4_565 154.7(4)
Ge3A Cs5 Cs9 . . 79.2(4)
Ge3A Cs5 Cs9 4_565 4_565 79.2(4)
Ge3A Cs5 Cs9 4_565 . 113.8(4)
Ge3A Cs5 Cs9 . 4_565 113.8(4)
Ge3A Cs5 Ge3A . 4_565 74.2(6)
Cs9 Cs9 Cs5 4_565 . 60.692(14)
Ge6 Cs9 Cs5 3_757 . 128.90(3)
Ge6 Cs9 Cs9 3_757 4_565 99.866(16)
Ge6 Cs9 Ge9 3_757 3_757 37.06(3)
Ge19 Cs9 Cs5 . . 117.91(3)
Ge19 Cs9 Cs9 . 4_565 75.976(17)
Ge19 Cs9 Ge6 . 3_757 98.90(3)
Ge19 Cs9 Ge9 . 3_757 135.94(3)
Ge7 Cs9 Cs5 3_757 . 149.65(3)
Ge7 Cs9 Cs9 3_757 4_565 136.17(2)
Ge7 Cs9 Ge6 3_757 3_757 39.53(2)
Ge7 Cs9 Ge19 3_757 . 92.34(3)
Ge7 Cs9 Ge8 3_757 . 103.80(6)
Ge7 Cs9 Ge8 3_757 3_757 38.92(3)
Ge7 Cs9 Ge9 3_757 3_757 54.78(3)
Ge7 Cs9 Ge8A 3_757 . 110.6(5)
Ge8 Cs9 Cs5 . . 74.85(4)
Ge8 Cs9 Cs5 3_757 . 111.15(4)
Ge8 Cs9 Cs9 3_757 4_565 143.63(3)
Ge8 Cs9 Cs9 . 4_565 118.34(5)
Ge8 Cs9 Ge6 . 3_757 141.79(6)
Ge8 Cs9 Ge6 3_757 3_757 55.58(3)
Ge8 Cs9 Ge19 . . 91.44(4)
Ge8 Cs9 Ge19 3_757 . 129.38(3)
Ge8 Cs9 Ge8 . 3_757 89.70(6)
Ge8 Cs9 Ge9 3_757 3_757 37.49(3)
Ge8 Cs9 Ge9 . 3_757 121.94(5)
Ge8 Cs9 Ge8A . . 7.4(4)
N14 Cs9 Cs5 . . 48.1(3)
N14 Cs9 Cs9 . 4_565 47.08(14)
N14 Cs9 Ge6 . 3_757 146.26(15)
N14 Cs9 Ge19 . . 69.9(3)
N14 Cs9 Ge7 . 3_757 161.3(3)
N14 Cs9 Ge8 . . 71.69(15)
N14 Cs9 Ge8 . 3_757 154.5(2)
N14 Cs9 N13 . 4_565 92.1(3)
N14 Cs9 N12 . . 85.5(3)
N14 Cs9 Ge9 . 3_757 143.3(2)
N14 Cs9 Ge8A . . 64.3(5)
N13 Cs9 Cs5 4_565 . 45.31(16)
N13 Cs9 Cs9 4_565 4_565 97.64(16)
N13 Cs9 Ge6 4_565 3_757 100.42(18)
N13 Cs9 Ge19 4_565 . 160.44(18)
N13 Cs9 Ge7 4_565 3_757 104.53(17)
N13 Cs9 Ge8 4_565 . 75.16(18)
N13 Cs9 Ge8 4_565 3_757 65.83(16)
N13 Cs9 Ge9 4_565 3_757 63.48(18)
N13 Cs9 Ge8A 4_565 . 76.7(4)
N12 Cs9 Cs5 . . 61.2(2)
N12 Cs9 Cs9 . 4_565 47.58(18)
N12 Cs9 Ge6 . 3_757 71.1(2)
N12 Cs9 Ge19 . . 117.1(2)
N12 Cs9 Ge7 . 3_757 108.78(19)
N12 Cs9 Ge8 . 3_757 96.43(18)
N12 Cs9 Ge8 . . 134.9(3)
N12 Cs9 N13 . 4_565 67.1(3)
N12 Cs9 Ge9 . 3_757 60.49(17)
N12 Cs9 Ge8A . . 131.6(5)
Ge9 Cs9 Cs5 3_757 . 99.44(3)
Ge9 Cs9 Cs9 3_757 4_565 106.390(18)
Ge8A Cs9 Cs5 . . 70.6(4)
Ge8A Cs9 Cs9 . 4_565 111.1(5)
Ge8A Cs9 Ge6 . 3_757 149.1(5)
Ge8A Cs9 Ge19 . . 88.3(4)
Ge8A Cs9 Ge8 . 3_757 96.9(5)
Ge8A Cs9 Ge9 . 3_757 127.9(4)
Cs8 Ge18 Cs7 . 4_565 85.59(2)
Cs8 Ge18 Cs7 . . 85.59(2)
Cs7 Ge18 Cs7 4_565 . 169.21(5)
Ge19 Ge18 Cs8 . . 127.30(6)
Ge19 Ge18 Cs8 4_565 . 127.30(6)
Ge19 Ge18 Cs7 4_565 4_565 61.59(3)
Ge19 Ge18 Cs7 . . 61.59(3)
Ge19 Ge18 Cs7 . 4_565 120.08(5)
Ge19 Ge18 Cs7 4_565 . 120.08(4)
Ge19 Ge18 Ge19 . 4_565 58.77(5)
Ge19 Ge18 Ge24 . . 86.58(9)
Ge19 Ge18 Ge24 4_565 4_565 86.58(9)
Ge19 Ge18 Ge24 4_565 . 108.10(8)
Ge19 Ge18 Ge24 . 4_565 108.10(8)
Ge25 Ge18 Cs8 4_565 . 128.39(7)
Ge25 Ge18 Cs8 . . 128.39(7)
Ge25 Ge18 Cs7 4_565 4_565 59.89(7)
Ge25 Ge18 Cs7 4_565 . 130.85(8)
Ge25 Ge18 Cs7 . . 59.89(7)
Ge25 Ge18 Cs7 . 4_565 130.85(8)
Ge25 Ge18 Ge19 . . 70.65(9)
Ge25 Ge18 Ge19 . 4_565 103.78(9)
Ge25 Ge18 Ge19 4_565 4_565 70.65(9)
Ge25 Ge18 Ge19 4_565 . 103.78(9)
Ge25 Ge18 Ge25 . 4_565 70.96(14)
Ge25 Ge18 Ge24 4_565 4_565 17.32(8)
Ge25 Ge18 Ge24 . . 17.32(8)
Ge25 Ge18 Ge24 . 4_565 58.90(13)
Ge25 Ge18 Ge24 4_565 . 58.90(14)
Ge24 Ge18 Cs8 . . 123.85(7)
Ge24 Ge18 Cs8 4_565 . 123.85(7)
Ge24 Ge18 Cs7 . . 72.97(9)
Ge24 Ge18 Cs7 4_565 4_565 72.97(9)
Ge24 Ge18 Cs7 4_565 . 117.30(10)
Ge24 Ge18 Cs7 . 4_565 117.30(10)
Ge24 Ge18 Ge24 . 4_565 44.35(17)
Ge1 Cs4 Ge1 . 4_565 94.58(8)
Ge1 Cs4 Ge3 4_565 . 94.40(7)
Ge1 Cs4 Ge3 4_565 4_565 36.71(3)
Ge1 Cs4 Ge3 . 4_565 94.40(7)
Ge1 Cs4 Ge3 . . 36.71(3)
Ge1 Cs4 Na2 . 3_756 65.09(11)
Ge1 Cs4 Na2 4_565 3_756 92.33(12)
Ge3 Cs4 Ge3 . 4_565 73.41(7)
Ge3 Cs4 Na2 . 3_756 101.78(11)
Ge3 Cs4 Na2 4_565 3_756 125.45(13)
N6 Cs4 Ge1 3_756 4_565 57.49(13)
N6 Cs4 Ge1 3_756 . 57.49(13)
N6 Cs4 Ge3 3_756 4_565 86.6(2)
N6 Cs4 Ge3 3_756 . 86.6(2)
N6 Cs4 Na2 3_756 3_756 39.1(2)
N6 Cs4 N5 3_756 . 146.6(2)
N6 Cs4 N5 3_756 4_565 146.6(2)
N6 Cs4 Ge3A 3_756 . 84.3(4)
N6 Cs4 Ge3A 3_756 4_565 84.3(4)
N9 Cs4 Ge1 3_756 4_565 132.1(2)
N9 Cs4 Ge1 2_756 . 132.1(2)
N9 Cs4 Ge1 2_756 4_565 66.82(19)
N9 Cs4 Ge1 3_756 . 66.82(19)
N9 Cs4 Ge3 3_756 . 94.01(15)
N9 Cs4 Ge3 3_756 4_565 159.3(2)
N9 Cs4 Ge3 2_756 . 159.3(2)
N9 Cs4 Ge3 2_756 4_565 94.01(15)
N9 Cs4 Na2 3_756 3_756 39.8(2)
N9 Cs4 Na2 2_756 3_756 71.8(2)
N9 Cs4 N6 2_756 3_756 76.1(3)
N9 Cs4 N6 3_756 3_756 76.1(3)
N9 Cs4 N9 3_756 2_756 92.8(3)
N9 Cs4 N5 2_756 4_565 89.7(4)
N9 Cs4 N5 3_756 4_565 135.5(3)
N9 Cs4 N5 3_756 . 89.7(4)
N9 Cs4 N5 2_756 . 135.5(3)
N9 Cs4 Ge3A 2_756 4_565 88.5(4)
N9 Cs4 Ge3A 3_756 4_565 159.4(4)
N9 Cs4 Ge3A 3_756 . 88.5(4)
N9 Cs4 Ge3A 2_756 . 159.4(4)
N5 Cs4 Ge1 4_565 . 135.7(4)
N5 Cs4 Ge1 . 4_565 135.7(4)
N5 Cs4 Ge1 . . 89.2(2)
N5 Cs4 Ge1 4_565 4_565 89.2(2)
N5 Cs4 Ge3 4_565 4_565 64.1(2)
N5 Cs4 Ge3 . 4_565 99.0(4)
N5 Cs4 Ge3 . . 64.1(2)
N5 Cs4 Ge3 4_565 . 99.0(4)
N5 Cs4 Na2 . 3_756 128.4(3)
N5 Cs4 Na2 4_565 3_756 159.0(4)
N5 Cs4 N5 4_565 . 59.5(5)
Ge3A Cs4 Ge1 . 4_565 97.3(4)
Ge3A Cs4 Ge1 . . 32.0(4)
Ge3A Cs4 Ge1 4_565 4_565 32.0(4)
Ge3A Cs4 Ge1 4_565 . 97.3(4)
Ge3A Cs4 Ge3 . 4_565 78.4(4)
Ge3A Cs4 Ge3 4_565 4_565 5.6(4)
Ge3A Cs4 Ge3 . . 5.6(4)
Ge3A Cs4 Ge3 4_565 . 78.4(4)
Ge3A Cs4 Na2 4_565 3_756 122.5(4)
Ge3A Cs4 Na2 . 3_756 96.9(4)
Ge3A Cs4 N5 . 4_565 103.7(5)
Ge3A Cs4 N5 . . 65.1(4)
Ge3A Cs4 N5 4_565 4_565 65.1(4)
Ge3A Cs4 N5 4_565 . 103.7(5)
Ge3A Cs4 Ge3A . 4_565 83.2(8)
Cs1 Ge6 Cs9 . 3_757 84.74(3)
Cs1 Ge6 Cs2 . . 82.26(4)
Ge2 Ge6 Cs1 . . 80.37(4)
Ge2 Ge6 Cs9 . 3_757 123.48(5)
Ge2 Ge6 Ge7 . . 59.36(4)
Ge2 Ge6 Cs2 . . 68.09(5)
Ge2 Ge6 Ge5A . . 80.4(7)
Ge7 Ge6 Cs1 . . 77.67(4)
Ge7 Ge6 Cs9 . 3_757 64.24(4)
Ge7 Ge6 Cs2 . . 125.94(6)
Ge7 Ge6 Ge5A . . 111.6(4)
Ge5 Ge6 Cs1 . . 139.03(9)
Ge5 Ge6 Cs9 . 3_757 134.42(7)
Ge5 Ge6 Ge2 . . 68.26(10)
Ge5 Ge6 Ge7 . . 106.01(6)
Ge5 Ge6 Cs2 . . 62.26(7)
Ge5 Ge6 Ge9 . . 60.86(8)
Ge5 Ge6 Ge5A . . 12.5(7)
Cs2 Ge6 Cs9 . 3_757 160.75(4)
Ge9 Ge6 Cs1 . . 158.13(6)
Ge9 Ge6 Cs9 . 3_757 74.04(4)
Ge9 Ge6 Ge2 . . 106.78(5)
Ge9 Ge6 Ge7 . . 88.17(5)
Ge9 Ge6 Cs2 . . 119.60(6)
Ge9 Ge6 Ge5A . . 51.6(6)
Ge5A Ge6 Cs1 . . 149.6(7)
Ge5A Ge6 Cs9 . 3_757 125.6(6)
Ge5A Ge6 Cs2 . . 68.8(6)
Ge6 Ge2 Cs1 . . 62.64(4)
Ge6 Ge2 Ge5 . . 55.29(6)
Ge6 Ge2 Ge3 . . 100.34(6)
Ge6 Ge2 Cs2 . . 73.28(5)
Ge7 Ge2 Cs1 . . 70.02(4)
Ge7 Ge2 Ge6 . . 60.76(5)
Ge7 Ge2 Ge5 . . 97.98(7)
Ge7 Ge2 Ge1 . . 107.41(7)
Ge7 Ge2 Ge3 . . 57.11(6)
Ge7 Ge2 Cs2 . . 132.30(6)
Ge5 Ge2 Cs1 . . 112.94(5)
Ge5 Ge2 Cs2 . . 62.43(5)
Ge1 Ge2 Cs1 . . 168.61(7)
Ge1 Ge2 Ge6 . . 106.21(7)
Ge1 Ge2 Ge5 . . 55.92(6)
Ge1 Ge2 Ge3 . . 57.06(6)
Ge1 Ge2 Cs2 . . 96.47(9)
Ge3 Ge2 Cs1 . . 124.84(7)
Ge3 Ge2 Ge5 . . 90.08(6)
Ge3 Ge2 Cs2 . . 150.67(7)
Cs2 Ge2 Cs1 . . 78.50(4)
Ge3A Ge2 Cs1 . . 131.2(6)
Ge3A Ge2 Ge6 . . 105.8(6)
Ge3A Ge2 Ge7 . . 64.2(6)
Ge3A Ge2 Ge5 . . 89.6(5)
Ge3A Ge2 Ge1 . . 51.6(6)
Ge3A Ge2 Ge3 . . 7.1(6)
Ge3A Ge2 Cs2 . . 147.3(6)
Ge3A Ge2 Ge1A . . 61.3(7)
Ge1A Ge2 Cs1 . . 160.2(6)
Ge1A Ge2 Ge6 . . 100.9(6)
Ge1A Ge2 Ge7 . . 112.9(6)
Ge1A Ge2 Ge5 . . 47.8(6)
Ge1A Ge2 Ge1 . . 10.4(6)
Ge1A Ge2 Ge3 . . 66.3(6)
Ge1A Ge2 Cs2 . . 86.4(7)
Cs6 Ge11 Cs1 . 3_756 116.73(3)
Cs6 Ge11 Cs2 . 3_756 76.33(4)
Ge11 Ge11 Cs1 4_565 3_756 103.996(16)
Ge11 Ge11 Cs6 4_565 . 138.46(2)
Ge11 Ge11 Ge10 4_565 . 60.35(3)
Ge11 Ge11 Ge13 4_565 . 101.39(6)
Ge11 Ge11 Ge15 4_565 . 95.42(5)
Ge11 Ge11 Cs2 4_565 3_756 107.07(3)
Ge11 Ge11 Ge12 4_565 4_565 53.67(5)
Ge10 Ge11 Cs1 . 3_756 164.04(4)
Ge10 Ge11 Cs6 . . 79.22(4)
Ge10 Ge11 Ge13 . . 103.93(8)
Ge10 Ge11 Ge15 . . 55.75(7)
Ge10 Ge11 Cs2 . 3_756 109.60(6)
Ge10 Ge11 Ge12 . 4_565 97.05(7)
Ge13 Ge11 Cs1 . 3_756 74.80(7)
Ge13 Ge11 Cs6 . . 96.94(7)
Ge13 Ge11 Ge15 . . 54.12(9)
Ge13 Ge11 Cs2 . 3_756 143.63(6)
Ge13 Ge11 Ge12 . 4_565 53.99(8)
Ge15 Ge11 Cs1 . 3_756 128.04(7)
Ge15 Ge11 Cs6 . . 66.34(5)
Ge15 Ge11 Cs2 . 3_756 141.56(7)
Ge15 Ge11 Ge12 . 4_565 86.20(8)
Cs2 Ge11 Cs1 3_756 3_756 76.70(3)
Ge17 Ge11 Cs1 . 3_756 91.83(8)
Ge17 Ge11 Cs6 . . 75.56(8)
Ge17 Ge11 Ge11 . 4_565 112.46(6)
Ge17 Ge11 Ge10 . . 91.78(9)
Ge17 Ge11 Ge13 . . 22.89(9)
Ge17 Ge11 Ge15 . . 36.51(10)
Ge17 Ge11 Cs2 . 3_756 140.43(7)
Ge17 Ge11 Ge12 . . 62.74(10)
Ge17 Ge11 Ge12 . 4_565 74.10(9)
Ge12 Ge11 Cs1 4_565 3_756 69.07(5)
Ge12 Ge11 Cs1 . 3_756 59.67(6)
Ge12 Ge11 Cs6 . . 137.46(8)
Ge12 Ge11 Cs6 4_565 . 149.29(7)
Ge12 Ge11 Ge11 . 4_565 70.52(6)
Ge12 Ge11 Ge10 . . 108.76(8)
Ge12 Ge11 Ge13 . . 40.62(9)
Ge12 Ge11 Ge15 . . 83.60(9)
Ge12 Ge11 Cs2 4_565 3_756 132.24(7)
Ge12 Ge11 Cs2 . 3_756 132.92(8)
Ge12 Ge11 Ge12 . 4_565 16.85(9)
Cs8 Ge10 Cs6 . 4_565 81.80(3)
Cs8 Ge10 Cs6 . . 81.80(3)
Cs6 Ge10 Cs6 . 4_565 161.76(6)
Ge11 Ge10 Cs8 . . 124.50(6)
Ge11 Ge10 Cs8 4_565 . 124.50(6)
Ge11 Ge10 Cs6 4_565 4_565 63.05(3)
Ge11 Ge10 Cs6 4_565 . 121.59(5)
Ge11 Ge10 Cs6 . . 63.05(3)
Ge11 Ge10 Cs6 . 4_565 121.59(5)
Ge11 Ge10 Ge11 . 4_565 59.31(6)
Ge11 Ge10 Ge15 . 4_565 103.26(8)
Ge11 Ge10 Ge15 4_565 . 103.26(8)
Ge11 Ge10 Ge15 4_565 4_565 68.60(9)
Ge11 Ge10 Ge15 . . 68.60(9)
Ge11 Ge10 Ge16 . 4_565 108.37(9)
Ge11 Ge10 Ge16 . . 88.37(9)
Ge11 Ge10 Ge16 4_565 4_565 88.37(9)
Ge11 Ge10 Ge16 4_565 . 108.36(9)
Ge15 Ge10 Cs8 4_565 . 130.87(7)
Ge15 Ge10 Cs8 . . 130.87(7)
Ge15 Ge10 Cs6 . 4_565 135.89(8)
Ge15 Ge10 Cs6 . . 62.10(6)
Ge15 Ge10 Cs6 4_565 . 135.89(8)
Ge15 Ge10 Cs6 4_565 4_565 62.10(6)
Ge15 Ge10 Ge15 . 4_565 73.82(13)
Ge15 Ge10 Ge16 4_565 . 59.12(12)
Ge15 Ge10 Ge16 4_565 4_565 21.52(8)
Ge15 Ge10 Ge16 . 4_565 59.12(12)
Ge15 Ge10 Ge16 . . 21.52(8)
Ge16 Ge10 Cs8 4_565 . 126.34(7)
Ge16 Ge10 Cs8 . . 126.34(7)
Ge16 Ge10 Cs6 4_565 . 118.52(9)
Ge16 Ge10 Cs6 . 4_565 118.52(9)
Ge16 Ge10 Cs6 . . 77.99(8)
Ge16 Ge10 Cs6 4_565 4_565 77.99(8)
Ge16 Ge10 Ge16 . 4_565 40.63(16)
Cs7 Ge19 Cs1 . 3_757 115.76(3)
Cs7 Ge19 Cs9 . . 82.15(3)
Cs9 Ge19 Cs1 . 3_757 79.47(2)
Ge18 Ge19 Cs1 . 3_757 163.23(4)
Ge18 Ge19 Cs7 . . 80.30(4)
Ge18 Ge19 Cs9 . . 108.94(5)
Ge18 Ge19 Ge22 . . 103.35(9)
Ge18 Ge19 Ge20 . . 98.61(6)
Ge19 Ge19 Cs1 4_565 3_757 103.713(16)
Ge19 Ge19 Cs7 4_565 . 140.48(2)
Ge19 Ge19 Cs9 4_565 . 104.023(17)
Ge19 Ge19 Ge18 4_565 . 60.62(3)
Ge19 Ge19 Ge22 4_565 . 103.40(6)
Ge19 Ge19 Ge20 4_565 . 55.35(5)
Ge23 Ge19 Cs1 . 3_757 87.06(9)
Ge23 Ge19 Cs7 . . 74.36(8)
Ge23 Ge19 Cs9 . . 144.44(6)
Ge23 Ge19 Ge18 . . 93.17(10)
Ge23 Ge19 Ge19 . 4_565 111.12(6)
Ge23 Ge19 Ge22 . . 17.57(8)
Ge23 Ge19 Ge20 . . 70.45(10)
Ge23 Ge19 Ge20 . 4_565 61.66(11)
Ge22 Ge19 Cs1 . 3_757 73.15(8)
Ge22 Ge19 Cs7 . . 90.34(8)
Ge22 Ge19 Cs9 . . 144.95(7)
Ge22 Ge19 Ge20 . . 55.28(9)
Ge20 Ge19 Cs1 4_565 3_757 58.06(6)
Ge20 Ge19 Cs1 . 3_757 65.66(5)
Ge20 Ge19 Cs7 . . 144.70(7)
Ge20 Ge19 Cs7 4_565 . 135.46(7)
Ge20 Ge19 Cs9 . . 129.94(6)
Ge20 Ge19 Cs9 4_565 . 131.23(7)
Ge20 Ge19 Ge18 4_565 . 107.54(7)
Ge20 Ge19 Ge19 4_565 4_565 68.18(5)
Ge20 Ge19 Ge22 4_565 . 45.15(10)
Ge20 Ge19 Ge20 4_565 . 12.83(7)
Cs8 Ge4 Cs7 . . 97.24(3)
Cs8 Ge4 Cs6 . . 89.53(3)
Cs7 Ge4 Cs6 . . 105.48(4)
Ge8 Ge4 Cs8 . . 105.08(7)
Ge8 Ge4 Cs7 . . 71.96(5)
Ge8 Ge4 Cs6 . . 165.34(7)
Ge8 Ge4 Ge5 . . 101.18(7)
Ge8 Ge4 Ge3 . . 56.43(5)
Ge8 Ge4 Ge5A . . 101.8(5)
Ge8 Ge4 Ge3A . . 64.1(5)
Ge8 Ge4 Ge1A . . 111.1(6)
Ge5 Ge4 Cs8 . . 131.59(8)
Ge5 Ge4 Cs7 . . 129.58(8)
Ge5 Ge4 Cs6 . . 68.90(5)
Ge5 Ge4 Ge3 . . 91.23(6)
Ge5 Ge4 Ge3A . . 83.7(5)
Ge1 Ge4 Cs8 . . 75.41(7)
Ge1 Ge4 Cs7 . . 172.46(8)
Ge1 Ge4 Cs6 . . 76.49(6)
Ge1 Ge4 Ge8 . . 107.99(7)
Ge1 Ge4 Ge5 . . 57.96(5)
Ge1 Ge4 Ge3 . . 56.52(5)
Ge1 Ge4 Ge9 . . 109.55(7)
Ge1 Ge4 Ge5A . . 69.6(7)
Ge1 Ge4 Ge3A . . 47.1(6)
Ge1 Ge4 Ge1A . . 10.1(6)
Ge3 Ge4 Cs8 . . 71.46(4)
Ge3 Ge4 Cs7 . . 119.95(8)
Ge3 Ge4 Cs6 . . 132.10(7)
Ge3 Ge4 Ge3A . . 9.6(6)
Ge9 Ge4 Cs8 . . 165.33(5)
Ge9 Ge4 Cs7 . . 77.17(4)
Ge9 Ge4 Cs6 . . 104.99(4)
Ge9 Ge4 Ge8 . . 60.36(7)
Ge9 Ge4 Ge5 . . 58.15(7)
Ge9 Ge4 Ge3 . . 99.33(6)
Ge9 Ge4 Ge5A . . 50.9(5)
Ge9 Ge4 Ge3A . . 100.3(4)
Ge9 Ge4 Ge1A . . 102.3(5)
Ge5A Ge4 Cs8 . . 140.9(6)
Ge5A Ge4 Cs7 . . 118.0(7)
Ge5A Ge4 Cs6 . . 66.2(5)
Ge5A Ge4 Ge5 . . 12.2(7)
Ge5A Ge4 Ge3 . . 101.7(7)
Ge5A Ge4 Ge3A . . 94.8(7)
Ge8A Ge4 Cs8 . . 95.4(7)
Ge8A Ge4 Cs7 . . 73.8(6)
Ge8A Ge4 Cs6 . . 175.1(7)
Ge8A Ge4 Ge8 . . 9.8(7)
Ge8A Ge4 Ge5 . . 107.7(6)
Ge8A Ge4 Ge1 . . 104.9(6)
Ge8A Ge4 Ge3 . . 50.3(6)
Ge8A Ge4 Ge9 . . 70.1(7)
Ge8A Ge4 Ge5A . . 109.7(8)
Ge8A Ge4 Ge3A . . 58.8(7)
Ge8A Ge4 Ge1A . . 109.7(7)
Ge3A Ge4 Cs8 . . 72.6(4)
Ge3A Ge4 Cs7 . . 129.5(6)
Ge3A Ge4 Cs6 . . 123.2(6)
Ge1A Ge4 Cs8 . . 84.1(6)
Ge1A Ge4 Cs7 . . 176.2(6)
Ge1A Ge4 Cs6 . . 71.0(6)
Ge1A Ge4 Ge5 . . 48.4(6)
Ge1A Ge4 Ge3 . . 63.8(6)
Ge1A Ge4 Ge5A . . 59.7(6)
Ge1A Ge4 Ge3A . . 54.2(7)
Ge13 Ge14 Cs3 . 3_656 75.99(9)
Ge13 Ge14 Cs3 4_565 3_656 75.99(9)
Ge13 Ge14 Ge13 . 4_565 97.27(16)
Ge13 Ge14 Ge15 . . 59.24(11)
Ge13 Ge14 Ge15 4_565 4_565 59.24(11)
Ge13 Ge14 Ge15 4_565 . 109.94(11)
Ge13 Ge14 Ge15 . 4_565 109.94(11)
Ge13 Ge14 Ge17 4_565 4_565 22.56(9)
Ge13 Ge14 Ge17 4_565 . 107.36(12)
Ge13 Ge14 Ge17 . . 22.57(9)
Ge13 Ge14 Ge17 . 4_565 107.36(12)
Ge13 Ge14 Ge16 . 4_565 109.80(12)
Ge13 Ge14 Ge16 . . 79.93(12)
Ge13 Ge14 Ge16 4_565 4_565 79.93(12)
Ge13 Ge14 Ge16 4_565 . 109.80(12)
Ge13 Ge14 Ge12 . . 39.67(9)
Ge13 Ge14 Ge12 4_565 4_565 39.67(9)
Ge13 Ge14 Ge12 . 4_565 57.96(10)
Ge13 Ge14 Ge12 4_565 . 57.96(10)
Ge15 Ge14 Cs3 . 3_656 135.17(9)
Ge15 Ge14 Cs3 4_565 3_656 135.17(9)
Ge15 Ge14 Ge15 . 4_565 69.21(13)
Ge15 Ge14 Ge12 4_565 . 91.76(10)
Ge15 Ge14 Ge12 . . 81.35(10)
Ge15 Ge14 Ge12 . 4_565 91.76(10)
Ge15 Ge14 Ge12 4_565 4_565 81.35(10)
Ge17 Ge14 Cs3 4_565 3_656 98.08(9)
Ge17 Ge14 Cs3 . 3_656 98.09(9)
Ge17 Ge14 Ge15 . 4_565 97.30(11)
Ge17 Ge14 Ge15 4_565 . 97.30(11)
Ge17 Ge14 Ge15 4_565 4_565 37.11(10)
Ge17 Ge14 Ge15 . . 37.11(10)
Ge17 Ge14 Ge17 . 4_565 108.97(13)
Ge17 Ge14 Ge12 4_565 4_565 55.44(9)
Ge17 Ge14 Ge12 . . 55.44(9)
Ge17 Ge14 Ge12 4_565 . 72.07(9)
Ge17 Ge14 Ge12 . 4_565 72.07(9)
Ge16 Ge14 Cs3 4_565 3_656 155.80(9)
Ge16 Ge14 Cs3 . 3_656 155.80(9)
Ge16 Ge14 Ge15 4_565 . 56.85(11)
Ge16 Ge14 Ge15 4_565 4_565 20.68(8)
Ge16 Ge14 Ge15 . . 20.68(8)
Ge16 Ge14 Ge15 . 4_565 56.85(11)
Ge16 Ge14 Ge17 . . 57.72(11)
Ge16 Ge14 Ge17 4_565 4_565 57.72(11)
Ge16 Ge14 Ge17 . 4_565 91.32(11)
Ge16 Ge14 Ge17 4_565 . 91.32(11)
Ge16 Ge14 Ge16 . 4_565 40.03(13)
Ge16 Ge14 Ge12 4_565 4_565 98.29(11)
Ge16 Ge14 Ge12 . . 98.29(11)
Ge16 Ge14 Ge12 . 4_565 104.67(11)
Ge16 Ge14 Ge12 4_565 . 104.67(11)
Ge12 Ge14 Cs3 4_565 3_656 64.09(7)
Ge12 Ge14 Cs3 . 3_656 64.09(7)
Ge12 Ge14 Ge12 . 4_565 18.34(10)
Cs9 Ge7 Cs1 3_757 . 84.15(3)
Ge6 Ge7 Cs1 . . 64.32(4)
Ge6 Ge7 Cs9 . 3_757 76.23(4)
Ge6 Ge7 Ge8A . . 95.4(5)
Ge6 Ge7 Ge3A . . 98.9(5)
Ge2 Ge7 Cs1 . . 74.23(4)
Ge2 Ge7 Cs9 . 3_757 135.95(5)
Ge2 Ge7 Ge6 . . 59.88(5)
Ge2 Ge7 Ge8A . . 100.8(5)
Ge2 Ge7 Ge3A . . 55.4(6)
Ge8 Ge7 Cs1 . . 151.99(7)
Ge8 Ge7 Cs9 . 3_757 76.12(8)
Ge8 Ge7 Ge6 . . 91.45(7)
Ge8 Ge7 Ge2 . . 106.75(8)
Ge8 Ge7 Ge3 . . 60.55(6)
Ge8 Ge7 Ge8A . . 10.0(6)
Ge8 Ge7 Ge3A . . 67.7(5)
Ge3 Ge7 Cs1 . . 136.86(8)
Ge3 Ge7 Cs9 . 3_757 136.59(8)
Ge3 Ge7 Ge6 . . 105.81(8)
Ge3 Ge7 Ge2 . . 65.73(8)
Ge3 Ge7 Ge8A . . 50.6(6)
Ge3 Ge7 Ge3A . . 10.3(6)
Ge8A Ge7 Cs1 . . 159.0(5)
Ge8A Ge7 Cs9 . 3_757 86.0(6)
Ge3A Ge7 Cs1 . . 127.0(6)
Ge3A Ge7 Cs9 . 3_757 143.4(6)
Ge3A Ge7 Ge8A . . 58.0(6)
Cs3 Ge21 Cs5 3_657 1_455 121.51(5)
Ge25 Ge21 Cs3 4_565 3_657 138.53(9)
Ge25 Ge21 Cs3 . 3_657 138.53(9)
Ge25 Ge21 Cs5 . 1_455 85.04(9)
Ge25 Ge21 Cs5 4_565 1_455 85.04(9)
Ge25 Ge21 Ge25 4_565 . 67.74(14)
Ge25 Ge21 Ge20 4_565 . 84.13(10)
Ge25 Ge21 Ge20 4_565 4_565 91.76(10)
Ge25 Ge21 Ge20 . 4_565 84.13(10)
Ge25 Ge21 Ge20 . . 91.76(10)
Ge23 Ge21 Cs3 . 3_657 96.83(10)
Ge23 Ge21 Cs3 4_565 3_657 96.83(10)
Ge23 Ge21 Cs5 . 1_455 114.56(9)
Ge23 Ge21 Cs5 4_565 1_455 114.57(9)
Ge23 Ge21 Ge25 4_565 4_565 41.72(12)
Ge23 Ge21 Ge25 . . 41.72(12)
Ge23 Ge21 Ge25 4_565 . 99.61(11)
Ge23 Ge21 Ge25 . 4_565 99.61(11)
Ge23 Ge21 Ge23 . 4_565 110.07(13)
Ge23 Ge21 Ge20 4_565 4_565 68.40(9)
Ge23 Ge21 Ge20 . 4_565 55.69(9)
Ge23 Ge21 Ge20 4_565 . 55.69(9)
Ge23 Ge21 Ge20 . . 68.40(9)
Ge24 Ge21 Cs3 . 3_657 155.10(9)
Ge24 Ge21 Cs3 4_565 3_657 155.10(10)
Ge24 Ge21 Cs5 . 1_455 71.98(10)
Ge24 Ge21 Cs5 4_565 1_455 71.98(10)
Ge24 Ge21 Ge25 4_565 4_565 16.82(8)
Ge24 Ge21 Ge25 4_565 . 57.30(12)
Ge24 Ge21 Ge25 . . 16.82(8)
Ge24 Ge21 Ge25 . 4_565 57.30(12)
Ge24 Ge21 Ge23 4_565 4_565 58.48(13)
Ge24 Ge21 Ge23 4_565 . 95.18(11)
Ge24 Ge21 Ge23 . 4_565 95.18(11)
Ge24 Ge21 Ge23 . . 58.48(13)
Ge24 Ge21 Ge24 . 4_565 43.94(16)
Ge24 Ge21 Ge20 4_565 4_565 102.75(11)
Ge24 Ge21 Ge20 . . 102.74(11)
Ge24 Ge21 Ge20 . 4_565 97.55(11)
Ge24 Ge21 Ge20 4_565 . 97.55(11)
Ge22 Ge21 Cs3 . 3_657 79.82(10)
Ge22 Ge21 Cs3 4_565 3_657 79.82(10)
Ge22 Ge21 Cs5 4_565 1_455 128.40(9)
Ge22 Ge21 Cs5 . 1_455 128.40(9)
Ge22 Ge21 Ge25 4_565 . 109.65(11)
Ge22 Ge21 Ge25 4_565 4_565 58.97(12)
Ge22 Ge21 Ge25 . . 58.97(12)
Ge22 Ge21 Ge25 . 4_565 109.65(11)
Ge22 Ge21 Ge23 . 4_565 107.43(11)
Ge22 Ge21 Ge23 4_565 . 107.43(11)
Ge22 Ge21 Ge23 . . 17.64(8)
Ge22 Ge21 Ge23 4_565 4_565 17.64(8)
Ge22 Ge21 Ge24 4_565 4_565 75.79(13)
Ge22 Ge21 Ge24 . . 75.79(13)
Ge22 Ge21 Ge24 . 4_565 109.05(12)
Ge22 Ge21 Ge24 4_565 . 109.04(12)
Ge22 Ge21 Ge22 . 4_565 99.67(15)
Ge22 Ge21 Ge20 . 4_565 43.40(9)
Ge22 Ge21 Ge20 4_565 4_565 57.03(9)
Ge22 Ge21 Ge20 . . 57.03(9)
Ge22 Ge21 Ge20 4_565 . 43.40(9)
Ge20 Ge21 Cs3 4_565 3_657 67.13(6)
Ge20 Ge21 Cs3 . 3_657 67.13(6)
Ge20 Ge21 Cs5 4_565 1_455 169.12(6)
Ge20 Ge21 Cs5 . 1_455 169.12(6)
Ge20 Ge21 Ge20 . 4_565 13.71(8)
Ge18 Ge25 Cs7 . . 81.86(9)
Ge18 Ge25 Ge21 . . 102.50(9)
Ge21 Ge25 Cs7 . . 149.95(14)
Ge23 Ge25 Cs7 . . 82.55(14)
Ge23 Ge25 Ge18 . . 110.02(17)
Ge23 Ge25 Ge21 . . 67.93(13)
Ge23 Ge25 Ge24 . 4_565 121.23(17)
Ge23 Ge25 Ge22 . . 12.52(10)
Ge24 Ge25 Cs7 4_565 . 140.16(15)
Ge24 Ge25 Cs7 . . 133.5(4)
Ge24 Ge25 Ge18 . . 82.2(4)
Ge24 Ge25 Ge18 4_565 . 60.77(13)
Ge24 Ge25 Ge21 4_565 . 59.91(10)
Ge24 Ge25 Ge21 . . 76.3(3)
Ge24 Ge25 Ge23 . . 143.8(4)
Ge24 Ge25 Ge24 . 4_565 35.0(3)
Ge24 Ge25 Ge22 . . 132.4(4)
Ge24 Ge25 Ge22 4_565 . 108.87(14)
Ge22 Ge25 Cs7 . . 93.96(13)
Ge22 Ge25 Ge18 . . 106.76(13)
Ge22 Ge25 Ge21 . . 56.15(10)
Cs3 Ge13 Cs1 3_656 3_756 80.71(6)
Cs6 Ge13 Cs3 3_656 3_656 99.70(6)
Cs6 Ge13 Cs1 3_656 3_756 98.91(5)
Ge11 Ge13 Cs3 . 3_656 128.31(10)
Ge11 Ge13 Cs1 . 3_756 68.08(7)
Ge11 Ge13 Cs6 . 3_656 124.36(10)
Ge14 Ge13 Cs3 . 3_656 70.36(9)
Ge14 Ge13 Cs1 . 3_756 135.80(11)
Ge14 Ge13 Cs6 . 3_656 117.98(11)
Ge14 Ge13 Ge11 . . 104.87(10)
Ge14 Ge13 Ge15 . . 66.65(10)
Ge14 Ge13 Ge12 . 4_565 68.83(10)
Ge15 Ge13 Cs3 . 3_656 136.95(11)
Ge15 Ge13 Cs1 . 3_756 134.24(12)
Ge15 Ge13 Cs6 . 3_656 98.08(10)
Ge15 Ge13 Ge11 . . 67.22(10)
Ge17 Ge13 Cs3 . 3_656 161.7(2)
Ge17 Ge13 Cs1 . 3_756 117.4(2)
Ge17 Ge13 Cs6 . 3_656 76.14(19)
Ge17 Ge13 Ge11 . . 65.5(2)
Ge17 Ge13 Ge14 . . 95.5(2)
Ge17 Ge13 Ge15 . . 30.36(16)
Ge17 Ge13 Ge12 . 4_565 123.7(2)
Ge17 Ge13 Ge12 . . 126.2(3)
Ge12 Ge13 Cs3 4_565 3_656 63.20(9)
Ge12 Ge13 Cs3 . 3_656 64.91(13)
Ge12 Ge13 Cs1 4_565 3_756 68.49(9)
Ge12 Ge13 Cs1 . 3_756 55.18(11)
Ge12 Ge13 Cs6 . 3_656 150.37(14)
Ge12 Ge13 Cs6 4_565 3_656 159.52(12)
Ge12 Ge13 Ge11 . . 63.47(12)
Ge12 Ge13 Ge11 4_565 . 67.30(9)
Ge12 Ge13 Ge14 . . 82.05(13)
Ge12 Ge13 Ge15 4_565 . 102.23(10)
Ge12 Ge13 Ge15 . . 110.40(13)
Ge12 Ge13 Ge12 . 4_565 13.34(8)
Ge11 Ge15 Cs6 . . 67.85(7)
Ge10 Ge15 Cs6 . . 80.00(8)
Ge10 Ge15 Ge11 . . 55.65(7)
Ge10 Ge15 Ge14 . . 101.90(8)
Ge14 Ge15 Cs6 . . 154.22(12)
Ge14 Ge15 Ge11 . . 91.73(9)
Ge13 Ge15 Cs6 . . 100.56(11)
Ge13 Ge15 Ge11 . . 58.66(9)
Ge13 Ge15 Ge10 . . 107.89(11)
Ge13 Ge15 Ge14 . . 54.10(9)
Ge13 Ge15 Ge16 . 4_565 107.88(12)
Ge17 Ge15 Cs6 . . 84.31(14)
Ge17 Ge15 Ge11 . . 57.31(12)
Ge17 Ge15 Ge10 . . 112.22(15)
Ge17 Ge15 Ge14 . . 71.07(13)
Ge17 Ge15 Ge13 . . 17.79(10)
Ge17 Ge15 Ge16 . 4_565 125.44(15)
Ge16 Ge15 Cs6 4_565 . 136.82(13)
Ge16 Ge15 Cs6 . . 130.7(3)
Ge16 Ge15 Ge11 . . 130.4(2)
Ge16 Ge15 Ge11 4_565 . 100.28(11)
Ge16 Ge15 Ge10 . . 80.5(2)
Ge16 Ge15 Ge10 4_565 . 60.85(12)
Ge16 Ge15 Ge14 . . 74.4(2)
Ge16 Ge15 Ge14 4_565 . 59.80(9)
Ge16 Ge15 Ge13 . . 128.5(3)
Ge16 Ge15 Ge17 . . 145.0(3)
Ge16 Ge15 Ge16 . 4_565 31.71(16)
Cs7 Ge8 Cs9 . 3_757 108.70(7)
Cs9 Ge8 Cs7 . . 83.67(4)
Cs9 Ge8 Cs9 . 3_757 90.30(6)
Ge4 Ge8 Cs7 . . 67.75(5)
Ge4 Ge8 Cs9 . 3_757 133.22(8)
Ge4 Ge8 Cs9 . . 132.96(10)
Ge4 Ge8 Ge9 . . 59.45(5)
Ge7 Ge8 Cs7 . . 163.74(8)
Ge7 Ge8 Cs9 . . 110.63(6)
Ge7 Ge8 Cs9 . 3_757 64.97(7)
Ge7 Ge8 Ge4 . . 104.91(7)
Ge7 Ge8 Ge3 . . 59.95(6)
Ge7 Ge8 Ge9 . . 88.77(8)
Ge3 Ge8 Cs7 . . 125.01(11)
Ge3 Ge8 Cs9 . 3_757 124.85(8)
Ge3 Ge8 Cs9 . . 105.93(12)
Ge3 Ge8 Ge4 . . 67.06(6)
Ge3 Ge8 Ge9 . . 106.19(7)
Ge9 Ge8 Cs7 . . 74.99(5)
Ge9 Ge8 Cs9 . 3_757 74.34(8)
Ge9 Ge8 Cs9 . . 147.67(9)
Ge6 Ge5 Cs6 . . 164.59(12)
Ge6 Ge5 Ge2 . . 56.45(7)
Ge6 Ge5 Ge4 . . 99.93(6)
Ge6 Ge5 Ge1 . . 107.38(10)
Ge6 Ge5 Ge9 . . 59.98(6)
Ge2 Ge5 Cs6 . . 131.53(9)
Ge4 Ge5 Cs6 . . 69.12(5)
Ge4 Ge5 Ge2 . . 89.44(7)
Ge1 Ge5 Cs6 . . 76.27(6)
Ge1 Ge5 Ge2 . . 56.04(8)
Ge1 Ge5 Ge4 . . 56.76(5)
Ge1 Ge5 Ge9 . . 107.71(7)
Ge9 Ge5 Cs6 . . 104.62(10)
Ge9 Ge5 Ge2 . . 98.09(7)
Ge9 Ge5 Ge4 . . 57.28(5)
Cs7 Ge23 Cs7 3_657 . 90.24(6)
Ge19 Ge23 Cs7 . . 67.02(8)
Ge19 Ge23 Cs7 . 3_657 140.54(10)
Ge19 Ge23 Ge21 . . 103.79(9)
Ge19 Ge23 Ge24 . . 88.93(12)
Ge19 Ge23 Ge20 . 4_565 59.28(9)
Ge21 Ge23 Cs7 . . 138.16(13)
Ge21 Ge23 Cs7 . 3_657 114.10(10)
Ge25 Ge23 Cs7 . . 68.18(14)
Ge25 Ge23 Cs7 . 3_657 117.73(15)
Ge25 Ge23 Ge19 . . 84.42(15)
Ge25 Ge23 Ge21 . . 70.35(12)
Ge25 Ge23 Ge24 . . 10.30(11)
Ge25 Ge23 Ge20 . 4_565 111.10(13)
Ge24 Ge23 Cs7 . 3_657 118.81(13)
Ge24 Ge23 Cs7 . . 78.47(12)
Ge24 Ge23 Ge21 . . 60.18(10)
Ge22 Ge23 Cs7 . . 148.2(4)
Ge22 Ge23 Cs7 . 3_657 91.3(3)
Ge22 Ge23 Ge19 . . 92.7(3)
Ge22 Ge23 Ge21 . . 68.4(3)
Ge22 Ge23 Ge25 . . 136.6(3)
Ge22 Ge23 Ge24 . . 127.3(3)
Ge22 Ge23 Ge20 . 4_565 37.6(3)
Ge20 Ge23 Cs7 4_565 3_657 127.63(14)
Ge20 Ge23 Cs7 4_565 . 125.85(12)
Ge20 Ge23 Ge21 4_565 . 65.80(10)
Ge20 Ge23 Ge24 4_565 . 105.96(11)
Cs8 Ge1 Cs6 . . 83.09(4)
Cs8 Ge1 Cs4 . . 79.33(6)
Cs4 Ge1 Cs6 . . 140.51(5)
Ge2 Ge1 Cs8 . . 135.29(10)
Ge2 Ge1 Cs6 . . 133.23(11)
Ge2 Ge1 Cs4 . . 81.66(7)
Ge4 Ge1 Cs8 . . 65.67(6)
Ge4 Ge1 Cs6 . . 66.36(6)
Ge4 Ge1 Cs4 . . 133.33(11)
Ge4 Ge1 Ge2 . . 101.74(7)
Ge4 Ge1 Ge5 . . 65.28(6)
Ge4 Ge1 Ge3 . . 68.02(6)
Ge5 Ge1 Cs8 . . 129.22(9)
Ge5 Ge1 Cs6 . . 66.04(5)
Ge5 Ge1 Cs4 . . 148.23(11)
Ge5 Ge1 Ge2 . . 68.03(11)
Ge3 Ge1 Cs8 . . 70.02(6)
Ge3 Ge1 Cs6 . . 133.40(7)
Ge3 Ge1 Cs4 . . 71.67(9)
Ge3 Ge1 Ge2 . . 65.65(7)
Ge3 Ge1 Ge5 . . 102.57(7)
Cs8 Ge3 Cs4 . . 79.70(5)
Cs5 Ge3 Cs8 . . 95.31(5)
Cs5 Ge3 Cs4 . . 79.16(4)
Ge2 Ge3 Cs8 . . 128.40(10)
Ge2 Ge3 Cs5 . . 125.79(7)
Ge2 Ge3 Cs4 . . 79.36(7)
Ge2 Ge3 Ge4 . . 89.26(7)
Ge4 Ge3 Cs8 . . 64.21(4)
Ge4 Ge3 Cs5 . . 143.39(10)
Ge4 Ge3 Cs4 . . 122.37(9)
Ge7 Ge3 Cs8 . . 158.85(8)
Ge7 Ge3 Cs5 . . 94.43(7)
Ge7 Ge3 Cs4 . . 120.63(8)
Ge7 Ge3 Ge2 . . 57.16(5)
Ge7 Ge3 Ge4 . . 97.35(6)
Ge7 Ge3 Ge8 . . 59.50(6)
Ge7 Ge3 Ge1 . . 107.65(6)
Ge8 Ge3 Cs8 . . 100.04(11)
Ge8 Ge3 Cs5 . . 102.11(11)
Ge8 Ge3 Cs4 . . 178.72(11)
Ge8 Ge3 Ge2 . . 99.89(8)
Ge8 Ge3 Ge4 . . 56.51(7)
Ge1 Ge3 Cs8 . . 71.44(8)
Ge1 Ge3 Cs5 . . 149.52(11)
Ge1 Ge3 Cs4 . . 71.62(10)
Ge1 Ge3 Ge2 . . 57.28(6)
Ge1 Ge3 Ge4 . . 55.47(6)
Ge1 Ge3 Ge8 . . 107.11(8)
Cs6 Cs2 Cs4 3_756 3_756 103.33(4)
Cs6 Cs2 Cs2 3_756 4 109.35(2)
Cs4 Cs2 Cs2 3_756 4 59.78(2)
Ge6 Cs2 Cs6 . 3_756 125.09(6)
Ge6 Cs2 Cs4 . 3_756 131.36(6)
Ge6 Cs2 Ge11 . 3_756 99.21(5)
Ge6 Cs2 Cs2 . 4 96.27(3)
Ge2 Cs2 Cs6 . 3_756 95.00(5)
Ge2 Cs2 Cs4 . 3_756 151.96(6)
Ge2 Cs2 Ge6 . . 38.62(3)
Ge2 Cs2 Ge11 . 3_756 97.30(5)
Ge2 Cs2 Cs2 . 4 132.94(4)
Ge2 Cs2 Ge5A . . 52.0(4)
Ge11 Cs2 Cs6 3_756 3_756 48.70(3)
Ge11 Cs2 Cs4 3_756 3_756 110.73(4)
Ge11 Cs2 Cs2 3_756 4 72.93(3)
N8 Cs2 Cs6 . 3_756 158.72(14)
N8 Cs2 Cs4 . 3_756 68.0(2)
N8 Cs2 Ge6 . . 64.9(2)
N8 Cs2 Ge2 . . 100.88(19)
N8 Cs2 Ge11 . 3_756 114.54(18)
N8 Cs2 Cs2 . 4 49.37(14)
N8 Cs2 Ge5A . . 57.8(5)
N7 Cs2 Cs6 . 3_756 111.1(2)
N7 Cs2 Cs4 . 3_756 96.17(18)
N7 Cs2 Ge6 . . 64.53(17)
N7 Cs2 Ge2 . . 96.77(17)
N7 Cs2 Ge11 . 3_756 62.5(2)
N7 Cs2 Cs2 . 4 37.31(17)
N7 Cs2 N8 . . 53.2(3)
N7 Cs2 N9 . . 113.8(3)
N7 Cs2 Ge5A . . 91.6(4)
N7 Cs2 Ge1A . 3_756 136.4(5)
N6 Cs2 Cs6 . 3_756 82.4(3)
N6 Cs2 Cs4 . 3_756 43.6(3)
N6 Cs2 Ge6 . . 131.7(2)
N6 Cs2 Ge2 . . 162.7(3)
N6 Cs2 Ge11 . 3_756 68.1(3)
N6 Cs2 Cs2 . 4 35.7(2)
N6 Cs2 N8 . . 78.3(3)
N6 Cs2 N7 . . 68.7(3)
N6 Cs2 N9 . . 84.8(4)
N6 Cs2 Ge5A . . 134.4(5)
N6 Cs2 Ge1A . 3_756 69.2(5)
N9 Cs2 Cs6 . 3_756 124.37(16)
N9 Cs2 Cs4 . 3_756 41.67(16)
N9 Cs2 Ge6 . . 103.24(17)
N9 Cs2 Ge2 . . 110.30(17)
N9 Cs2 Ge11 . 3_756 152.35(17)
N9 Cs2 Cs2 . 4 88.66(16)
N9 Cs2 N8 . . 62.7(3)
N9 Cs2 Ge5A . . 65.5(4)
N9 Cs2 Ge1A . 3_756 73.0(4)
Ge5A Cs2 Cs6 . 3_756 142.9(4)
Ge5A Cs2 Cs4 . 3_756 103.0(4)
Ge5A Cs2 Ge6 . . 39.7(3)
Ge5A Cs2 Ge11 . 3_756 138.8(3)
Ge5A Cs2 Cs2 . 4 106.4(4)
Ge1A Cs2 Cs6 3_756 3_756 51.8(4)
Ge1A Cs2 Cs4 3_756 3_756 59.1(4)
Ge1A Cs2 Ge6 3_756 . 158.9(4)
Ge1A Cs2 Ge2 3_756 . 122.2(4)
Ge1A Cs2 Ge11 3_756 3_756 91.4(4)
Ge1A Cs2 Cs2 3_756 4 104.3(4)
Ge1A Cs2 N8 3_756 . 126.6(5)
Ge1A Cs2 Ge5A 3_756 . 126.8(5)
Cs6 Ge17 Cs6 3_656 . 94.45(6)
Ge11 Ge17 Cs6 . . 67.38(8)
Ge11 Ge17 Cs6 . 3_656 138.69(9)
Ge11 Ge17 Ge14 . . 102.93(9)
Ge11 Ge17 Ge16 . . 91.49(11)
Ge11 Ge17 Ge12 . . 59.24(9)
Ge14 Ge17 Cs6 . 3_656 113.01(10)
Ge14 Ge17 Cs6 . . 140.79(11)
Ge13 Ge17 Cs6 . . 150.4(2)
Ge13 Ge17 Cs6 . 3_656 88.1(2)
Ge13 Ge17 Ge11 . . 91.6(2)
Ge13 Ge17 Ge14 . . 61.89(18)
Ge13 Ge17 Ge15 . . 131.8(2)
Ge13 Ge17 Ge16 . . 120.6(2)
Ge13 Ge17 Ge12 . . 34.56(18)
Ge15 Ge17 Cs6 . 3_656 123.33(14)
Ge15 Ge17 Cs6 . . 69.72(14)
Ge15 Ge17 Ge11 . . 86.18(14)
Ge15 Ge17 Ge14 . . 71.82(12)
Ge15 Ge17 Ge16 . . 12.40(11)
Ge15 Ge17 Ge12 . . 112.45(13)
Ge16 Ge17 Cs6 . 3_656 123.70(11)
Ge16 Ge17 Cs6 . . 82.11(12)
Ge16 Ge17 Ge14 . . 59.63(10)
Ge12 Ge17 Cs6 . 3_656 119.92(12)
Ge12 Ge17 Cs6 . . 125.98(12)
Ge12 Ge17 Ge14 . . 63.99(10)
Ge12 Ge17 Ge16 . . 106.03(10)
Ge10 Ge16 Cs4 . 1_455 143.39(12)
Ge10 Ge16 Ge14 . . 103.82(10)
Ge14 Ge16 Cs4 . 1_455 78.90(10)
Ge15 Ge16 Cs4 4_565 1_455 91.10(11)
Ge15 Ge16 Cs4 . 1_455 138.0(3)
Ge15 Ge16 Ge10 . . 78.0(3)
Ge15 Ge16 Ge10 4_565 . 60.03(9)
Ge15 Ge16 Ge14 4_565 . 63.35(9)
Ge15 Ge16 Ge14 . . 84.9(2)
Ge15 Ge16 Ge15 . 4_565 115.6(3)
Ge15 Ge16 Ge17 . . 22.6(2)
Ge15 Ge16 Ge17 4_565 . 105.31(11)
Ge15 Ge16 Ge16 . 4_565 131.93(19)
Ge17 Ge16 Cs4 . 1_455 123.14(12)
Ge17 Ge16 Ge10 . . 88.26(12)
Ge17 Ge16 Ge14 . . 62.66(10)
Ge16 Ge16 Cs4 4_565 1_455 77.51(4)
Ge16 Ge16 Ge10 4_565 . 69.69(8)
Ge16 Ge16 Ge14 4_565 . 69.99(7)
Ge16 Ge16 Ge15 4_565 4_565 16.36(8)
Ge16 Ge16 Ge17 4_565 . 120.40(8)
Cs5 Ge24 Cs7 1_455 . 144.15(7)
Ge18 Ge24 Cs7 . . 70.68(9)
Ge18 Ge24 Cs5 . 1_455 142.34(13)
Ge18 Ge24 Ge21 . . 104.21(10)
Ge21 Ge24 Cs7 . . 125.47(13)
Ge21 Ge24 Cs5 . 1_455 69.57(9)
Ge25 Ge24 Cs7 4_565 . 130.00(14)
Ge25 Ge24 Cs7 . . 38.7(3)
Ge25 Ge24 Cs5 4_565 1_455 85.66(12)
Ge25 Ge24 Cs5 . 1_455 133.9(4)
Ge25 Ge24 Ge18 . . 80.5(4)
Ge25 Ge24 Ge18 4_565 . 60.33(11)
Ge25 Ge24 Ge21 . . 86.9(3)
Ge25 Ge24 Ge21 4_565 . 62.79(11)
Ge25 Ge24 Ge25 . 4_565 118.7(4)
Ge25 Ge24 Ge23 4_565 . 105.64(14)
Ge25 Ge24 Ge23 . . 25.9(3)
Ge25 Ge24 Ge24 . 4_565 131.8(3)
Ge23 Ge24 Cs7 . . 64.51(11)
Ge23 Ge24 Cs5 . 1_455 114.73(11)
Ge23 Ge24 Ge18 . . 91.30(14)
Ge23 Ge24 Ge21 . . 61.34(10)
Ge24 Ge24 Cs7 4_565 . 138.47(4)
Ge24 Ge24 Cs5 4_565 1_455 75.84(5)
Ge24 Ge24 Ge18 4_565 . 67.83(9)
Ge24 Ge24 Ge21 4_565 . 68.03(8)
Ge24 Ge24 Ge25 4_565 4_565 13.19(10)
Ge24 Ge24 Ge23 4_565 . 117.57(9)
Cs3 Ge22 Cs1 3_657 3_757 81.22(7)
Cs7 Ge22 Cs3 3_657 3_657 98.71(7)
Cs7 Ge22 Cs1 3_657 3_757 101.33(6)
Ge19 Ge22 Cs3 . 3_657 127.87(11)
Ge19 Ge22 Cs1 . 3_757 70.53(7)
Ge19 Ge22 Cs7 . 3_657 128.72(11)
Ge21 Ge22 Cs3 . 3_657 64.51(9)
Ge21 Ge22 Cs1 . 3_757 131.95(12)
Ge21 Ge22 Cs7 . 3_657 115.70(11)
Ge21 Ge22 Ge19 . . 104.27(9)
Ge21 Ge22 Ge25 . . 64.88(10)
Ge21 Ge22 Ge20 . . 68.69(10)
Ge25 Ge22 Cs3 . 3_657 129.17(12)
Ge25 Ge22 Cs1 . 3_757 140.12(13)
Ge25 Ge22 Cs7 . 3_657 98.60(12)
Ge25 Ge22 Ge19 . . 70.02(11)
Ge25 Ge22 Ge20 . . 102.17(11)
Ge23 Ge22 Cs3 . 3_657 153.8(4)
Ge23 Ge22 Cs1 . 3_757 125.0(4)
Ge23 Ge22 Cs7 . 3_657 76.5(3)
Ge23 Ge22 Ge19 . . 69.7(3)
Ge23 Ge22 Ge21 . . 93.9(3)
Ge23 Ge22 Ge25 . . 30.8(3)
Ge23 Ge22 Ge20 . . 125.1(3)
Ge23 Ge22 Ge20 . 4_565 128.1(3)
Ge20 Ge22 Cs3 . 3_657 62.98(10)
Ge20 Ge22 Cs3 4_565 3_657 64.62(12)
Ge20 Ge22 Cs1 4_565 3_757 56.44(10)
Ge20 Ge22 Cs1 . 3_757 65.98(9)
Ge20 Ge22 Cs7 . 3_657 158.29(14)
Ge20 Ge22 Cs7 4_565 3_657 152.60(15)
Ge20 Ge22 Ge19 4_565 . 63.26(11)
Ge20 Ge22 Ge19 . . 65.65(9)
Ge20 Ge22 Ge21 4_565 . 78.09(12)
Ge20 Ge22 Ge25 4_565 . 108.79(13)
Ge20 Ge22 Ge20 4_565 . 9.58(6)
Cs3 Ge20 Cs1 3_657 3_757 90.20(5)
Cs1 Ge20 Cs3 2_757 3_657 96.71(6)
Cs1 Ge20 Cs1 2_757 3_757 73.12(5)
Ge19 Ge20 Cs3 4_565 3_657 158.51(9)
Ge19 Ge20 Cs3 . 3_657 138.08(7)
Ge19 Ge20 Cs1 4_565 2_757 85.80(7)
Ge19 Ge20 Cs1 . 3_757 74.36(6)
Ge19 Ge20 Cs1 4_565 3_757 110.85(9)
Ge19 Ge20 Cs1 . 2_757 114.67(9)
Ge19 Ge20 Ge19 4_565 . 56.47(6)
Ge19 Ge20 Ge21 . . 91.44(7)
Ge19 Ge20 Ge21 4_565 . 98.59(9)
Ge19 Ge20 Ge23 4_565 4_565 59.06(9)
Ge19 Ge20 Ge22 4_565 . 107.68(11)
Ge21 Ge20 Cs3 . 3_657 69.06(7)
Ge21 Ge20 Cs1 . 3_757 130.31(6)
Ge21 Ge20 Cs1 . 2_757 150.45(8)
Ge23 Ge20 Cs3 4_565 3_657 99.62(11)
Ge23 Ge20 Cs1 4_565 2_757 101.02(9)
Ge23 Ge20 Cs1 4_565 3_757 169.19(12)
Ge23 Ge20 Ge19 4_565 . 100.71(10)
Ge23 Ge20 Ge21 4_565 . 58.52(9)
Ge22 Ge20 Cs3 4_565 3_657 86.92(13)
Ge22 Ge20 Cs3 . 3_657 79.95(10)
Ge22 Ge20 Cs1 . 3_757 78.50(8)
Ge22 Ge20 Cs1 4_565 3_757 168.54(12)
Ge22 Ge20 Cs1 . 2_757 151.43(11)
Ge22 Ge20 Cs1 4_565 2_757 96.19(10)
Ge22 Ge20 Ge19 4_565 4_565 71.59(12)
Ge22 Ge20 Ge19 4_565 . 114.79(13)
Ge22 Ge20 Ge19 . . 59.07(9)
Ge22 Ge20 Ge21 4_565 . 58.51(11)
Ge22 Ge20 Ge21 . . 54.28(8)
Ge22 Ge20 Ge23 . 4_565 107.52(12)
Ge22 Ge20 Ge23 4_565 4_565 14.28(10)
Ge22 Ge20 Ge22 4_565 . 111.83(18)
Ge20 Ge20 Cs3 4_565 3_657 84.85(3)
Ge20 Ge20 Cs1 4_565 3_757 49.35(3)
Ge20 Ge20 Cs1 4_565 2_757 122.47(4)
Ge20 Ge20 Ge19 4_565 . 55.35(5)
Ge20 Ge20 Ge19 4_565 4_565 111.83(5)
Ge20 Ge20 Ge21 4_565 . 83.15(4)
Ge20 Ge20 Ge23 4_565 4_565 135.59(8)
Ge20 Ge20 Ge22 4_565 4_565 141.13(10)
Ge20 Ge20 Ge22 4_565 . 29.30(9)
Na2 Na2 Cs4 4 3_756 71.68(9)
Na2 Na2 N6 4 . 60.2(2)
Na2 Na2 N9 4 . 114.3(2)
N8 Na2 Cs4 . 3_756 93.5(4)
N8 Na2 Na2 . 4 58.3(2)
N8 Na2 N7 . . 77.0(4)
N8 Na2 N6 . . 117.2(4)
N8 Na2 N9 . . 90.2(5)
N7 Na2 Cs4 . 3_756 128.0(3)
N7 Na2 Na2 . 4 59.8(2)
N7 Na2 N6 . . 83.5(4)
N7 Na2 N9 . . 167.1(5)
N6 Na2 Cs4 . 3_756 55.5(4)
N6 Na2 N9 . . 103.7(5)
N9 Na2 Cs4 . 3_756 53.0(2)
N10 Na2 Cs4 . 3_756 110.9(4)
N10 Na2 Na2 . 4 138.9(4)
N10 Na2 N8 . . 153.2(6)
N10 Na2 N7 . . 95.3(5)
N10 Na2 N6 . . 86.8(5)
N10 Na2 N9 . . 95.8(5)
Cs1 Na1 Cs7 . 1_655 105.37(9)
Cs1 Na1 Cs6 . 1_655 106.17(9)
Cs6 Na1 Cs7 1_655 1_655 93.33(9)
N2 Na1 Cs1 . . 164.5(3)
N2 Na1 Cs7 . 1_655 64.5(2)
N2 Na1 Cs6 . 1_655 64.5(2)
N2 Na1 N4 . . 95.9(3)
N2 Na1 N3 . . 119.9(4)
N2 Na1 N1 . . 116.3(4)
N2 Na1 N5 . . 84.1(4)
N4 Na1 Cs1 . . 68.6(2)
N4 Na1 Cs7 . 1_655 60.8(3)
N4 Na1 Cs6 . 1_655 60.8(2)
N4 Na1 N5 . . 177.5(6)
N3 Na1 Cs1 . . 64.0(2)
N3 Na1 Cs7 . 1_655 155.1(3)
N3 Na1 Cs6 . 1_655 70.1(3)
N3 Na1 N4 . . 94.4(4)
N3 Na1 N5 . . 87.8(6)
N1 Na1 Cs1 . . 65.5(2)
N1 Na1 Cs7 . 1_655 65.2(3)
N1 Na1 Cs6 . 1_655 151.7(3)
N1 Na1 N4 . . 91.6(3)
N1 Na1 N3 . . 122.4(3)
N1 Na1 N5 . . 86.1(6)
N5 Na1 Cs1 . . 111.4(3)
N5 Na1 Cs7 . 1_655 117.1(5)
N5 Na1 Cs6 . 1_655 121.2(5)
Cs3 Ge12 Cs1 3_656 2_756 87.97(5)
Cs1 Ge12 Cs3 3_756 3_656 96.17(6)
Cs1 Ge12 Cs1 3_756 2_756 71.95(5)
Ge11 Ge12 Cs3 4_565 3_656 136.38(8)
Ge11 Ge12 Cs3 . 3_656 165.31(10)
Ge11 Ge12 Cs1 . 2_756 105.84(10)
Ge11 Ge12 Cs1 4_565 3_756 110.68(10)
Ge11 Ge12 Cs1 . 3_756 83.72(8)
Ge11 Ge12 Cs1 4_565 2_756 69.73(6)
Ge11 Ge12 Ge11 . 4_565 55.81(7)
Ge11 Ge12 Ge14 . . 99.70(9)
Ge11 Ge12 Ge13 . 4_565 107.48(11)
Ge11 Ge12 Ge17 . . 58.02(9)
Ge14 Ge12 Cs3 . 3_656 74.59(8)
Ge14 Ge12 Cs1 . 3_756 156.09(9)
Ge14 Ge12 Cs1 . 2_756 128.40(7)
Ge14 Ge12 Ge11 . 4_565 90.23(8)
Ge13 Ge12 Cs3 . 3_656 89.71(14)
Ge13 Ge12 Cs3 4_565 3_656 80.24(10)
Ge13 Ge12 Cs1 . 3_756 100.45(12)
Ge13 Ge12 Cs1 4_565 2_756 76.39(8)
Ge13 Ge12 Cs1 . 2_756 171.74(13)
Ge13 Ge12 Cs1 4_565 3_756 148.25(11)
Ge13 Ge12 Ge11 . 4_565 116.91(13)
Ge13 Ge12 Ge11 . . 75.91(13)
Ge13 Ge12 Ge11 4_565 4_565 58.71(9)
Ge13 Ge12 Ge14 . . 58.28(11)
Ge13 Ge12 Ge14 4_565 . 53.21(8)
Ge13 Ge12 Ge13 . 4_565 111.01(18)
Ge13 Ge12 Ge17 . . 19.20(11)
Ge13 Ge12 Ge17 4_565 . 107.73(12)
Ge17 Ge12 Cs3 . 3_656 108.05(12)
Ge17 Ge12 Cs1 . 2_756 163.85(13)
Ge17 Ge12 Cs1 . 3_756 103.38(9)
Ge17 Ge12 Ge11 . 4_565 98.64(10)
Ge17 Ge12 Ge14 . . 60.57(8)
Ge12 Ge12 Cs3 4_565 3_656 83.28(3)
Ge12 Ge12 Cs1 4_565 2_756 48.65(3)
Ge12 Ge12 Cs1 4_565 3_756 120.60(4)
Ge12 Ge12 Ge11 4_565 4_565 53.67(5)
Ge12 Ge12 Ge11 4_565 . 109.48(6)
Ge12 Ge12 Ge14 4_565 . 80.83(5)
Ge12 Ge12 Ge13 4_565 . 138.83(11)
Ge12 Ge12 Ge13 4_565 4_565 27.82(8)
Ge12 Ge12 Ge17 4_565 . 133.39(8)
Cs3 N8 Cs2 . . 138.83(15)
Cs3 N8 Cs2 . 4 138.83(15)
Cs2 N8 Cs2 4 . 81.3(3)
Na2 N8 Cs3 4 . 148.2(2)
Na2 N8 Cs3 . . 148.2(2)
Na2 N8 Cs2 . . 11.5(2)
Na2 N8 Cs2 . 4 72.8(3)
Na2 N8 Cs2 4 . 72.8(3)
Na2 N8 Cs2 4 4 11.5(2)
Na2 N8 Na2 . 4 63.4(5)
Cs2 N7 Cs2 4 . 105.4(3)
Na2 N7 Cs2 . . 27.69(19)
Na2 N7 Cs2 4 . 85.2(3)
Na2 N7 Cs2 4 4 27.69(19)
Na2 N7 Cs2 . 4 85.2(3)
Na2 N7 Na2 4 . 60.5(4)
Cs2 N6 Cs4 4 3_756 98.6(4)
Cs2 N6 Cs4 . 3_756 98.6(4)
Cs2 N6 Cs2 4 . 108.6(4)
Na2 N6 Cs4 4 3_756 85.3(5)
Na2 N6 Cs4 . 3_756 85.3(5)
Na2 N6 Cs2 4 . 85.8(4)
Na2 N6 Cs2 . . 28.50(19)
Na2 N6 Cs2 . 4 85.8(4)
Na2 N6 Cs2 4 4 28.50(19)
Na2 N6 Na2 4 . 59.5(4)
Cs2 N9 Cs4 . 3_756 99.6(3)
Na2 N9 Cs4 . 3_756 87.2(3)
Na2 N9 Cs2 . . 27.7(2)
Cs8 N2 Cs6 1_655 1_655 91.4(2)
Na1 N2 Cs8 . 1_655 168.4(4)
Na1 N2 Cs6 . 1_655 79.6(2)
Cs1 N4 Cs7 . 1_655 117.5(3)
Cs6 N4 Cs1 1_655 . 117.8(3)
Cs6 N4 Cs7 1_655 1_655 110.9(2)
Na1 N4 Cs1 . . 70.5(2)
Na1 N4 Cs7 . 1_655 81.9(3)
Na1 N4 Cs6 . 1_655 80.5(3)
Na1 N3 Cs1 . . 75.4(2)
Na1 N1 Cs1 . . 74.7(2)
Na1 N5 Cs4 . . 140.6(9)
Cs5 N14 Cs8 . . 107.9(3)
Cs9 N14 Cs8 4_565 . 135.6(2)
Cs9 N14 Cs8 . . 135.6(2)
Cs9 N14 Cs5 4_565 . 86.1(3)
Cs9 N14 Cs5 . . 86.1(3)
Cs9 N14 Cs9 4_565 . 85.8(3)
Cs5 N13 Cs9 . 4_565 87.8(3)
Cs9 N12 Cs3 . 3_757 137.11(17)
Cs9 N12 Cs3 4_565 3_757 137.11(17)
Cs9 N12 Cs9 . 4_565 84.8(4)
Cs1 N11 Cs1 . 4 91.0(4)
Cs7 Ge9 Cs3 . . 95.55(4)
Cs7 Ge9 Cs9 . 3_757 102.01(4)
Cs9 Ge9 Cs3 3_757 . 105.28(3)
Ge6 Ge9 Cs3 . . 106.24(4)
Ge6 Ge9 Cs7 . . 157.87(5)
Ge6 Ge9 Cs9 . 3_757 68.90(5)
Ge6 Ge9 Ge8 . . 91.52(7)
Ge6 Ge9 Ge5 . . 59.17(7)
Ge6 Ge9 Ge8A . . 93.3(5)
Ge4 Ge9 Cs3 . . 125.22(6)
Ge4 Ge9 Cs7 . . 64.19(4)
Ge4 Ge9 Cs9 . 3_757 127.85(5)
Ge4 Ge9 Ge6 . . 104.57(5)
Ge4 Ge9 Ge8 . . 60.19(8)
Ge4 Ge9 Ge5 . . 64.57(5)
Ge4 Ge9 Ge8A . . 51.3(6)
Ge8 Ge9 Cs3 . . 157.70(6)
Ge8 Ge9 Cs7 . . 66.38(5)
Ge8 Ge9 Cs9 . 3_757 68.17(8)
Ge8 Ge9 Ge5 . . 105.63(6)
Ge8 Ge9 Ge8A . . 8.9(5)
Ge5 Ge9 Cs3 . . 95.19(8)
Ge5 Ge9 Cs7 . . 123.61(5)
Ge5 Ge9 Cs9 . 3_757 127.66(8)
Ge5 Ge9 Ge8A . . 99.1(5)
Ge5A Ge9 Cs3 . . 84.3(8)
Ge5A Ge9 Cs7 . . 120.9(6)
Ge5A Ge9 Cs9 . 3_757 135.2(7)
Ge5A Ge9 Ge6 . . 66.4(8)
Ge5A Ge9 Ge4 . . 68.4(5)
Ge5A Ge9 Ge8 . . 115.8(7)
Ge5A Ge9 Ge5 . . 11.6(8)
Ge5A Ge9 Ge8A . . 108.6(6)
Ge8A Ge9 Cs3 . . 159.8(5)
Ge8A Ge9 Cs7 . . 64.6(5)
Ge8A Ge9 Cs9 . 3_757 76.9(6)
Cs6 Ge5A Cs2 . . 111.2(6)
Ge6 Ge5A Cs6 . . 166.4(10)
Ge6 Ge5A Ge4 . . 97.6(7)
Ge6 Ge5A Cs2 . . 71.5(7)
Ge6 Ge5A Ge1A . . 94.6(11)
Ge4 Ge5A Cs6 . . 71.5(5)
Ge4 Ge5A Cs2 . . 139.2(12)
Ge9 Ge5A Cs6 . . 116.4(10)
Ge9 Ge5A Ge6 . . 62.0(5)
Ge9 Ge5A Ge4 . . 60.8(4)
Ge9 Ge5A Cs2 . . 132.4(9)
Ge9 Ge5A Ge1A . . 109.3(8)
Ge1A Ge5A Cs6 . . 73.0(7)
Ge1A Ge5A Ge4 . . 58.1(6)
Ge1A Ge5A Cs2 . . 83.1(12)
Cs9 Ge8A Cs7 . . 83.9(4)
Ge4 Ge8A Cs7 . . 69.7(6)
Ge4 Ge8A Cs9 . . 144.8(10)
Ge4 Ge8A Ge7 . . 107.3(7)
Ge4 Ge8A Ge9 . . 58.6(5)
Ge4 Ge8A Ge3A . . 70.7(7)
Ge7 Ge8A Cs7 . . 151.1(10)
Ge7 Ge8A Cs9 . . 107.0(7)
Ge7 Ge8A Ge9 . . 81.1(7)
Ge9 Ge8A Cs7 . . 72.9(5)
Ge9 Ge8A Cs9 . . 135.5(9)
Ge3A Ge8A Cs7 . . 136.7(10)
Ge3A Ge8A Cs9 . . 121.8(11)
Ge3A Ge8A Ge7 . . 60.0(7)
Ge3A Ge8A Ge9 . . 100.5(8)
Cs8 Ge3A Cs5 . . 89.8(5)
Cs4 Ge3A Cs8 . . 82.6(4)
Cs4 Ge3A Cs5 . . 78.9(4)
Ge2 Ge3A Cs8 . . 140.7(10)
Ge2 Ge3A Cs5 . . 126.5(8)
Ge2 Ge3A Cs4 . . 89.8(8)
Ge2 Ge3A Ge4 . . 96.4(7)
Ge2 Ge3A Ge7 . . 60.4(5)
Ge2 Ge3A Ge8A . . 107.6(9)
Ge2 Ge3A Ge1A . . 60.7(7)
Ge4 Ge3A Cs8 . . 63.2(4)
Ge4 Ge3A Cs5 . . 129.5(9)
Ge4 Ge3A Cs4 . . 132.2(8)
Ge7 Ge3A Cs8 . . 147.3(10)
Ge7 Ge3A Cs5 . . 86.5(7)
Ge7 Ge3A Cs4 . . 128.2(8)
Ge7 Ge3A Ge4 . . 94.9(6)
Ge8A Ge3A Cs8 . . 85.5(10)
Ge8A Ge3A Cs5 . . 88.1(10)
Ge8A Ge3A Cs4 . . 162.4(12)
Ge8A Ge3A Ge4 . . 50.5(7)
Ge8A Ge3A Ge7 . . 61.9(7)
Ge1A Ge3A Cs8 . . 80.2(9)
Ge1A Ge3A Cs5 . . 162.6(10)
Ge1A Ge3A Cs4 . . 85.6(10)
Ge1A Ge3A Ge4 . . 57.8(7)
Ge1A Ge3A Ge7 . . 109.5(8)
Ge1A Ge3A Ge8A . . 105.1(10)
Cs6 Ge1A Cs8 . . 80.6(5)
Ge2 Ge1A Cs8 . . 122.4(9)
Ge2 Ge1A Cs6 . . 147.3(9)
Ge2 Ge1A Ge4 . . 101.4(8)
Ge2 Ge1A Cs2 . 3_756 112.4(8)
Ge2 Ge1A Ge5A . . 81.8(10)
Ge2 Ge1A Ge3A . . 58.0(8)
Ge4 Ge1A Cs8 . . 58.5(5)
Ge4 Ge1A Cs6 . . 69.4(6)
Ge4 Ge1A Cs2 . 3_756 146.0(9)
Ge4 Ge1A Ge5A . . 62.2(7)
Cs2 Ge1A Cs8 3_756 . 103.5(5)
Cs2 Ge1A Cs6 3_756 . 79.8(5)
Ge5A Ge1A Cs8 . . 118.8(10)
Ge5A Ge1A Cs6 . . 66.0(7)
Ge5A Ge1A Cs2 . 3_756 117.8(11)
Ge3A Ge1A Cs8 . . 64.5(7)
Ge3A Ge1A Cs6 . . 134.7(10)
Ge3A Ge1A Ge4 . . 68.0(7)
Ge3A Ge1A Cs2 . 3_756 134.1(11)
Ge3A Ge1A Ge5A . . 105.6(10)

loop_
_geom_bond_atom_site_label_1
_geom_bond_atom_site_label_2
_geom_bond_site_symmetry_2
_geom_bond_distance
Cs8 Ge10 . 3.980(2)
Cs8 Ge4 . 3.7059(13)
Cs8 Ge4 4_565 3.7060(13)
Cs8 Ge1 4_565 3.936(3)
Cs8 Ge1 . 3.936(3)
Cs8 Ge3 . 3.902(2)
Cs8 Ge3 4_565 3.902(2)
Cs8 N2 1_455 3.712(8)
Cs8 N2 4_465 3.712(8)
Cs8 N14 . 3.702(13)
Cs8 Ge3A 4_565 3.96(2)
Cs8 Ge3A . 3.96(2)
Cs3 Ge14 3_656 4.130(2)
Cs3 Ge21 3_657 3.860(2)
Cs3 Ge22 3_657 4.209(4)
Cs3 Ge22 2_647 4.209(4)
Cs3 Ge20 2_647 3.808(3)
Cs3 Ge20 3_657 3.808(3)
Cs3 Ge12 3_656 3.853(3)
Cs3 Ge12 2_646 3.853(3)
Cs3 N8 . 3.667(14)
Cs3 N12 3_757 3.789(15)
Cs3 Ge9 . 4.2145(16)
Cs3 Ge9 4 4.2146(16)
Cs1 Ge6 . 3.8406(19)
Cs1 Ge11 3_756 4.1767(17)
Cs1 Ge7 . 4.1634(17)
Cs1 Ge20 2_747 3.642(2)
Cs1 Ge20 3_757 4.050(3)
Cs1 Ge12 2_746 4.159(3)
Cs1 Ge12 3_756 3.627(3)
Cs1 N4 . 3.686(9)
Cs1 N3 . 3.465(9)
Cs1 N1 . 3.519(9)
Cs1 N11 . 3.219(10)
Cs7 Ge18 . 4.1732(13)
Cs7 Ge19 . 3.7241(14)
Cs7 Ge4 . 3.7277(15)
Cs7 Ge25 . 3.647(3)
Cs7 Ge8 . 3.830(2)
Cs7 Ge23 3_657 3.736(3)
Cs7 Ge23 . 3.895(4)
Cs7 Ge24 . 4.228(4)
Cs7 Ge22 3_657 3.840(3)
Cs7 N4 1_455 3.730(11)
Cs7 Ge9 . 4.0372(16)
Cs7 Ge8A . 3.82(2)
Cs6 Ge11 . 3.7884(14)
Cs6 Ge4 . 3.8762(16)
Cs6 Ge13 3_656 3.879(3)
Cs6 Ge15 . 3.746(3)
Cs6 Ge5 . 3.870(2)
Cs6 Ge17 . 3.974(3)
Cs6 Ge17 3_656 3.769(3)
Cs6 N2 1_455 3.752(9)
Cs6 N4 1_455 3.621(10)
Cs6 Ge5A . 3.74(2)
Cs6 Ge1A . 3.91(3)
Cs5 Ge21 1_655 3.985(2)
Cs5 Ge3 . 3.902(3)
Cs5 Ge3 4_565 3.902(3)
Cs5 Ge24 1_655 4.044(4)
Cs5 Ge24 4_665 4.044(4)
Cs5 N14 . 3.427(16)
Cs5 N13 . 3.268(10)
Cs5 N13 4_565 3.268(10)
Cs5 Ge3A 4_565 4.20(3)
Cs5 Ge3A . 4.20(3)
Cs9 Cs9 4_565 4.4963(16)
Cs9 Ge6 3_757 4.0054(18)
Cs9 Ge19 . 3.987(2)
Cs9 Ge7 3_757 3.7140(14)
Cs9 Ge8 3_757 3.979(3)
Cs9 Ge8 . 3.7711(18)
Cs9 N14 . 3.301(9)
Cs9 N13 4_565 3.353(11)
Cs9 N12 . 3.333(12)
Cs9 Ge9 3_757 4.1279(17)
Cs9 Ge8A . 3.77(2)
Ge18 Cs7 4_565 4.1732(13)
Ge18 Ge19 . 2.6130(17)
Ge18 Ge19 4_565 2.6131(17)
Ge18 Ge25 4_565 2.610(3)
Ge18 Ge25 . 2.610(3)
Ge18 Ge24 . 2.621(4)
Ge18 Ge24 4_565 2.621(4)
Cs4 Ge1 . 4.107(3)
Cs4 Ge1 4_565 4.107(3)
Cs4 Ge3 4_565 4.108(3)
Cs4 Ge3 . 4.108(3)
Cs4 N6 3_756 3.465(16)
Cs4 N9 3_756 3.348(8)
Cs4 N9 2_756 3.348(8)
Cs4 N5 4_565 3.843(19)
Cs4 N5 . 3.843(19)
Cs4 Ge3A 4_565 3.82(2)
Cs4 Ge3A . 3.82(2)
Ge6 Cs9 3_757 4.0054(18)
Ge6 Ge2 . 2.6017(16)
Ge6 Ge7 . 2.6245(16)
Ge6 Ge5 . 2.566(2)
Ge6 Cs2 . 3.992(2)
Ge6 Ge9 . 2.5875(19)
Ge6 Ge5A . 2.69(3)
Ge2 Ge7 . 2.5880(17)
Ge2 Ge5 . 2.900(4)
Ge2 Ge1 . 2.593(2)
Ge2 Ge3 . 2.808(3)
Ge2 Cs2 . 3.867(2)
Ge2 Ge3A . 2.45(3)
Ge2 Ge1A . 2.52(3)
Ge11 Cs1 3_756 4.1767(17)
Ge11 Ge11 4_565 2.5732(19)
Ge11 Ge10 . 2.6005(17)
Ge11 Ge13 . 2.717(3)
Ge11 Ge15 . 2.933(3)
Ge11 Cs2 3_756 4.129(3)
Ge11 Ge17 . 2.474(3)
Ge11 Ge12 . 2.506(3)
Ge11 Ge12 4_565 2.933(3)
Ge10 Cs6 4_565 4.1749(13)
Ge10 Ge11 4_565 2.6005(17)
Ge10 Ge15 . 2.604(3)
Ge10 Ge15 4_565 2.604(3)
Ge10 Ge16 4_565 2.625(4)
Ge10 Ge16 . 2.625(4)
Ge19 Cs1 3_757 4.2801(17)
Ge19 Ge19 4_565 2.5643(18)
Ge19 Ge23 . 2.525(3)
Ge19 Ge22 . 2.689(3)
Ge19 Ge20 4_565 2.530(3)
Ge19 Ge20 . 2.856(3)
Ge4 Ge8 . 2.605(3)
Ge4 Ge5 . 2.7751(19)
Ge4 Ge1 . 2.555(2)
Ge4 Ge3 . 2.876(2)
Ge4 Ge9 . 2.5851(14)
Ge4 Ge5A . 2.754(18)
Ge4 Ge8A . 2.36(2)
Ge4 Ge3A . 2.89(2)
Ge4 Ge1A . 2.64(2)
Ge14 Cs3 3_656 4.130(2)
Ge14 Ge13 . 2.429(3)
Ge14 Ge13 4_565 2.430(3)
Ge14 Ge15 4_565 2.754(3)
Ge14 Ge15 . 2.754(3)
Ge14 Ge17 4_565 2.742(3)
Ge14 Ge17 . 2.742(3)
Ge14 Ge16 4_565 2.663(3)
Ge14 Ge16 . 2.663(3)
Ge14 Ge12 . 2.829(4)
Ge14 Ge12 4_565 2.829(4)
Ge7 Cs9 3_757 3.7140(14)
Ge7 Ge8 . 2.575(2)
Ge7 Ge3 . 2.587(2)
Ge7 Ge8A . 2.73(2)
Ge7 Ge3A . 2.68(2)
Ge21 Cs3 3_657 3.860(2)
Ge21 Cs5 1_455 3.985(2)
Ge21 Ge25 4_565 2.718(3)
Ge21 Ge25 . 2.718(3)
Ge21 Ge23 . 2.675(3)
Ge21 Ge23 4_565 2.675(3)
Ge21 Ge24 . 2.645(3)
Ge21 Ge24 4_565 2.645(3)
Ge21 Ge22 . 2.493(3)
Ge21 Ge22 4_565 2.493(3)
Ge21 Ge20 . 2.861(3)
Ge21 Ge20 4_565 2.861(3)
Ge25 Ge23 . 1.921(5)
Ge25 Ge24 4_565 2.572(5)
Ge25 Ge24 . 0.788(4)
Ge25 Ge22 . 2.573(5)
Ge13 Cs3 3_656 4.255(3)
Ge13 Cs1 3_756 4.345(3)
Ge13 Cs6 3_656 3.879(3)
Ge13 Ge15 . 2.577(4)
Ge13 Ge17 . 1.057(4)
Ge13 Ge12 4_565 2.571(4)
Ge13 Ge12 . 1.823(4)
Ge15 Ge17 . 1.749(5)
Ge15 Ge16 4_565 2.579(4)
Ge15 Ge16 . 0.976(4)
Ge8 Cs9 3_757 3.979(3)
Ge8 Ge3 . 2.602(2)
Ge8 Ge9 . 2.609(2)
Ge5 Ge1 . 2.5896(19)
Ge5 Ge9 . 2.610(3)
Ge23 Cs7 3_657 3.736(3)
Ge23 Ge24 . 2.598(5)
Ge23 Ge22 . 0.812(3)
Ge23 Ge20 4_565 2.591(4)
Ge1 Ge3 . 2.587(2)
Cs2 Ge11 3_756 4.129(3)
Cs2 N8 . 3.837(11)
Cs2 N7 . 3.142(7)
Cs2 N6 . 3.078(9)
Cs2 N9 . 3.149(13)
Cs2 Ge5A . 3.92(3)
Cs2 Ge1A 3_756 3.72(2)
Cs2 Ge5 . 3.603(3)
Cs2 Ge1 3_756 3.877(2)
Cs2 Ge2 . 3.867(2)
Cs2 Ge6 . 3.991(2)
Ge17 Cs6 3_656 3.769(3)
Ge17 Ge16 . 2.609(4)
Ge17 Ge12 . 2.592(4)
Ge16 Cs4 1_455 4.213(4)
Ge16 Ge15 4_565 2.579(4)
Ge16 Ge16 4_565 1.823(6)
Ge24 Cs5 1_455 4.044(4)
Ge24 Ge25 4_565 2.572(5)
Ge24 Ge24 4_565 1.979(7)
Ge22 Cs3 3_657 4.209(4)
Ge22 Cs1 3_757 4.345(3)
Ge22 Cs7 3_657 3.840(3)
Ge22 Ge20 . 2.576(4)
Ge22 Ge20 4_565 2.009(4)
Ge20 Cs3 3_657 3.808(3)
Ge20 Cs1 3_757 4.050(3)
Ge20 Cs1 2_757 3.642(2)
Ge20 Ge19 4_565 2.530(3)
Ge20 Ge23 4_565 2.591(4)
Ge20 Ge22 4_565 2.009(4)
Ge20 Ge20 4_565 0.683(4)
Na2 Na2 4 2.634(14)
Na2 N8 . 2.505(14)
Na2 N7 . 2.615(13)
Na2 N6 . 2.654(15)
Na2 N9 . 2.688(15)
Na2 N10 . 2.42(2)
Na2 Ge5 . 3.711(8)
Na1 N2 . 2.439(8)
Na1 N4 . 2.590(9)
Na1 N3 . 2.511(11)
Na1 N1 . 2.472(10)
Na1 N5 . 2.63(2)
Ge12 Cs3 3_656 3.853(3)
Ge12 Cs1 2_756 4.159(3)
Ge12 Cs1 3_756 3.627(3)
Ge12 Ge11 4_565 2.933(3)
Ge12 Ge13 4_565 2.571(4)
Ge12 Ge12 4_565 0.902(5)
N8 Cs2 4 3.837(11)
N8 Na2 4 2.505(14)
N7 Cs2 4 3.142(7)
N7 Na2 4 2.615(13)
N6 Cs4 3_756 3.465(16)
N6 Cs2 4 3.078(9)
N6 Na2 4 2.654(15)
N9 Cs4 3_756 3.348(8)
N2 Cs8 1_655 3.712(8)
N2 Cs6 1_655 3.753(9)
N4 Cs7 1_655 3.729(11)
N4 Cs6 1_655 3.621(10)
N14 Cs9 4_565 3.301(9)
N13 Cs9 4_565 3.353(11)
N12 Cs3 3_757 3.789(15)
N12 Cs9 4_565 3.333(12)
N11 Cs1 4 3.219(10)
Ge9 Cs9 3_757 4.1279(17)
Ge9 Ge5A . 2.30(2)
Ge9 Ge8A . 2.85(2)
Ge5A Ge1A . 2.69(3)
Ge8A Ge3A . 2.62(3)
Ge3A Ge1A . 2.53(3)
Ge1A Cs2 3_756 3.72(2)

loop_
_geom_torsion_atom_site_label_1
_geom_torsion_atom_site_label_2
_geom_torsion_atom_site_label_3
_geom_torsion_atom_site_label_4
_geom_torsion_site_symmetry_1
_geom_torsion_site_symmetry_4
_geom_torsion
Cs8 Ge18 Ge19 Cs1 . 3_757 137.61(16)
Cs8 Ge18 Ge19 Cs7 . . -58.53(5)
Cs8 Ge18 Ge19 Cs9 . . 19.62(6)
Cs8 Ge18 Ge19 Ge19 . 4_565 115.40(6)
Cs8 Ge18 Ge19 Ge23 . . -132.07(9)
Cs8 Ge18 Ge19 Ge22 . . -146.56(9)
Cs8 Ge18 Ge19 Ge20 . . 157.23(6)
Cs8 Ge18 Ge19 Ge20 . 4_565 166.69(7)
Cs8 Ge18 Ge25 Cs7 . . 55.05(11)
Cs8 Ge18 Ge25 Ge21 . . -155.19(7)
Cs8 Ge18 Ge25 Ge23 . . 134.01(13)
Cs8 Ge18 Ge25 Ge24 . . -81.2(3)
Cs8 Ge18 Ge25 Ge24 . 4_565 -110.62(13)
Cs8 Ge18 Ge25 Ge22 . . 146.76(10)
Cs8 Ge18 Ge24 Cs7 . . 72.40(8)
Cs8 Ge18 Ge24 Cs5 . 1_455 -89.68(14)
Cs8 Ge18 Ge24 Ge21 . . -164.54(7)
Cs8 Ge18 Ge24 Ge25 . . 111.1(3)
Cs8 Ge18 Ge24 Ge25 . 4_565 -117.95(12)
Cs8 Ge18 Ge24 Ge23 . . 134.75(9)
Cs8 Ge18 Ge24 Ge24 . 4_565 -105.87(9)
Cs8 Ge10 Ge15 Cs6 . . -47.81(11)
Cs8 Ge10 Ge15 Ge11 . . -117.74(9)
Cs8 Ge10 Ge15 Ge14 . . 158.39(7)
Cs8 Ge10 Ge15 Ge13 . . -145.78(9)
Cs8 Ge10 Ge15 Ge17 . . -127.40(14)
Cs8 Ge10 Ge15 Ge16 . . 86.7(2)
Cs8 Ge10 Ge15 Ge16 . 4_565 113.31(12)
Cs8 Ge10 Ge16 Cs4 . 1_455 78.06(16)
Cs8 Ge10 Ge16 Ge14 . . 167.98(5)
Cs8 Ge10 Ge16 Ge15 . . -110.4(2)
Cs8 Ge10 Ge16 Ge15 . 4_565 120.43(10)
Cs8 Ge10 Ge16 Ge17 . . -130.76(8)
Cs8 Ge10 Ge16 Ge16 . 4_565 105.80(8)
Cs8 Ge4 Ge8 Cs7 . . 92.84(4)
Cs8 Ge4 Ge8 Cs9 . . 35.77(11)
Cs8 Ge4 Ge8 Cs9 . 3_757 -171.96(6)
Cs8 Ge4 Ge8 Ge7 . . -102.48(9)
Cs8 Ge4 Ge8 Ge3 . . -54.97(9)
Cs8 Ge4 Ge8 Ge9 . . 178.06(5)
Cs8 Ge4 Ge5 Cs6 . . -69.25(9)
Cs8 Ge4 Ge5 Ge6 . . 122.01(8)
Cs8 Ge4 Ge5 Ge2 . . 66.26(7)
Cs8 Ge4 Ge5 Ge1 . . 17.67(8)
Cs8 Ge4 Ge5 Ge9 . . 166.26(7)
Cs8 Ge4 Ge1 Cs6 . . -93.09(3)
Cs8 Ge4 Ge1 Cs4 . . 45.09(8)
Cs8 Ge4 Ge1 Ge2 . . 134.64(11)
Cs8 Ge4 Ge1 Ge5 . . -166.44(6)
Cs8 Ge4 Ge1 Ge3 . . 77.19(5)
Cs8 Ge4 Ge3 Cs5 . . 61.44(10)
Cs8 Ge4 Ge3 Cs4 . . -57.23(6)
Cs8 Ge4 Ge3 Ge2 . . -134.12(8)
Cs8 Ge4 Ge3 Ge7 . . 169.15(11)
Cs8 Ge4 Ge3 Ge8 . . 123.49(11)
Cs8 Ge4 Ge3 Ge1 . . -84.45(9)
Cs8 Ge4 Ge9 Cs3 . . 146.82(17)
Cs8 Ge4 Ge9 Cs7 . . 68.93(19)
Cs8 Ge4 Ge9 Cs9 . 3_757 -16.3(2)
Cs8 Ge4 Ge9 Ge6 . . -90.7(2)
Cs8 Ge4 Ge9 Ge8 . . -7.4(2)
Cs8 Ge4 Ge9 Ge5 . . -135.5(2)
Cs8 Ge4 Ge9 Ge5A . . -147.4(9)
Cs8 Ge4 Ge9 Ge8A . . -8.2(6)
Cs8 Ge4 Ge5A Cs6 . . -56.1(11)
Cs8 Ge4 Ge5A Ge6 . . 115.6(6)
Cs8 Ge4 Ge5A Cs2 . . 45.2(16)
Cs8 Ge4 Ge5A Ge9 . . 167.5(3)
Cs8 Ge4 Ge5A Ge1A . . 25.0(12)
Cs8 Ge4 Ge8A Cs7 . . 96.0(2)
Cs8 Ge4 Ge8A Cs9 . . 52.2(17)
Cs8 Ge4 Ge8A Ge7 . . -114.4(8)
Cs8 Ge4 Ge8A Ge9 . . 177.91(16)
Cs8 Ge4 Ge8A Ge3A . . -66.0(7)
Cs8 Ge4 Ge3A Cs5 . . 65.1(7)
Cs8 Ge4 Ge3A Cs4 . . -49.2(8)
Cs8 Ge4 Ge3A Ge2 . . -144.6(9)
Cs8 Ge4 Ge3A Ge7 . . 154.6(9)
Cs8 Ge4 Ge3A Ge8A . . 107.7(10)
Cs8 Ge4 Ge3A Ge1A . . -95.3(8)
Cs8 Ge4 Ge1A Cs6 . . -91.5(2)
Cs8 Ge4 Ge1A Ge2 . . 121.2(8)
Cs8 Ge4 Ge1A Cs2 . 3_756 -65.1(17)
Cs8 Ge4 Ge1A Ge5A . . -164.5(7)
Cs8 Ge4 Ge1A Ge3A . . 72.8(6)
Cs8 Ge1 Ge3 Cs5 . . -67.78(14)
Cs8 Ge1 Ge3 Cs4 . . -85.00(4)
Cs8 Ge1 Ge3 Ge2 . . -173.98(5)
Cs8 Ge1 Ge3 Ge4 . . 70.97(6)
Cs8 Ge1 Ge3 Ge7 . . 157.76(9)
Cs8 Ge1 Ge3 Ge8 . . 95.11(10)
Cs8 Ge3A Ge1A Cs6 . . -43.6(13)
Cs8 Ge3A Ge1A Ge2 . . 175.4(7)
Cs8 Ge3A Ge1A Ge4 . . -64.4(5)
Cs8 Ge3A Ge1A Cs2 . 3_756 84.2(12)
Cs8 Ge3A Ge1A Ge5A . . -115.0(12)
Cs3 Ge14 Ge13 Cs1 3_656 3_756 52.20(13)
Cs3 Ge14 Ge13 Cs6 3_656 3_656 -90.75(10)
Cs3 Ge14 Ge13 Ge11 3_656 . 125.89(11)
Cs3 Ge14 Ge13 Ge15 3_656 . -177.55(8)
Cs3 Ge14 Ge13 Ge17 3_656 . -168.0(2)
Cs3 Ge14 Ge13 Ge12 3_656 4_565 67.97(8)
Cs3 Ge14 Ge13 Ge12 3_656 . 66.13(12)
Cs3 Ge14 Ge15 Cs6 3_656 . 15.3(3)
Cs3 Ge14 Ge15 Ge11 3_656 . 51.75(12)
Cs3 Ge14 Ge15 Ge10 3_656 . 106.97(12)
Cs3 Ge14 Ge15 Ge13 3_656 . 3.38(12)
Cs3 Ge14 Ge15 Ge17 3_656 . -2.68(16)
Cs3 Ge14 Ge15 Ge16 3_656 . -176.6(2)
Cs3 Ge14 Ge15 Ge16 3_656 4_565 152.65(13)
Cs3 Ge14 Ge17 Cs6 3_656 . 166.52(12)
Cs3 Ge14 Ge17 Cs6 3_656 3_656 -62.65(10)
Cs3 Ge14 Ge17 Ge11 3_656 . 96.57(11)
Cs3 Ge14 Ge17 Ge13 3_656 . 11.8(2)
Cs3 Ge14 Ge17 Ge15 3_656 . 178.09(11)
Cs3 Ge14 Ge17 Ge16 3_656 . -179.38(9)
Cs3 Ge14 Ge17 Ge12 3_656 . 50.67(9)
Cs3 Ge14 Ge16 Cs4 3_656 1_455 -135.3(2)
Cs3 Ge14 Ge16 Ge10 3_656 . 82.2(2)
Cs3 Ge14 Ge16 Ge15 3_656 . 5.8(4)
Cs3 Ge14 Ge16 Ge15 3_656 4_565 127.8(2)
Cs3 Ge14 Ge16 Ge17 3_656 . 1.5(2)
Cs3 Ge14 Ge16 Ge16 3_656 4_565 144.1(2)
Cs3 Ge14 Ge12 Cs1 3_656 2_756 74.61(9)
Cs3 Ge14 Ge12 Cs1 3_656 3_756 -69.7(2)
Cs3 Ge14 Ge12 Ge11 3_656 4_565 138.57(7)
Cs3 Ge14 Ge12 Ge11 3_656 . -166.13(9)
Cs3 Ge14 Ge12 Ge13 3_656 . -99.45(13)
Cs3 Ge14 Ge12 Ge13 3_656 4_565 89.23(10)
Cs3 Ge14 Ge12 Ge17 3_656 . -121.63(10)
Cs3 Ge14 Ge12 Ge12 3_656 4_565 85.50(3)
Cs3 Ge21 Ge25 Cs7 3_657 . -13.9(3)
Cs3 Ge21 Ge25 Ge18 3_657 . -109.26(13)
Cs3 Ge21 Ge25 Ge23 3_657 . -2.49(18)
Cs3 Ge21 Ge25 Ge24 3_657 4_565 -154.32(13)
Cs3 Ge21 Ge25 Ge24 3_657 . 172.1(3)
Cs3 Ge21 Ge25 Ge22 3_657 . -7.31(14)
Cs3 Ge21 Ge23 Cs7 3_657 . -173.67(13)
Cs3 Ge21 Ge23 Cs7 3_657 3_657 65.91(12)
Cs3 Ge21 Ge23 Ge19 3_657 . -102.85(12)
Cs3 Ge21 Ge23 Ge25 3_657 . 178.34(12)
Cs3 Ge21 Ge23 Ge24 3_657 . 176.52(9)
Cs3 Ge21 Ge23 Ge22 3_657 . -15.4(3)
Cs3 Ge21 Ge23 Ge20 3_657 4_565 -56.24(8)
Cs3 Ge21 Ge24 Cs7 3_657 . -15.6(3)
Cs3 Ge21 Ge24 Cs5 3_657 1_455 127.19(19)
Cs3 Ge21 Ge24 Ge18 3_657 . -91.8(2)
Cs3 Ge21 Ge24 Ge25 3_657 4_565 -137.02(18)
Cs3 Ge21 Ge24 Ge25 3_657 . -12.4(5)
Cs3 Ge21 Ge24 Ge23 3_657 . -8.2(2)
Cs3 Ge21 Ge24 Ge24 3_657 4_565 -150.3(2)
Cs3 Ge21 Ge22 Cs1 3_657 3_757 -49.01(12)
Cs3 Ge21 Ge22 Cs7 3_657 3_657 87.52(11)
Cs3 Ge21 Ge22 Ge19 3_657 . -125.49(12)
Cs3 Ge21 Ge22 Ge25 3_657 . 175.09(9)
Cs3 Ge21 Ge22 Ge23 3_657 . 164.5(3)
Cs3 Ge21 Ge22 Ge20 3_657 4_565 -67.37(11)
Cs3 Ge21 Ge22 Ge20 3_657 . -69.26(8)
Cs3 Ge21 Ge20 Cs1 3_657 3_757 71.35(9)
Cs3 Ge21 Ge20 Cs1 3_657 2_757 -65.09(15)
Cs3 Ge21 Ge20 Ge19 3_657 4_565 -161.77(7)
Cs3 Ge21 Ge20 Ge19 3_657 . 141.94(6)
Cs3 Ge21 Ge20 Ge23 3_657 4_565 -116.37(10)
Cs3 Ge21 Ge20 Ge22 3_657 4_565 -99.61(13)
Cs3 Ge21 Ge20 Ge22 3_657 . 92.58(10)
Cs3 Ge21 Ge20 Ge20 3_657 4_565 87.09(2)
Cs3 Ge13 Ge15 Cs6 3_656 . -178.13(11)
Cs3 Ge13 Ge15 Ge11 3_656 . -122.36(15)
Cs3 Ge13 Ge15 Ge10 3_656 . -95.33(16)
Cs3 Ge13 Ge15 Ge14 3_656 . -3.39(12)
Cs3 Ge13 Ge15 Ge17 3_656 . 157.5(4)
Cs3 Ge13 Ge15 Ge16 3_656 4_565 -31.0(2)
Cs3 Ge13 Ge15 Ge16 3_656 . -3.4(4)
Cs3 Ge13 Ge17 Cs6 3_656 3_656 78.9(6)
Cs3 Ge13 Ge17 Cs6 3_656 . 174.5(3)
Cs3 Ge13 Ge17 Ge11 3_656 . -142.4(6)
Cs3 Ge13 Ge17 Ge14 3_656 . -38.6(6)
Cs3 Ge13 Ge17 Ge15 3_656 . -56.2(8)
Cs3 Ge13 Ge17 Ge16 3_656 . -49.8(7)
Cs3 Ge13 Ge17 Ge12 3_656 . -122.8(7)
Cs3 Ge13 Ge12 Cs1 3_656 3_756 -96.22(7)
Cs3 Ge13 Ge12 Cs1 3_656 2_756 -73.6(11)
Cs3 Ge13 Ge12 Ge11 3_656 . -176.96(8)
Cs3 Ge13 Ge12 Ge11 3_656 4_565 144.02(14)
Cs3 Ge13 Ge12 Ge14 3_656 . 71.98(9)
Cs3 Ge13 Ge12 Ge13 3_656 4_565 79.43(15)
Cs3 Ge13 Ge12 Ge17 3_656 . 163.1(3)
Cs3 Ge13 Ge12 Ge12 3_656 4_565 79.43(15)
Cs3 Ge22 Ge20 Cs1 3_657 3_757 92.27(5)
Cs3 Ge22 Ge20 Cs1 3_657 2_757 85.6(2)
Cs3 Ge22 Ge20 Ge19 3_657 4_565 -159.29(11)
Cs3 Ge22 Ge20 Ge19 3_657 . 170.80(8)
Cs3 Ge22 Ge20 Ge21 3_657 . -71.36(8)
Cs3 Ge22 Ge20 Ge23 3_657 4_565 -97.01(13)
Cs3 Ge22 Ge20 Ge22 3_657 4_565 -82.54(18)
Cs3 Ge22 Ge20 Ge20 3_657 4_565 97.45(18)
Cs3 Ge9 Ge5A Cs6 . . 84.7(9)
Cs3 Ge9 Ge5A Ge6 . . -110.5(3)
Cs3 Ge9 Ge5A Ge4 . . 131.5(4)
Cs3 Ge9 Ge5A Cs2 . . -96.9(13)
Cs3 Ge9 Ge5A Ge1A . . 164.7(12)
Cs3 Ge9 Ge8A Cs7 . . -11.6(18)
Cs3 Ge9 Ge8A Cs9 . . 50(3)
Cs3 Ge9 Ge8A Ge4 . . -87.9(16)
Cs3 Ge9 Ge8A Ge7 . . 155.5(11)
Cs3 Ge9 Ge8A Ge3A . . -147.4(12)
Cs1 Ge6 Ge2 Ge7 . . -81.30(5)
Cs1 Ge6 Ge2 Ge5 . . 153.15(6)
Cs1 Ge6 Ge2 Ge1 . . 177.49(8)
Cs1 Ge6 Ge2 Ge3 . . -124.01(6)
Cs1 Ge6 Ge2 Cs2 . . 85.47(4)
Cs1 Ge6 Ge2 Ge3A . . -128.6(6)
Cs1 Ge6 Ge2 Ge1A . . 168.4(7)
Cs1 Ge6 Ge7 Cs9 . 3_757 -90.08(3)
Cs1 Ge6 Ge7 Ge2 . . 86.01(5)
Cs1 Ge6 Ge7 Ge8 . . -165.41(8)
Cs1 Ge6 Ge7 Ge3 . . 134.85(8)
Cs1 Ge6 Ge7 Ge8A . . -174.6(6)
Cs1 Ge6 Ge7 Ge3A . . 126.9(6)
Cs1 Ge6 Ge5 Cs6 . . -168.8(3)
Cs1 Ge6 Ge5 Ge2 . . -42.77(7)
Cs1 Ge6 Ge5 Ge4 . . -125.42(8)
Cs1 Ge6 Ge5 Ge1 . . -67.31(11)
Cs1 Ge6 Ge5 Ge9 . . -168.10(7)
Cs1 Ge6 Cs2 Cs6 . 3_756 -37.82(5)
Cs1 Ge6 Cs2 Cs4 . 3_756 135.86(6)
Cs1 Ge6 Cs2 Ge2 . . -82.69(4)
Cs1 Ge6 Cs2 Ge11 . 3_756 7.50(4)
Cs1 Ge6 Cs2 Cs2 . 4 81.161(17)
Cs1 Ge6 Cs2 N8 . . 120.37(19)
Cs1 Ge6 Cs2 N7 . . 61.0(2)
Cs1 Ge6 Cs2 N6 . . 76.3(4)
Cs1 Ge6 Cs2 N9 . . 171.25(16)
Cs1 Ge6 Cs2 Ge5A . . -170.6(7)
Cs1 Ge6 Cs2 Ge1A . 3_756 -111.7(12)
Cs1 Ge6 Ge9 Cs3 . . -114.95(10)
Cs1 Ge6 Ge9 Cs7 . . 54.62(19)
Cs1 Ge6 Ge9 Cs9 . 3_757 -14.47(10)
Cs1 Ge6 Ge9 Ge4 . . 110.93(10)
Cs1 Ge6 Ge9 Ge8 . . 51.39(13)
Cs1 Ge6 Ge9 Ge5 . . 158.72(13)
Cs1 Ge6 Ge9 Ge5A . . 169.0(7)
Cs1 Ge6 Ge9 Ge8A . . 60.1(6)
Cs1 Ge6 Ge5A Cs6 . . -85(4)
Cs1 Ge6 Ge5A Ge4 . . -120.9(6)
Cs1 Ge6 Ge5A Cs2 . . 18.7(11)
Cs1 Ge6 Ge5A Ge9 . . -171.9(5)
Cs1 Ge6 Ge5A Ge1A . . -62.5(10)
Cs1 Ge2 Ge7 Cs9 . 3_757 -63.62(7)
Cs1 Ge2 Ge7 Ge6 . . -69.09(4)
Cs1 Ge2 Ge7 Ge8 . . -150.81(8)
Cs1 Ge2 Ge7 Ge3 . . 163.53(5)
Cs1 Ge2 Ge7 Ge8A . . -159.0(6)
Cs1 Ge2 Ge7 Ge3A . . 162.7(6)
Cs1 Ge2 Ge5 Cs6 . . -170.86(6)
Cs1 Ge2 Ge5 Ge6 . . 25.82(5)
Cs1 Ge2 Ge5 Ge4 . . 128.14(5)
Cs1 Ge2 Ge5 Ge1 . . 177.28(8)
Cs1 Ge2 Ge5 Ge9 . . 71.34(5)
Cs1 Ge2 Ge1 Cs8 . . 111.4(4)
Cs1 Ge2 Ge1 Cs6 . . -24.2(4)
Cs1 Ge2 Ge1 Cs4 . . 176.9(3)
Cs1 Ge2 Ge1 Ge4 . . 44.3(4)
Cs1 Ge2 Ge1 Ge5 . . -12.8(4)
Cs1 Ge2 Ge1 Ge3 . . 103.3(4)
Cs1 Ge2 Ge3 Cs8 . . -173.75(5)
Cs1 Ge2 Ge3 Cs5 . . 50.44(11)
Cs1 Ge2 Ge3 Cs4 . . 118.65(6)
Cs1 Ge2 Ge3 Ge4 . . -118.18(6)
Cs1 Ge2 Ge3 Ge7 . . -18.94(6)
Cs1 Ge2 Ge3 Ge8 . . -62.40(9)
Cs1 Ge2 Ge3 Ge1 . . -166.46(8)
Cs1 Ge2 Cs2 Cs6 . 3_756 -79.96(4)
Cs1 Ge2 Cs2 Cs4 . 3_756 148.99(12)
Cs1 Ge2 Cs2 Ge6 . . 64.62(4)
Cs1 Ge2 Cs2 Ge11 . 3_756 -31.01(4)
Cs1 Ge2 Cs2 Cs2 . 4 42.43(4)
Cs1 Ge2 Cs2 N8 . . 85.8(2)
Cs1 Ge2 Cs2 N7 . . 32.0(2)
Cs1 Ge2 Cs2 N6 . . 0.4(9)
Cs1 Ge2 Cs2 N9 . . 150.50(17)
Cs1 Ge2 Cs2 Ge5A . . 118.7(4)
Cs1 Ge2 Cs2 Ge1A . 3_756 -127.3(5)
Cs1 Ge2 Ge3A Cs8 . . -168.3(8)
Cs1 Ge2 Ge3A Cs5 . . 37.8(13)
Cs1 Ge2 Ge3A Cs4 . . 113.7(5)
Cs1 Ge2 Ge3A Ge4 . . -113.8(6)
Cs1 Ge2 Ge3A Ge7 . . -21.8(7)
Cs1 Ge2 Ge3A Ge8A . . -63.3(11)
Cs1 Ge2 Ge3A Ge1A . . -161.1(6)
Cs1 Ge2 Ge1A Cs8 . . 139.1(12)
Cs1 Ge2 Ge1A Cs6 . . 10(3)
Cs1 Ge2 Ge1A Ge4 . . 79(2)
Cs1 Ge2 Ge1A Cs2 . 3_756 -96.8(15)
Cs1 Ge2 Ge1A Ge5A . . 20(2)
Cs1 Ge2 Ge1A Ge3A . . 134.1(17)
Cs1 Ge11 Ge10 Cs8 3_756 . -125.0(2)
Cs1 Ge11 Ge10 Cs6 3_756 4_565 -22.3(3)
Cs1 Ge11 Ge10 Cs6 3_756 . 177.9(2)
Cs1 Ge11 Ge10 Ge11 3_756 4_565 -12.0(3)
Cs1 Ge11 Ge10 Ge15 3_756 . 109.3(2)
Cs1 Ge11 Ge10 Ge15 3_756 4_565 42.9(3)
Cs1 Ge11 Ge10 Ge16 3_756 4_565 64.6(3)
Cs1 Ge11 Ge10 Ge16 3_756 . 100.6(2)
Cs1 Ge11 Ge13 Cs3 3_756 3_656 -57.34(8)
Cs1 Ge11 Ge13 Cs6 3_756 3_656 85.82(10)
Cs1 Ge11 Ge13 Ge14 3_756 . -133.85(12)
Cs1 Ge11 Ge13 Ge15 3_756 . 169.95(8)
Cs1 Ge11 Ge13 Ge17 3_756 . 136.78(19)
Cs1 Ge11 Ge13 Ge12 3_756 . -60.85(10)
Cs1 Ge11 Ge13 Ge12 3_756 4_565 -74.92(8)
Cs1 Ge11 Ge15 Cs6 3_756 . 106.31(5)
Cs1 Ge11 Ge15 Ge10 3_756 . -160.76(6)
Cs1 Ge11 Ge15 Ge14 3_756 . -57.51(10)
Cs1 Ge11 Ge15 Ge13 3_756 . -12.35(10)
Cs1 Ge11 Ge15 Ge17 3_756 . 8.60(14)
Cs1 Ge11 Ge15 Ge16 3_756 4_565 -117.11(10)
Cs1 Ge11 Ge15 Ge16 3_756 . -128.4(3)
Cs1 Ge11 Ge17 Cs6 3_756 . 117.16(3)
Cs1 Ge11 Ge17 Cs6 3_756 3_656 47.46(18)
Cs1 Ge11 Ge17 Ge14 3_756 . -102.88(10)
Cs1 Ge11 Ge17 Ge13 3_756 . -41.39(18)
Cs1 Ge11 Ge17 Ge15 3_756 . -173.23(11)
Cs1 Ge11 Ge17 Ge16 3_756 . -162.02(9)
Cs1 Ge11 Ge17 Ge12 3_756 . -54.21(7)
Cs1 Ge11 Ge12 Cs3 3_756 3_656 90.4(4)
Cs1 Ge11 Ge12 Cs1 3_756 2_756 -69.19(6)
Cs1 Ge11 Ge12 Ge11 3_756 4_565 -120.28(6)
Cs1 Ge11 Ge12 Ge14 3_756 . 156.10(9)
Cs1 Ge11 Ge12 Ge13 3_756 4_565 -149.57(13)
Cs1 Ge11 Ge12 Ge13 3_756 . 102.46(11)
Cs1 Ge11 Ge12 Ge17 3_756 . 110.07(9)
Cs1 Ge11 Ge12 Ge12 3_756 4_565 -120.28(5)
Cs1 Ge19 Ge23 Cs7 3_757 3_657 -58.3(2)
Cs1 Ge19 Ge23 Cs7 3_757 . -117.79(4)
Cs1 Ge19 Ge23 Ge21 3_757 . 105.40(12)
Cs1 Ge19 Ge23 Ge25 3_757 . 173.57(12)
Cs1 Ge19 Ge23 Ge24 3_757 . 164.29(10)
Cs1 Ge19 Ge23 Ge22 3_757 . 37.0(3)
Cs1 Ge19 Ge23 Ge20 3_757 4_565 54.96(7)
Cs1 Ge19 Ge22 Cs3 3_757 3_657 61.31(10)
Cs1 Ge19 Ge22 Cs7 3_757 3_657 -89.07(12)
Cs1 Ge19 Ge22 Ge21 3_757 . 129.91(13)
Cs1 Ge19 Ge22 Ge25 3_757 . -174.04(9)
Cs1 Ge19 Ge22 Ge23 3_757 . -141.1(3)
Cs1 Ge19 Ge22 Ge20 3_757 . 71.70(8)
Cs1 Ge19 Ge22 Ge20 3_757 4_565 61.42(9)
Cs1 Ge19 Ge20 Cs3 3_757 3_657 -72.16(11)
Cs1 Ge19 Ge20 Cs1 3_757 2_757 62.59(6)
Cs1 Ge19 Ge20 Ge19 3_757 4_565 128.96(6)
Cs1 Ge19 Ge20 Ge21 3_757 . -131.68(6)
Cs1 Ge19 Ge20 Ge23 3_757 4_565 170.11(11)
Cs1 Ge19 Ge20 Ge22 3_757 . -85.78(8)
Cs1 Ge19 Ge20 Ge22 3_757 4_565 172.64(16)
Cs1 Ge19 Ge20 Ge20 3_757 4_565 -51.03(6)
Cs1 Ge7 Ge8 Cs7 . . -23.7(5)
Cs1 Ge7 Ge8 Cs9 . 3_757 46.53(13)
Cs1 Ge7 Ge8 Cs9 . . 126.76(10)
Cs1 Ge7 Ge8 Ge4 . . -84.61(19)
Cs1 Ge7 Ge8 Ge3 . . -136.29(18)
Cs1 Ge7 Ge8 Ge9 . . -26.74(19)
Cs1 Ge7 Ge3 Cs8 . . 135.9(3)
Cs1 Ge7 Ge3 Cs5 . . -106.89(10)
Cs1 Ge7 Ge3 Cs4 . . -26.86(14)
Cs1 Ge7 Ge3 Ge2 . . 23.52(8)
Cs1 Ge7 Ge3 Ge4 . . 107.85(9)
Cs1 Ge7 Ge3 Ge8 . . 151.66(8)
Cs1 Ge7 Ge3 Ge1 . . 51.82(12)
Cs1 Ge7 Ge8A Cs7 . . 23(3)
Cs1 Ge7 Ge8A Cs9 . . 131.8(10)
Cs1 Ge7 Ge8A Ge4 . . -56(2)
Cs1 Ge7 Ge8A Ge9 . . -3.2(19)
Cs1 Ge7 Ge8A Ge3A . . -110.9(18)
Cs1 Ge7 Ge3A Cs8 . . 160.6(11)
Cs1 Ge7 Ge3A Cs5 . . -115.1(4)
Cs1 Ge7 Ge3A Cs4 . . -42.1(12)
Cs1 Ge7 Ge3A Ge2 . . 21.0(7)
Cs1 Ge7 Ge3A Ge4 . . 115.5(6)
Cs1 Ge7 Ge3A Ge8A . . 155.2(6)
Cs1 Ge7 Ge3A Ge1A . . 58.0(12)
Cs1 Ge13 Ge15 Cs6 3_756 . -42.70(14)
Cs1 Ge13 Ge15 Ge11 3_756 . 13.07(10)
Cs1 Ge13 Ge15 Ge10 3_756 . 40.10(17)
Cs1 Ge13 Ge15 Ge14 3_756 . 132.04(15)
Cs1 Ge13 Ge15 Ge17 3_756 . -67.0(4)
Cs1 Ge13 Ge15 Ge16 3_756 . 132.1(3)
Cs1 Ge13 Ge15 Ge16 3_756 4_565 104.39(16)
Cs1 Ge13 Ge17 Cs6 3_756 . 2.6(5)
Cs1 Ge13 Ge17 Cs6 3_756 3_656 -92.96(13)
Cs1 Ge13 Ge17 Ge11 3_756 . 45.71(15)
Cs1 Ge13 Ge17 Ge14 3_756 . 149.55(19)
Cs1 Ge13 Ge17 Ge15 3_756 . 132.0(3)
Cs1 Ge13 Ge17 Ge16 3_756 . 138.38(15)
Cs1 Ge13 Ge17 Ge12 3_756 . 65.3(3)
Cs1 Ge13 Ge12 Cs3 3_756 3_656 96.22(7)
Cs1 Ge13 Ge12 Cs1 3_756 2_756 22.6(11)
Cs1 Ge13 Ge12 Ge11 3_756 4_565 -119.75(16)
Cs1 Ge13 Ge12 Ge11 3_756 . -80.74(8)
Cs1 Ge13 Ge12 Ge14 3_756 . 168.21(9)
Cs1 Ge13 Ge12 Ge13 3_756 4_565 175.6(2)
Cs1 Ge13 Ge12 Ge17 3_756 . -100.7(3)
Cs1 Ge13 Ge12 Ge12 3_756 4_565 175.7(2)
Cs1 Ge22 Ge20 Cs3 3_757 3_657 -92.27(5)
Cs1 Ge22 Ge20 Cs1 3_757 2_757 -6.7(2)
Cs1 Ge22 Ge20 Ge19 3_757 . 78.53(6)
Cs1 Ge22 Ge20 Ge19 3_757 4_565 108.44(11)
Cs1 Ge22 Ge20 Ge21 3_757 . -163.63(9)
Cs1 Ge22 Ge20 Ge23 3_757 4_565 170.72(13)
Cs1 Ge22 Ge20 Ge22 3_757 4_565 -174.82(17)
Cs1 Ge22 Ge20 Ge20 3_757 4_565 5.18(17)
Cs1 Na1 N2 Cs8 . 1_655 16(3)
Cs1 Na1 N2 Cs6 . 1_655 55.5(11)
Cs1 Na1 N4 Cs7 . 1_655 -123.0(2)
Cs1 Na1 N4 Cs6 . 1_655 124.1(2)
Cs1 Na1 N5 Cs4 . . -75.6(8)
Cs7 Ge18 Ge19 Cs1 . 3_757 -163.9(2)
Cs7 Ge18 Ge19 Cs1 4_565 3_757 28.4(2)
Cs7 Ge18 Ge19 Cs7 4_565 . -167.78(6)
Cs7 Ge18 Ge19 Cs9 4_565 . -89.62(6)
Cs7 Ge18 Ge19 Cs9 . . 78.16(3)
Cs7 Ge18 Ge19 Ge19 4_565 4_565 6.16(3)
Cs7 Ge18 Ge19 Ge19 . 4_565 173.94(3)
Cs7 Ge18 Ge19 Ge23 . . -73.54(8)
Cs7 Ge18 Ge19 Ge23 4_565 . 118.68(9)
Cs7 Ge18 Ge19 Ge22 4_565 . 104.20(10)
Cs7 Ge18 Ge19 Ge22 . . -88.03(8)
Cs7 Ge18 Ge19 Ge20 . . -144.24(7)
Cs7 Ge18 Ge19 Ge20 . 4_565 -134.78(8)
Cs7 Ge18 Ge19 Ge20 4_565 . 47.98(8)
Cs7 Ge18 Ge19 Ge20 4_565 4_565 57.45(10)
Cs7 Ge18 Ge25 Cs7 4_565 . 178.79(7)
Cs7 Ge18 Ge25 Ge21 4_565 . -31.45(18)
Cs7 Ge18 Ge25 Ge21 . . 149.76(15)
Cs7 Ge18 Ge25 Ge23 . . 78.96(16)
Cs7 Ge18 Ge25 Ge23 4_565 . -102.25(17)
Cs7 Ge18 Ge25 Ge24 4_565 . 42.6(4)
Cs7 Ge18 Ge25 Ge24 . 4_565 -165.67(11)
Cs7 Ge18 Ge25 Ge24 4_565 4_565 13.12(13)
Cs7 Ge18 Ge25 Ge24 . . -136.2(3)
Cs7 Ge18 Ge25 Ge22 4_565 . -89.50(16)
Cs7 Ge18 Ge25 Ge22 . . 91.71(14)
Cs7 Ge18 Ge24 Cs7 4_565 . 176.40(6)
Cs7 Ge18 Ge24 Cs5 . 1_455 -162.08(16)
Cs7 Ge18 Ge24 Cs5 4_565 1_455 14.32(18)
Cs7 Ge18 Ge24 Ge21 . . 123.06(13)
Cs7 Ge18 Ge24 Ge21 4_565 . -60.54(15)
Cs7 Ge18 Ge24 Ge25 4_565 . -144.9(3)
Cs7 Ge18 Ge24 Ge25 4_565 4_565 -13.95(11)
Cs7 Ge18 Ge24 Ge25 . . 38.7(3)
Cs7 Ge18 Ge24 Ge25 . 4_565 169.65(10)
Cs7 Ge18 Ge24 Ge23 . . 62.35(10)
Cs7 Ge18 Ge24 Ge23 4_565 . -121.25(11)
Cs7 Ge18 Ge24 Ge24 . 4_565 -178.27(3)
Cs7 Ge18 Ge24 Ge24 4_565 4_565 -1.87(3)
Cs7 Ge19 Ge23 Cs7 . 3_657 59.5(2)
Cs7 Ge19 Ge23 Ge21 . . -136.81(14)
Cs7 Ge19 Ge23 Ge25 . . -68.64(12)
Cs7 Ge19 Ge23 Ge24 . . -77.92(11)
Cs7 Ge19 Ge23 Ge22 . . 154.7(3)
Cs7 Ge19 Ge23 Ge20 . 4_565 172.75(8)
Cs7 Ge19 Ge22 Cs3 . 3_657 178.20(9)
Cs7 Ge19 Ge22 Cs1 . 3_757 116.89(4)
Cs7 Ge19 Ge22 Cs7 . 3_657 27.82(13)
Cs7 Ge19 Ge22 Ge21 . . -113.20(12)
Cs7 Ge19 Ge22 Ge25 . . -57.15(8)
Cs7 Ge19 Ge22 Ge23 . . -24.3(3)
Cs7 Ge19 Ge22 Ge20 . . -171.41(8)
Cs7 Ge19 Ge22 Ge20 . 4_565 178.31(9)
Cs7 Ge19 Ge20 Cs3 . 3_657 28.60(19)
Cs7 Ge19 Ge20 Cs1 . 3_757 100.75(9)
Cs7 Ge19 Ge20 Cs1 . 2_757 163.35(6)
Cs7 Ge19 Ge20 Ge19 . 4_565 -130.28(7)
Cs7 Ge19 Ge20 Ge21 . . -30.93(12)
Cs7 Ge19 Ge20 Ge23 . 4_565 -89.13(12)
Cs7 Ge19 Ge20 Ge22 . . 14.97(13)
Cs7 Ge19 Ge20 Ge22 . 4_565 -86.61(16)
Cs7 Ge19 Ge20 Ge20 . 4_565 49.72(7)
Cs7 Ge4 Ge8 Cs9 . 3_757 95.21(8)
Cs7 Ge4 Ge8 Cs9 . . -57.06(9)
Cs7 Ge4 Ge8 Ge7 . . 164.68(11)
Cs7 Ge4 Ge8 Ge3 . . -147.81(10)
Cs7 Ge4 Ge8 Ge9 . . 85.22(5)
Cs7 Ge4 Ge5 Cs6 . . 92.99(6)
Cs7 Ge4 Ge5 Ge6 . . -75.75(14)
Cs7 Ge4 Ge5 Ge2 . . -131.50(8)
Cs7 Ge4 Ge5 Ge1 . . 179.91(8)
Cs7 Ge4 Ge5 Ge9 . . -31.50(9)
Cs7 Ge4 Ge1 Cs8 . . -13.0(5)
Cs7 Ge4 Ge1 Cs6 . . -106.1(5)
Cs7 Ge4 Ge1 Cs4 . . 32.1(5)
Cs7 Ge4 Ge1 Ge2 . . 121.6(4)
Cs7 Ge4 Ge1 Ge5 . . -179.4(5)
Cs7 Ge4 Ge1 Ge3 . . 64.2(5)
Cs7 Ge4 Ge3 Cs8 . . -87.71(4)
Cs7 Ge4 Ge3 Cs5 . . -26.27(13)
Cs7 Ge4 Ge3 Cs4 . . -144.94(7)
Cs7 Ge4 Ge3 Ge2 . . 138.17(6)
Cs7 Ge4 Ge3 Ge7 . . 81.43(9)
Cs7 Ge4 Ge3 Ge8 . . 35.78(10)
Cs7 Ge4 Ge3 Ge1 . . -172.17(8)
Cs7 Ge4 Ge9 Cs3 . . 77.90(5)
Cs7 Ge4 Ge9 Cs9 . 3_757 -85.24(6)
Cs7 Ge4 Ge9 Ge6 . . -159.62(6)
Cs7 Ge4 Ge9 Ge8 . . -76.36(5)
Cs7 Ge4 Ge9 Ge5 . . 155.60(9)
Cs7 Ge4 Ge9 Ge5A . . 143.6(9)
Cs7 Ge4 Ge9 Ge8A . . -77.2(6)
Cs7 Ge4 Ge5A Cs6 . . 95.5(3)
Cs7 Ge4 Ge5A Ge6 . . -92.8(10)
Cs7 Ge4 Ge5A Cs2 . . -163.2(8)
Cs7 Ge4 Ge5A Ge9 . . -40.9(8)
Cs7 Ge4 Ge5A Ge1A . . 176.6(7)
Cs7 Ge4 Ge8A Cs9 . . -43.8(15)
Cs7 Ge4 Ge8A Ge7 . . 149.6(10)
Cs7 Ge4 Ge8A Ge9 . . 81.9(3)
Cs7 Ge4 Ge8A Ge3A . . -162.0(9)
Cs7 Ge4 Ge3A Cs8 . . -85.0(4)
Cs7 Ge4 Ge3A Cs5 . . -19.9(11)
Cs7 Ge4 Ge3A Cs4 . . -134.2(9)
Cs7 Ge4 Ge3A Ge2 . . 130.3(6)
Cs7 Ge4 Ge3A Ge7 . . 69.6(8)
Cs7 Ge4 Ge3A Ge8A . . 22.7(10)
Cs7 Ge4 Ge3A Ge1A . . 179.6(7)
Cs7 Ge4 Ge1A Cs8 . . 111(8)
Cs7 Ge4 Ge1A Cs6 . . 20(8)
Cs7 Ge4 Ge1A Ge2 . . -127(8)
Cs7 Ge4 Ge1A Cs2 . 3_756 46(9)
Cs7 Ge4 Ge1A Ge5A . . -53(8)
Cs7 Ge4 Ge1A Ge3A . . -176(8)
Cs7 Ge25 Ge23 Cs7 . 3_657 -78.14(13)
Cs7 Ge25 Ge23 Ge19 . . 67.45(7)
Cs7 Ge25 Ge23 Ge21 . . 174.27(9)
Cs7 Ge25 Ge23 Ge24 . . -176.9(7)
Cs7 Ge25 Ge23 Ge22 . . 155.5(6)
Cs7 Ge25 Ge23 Ge20 . 4_565 121.45(14)
Cs7 Ge25 Ge24 Cs5 . 1_455 126.7(4)
Cs7 Ge25 Ge24 Ge18 . . -70.9(4)
Cs7 Ge25 Ge24 Ge21 . . -175.8(4)
Cs7 Ge25 Ge24 Ge25 . 4_565 -119.3(3)
Cs7 Ge25 Ge24 Ge23 . . 175.7(10)
Cs7 Ge25 Ge24 Ge24 . 4_565 -119.3(3)
Cs7 Ge25 Ge22 Cs3 . 3_657 -177.58(10)
Cs7 Ge25 Ge22 Cs1 . 3_757 50.53(18)
Cs7 Ge25 Ge22 Cs7 . 3_657 -68.87(9)
Cs7 Ge25 Ge22 Ge19 . . 59.31(7)
Cs7 Ge25 Ge22 Ge21 . . 176.70(10)
Cs7 Ge25 Ge22 Ge23 . . -24.4(6)
Cs7 Ge25 Ge22 Ge20 . . 117.49(12)
Cs7 Ge25 Ge22 Ge20 . 4_565 110.30(15)
Cs7 Ge8 Ge3 Cs8 . . 12.68(14)
Cs7 Ge8 Ge3 Cs5 . . 110.39(8)
Cs7 Ge8 Ge3 Cs4 . . -65(5)
Cs7 Ge8 Ge3 Ge2 . . -119.48(8)
Cs7 Ge8 Ge3 Ge4 . . -37.01(8)
Cs7 Ge8 Ge3 Ge7 . . -161.60(9)
Cs7 Ge8 Ge3 Ge1 . . -60.83(12)
Cs7 Ge8 Ge9 Cs3 . . -38.0(2)
Cs7 Ge8 Ge9 Cs9 . 3_757 -114.82(5)
Cs7 Ge8 Ge9 Ge6 . . 178.67(5)
Cs7 Ge8 Ge9 Ge4 . . 72.72(5)
Cs7 Ge8 Ge9 Ge5 . . 120.34(6)
Cs7 Ge8 Ge9 Ge5A . . 114.3(8)
Cs7 Ge8 Ge9 Ge8A . . 77(3)
Cs7 Ge23 Ge24 Cs7 3_657 . -83.83(11)
Cs7 Ge23 Ge24 Cs5 . 1_455 140.27(9)
Cs7 Ge23 Ge24 Cs5 3_657 1_455 56.43(16)
Cs7 Ge23 Ge24 Ge18 3_657 . -151.66(11)
Cs7 Ge23 Ge24 Ge18 . . -67.83(8)
Cs7 Ge23 Ge24 Ge21 . . -173.34(9)
Cs7 Ge23 Ge24 Ge21 3_657 . 102.83(13)
Cs7 Ge23 Ge24 Ge25 3_657 4_565 148.86(14)
Cs7 Ge23 Ge24 Ge25 . . -3.0(7)
Cs7 Ge23 Ge24 Ge25 . 4_565 -127.30(15)
Cs7 Ge23 Ge24 Ge25 3_657 . -86.8(7)
Cs7 Ge23 Ge24 Ge24 3_657 4_565 142.80(7)
Cs7 Ge23 Ge24 Ge24 . 4_565 -133.37(6)
Cs7 Ge23 Ge22 Cs3 . 3_657 -174.78(15)
Cs7 Ge23 Ge22 Cs3 3_657 3_657 -82.3(6)
Cs7 Ge23 Ge22 Cs1 3_657 3_757 94.5(2)
Cs7 Ge23 Ge22 Cs1 . 3_757 2.0(7)
Cs7 Ge23 Ge22 Cs7 . 3_657 -92.5(5)
Cs7 Ge23 Ge22 Ge19 . . 48.2(5)
Cs7 Ge23 Ge22 Ge19 3_657 . 140.73(12)
Cs7 Ge23 Ge22 Ge21 3_657 . -115.50(9)
Cs7 Ge23 Ge22 Ge21 . . 152.0(4)
Cs7 Ge23 Ge22 Ge25 3_657 . -134.5(5)
Cs7 Ge23 Ge22 Ge25 . . 133.0(9)
Cs7 Ge23 Ge22 Ge20 . 4_565 74.1(6)
Cs7 Ge23 Ge22 Ge20 3_657 4_565 166.6(3)
Cs7 Ge23 Ge22 Ge20 3_657 . 177.9(3)
Cs7 Ge23 Ge22 Ge20 . . 85.4(6)
Cs7 Ge22 Ge20 Cs3 3_657 3_657 -34.8(3)
Cs7 Ge22 Ge20 Cs1 3_657 3_757 57.5(3)
Cs7 Ge22 Ge20 Cs1 3_657 2_757 50.8(5)
Cs7 Ge22 Ge20 Ge19 3_657 4_565 165.9(3)
Cs7 Ge22 Ge20 Ge19 3_657 . 136.0(3)
Cs7 Ge22 Ge20 Ge21 3_657 . -106.2(4)
Cs7 Ge22 Ge20 Ge23 3_657 4_565 -131.8(3)
Cs7 Ge22 Ge20 Ge22 3_657 4_565 -117.4(3)
Cs7 Ge22 Ge20 Ge20 3_657 4_565 62.6(3)
Cs7 Na1 N2 Cs8 1_655 1_655 67.9(19)
Cs7 Na1 N2 Cs6 1_655 1_655 107.37(16)
Cs7 Na1 N4 Cs1 1_655 . 123.0(2)
Cs7 Na1 N4 Cs6 1_655 1_655 -112.85(18)
Cs7 Na1 N3 Cs1 1_655 . 69.5(6)
Cs7 Na1 N1 Cs1 1_655 . -122.11(18)
Cs7 Na1 N5 Cs4 1_655 . 163.0(5)
Cs7 Ge9 Ge5A Cs6 . . -8.4(14)
Cs7 Ge9 Ge5A Ge6 . . 156.4(2)
Cs7 Ge9 Ge5A Ge4 . . 38.5(8)
Cs7 Ge9 Ge5A Cs2 . . 170.1(8)
Cs7 Ge9 Ge5A Ge1A . . 71.6(15)
Cs7 Ge9 Ge8A Cs9 . . 61.9(10)
Cs7 Ge9 Ge8A Ge4 . . -76.3(4)
Cs7 Ge9 Ge8A Ge7 . . 167.1(8)
Cs7 Ge9 Ge8A Ge3A . . -135.8(11)
Cs7 Ge8A Ge3A Cs8 . . 33.5(16)
Cs7 Ge8A Ge3A Cs5 . . 123.5(14)
Cs7 Ge8A Ge3A Cs4 . . 81(4)
Cs7 Ge8A Ge3A Ge2 . . -108.6(13)
Cs7 Ge8A Ge3A Ge4 . . -25.0(11)
Cs7 Ge8A Ge3A Ge7 . . -149.5(14)
Cs7 Ge8A Ge3A Ge1A . . -45.1(17)
Cs6 Ge11 Ge10 Cs8 . . 57.07(5)
Cs6 Ge11 Ge10 Cs6 . 4_565 159.75(7)
Cs6 Ge11 Ge10 Ge11 . 4_565 170.11(4)
Cs6 Ge11 Ge10 Ge15 . 4_565 -135.05(9)
Cs6 Ge11 Ge10 Ge15 . . -68.62(6)
Cs6 Ge11 Ge10 Ge16 . . -77.35(7)
Cs6 Ge11 Ge10 Ge16 . 4_565 -113.31(9)
Cs6 Ge11 Ge13 Cs3 . 3_656 -173.22(8)
Cs6 Ge11 Ge13 Cs1 . 3_756 -115.88(3)
Cs6 Ge11 Ge13 Cs6 . 3_656 -30.06(11)
Cs6 Ge11 Ge13 Ge14 . . 110.27(11)
Cs6 Ge11 Ge13 Ge15 . . 54.06(8)
Cs6 Ge11 Ge13 Ge17 . . 20.90(19)
Cs6 Ge11 Ge13 Ge12 . 4_565 169.19(7)
Cs6 Ge11 Ge13 Ge12 . . -176.73(10)
Cs6 Ge11 Ge15 Ge10 . . 92.93(6)
Cs6 Ge11 Ge15 Ge14 . . -163.81(9)
Cs6 Ge11 Ge15 Ge13 . . -118.66(9)
Cs6 Ge11 Ge15 Ge17 . . -97.70(13)
Cs6 Ge11 Ge15 Ge16 . 4_565 136.58(12)
Cs6 Ge11 Ge15 Ge16 . . 125.3(4)
Cs6 Ge11 Ge17 Cs6 . 3_656 -69.70(17)
Cs6 Ge11 Ge17 Ge14 . . 139.96(11)
Cs6 Ge11 Ge17 Ge13 . . -158.55(19)
Cs6 Ge11 Ge17 Ge15 . . 69.61(12)
Cs6 Ge11 Ge17 Ge16 . . 80.82(10)
Cs6 Ge11 Ge17 Ge12 . . -171.37(8)
Cs6 Ge11 Ge12 Cs3 . 3_656 -7.3(4)
Cs6 Ge11 Ge12 Cs1 . 3_756 -97.65(9)
Cs6 Ge11 Ge12 Cs1 . 2_756 -166.84(5)
Cs6 Ge11 Ge12 Ge11 . 4_565 142.06(6)
Cs6 Ge11 Ge12 Ge14 . . 58.44(11)
Cs6 Ge11 Ge12 Ge13 . . 4.80(15)
Cs6 Ge11 Ge12 Ge13 . 4_565 112.77(11)
Cs6 Ge11 Ge12 Ge17 . . 12.42(11)
Cs6 Ge11 Ge12 Ge12 . 4_565 142.07(6)
Cs6 Ge10 Ge15 Cs6 4_565 . -176.24(8)
Cs6 Ge10 Ge15 Ge11 4_565 . 113.83(11)
Cs6 Ge10 Ge15 Ge11 . . -69.93(5)
Cs6 Ge10 Ge15 Ge14 . . -153.80(13)
Cs6 Ge10 Ge15 Ge14 4_565 . 29.95(18)
Cs6 Ge10 Ge15 Ge13 . . -97.97(12)
Cs6 Ge10 Ge15 Ge13 4_565 . 85.78(16)
Cs6 Ge10 Ge15 Ge17 . . -79.59(16)
Cs6 Ge10 Ge15 Ge17 4_565 . 104.17(18)
Cs6 Ge10 Ge15 Ge16 . 4_565 161.12(9)
Cs6 Ge10 Ge15 Ge16 4_565 4_565 -15.13(12)
Cs6 Ge10 Ge15 Ge16 4_565 . -41.8(3)
Cs6 Ge10 Ge15 Ge16 . . 134.5(2)
Cs6 Ge10 Ge16 Cs4 4_565 1_455 -23.38(18)
Cs6 Ge10 Ge16 Cs4 . 1_455 148.33(15)
Cs6 Ge10 Ge16 Ge14 4_565 . 66.54(13)
Cs6 Ge10 Ge16 Ge14 . . -121.76(11)
Cs6 Ge10 Ge16 Ge15 . . -40.1(2)
Cs6 Ge10 Ge16 Ge15 4_565 4_565 18.99(9)
Cs6 Ge10 Ge16 Ge15 . 4_565 -169.30(9)
Cs6 Ge10 Ge16 Ge15 4_565 . 148.2(2)
Cs6 Ge10 Ge16 Ge17 . . -60.49(9)
Cs6 Ge10 Ge16 Ge17 4_565 . 127.81(10)
Cs6 Ge10 Ge16 Ge16 . 4_565 176.07(3)
Cs6 Ge10 Ge16 Ge16 4_565 4_565 4.37(3)
Cs6 Ge4 Ge8 Cs7 . . -82.2(2)
Cs6 Ge4 Ge8 Cs9 . . -139.25(18)
Cs6 Ge4 Ge8 Cs9 . 3_757 13.0(3)
Cs6 Ge4 Ge8 Ge7 . . 82.5(2)
Cs6 Ge4 Ge8 Ge3 . . 130.0(2)
Cs6 Ge4 Ge8 Ge9 . . 3.0(2)
Cs6 Ge4 Ge5 Ge6 . . -168.73(13)
Cs6 Ge4 Ge5 Ge2 . . 135.51(8)
Cs6 Ge4 Ge5 Ge1 . . 86.92(7)
Cs6 Ge4 Ge5 Ge9 . . -124.49(8)
Cs6 Ge4 Ge1 Cs8 . . 93.09(3)
Cs6 Ge4 Ge1 Cs4 . . 138.17(9)
Cs6 Ge4 Ge1 Ge2 . . -132.27(11)
Cs6 Ge4 Ge1 Ge5 . . -73.35(5)
Cs6 Ge4 Ge1 Ge3 . . 170.27(6)
Cs6 Ge4 Ge3 Cs8 . . 71.66(6)
Cs6 Ge4 Ge3 Cs5 . . 133.10(11)
Cs6 Ge4 Ge3 Cs4 . . 14.43(11)
Cs6 Ge4 Ge3 Ge2 . . -62.46(7)
Cs6 Ge4 Ge3 Ge7 . . -119.19(8)
Cs6 Ge4 Ge3 Ge8 . . -164.85(8)
Cs6 Ge4 Ge3 Ge1 . . -12.79(7)
Cs6 Ge4 Ge9 Cs3 . . -24.95(6)
Cs6 Ge4 Ge9 Cs7 . . -102.85(4)
Cs6 Ge4 Ge9 Cs9 . 3_757 171.92(4)
Cs6 Ge4 Ge9 Ge6 . . 97.53(6)
Cs6 Ge4 Ge9 Ge8 . . -179.21(6)
Cs6 Ge4 Ge9 Ge5 . . 52.76(9)
Cs6 Ge4 Ge9 Ge5A . . 40.8(9)
Cs6 Ge4 Ge9 Ge8A . . 180.0(6)
Cs6 Ge4 Ge5A Ge6 . . 171.7(12)
Cs6 Ge4 Ge5A Cs2 . . 101.3(11)
Cs6 Ge4 Ge5A Ge9 . . -136.4(9)
Cs6 Ge4 Ge5A Ge1A . . 81.1(8)
Cs6 Ge4 Ge8A Cs7 . . -82(6)
Cs6 Ge4 Ge8A Cs9 . . -126(6)
Cs6 Ge4 Ge8A Ge7 . . 68(7)
Cs6 Ge4 Ge8A Ge9 . . 0(7)
Cs6 Ge4 Ge8A Ge3A . . 116(6)
Cs6 Ge4 Ge3A Cs8 . . 77.6(4)
Cs6 Ge4 Ge3A Cs5 . . 142.7(6)
Cs6 Ge4 Ge3A Cs4 . . 28.4(12)
Cs6 Ge4 Ge3A Ge2 . . -67.1(8)
Cs6 Ge4 Ge3A Ge7 . . -127.8(6)
Cs6 Ge4 Ge3A Ge8A . . -174.7(8)
Cs6 Ge4 Ge3A Ge1A . . -17.8(8)
Cs6 Ge4 Ge1A Cs8 . . 91.5(2)
Cs6 Ge4 Ge1A Ge2 . . -147.3(10)
Cs6 Ge4 Ge1A Cs2 . 3_756 26.4(15)
Cs6 Ge4 Ge1A Ge5A . . -72.9(6)
Cs6 Ge4 Ge1A Ge3A . . 164.3(7)
Cs6 Ge13 Ge15 Cs6 3_656 . 68.20(8)
Cs6 Ge13 Ge15 Ge11 3_656 . 123.97(8)
Cs6 Ge13 Ge15 Ge10 3_656 . 151.00(9)
Cs6 Ge13 Ge15 Ge14 3_656 . -117.06(10)
Cs6 Ge13 Ge15 Ge17 3_656 . 43.9(4)
Cs6 Ge13 Ge15 Ge16 3_656 4_565 -144.71(12)
Cs6 Ge13 Ge15 Ge16 3_656 . -117.0(3)
Cs6 Ge13 Ge17 Cs6 3_656 . 95.6(4)
Cs6 Ge13 Ge17 Ge11 3_656 . 138.67(9)
Cs6 Ge13 Ge17 Ge14 3_656 . -117.49(10)
Cs6 Ge13 Ge17 Ge15 3_656 . -135.0(3)
Cs6 Ge13 Ge17 Ge16 3_656 . -128.7(2)
Cs6 Ge13 Ge17 Ge12 3_656 . 158.3(2)
Cs6 Ge13 Ge12 Cs3 3_656 3_656 63.5(3)
Cs6 Ge13 Ge12 Cs1 3_656 2_756 -10.2(14)
Cs6 Ge13 Ge12 Cs1 3_656 3_756 -32.7(4)
Cs6 Ge13 Ge12 Ge11 3_656 4_565 -152.5(2)
Cs6 Ge13 Ge12 Ge11 3_656 . -113.5(3)
Cs6 Ge13 Ge12 Ge14 3_656 . 135.5(3)
Cs6 Ge13 Ge12 Ge13 3_656 4_565 142.9(2)
Cs6 Ge13 Ge12 Ge17 3_656 . -133.5(5)
Cs6 Ge13 Ge12 Ge12 3_656 4_565 142.9(2)
Cs6 Ge15 Ge17 Cs6 . 3_656 81.72(14)
Cs6 Ge15 Ge17 Ge11 . . -67.28(7)
Cs6 Ge15 Ge17 Ge14 . . -172.23(8)
Cs6 Ge15 Ge17 Ge13 . . -156.0(4)
Cs6 Ge15 Ge17 Ge16 . . 177.5(5)
Cs6 Ge15 Ge17 Ge12 . . -121.67(14)
Cs6 Ge15 Ge16 Cs4 . 1_455 -119.7(3)
Cs6 Ge15 Ge16 Ge10 . . 67.9(2)
Cs6 Ge15 Ge16 Ge14 . . 173.2(2)
Cs6 Ge15 Ge16 Ge15 . 4_565 116.0(2)
Cs6 Ge15 Ge16 Ge17 . . -176.8(6)
Cs6 Ge15 Ge16 Ge16 . 4_565 116.0(2)
Cs6 Ge5 Ge1 Cs8 . . 57.82(9)
Cs6 Ge5 Ge1 Cs4 . . -152.42(17)
Cs6 Ge5 Ge1 Ge2 . . -170.89(5)
Cs6 Ge5 Ge1 Ge4 . . 73.83(6)
Cs6 Ge5 Ge1 Ge3 . . 132.16(7)
Cs6 Ge5 Ge9 Cs3 . . 73.98(6)
Cs6 Ge5 Ge9 Cs7 . . -26.22(11)
Cs6 Ge5 Ge9 Cs9 . 3_757 -172.17(4)
Cs6 Ge5 Ge9 Ge6 . . 179.81(9)
Cs6 Ge5 Ge9 Ge4 . . -52.74(5)
Cs6 Ge5 Ge9 Ge8 . . -97.95(12)
Cs6 Ge5 Ge9 Ge5A . . 54(3)
Cs6 Ge5 Ge9 Ge8A . . -91.7(6)
Cs6 Ge1 Ge3 Cs8 . . -58.67(11)
Cs6 Ge1 Ge3 Cs5 . . -126.45(18)
Cs6 Ge1 Ge3 Cs4 . . -143.67(13)
Cs6 Ge1 Ge3 Ge2 . . 127.35(12)
Cs6 Ge1 Ge3 Ge4 . . 12.30(8)
Cs6 Ge1 Ge3 Ge7 . . 99.09(9)
Cs6 Ge1 Ge3 Ge8 . . 36.44(11)
Cs6 Cs2 N8 Cs3 3_756 . 167.89(13)
Cs6 Cs2 N8 Cs2 3_756 4 -1.0(8)
Cs6 Cs2 N8 Na2 3_756 . -42.9(14)
Cs6 Cs2 N8 Na2 3_756 4 -9.0(9)
Cs6 Cs2 N7 Cs2 3_756 4 -94.6(3)
Cs6 Cs2 N7 Na2 3_756 4 -113.7(3)
Cs6 Cs2 N7 Na2 3_756 . -139.2(4)
Cs6 Cs2 N6 Cs4 3_756 3_756 -118.5(3)
Cs6 Cs2 N6 Cs2 3_756 4 139.4(5)
Cs6 Cs2 N6 Na2 3_756 . 178.2(4)
Cs6 Cs2 N6 Na2 3_756 4 156.8(4)
Cs6 Cs2 N9 Cs4 3_756 3_756 69.6(2)
Cs6 Cs2 N9 Na2 3_756 . 134.2(4)
Cs6 Cs2 Ge5A Cs6 3_756 . 81.7(9)
Cs6 Cs2 Ge5A Ge6 3_756 . -84.2(7)
Cs6 Cs2 Ge5A Ge4 3_756 . -4.2(15)
Cs6 Cs2 Ge5A Ge9 3_756 . -96.9(14)
Cs6 Cs2 Ge5A Ge1A 3_756 . 13.0(10)
Cs6 Ge17 Ge16 Cs4 3_656 1_455 -45.47(18)
Cs6 Ge17 Ge16 Cs4 . 1_455 -135.57(9)
Cs6 Ge17 Ge16 Ge10 3_656 . 154.61(11)
Cs6 Ge17 Ge16 Ge10 . . 64.51(7)
Cs6 Ge17 Ge16 Ge14 . . 171.05(8)
Cs6 Ge17 Ge16 Ge14 3_656 . -98.85(13)
Cs6 Ge17 Ge16 Ge15 . 4_565 122.75(13)
Cs6 Ge17 Ge16 Ge15 3_656 . 92.4(5)
Cs6 Ge17 Ge16 Ge15 3_656 4_565 -147.15(13)
Cs6 Ge17 Ge16 Ge15 . . 2.3(5)
Cs6 Ge17 Ge16 Ge16 . 4_565 129.64(6)
Cs6 Ge17 Ge16 Ge16 3_656 4_565 -140.26(8)
Cs6 Ge17 Ge12 Cs3 3_656 3_656 43.08(13)
Cs6 Ge17 Ge12 Cs3 . 3_656 164.99(8)
Cs6 Ge17 Ge12 Cs1 . 2_756 -7.3(4)
Cs6 Ge17 Ge12 Cs1 . 3_756 63.82(13)
Cs6 Ge17 Ge12 Cs1 3_656 3_756 -58.09(14)
Cs6 Ge17 Ge12 Cs1 3_656 2_756 -129.2(3)
Cs6 Ge17 Ge12 Ge11 . 4_565 -49.97(13)
Cs6 Ge17 Ge12 Ge11 . . -9.86(9)
Cs6 Ge17 Ge12 Ge11 3_656 4_565 -171.87(9)
Cs6 Ge17 Ge12 Ge11 3_656 . -131.76(12)
Cs6 Ge17 Ge12 Ge14 . . -135.33(13)
Cs6 Ge17 Ge12 Ge14 3_656 . 102.77(12)
Cs6 Ge17 Ge12 Ge13 3_656 . 25.2(3)
Cs6 Ge17 Ge12 Ge13 3_656 4_565 128.32(12)
Cs6 Ge17 Ge12 Ge13 . 4_565 -109.77(14)
Cs6 Ge17 Ge12 Ge13 . . 147.1(4)
Cs6 Ge17 Ge12 Ge12 . 4_565 -97.04(12)
Cs6 Ge17 Ge12 Ge12 3_656 4_565 141.05(6)
Cs6 Na1 N2 Cs8 1_655 1_655 -39.5(18)
Cs6 Na1 N4 Cs1 1_655 . -124.1(2)
Cs6 Na1 N4 Cs7 1_655 1_655 112.85(18)
Cs6 Na1 N3 Cs1 1_655 . 120.39(17)
Cs6 Na1 N1 Cs1 1_655 . -78.5(5)
Cs6 Na1 N5 Cs4 1_655 . 50.3(8)
Cs6 Ge5A Ge1A Cs8 . . 63.3(7)
Cs6 Ge5A Ge1A Ge2 . . -174.1(7)
Cs6 Ge5A Ge1A Ge4 . . 78.4(5)
Cs6 Ge5A Ge1A Cs2 . 3_756 -63.0(9)
Cs6 Ge5A Ge1A Ge3A . . 132.5(10)
Cs5 Cs9 Ge19 Cs1 . 3_757 -146.97(2)
Cs5 Cs9 Ge19 Cs7 . . 94.88(3)
Cs5 Cs9 Ge19 Ge18 . . 18.01(4)
Cs5 Cs9 Ge19 Ge19 . 4_565 -45.31(2)
Cs5 Cs9 Ge19 Ge23 . . 143.51(17)
Cs5 Cs9 Ge19 Ge22 . . 174.14(15)
Cs5 Cs9 Ge19 Ge20 . . -101.59(7)
Cs5 Cs9 Ge19 Ge20 . 4_565 -118.42(8)
Cs5 Cs9 Ge8 Cs7 . . -139.18(6)
Cs5 Cs9 Ge8 Cs9 . 3_757 112.04(4)
Cs5 Cs9 Ge8 Ge4 . . -87.78(12)
Cs5 Cs9 Ge8 Ge7 . . 48.79(9)
Cs5 Cs9 Ge8 Ge3 . . -14.53(7)
Cs5 Cs9 Ge8 Ge9 . . 172.3(2)
Cs5 Cs9 N14 Cs8 . . 111.8(6)
Cs5 Cs9 N14 Cs9 . 4_565 -86.3(3)
Cs5 Cs9 N12 Cs3 . 3_757 -115.2(7)
Cs5 Cs9 N12 Cs9 . 4_565 75.3(2)
Cs5 Cs9 Ge8A Cs7 . . -147.6(6)
Cs5 Cs9 Ge8A Ge4 . . -106.9(19)
Cs5 Cs9 Ge8A Ge7 . . 59.8(7)
Cs5 Cs9 Ge8A Ge9 . . 154.4(13)
Cs5 Cs9 Ge8A Ge3A . . -5.1(10)
Cs5 Ge21 Ge25 Cs7 1_455 . -147.8(2)
Cs5 Ge21 Ge25 Ge18 1_455 . 116.80(11)
Cs5 Ge21 Ge25 Ge23 1_455 . -136.43(12)
Cs5 Ge21 Ge25 Ge24 1_455 4_565 71.75(11)
Cs5 Ge21 Ge25 Ge24 1_455 . 38.2(4)
Cs5 Ge21 Ge25 Ge22 1_455 . -141.25(9)
Cs5 Ge21 Ge23 Cs7 1_455 3_657 -63.40(14)
Cs5 Ge21 Ge23 Cs7 1_455 . 57.02(16)
Cs5 Ge21 Ge23 Ge19 1_455 . 127.84(11)
Cs5 Ge21 Ge23 Ge25 1_455 . 49.03(13)
Cs5 Ge21 Ge23 Ge24 1_455 . 47.21(10)
Cs5 Ge21 Ge23 Ge22 1_455 . -144.7(3)
Cs5 Ge21 Ge23 Ge20 1_455 4_565 174.44(8)
Cs5 Ge21 Ge24 Cs7 1_455 . -142.81(11)
Cs5 Ge21 Ge24 Ge18 1_455 . 140.99(14)
Cs5 Ge21 Ge24 Ge25 1_455 . -139.6(4)
Cs5 Ge21 Ge24 Ge25 1_455 4_565 95.78(9)
Cs5 Ge21 Ge24 Ge23 1_455 . -135.42(9)
Cs5 Ge21 Ge24 Ge24 1_455 4_565 82.46(4)
Cs5 Ge21 Ge22 Cs3 1_455 3_657 -122.36(9)
Cs5 Ge21 Ge22 Cs1 1_455 3_757 -171.37(7)
Cs5 Ge21 Ge22 Cs7 1_455 3_657 -34.84(18)
Cs5 Ge21 Ge22 Ge19 1_455 . 112.15(11)
Cs5 Ge21 Ge22 Ge25 1_455 . 52.73(12)
Cs5 Ge21 Ge22 Ge23 1_455 . 42.1(3)
Cs5 Ge21 Ge22 Ge20 1_455 4_565 170.27(10)
Cs5 Ge21 Ge22 Ge20 1_455 . 168.38(10)
Cs5 Ge21 Ge20 Cs3 1_455 3_657 144.2(3)
Cs5 Ge21 Ge20 Cs1 1_455 2_757 79.1(4)
Cs5 Ge21 Ge20 Cs1 1_455 3_757 -144.5(2)
Cs5 Ge21 Ge20 Ge19 1_455 4_565 -17.6(3)
Cs5 Ge21 Ge20 Ge19 1_455 . -73.9(3)
Cs5 Ge21 Ge20 Ge23 1_455 4_565 27.8(3)
Cs5 Ge21 Ge20 Ge22 1_455 4_565 44.6(3)
Cs5 Ge21 Ge20 Ge22 1_455 . -123.2(3)
Cs5 Ge21 Ge20 Ge20 1_455 4_565 -128.7(3)
Cs5 Ge3A Ge1A Cs8 . . -56(3)
Cs5 Ge3A Ge1A Cs6 . . -99(4)
Cs5 Ge3A Ge1A Ge2 . . 119(3)
Cs5 Ge3A Ge1A Ge4 . . -120(3)
Cs5 Ge3A Ge1A Cs2 . 3_756 28(4)
Cs5 Ge3A Ge1A Ge5A . . -171(3)
Cs9 Cs5 Cs9 Ge6 4_565 3_757 -78.44(3)
Cs9 Cs5 Cs9 Ge19 4_565 . 52.28(3)
Cs9 Cs5 Cs9 Ge7 4_565 3_757 -132.74(5)
Cs9 Cs5 Cs9 Ge8 4_565 . 135.73(5)
Cs9 Cs5 Cs9 Ge8 4_565 3_757 -140.62(3)
Cs9 Cs5 Cs9 N14 4_565 . 56.94(19)
Cs9 Cs5 Cs9 N13 4_565 4_565 -140.3(2)
Cs9 Cs5 Cs9 N12 4_565 . -55.0(2)
Cs9 Cs5 Cs9 Ge9 4_565 3_757 -103.57(2)
Cs9 Cs5 Cs9 Ge8A 4_565 . 129.4(5)
Cs9 Cs5 Ge3 Cs8 4_565 . 40.46(6)
Cs9 Cs5 Ge3 Cs8 . . 87.62(5)
Cs9 Cs5 Ge3 Cs4 . . 166.05(4)
Cs9 Cs5 Ge3 Cs4 4_565 . 118.89(3)
Cs9 Cs5 Ge3 Ge2 4_565 . -172.81(8)
Cs9 Cs5 Ge3 Ge2 . . -125.66(9)
Cs9 Cs5 Ge3 Ge4 . . 35.03(11)
Cs9 Cs5 Ge3 Ge4 4_565 . -12.13(12)
Cs9 Cs5 Ge3 Ge7 . . -73.59(7)
Cs9 Cs5 Ge3 Ge7 4_565 . -120.75(7)
Cs9 Cs5 Ge3 Ge8 . . -13.86(9)
Cs9 Cs5 Ge3 Ge8 4_565 . -61.02(9)
Cs9 Cs5 Ge3 Ge1 . . 149.43(15)
Cs9 Cs5 Ge3 Ge1 4_565 . 102.27(15)
Cs9 Cs5 N14 Cs8 . . -136.95(13)
Cs9 Cs5 N14 Cs8 4_565 . 136.95(13)
Cs9 Cs5 N14 Cs9 . 4_565 86.1(3)
Cs9 Cs5 N14 Cs9 4_565 . -86.1(3)
Cs9 Cs5 N13 Cs9 . 4_565 -33.31(19)
Cs9 Cs5 Ge3A Cs8 . . 81.8(4)
Cs9 Cs5 Ge3A Cs8 4_565 . 33.4(5)
Cs9 Cs5 Ge3A Cs4 . . 164.3(4)
Cs9 Cs5 Ge3A Cs4 4_565 . 115.8(3)
Cs9 Cs5 Ge3A Ge2 4_565 . -162.8(9)
Cs9 Cs5 Ge3A Ge2 . . -114.4(10)
Cs9 Cs5 Ge3A Ge4 4_565 . -20.7(9)
Cs9 Cs5 Ge3A Ge4 . . 27.8(8)
Cs9 Cs5 Ge3A Ge7 . . -65.7(5)
Cs9 Cs5 Ge3A Ge7 4_565 . -114.1(5)
Cs9 Cs5 Ge3A Ge8A . . -3.7(8)
Cs9 Cs5 Ge3A Ge8A 4_565 . -52.1(8)
Cs9 Cs5 Ge3A Ge1A 4_565 . 88(3)
Cs9 Cs5 Ge3A Ge1A . . 137(4)
Cs9 Cs9 Ge19 Cs1 4_565 3_757 -101.661(15)
Cs9 Cs9 Ge19 Cs7 4_565 . 140.19(2)
Cs9 Cs9 Ge19 Ge18 4_565 . 63.32(3)
Cs9 Cs9 Ge19 Ge19 4_565 4_565 0.0
Cs9 Cs9 Ge19 Ge23 4_565 . -171.18(17)
Cs9 Cs9 Ge19 Ge22 4_565 . -140.55(15)
Cs9 Cs9 Ge19 Ge20 4_565 4_565 -73.11(7)
Cs9 Cs9 Ge19 Ge20 4_565 . -56.28(6)
Cs9 Cs9 Ge8 Cs7 4_565 . -95.42(4)
Cs9 Cs9 Ge8 Cs9 4_565 3_757 155.80(3)
Cs9 Cs9 Ge8 Ge4 4_565 . -44.02(11)
Cs9 Cs9 Ge8 Ge7 4_565 . 92.55(11)
Cs9 Cs9 Ge8 Ge3 4_565 . 29.23(9)
Cs9 Cs9 Ge8 Ge9 4_565 . -143.95(18)
Cs9 Cs9 N14 Cs8 4_565 . -161.9(8)
Cs9 Cs9 N14 Cs5 4_565 . 86.3(3)
Cs9 Cs9 N12 Cs3 4_565 3_757 169.6(8)
Cs9 Cs9 Ge8A Cs7 4_565 . -101.4(4)
Cs9 Cs9 Ge8A Ge4 4_565 . -60.6(18)
Cs9 Cs9 Ge8A Ge7 4_565 . 106.0(8)
Cs9 Cs9 Ge8A Ge9 4_565 . -159.3(10)
Cs9 Cs9 Ge8A Ge3A 4_565 . 41.2(13)
Cs9 Ge6 Ge2 Cs1 3_757 . 77.08(4)
Cs9 Ge6 Ge2 Ge7 3_757 . -4.22(6)
Cs9 Ge6 Ge2 Ge5 3_757 . -129.77(6)
Cs9 Ge6 Ge2 Ge1 3_757 . -105.43(9)
Cs9 Ge6 Ge2 Ge3 3_757 . -46.94(8)
Cs9 Ge6 Ge2 Cs2 3_757 . 162.55(5)
Cs9 Ge6 Ge2 Ge3A 3_757 . -51.6(6)
Cs9 Ge6 Ge2 Ge1A 3_757 . -114.6(7)
Cs9 Ge6 Ge7 Cs1 3_757 . 90.08(3)
Cs9 Ge6 Ge7 Ge2 3_757 . 176.09(5)
Cs9 Ge6 Ge7 Ge8 3_757 . -75.33(8)
Cs9 Ge6 Ge7 Ge3 3_757 . -135.07(8)
Cs9 Ge6 Ge7 Ge8A 3_757 . -84.5(6)
Cs9 Ge6 Ge7 Ge3A 3_757 . -143.0(6)
Cs9 Ge6 Ge5 Cs6 3_757 . -9.9(4)
Cs9 Ge6 Ge5 Ge2 3_757 . 116.15(9)
Cs9 Ge6 Ge5 Ge4 3_757 . 33.51(17)
Cs9 Ge6 Ge5 Ge1 3_757 . 91.62(18)
Cs9 Ge6 Ge5 Ge9 3_757 . -9.18(11)
Cs9 Ge6 Cs2 Cs6 3_757 3_756 -85.81(15)
Cs9 Ge6 Cs2 Cs4 3_757 3_756 87.87(16)
Cs9 Ge6 Cs2 Ge2 3_757 . -130.68(15)
Cs9 Ge6 Cs2 Ge11 3_757 3_756 -40.49(17)
Cs9 Ge6 Cs2 Cs2 3_757 4 33.17(15)
Cs9 Ge6 Cs2 N8 3_757 . 72.4(2)
Cs9 Ge6 Cs2 N7 3_757 . 13.0(3)
Cs9 Ge6 Cs2 N6 3_757 . 28.3(5)
Cs9 Ge6 Cs2 N9 3_757 . 123.3(2)
Cs9 Ge6 Cs2 Ge5A 3_757 . 141.4(7)
Cs9 Ge6 Cs2 Ge1A 3_757 3_756 -159.7(12)
Cs9 Ge6 Ge9 Cs3 3_757 . -100.47(3)
Cs9 Ge6 Ge9 Cs7 3_757 . 69.09(13)
Cs9 Ge6 Ge9 Ge4 3_757 . 125.40(5)
Cs9 Ge6 Ge9 Ge8 3_757 . 65.86(8)
Cs9 Ge6 Ge9 Ge5 3_757 . 173.19(8)
Cs9 Ge6 Ge9 Ge5A 3_757 . -176.6(7)
Cs9 Ge6 Ge9 Ge8A 3_757 . 74.6(6)
Cs9 Ge6 Ge5A Cs6 3_757 . 91(5)
Cs9 Ge6 Ge5A Ge4 3_757 . 55.1(12)
Cs9 Ge6 Ge5A Cs2 3_757 . -165.35(17)
Cs9 Ge6 Ge5A Ge9 3_757 . 4.1(8)
Cs9 Ge6 Ge5A Ge1A 3_757 . 113.5(11)
Cs9 Ge19 Ge23 Cs7 . 3_657 8.9(4)
Cs9 Ge19 Ge23 Cs7 . . -50.54(16)
Cs9 Ge19 Ge23 Ge21 . . 172.65(7)
Cs9 Ge19 Ge23 Ge25 . . -119.18(14)
Cs9 Ge19 Ge23 Ge24 . . -128.46(13)
Cs9 Ge19 Ge23 Ge22 . . 104.2(3)
Cs9 Ge19 Ge23 Ge20 . 4_565 122.21(14)
Cs9 Ge19 Ge22 Cs3 . 3_657 101.46(13)
Cs9 Ge19 Ge22 Cs1 . 3_757 40.15(14)
Cs9 Ge19 Ge22 Cs7 . 3_657 -48.9(2)
Cs9 Ge19 Ge22 Ge21 . . 170.07(6)
Cs9 Ge19 Ge22 Ge25 . . -133.89(12)
Cs9 Ge19 Ge22 Ge23 . . -101.0(3)
Cs9 Ge19 Ge22 Ge20 . 4_565 101.57(14)
Cs9 Ge19 Ge22 Ge20 . . 111.85(13)
Cs9 Ge19 Ge20 Cs3 . 3_657 -122.34(11)
Cs9 Ge19 Ge20 Cs1 . 3_757 -50.18(6)
Cs9 Ge19 Ge20 Cs1 . 2_757 12.41(10)
Cs9 Ge19 Ge20 Ge19 . 4_565 78.78(7)
Cs9 Ge19 Ge20 Ge21 . . 178.13(4)
Cs9 Ge19 Ge20 Ge23 . 4_565 119.93(10)
Cs9 Ge19 Ge20 Ge22 . 4_565 122.46(14)
Cs9 Ge19 Ge20 Ge22 . . -135.96(9)
Cs9 Ge19 Ge20 Ge20 . 4_565 -101.21(7)
Cs9 Ge7 Ge8 Cs7 3_757 . -70.3(4)
Cs9 Ge7 Ge8 Cs9 3_757 . 80.24(8)
Cs9 Ge7 Ge8 Ge4 3_757 . -131.14(9)
Cs9 Ge7 Ge8 Ge3 3_757 . 177.19(8)
Cs9 Ge7 Ge8 Ge9 3_757 . -73.27(8)
Cs9 Ge7 Ge3 Cs8 3_757 . -19.8(4)
Cs9 Ge7 Ge3 Cs5 3_757 . 97.48(8)
Cs9 Ge7 Ge3 Cs4 3_757 . 177.50(5)
Cs9 Ge7 Ge3 Ge2 3_757 . -132.12(10)
Cs9 Ge7 Ge3 Ge4 3_757 . -47.78(15)
Cs9 Ge7 Ge3 Ge8 3_757 . -3.98(12)
Cs9 Ge7 Ge3 Ge1 3_757 . -103.81(14)
Cs9 Ge7 Ge8A Cs7 3_757 . -39.2(16)
Cs9 Ge7 Ge8A Cs9 3_757 . 69.7(6)
Cs9 Ge7 Ge8A Ge4 3_757 . -118.3(9)
Cs9 Ge7 Ge8A Ge9 3_757 . -65.3(5)
Cs9 Ge7 Ge8A Ge3A 3_757 . -173.0(7)
Cs9 Ge7 Ge3A Cs8 3_757 . 17(2)
Cs9 Ge7 Ge3A Cs5 3_757 . 101.5(7)
Cs9 Ge7 Ge3A Cs4 3_757 . 174.5(2)
Cs9 Ge7 Ge3A Ge2 3_757 . -122.4(7)
Cs9 Ge7 Ge3A Ge4 3_757 . -27.9(14)
Cs9 Ge7 Ge3A Ge8A 3_757 . 11.8(13)
Cs9 Ge7 Ge3A Ge1A 3_757 . -85.4(14)
Cs9 Ge8 Ge3 Cs8 . . -80.76(5)
Cs9 Ge8 Ge3 Cs8 3_757 . 177.39(5)
Cs9 Ge8 Ge3 Cs5 3_757 . -84.91(10)
Cs9 Ge8 Ge3 Cs5 . . 16.95(10)
Cs9 Ge8 Ge3 Cs4 3_757 . 99(5)
Cs9 Ge8 Ge3 Cs4 . . -159(5)
Cs9 Ge8 Ge3 Ge2 . . 147.08(9)
Cs9 Ge8 Ge3 Ge2 3_757 . 45.23(12)
Cs9 Ge8 Ge3 Ge4 . . -130.45(8)
Cs9 Ge8 Ge3 Ge4 3_757 . 127.70(9)
Cs9 Ge8 Ge3 Ge7 3_757 . 3.11(10)
Cs9 Ge8 Ge3 Ge7 . . 104.96(9)
Cs9 Ge8 Ge3 Ge1 . . -154.27(7)
Cs9 Ge8 Ge3 Ge1 3_757 . 103.87(10)
Cs9 Ge8 Ge9 Cs3 . . 12.4(4)
Cs9 Ge8 Ge9 Cs3 3_757 . 76.8(2)
Cs9 Ge8 Ge9 Cs7 . . 50.45(16)
Cs9 Ge8 Ge9 Cs7 3_757 . 114.82(5)
Cs9 Ge8 Ge9 Cs9 . 3_757 -64.37(19)
Cs9 Ge8 Ge9 Ge6 3_757 . -66.51(4)
Cs9 Ge8 Ge9 Ge6 . . -130.88(18)
Cs9 Ge8 Ge9 Ge4 3_757 . -172.46(5)
Cs9 Ge8 Ge9 Ge4 . . 123.17(19)
Cs9 Ge8 Ge9 Ge5 3_757 . -124.84(8)
Cs9 Ge8 Ge9 Ge5 . . 170.78(14)
Cs9 Ge8 Ge9 Ge5A . . 164.7(7)
Cs9 Ge8 Ge9 Ge5A 3_757 . -130.9(8)
Cs9 Ge8 Ge9 Ge8A 3_757 . -168(3)
Cs9 Ge8 Ge9 Ge8A . . 127(3)
Cs9 Ge9 Ge5A Cs6 3_757 . -169.4(2)
Cs9 Ge9 Ge5A Ge6 3_757 . -4.5(10)
Cs9 Ge9 Ge5A Ge4 3_757 . -122.5(5)
Cs9 Ge9 Ge5A Cs2 3_757 . 9(2)
Cs9 Ge9 Ge5A Ge1A 3_757 . -89.3(10)
Cs9 Ge9 Ge8A Cs7 3_757 . -110.3(3)
Cs9 Ge9 Ge8A Cs9 3_757 . -48.4(10)
Cs9 Ge9 Ge8A Ge4 3_757 . 173.5(5)
Cs9 Ge9 Ge8A Ge7 3_757 . 56.8(5)
Cs9 Ge9 Ge8A Ge3A 3_757 . 113.9(9)
Cs9 Ge8A Ge3A Cs8 . . -84.8(9)
Cs9 Ge8A Ge3A Cs5 . . 5.2(11)
Cs9 Ge8A Ge3A Cs4 . . -37(4)
Cs9 Ge8A Ge3A Ge2 . . 133.1(11)
Cs9 Ge8A Ge3A Ge4 . . -143.3(13)
Cs9 Ge8A Ge3A Ge7 . . 92.3(11)
Cs9 Ge8A Ge3A Ge1A . . -163.4(11)
Ge18 Cs7 Ge19 Cs1 . 3_757 174.89(7)
Ge18 Cs7 Ge19 Cs9 . . -110.86(5)
Ge18 Cs7 Ge19 Ge19 . 4_565 -8.32(4)
Ge18 Cs7 Ge19 Ge23 . . 96.09(9)
Ge18 Cs7 Ge19 Ge22 . . 103.49(8)
Ge18 Cs7 Ge19 Ge20 . 4_565 105.20(10)
Ge18 Cs7 Ge19 Ge20 . . 91.23(11)
Ge18 Cs7 Ge4 Cs8 . . -4.69(3)
Ge18 Cs7 Ge4 Cs6 . . -96.22(3)
Ge18 Cs7 Ge4 Ge8 . . 98.87(7)
Ge18 Cs7 Ge4 Ge5 . . -171.40(7)
Ge18 Cs7 Ge4 Ge1 . . 8.0(5)
Ge18 Cs7 Ge4 Ge3 . . 68.05(5)
Ge18 Cs7 Ge4 Ge9 . . 161.53(5)
Ge18 Cs7 Ge4 Ge5A . . -167.1(6)
Ge18 Cs7 Ge4 Ge8A . . 88.8(7)
Ge18 Cs7 Ge4 Ge3A . . 68.7(5)
Ge18 Cs7 Ge4 Ge1A . . -116(8)
Ge18 Cs7 Ge25 Ge21 . . -100.9(2)
Ge18 Cs7 Ge25 Ge23 . . -111.56(15)
Ge18 Cs7 Ge25 Ge24 . 4_565 19.71(16)
Ge18 Cs7 Ge25 Ge24 . . 71.0(5)
Ge18 Cs7 Ge25 Ge22 . . -106.39(13)
Ge18 Cs7 Ge8 Cs9 . 3_757 148.57(4)
Ge18 Cs7 Ge8 Cs9 . . 60.40(5)
Ge18 Cs7 Ge8 Ge4 . . -81.43(6)
Ge18 Cs7 Ge8 Ge7 . . -147.2(4)
Ge18 Cs7 Ge8 Ge3 . . -44.64(12)
Ge18 Cs7 Ge8 Ge9 . . -144.11(7)
Ge18 Cs7 Ge23 Cs7 . 3_657 164.64(10)
Ge18 Cs7 Ge23 Ge19 . . -48.54(5)
Ge18 Cs7 Ge23 Ge21 . . 36.57(12)
Ge18 Cs7 Ge23 Ge25 . . 44.67(11)
Ge18 Cs7 Ge23 Ge24 . . 45.24(8)
Ge18 Cs7 Ge23 Ge22 . . -102.6(6)
Ge18 Cs7 Ge23 Ge20 . 4_565 -56.23(11)
Ge18 Cs7 Ge24 Cs5 . 1_455 161.28(19)
Ge18 Cs7 Ge24 Ge21 . . -93.99(13)
Ge18 Cs7 Ge24 Ge25 . 4_565 -11.76(12)
Ge18 Cs7 Ge24 Ge25 . . -99.1(5)
Ge18 Cs7 Ge24 Ge23 . . -101.17(11)
Ge18 Cs7 Ge24 Ge24 . 4_565 2.42(4)
Ge18 Cs7 Ge9 Cs3 . . -148.96(4)
Ge18 Cs7 Ge9 Cs9 . 3_757 104.10(4)
Ge18 Cs7 Ge9 Ge6 . . 41.10(15)
Ge18 Cs7 Ge9 Ge4 . . -22.34(6)
Ge18 Cs7 Ge9 Ge8 . . 44.63(9)
Ge18 Cs7 Ge9 Ge5 . . -48.95(11)
Ge18 Cs7 Ge9 Ge5A . . -62.3(10)
Ge18 Cs7 Ge9 Ge8A . . 35.0(6)
Ge18 Cs7 Ge8A Cs9 . . 67.1(4)
Ge18 Cs7 Ge8A Ge4 . . -89.3(6)
Ge18 Cs7 Ge8A Ge7 . . -178.5(17)
Ge18 Cs7 Ge8A Ge9 . . -151.4(5)
Ge18 Cs7 Ge8A Ge3A . . -64.1(16)
Ge18 Ge19 Ge23 Cs7 . . 79.00(4)
Ge18 Ge19 Ge23 Cs7 . 3_657 138.5(2)
Ge18 Ge19 Ge23 Ge21 . . -57.81(13)
Ge18 Ge19 Ge23 Ge25 . . 10.36(12)
Ge18 Ge19 Ge23 Ge24 . . 1.08(10)
Ge18 Ge19 Ge23 Ge22 . . -126.3(3)
Ge18 Ge19 Ge23 Ge20 . 4_565 -108.25(8)
Ge18 Ge19 Ge22 Cs3 . 3_657 -101.70(10)
Ge18 Ge19 Ge22 Cs1 . 3_757 -163.01(4)
Ge18 Ge19 Ge22 Cs7 . 3_657 107.93(12)
Ge18 Ge19 Ge22 Ge21 . . -33.09(14)
Ge18 Ge19 Ge22 Ge25 . . 22.95(9)
Ge18 Ge19 Ge22 Ge23 . . 55.8(3)
Ge18 Ge19 Ge22 Ge20 . . -91.31(8)
Ge18 Ge19 Ge22 Ge20 . 4_565 -101.59(10)
Ge18 Ge19 Ge20 Cs3 . 3_657 113.95(12)
Ge18 Ge19 Ge20 Cs1 . 3_757 -173.90(5)
Ge18 Ge19 Ge20 Cs1 . 2_757 -111.30(7)
Ge18 Ge19 Ge20 Ge19 . 4_565 -44.93(7)
Ge18 Ge19 Ge20 Ge21 . . 54.42(7)
Ge18 Ge19 Ge20 Ge23 . 4_565 -3.78(11)
Ge18 Ge19 Ge20 Ge22 . . 100.32(10)
Ge18 Ge19 Ge20 Ge22 . 4_565 -1.26(15)
Ge18 Ge19 Ge20 Ge20 . 4_565 135.07(7)
Ge18 Ge25 Ge23 Cs7 . 3_657 -156.63(9)
Ge18 Ge25 Ge23 Cs7 . . -78.49(11)
Ge18 Ge25 Ge23 Ge19 . . -11.03(13)
Ge18 Ge25 Ge23 Ge21 . . 95.78(12)
Ge18 Ge25 Ge23 Ge24 . . 104.6(7)
Ge18 Ge25 Ge23 Ge22 . . 77.0(6)
Ge18 Ge25 Ge23 Ge20 . 4_565 43.0(2)
Ge18 Ge25 Ge24 Cs7 . . 70.9(4)
Ge18 Ge25 Ge24 Cs5 . 1_455 -162.4(4)
Ge18 Ge25 Ge24 Ge21 . . -104.97(7)
Ge18 Ge25 Ge24 Ge25 . 4_565 -48.4(3)
Ge18 Ge25 Ge24 Ge23 . . -113.4(6)
Ge18 Ge25 Ge24 Ge24 . 4_565 -48.4(3)
Ge18 Ge25 Ge22 Cs3 . 3_657 99.74(15)
Ge18 Ge25 Ge22 Cs1 . 3_757 -32.2(2)
Ge18 Ge25 Ge22 Cs7 . 3_657 -151.55(9)
Ge18 Ge25 Ge22 Ge19 . . -23.38(10)
Ge18 Ge25 Ge22 Ge21 . . 94.02(11)
Ge18 Ge25 Ge22 Ge23 . . -107.0(6)
Ge18 Ge25 Ge22 Ge20 . 4_565 27.6(2)
Ge18 Ge25 Ge22 Ge20 . . 34.80(16)
Cs4 Ge1 Ge3 Cs8 . . 85.00(4)
Cs4 Ge1 Ge3 Cs5 . . 17.22(13)
Cs4 Ge1 Ge3 Ge2 . . -88.98(5)
Cs4 Ge1 Ge3 Ge4 . . 155.97(8)
Cs4 Ge1 Ge3 Ge7 . . -117.24(10)
Cs4 Ge1 Ge3 Ge8 . . -179.89(12)
Cs4 Cs2 N8 Cs3 3_756 . -122.8(7)
Cs4 Cs2 N8 Cs2 3_756 4 68.38(17)
Cs4 Cs2 N8 Na2 3_756 . 26.4(11)
Cs4 Cs2 N8 Na2 3_756 4 60.4(3)
Cs4 Cs2 N7 Cs2 3_756 4 12.3(3)
Cs4 Cs2 N7 Na2 3_756 . -32.3(4)
Cs4 Cs2 N7 Na2 3_756 4 -6.8(3)
Cs4 Cs2 N6 Cs2 3_756 4 -102.1(6)
Cs4 Cs2 N6 Na2 3_756 . -63.3(5)
Cs4 Cs2 N6 Na2 3_756 4 -84.6(5)
Cs4 Cs2 N9 Na2 3_756 . 64.6(4)
Cs4 Cs2 Ge5A Cs6 3_756 . -52.4(7)
Cs4 Cs2 Ge5A Ge6 3_756 . 141.7(5)
Cs4 Cs2 Ge5A Ge4 3_756 . -138.3(10)
Cs4 Cs2 Ge5A Ge9 3_756 . 129.0(14)
Cs4 Cs2 Ge5A Ge1A 3_756 . -121.1(6)
Cs4 Na2 N8 Cs3 3_756 . -110.8(10)
Cs4 Na2 N8 Cs2 3_756 . -150.7(12)
Cs4 Na2 N8 Cs2 3_756 4 73.09(18)
Cs4 Na2 N8 Na2 3_756 4 65.9(3)
Cs4 Na2 N7 Cs2 3_756 . 127.0(6)
Cs4 Na2 N7 Cs2 3_756 4 -10.2(5)
Cs4 Na2 N7 Na2 3_756 4 -23.5(5)
Cs4 Na2 N6 Cs2 3_756 4 -99.0(3)
Cs4 Na2 N6 Cs2 3_756 . 117.6(4)
Cs4 Na2 N6 Na2 3_756 4 -87.3(3)
Cs4 Na2 N9 Cs2 3_756 . -116.9(4)
Cs4 Ge3A Ge1A Cs8 . . -83.2(3)
Cs4 Ge3A Ge1A Cs6 . . -126.8(12)
Cs4 Ge3A Ge1A Ge2 . . 92.2(6)
Cs4 Ge3A Ge1A Ge4 . . -147.6(7)
Cs4 Ge3A Ge1A Cs2 . 3_756 1.0(13)
Cs4 Ge3A Ge1A Ge5A . . 161.8(12)
Ge6 Cs1 Ge2 Ge7 . . 66.60(5)
Ge6 Cs1 Ge2 Ge5 . . -23.77(6)
Ge6 Cs1 Ge2 Ge1 . . -12.3(4)
Ge6 Cs1 Ge2 Ge3 . . 83.46(7)
Ge6 Cs1 Ge2 Cs2 . . -76.98(6)
Ge6 Cs1 Ge2 Ge3A . . 87.4(7)
Ge6 Cs1 Ge2 Ge1A . . -35.8(16)
Ge6 Cs1 Ge7 Cs9 . 3_757 77.52(4)
Ge6 Cs1 Ge7 Ge2 . . -63.72(5)
Ge6 Cs1 Ge7 Ge8 . . 32.43(14)
Ge6 Cs1 Ge7 Ge3 . . -85.92(9)
Ge6 Cs1 Ge7 Ge8A . . 15.1(16)
Ge6 Cs1 Ge7 Ge3A . . -81.6(6)
Ge6 Cs1 Na1 Cs7 . 1_655 128.76(7)
Ge6 Cs1 Na1 Cs6 . 1_655 -133.06(7)
Ge6 Cs1 Na1 N2 . . 176.2(11)
Ge6 Cs1 Na1 N4 . . 178.1(3)
Ge6 Cs1 Na1 N3 . . -75.4(3)
Ge6 Cs1 Na1 N1 . . 75.9(3)
Ge6 Cs1 Na1 N5 . . 0.8(6)
Ge6 Cs1 N4 Cs7 . 1_655 65.9(5)
Ge6 Cs1 N4 Cs6 . 1_655 -70.9(4)
Ge6 Cs1 N4 Na1 . . -3.5(5)
Ge6 Cs1 N3 Na1 . . 112.9(2)
Ge6 Cs1 N1 Na1 . . -112.5(2)
Ge6 Cs1 N11 Cs1 . 4 144.1(3)
Ge6 Cs9 Ge19 Cs1 3_757 3_757 -3.63(2)
Ge6 Cs9 Ge19 Cs7 3_757 . -121.78(3)
Ge6 Cs9 Ge19 Ge18 3_757 . 161.35(3)
Ge6 Cs9 Ge19 Ge19 3_757 4_565 98.027(18)
Ge6 Cs9 Ge19 Ge23 3_757 . -73.15(17)
Ge6 Cs9 Ge19 Ge22 3_757 . -42.52(15)
Ge6 Cs9 Ge19 Ge20 3_757 4_565 24.92(8)
Ge6 Cs9 Ge19 Ge20 3_757 . 41.75(7)
Ge6 Cs9 Ge8 Cs7 3_757 . 85.77(8)
Ge6 Cs9 Ge8 Cs9 3_757 3_757 -23.01(7)
Ge6 Cs9 Ge8 Ge4 3_757 . 137.17(11)
Ge6 Cs9 Ge8 Ge7 3_757 . -86.26(11)
Ge6 Cs9 Ge8 Ge3 3_757 . -149.58(8)
Ge6 Cs9 Ge8 Ge9 3_757 . 37.2(2)
Ge6 Cs9 N14 Cs8 3_757 . -148.1(2)
Ge6 Cs9 N14 Cs5 3_757 . 100.1(4)
Ge6 Cs9 N14 Cs9 3_757 4_565 13.8(6)
Ge6 Cs9 N12 Cs3 3_757 3_757 45.7(5)
Ge6 Cs9 N12 Cs9 3_757 4_565 -123.9(3)
Ge6 Cs9 Ge8A Cs7 3_757 . 77.4(8)
Ge6 Cs9 Ge8A Ge4 3_757 . 118.1(17)
Ge6 Cs9 Ge8A Ge7 3_757 . -75.2(10)
Ge6 Cs9 Ge8A Ge9 3_757 . 19.4(18)
Ge6 Cs9 Ge8A Ge3A 3_757 . -140.1(9)
Ge6 Ge2 Ge7 Cs1 . . 69.09(4)
Ge6 Ge2 Ge7 Cs9 . 3_757 5.47(7)
Ge6 Ge2 Ge7 Ge8 . . -81.72(8)
Ge6 Ge2 Ge7 Ge3 . . -127.38(7)
Ge6 Ge2 Ge7 Ge8A . . -90.0(6)
Ge6 Ge2 Ge7 Ge3A . . -128.2(6)
Ge6 Ge2 Ge5 Cs6 . . 163.32(10)
Ge6 Ge2 Ge5 Ge4 . . 102.33(8)
Ge6 Ge2 Ge5 Ge1 . . 151.46(10)
Ge6 Ge2 Ge5 Ge9 . . 45.52(5)
Ge6 Ge2 Ge1 Cs8 . . 100.03(10)
Ge6 Ge2 Ge1 Cs6 . . -35.59(11)
Ge6 Ge2 Ge1 Cs4 . . 165.57(5)
Ge6 Ge2 Ge1 Ge4 . . 32.88(12)
Ge6 Ge2 Ge1 Ge5 . . -24.14(10)
Ge6 Ge2 Ge1 Ge3 . . 91.98(9)
Ge6 Ge2 Ge3 Cs8 . . -109.99(8)
Ge6 Ge2 Ge3 Cs5 . . 114.20(9)
Ge6 Ge2 Ge3 Cs4 . . -177.59(6)
Ge6 Ge2 Ge3 Ge4 . . -54.42(7)
Ge6 Ge2 Ge3 Ge7 . . 44.81(6)
Ge6 Ge2 Ge3 Ge8 . . 1.35(8)
Ge6 Ge2 Ge3 Ge1 . . -102.70(9)
Ge6 Ge2 Cs2 Cs6 . 3_756 -144.59(5)
Ge6 Ge2 Cs2 Cs4 . 3_756 84.37(13)
Ge6 Ge2 Cs2 Ge11 . 3_756 -95.63(5)
Ge6 Ge2 Cs2 Cs2 . 4 -22.19(6)
Ge6 Ge2 Cs2 N8 . . 21.2(2)
Ge6 Ge2 Cs2 N7 . . -32.6(2)
Ge6 Ge2 Cs2 N6 . . -64.3(9)
Ge6 Ge2 Cs2 N9 . . 85.88(17)
Ge6 Ge2 Cs2 Ge5A . . 54.1(4)
Ge6 Ge2 Cs2 Ge1A . 3_756 168.1(5)
Ge6 Ge2 Ge3A Cs8 . . -101.1(12)
Ge6 Ge2 Ge3A Cs5 . . 105.0(8)
Ge6 Ge2 Ge3A Cs4 . . -179.0(2)
Ge6 Ge2 Ge3A Ge4 . . -46.5(8)
Ge6 Ge2 Ge3A Ge7 . . 45.5(4)
Ge6 Ge2 Ge3A Ge8A . . 3.9(10)
Ge6 Ge2 Ge3A Ge1A . . -93.9(8)
Ge6 Ge2 Ge1A Cs8 . . 107.1(7)
Ge6 Ge2 Ge1A Cs6 . . -22.0(17)
Ge6 Ge2 Ge1A Ge4 . . 47.4(9)
Ge6 Ge2 Ge1A Cs2 . 3_756 -128.8(7)
Ge6 Ge2 Ge1A Ge5A . . -11.9(9)
Ge6 Ge2 Ge1A Ge3A . . 102.2(8)
Ge6 Ge7 Ge8 Cs7 . . 5.2(4)
Ge6 Ge7 Ge8 Cs9 . . 155.67(9)
Ge6 Ge7 Ge8 Cs9 . 3_757 75.44(4)
Ge6 Ge7 Ge8 Ge4 . . -55.70(10)
Ge6 Ge7 Ge8 Ge3 . . -107.38(9)
Ge6 Ge7 Ge8 Ge9 . . 2.17(8)
Ge6 Ge7 Ge3 Cs8 . . 66.8(3)
Ge6 Ge7 Ge3 Cs5 . . -175.99(6)
Ge6 Ge7 Ge3 Cs4 . . -95.97(9)
Ge6 Ge7 Ge3 Ge2 . . -45.59(6)
Ge6 Ge7 Ge3 Ge4 . . 38.75(10)
Ge6 Ge7 Ge3 Ge8 . . 82.55(8)
Ge6 Ge7 Ge3 Ge1 . . -17.28(11)
Ge6 Ge7 Ge8A Cs7 . . 36.6(17)
Ge6 Ge7 Ge8A Cs9 . . 145.4(6)
Ge6 Ge7 Ge8A Ge4 . . -42.6(10)
Ge6 Ge7 Ge8A Ge9 . . 10.5(5)
Ge6 Ge7 Ge8A Ge3A . . -97.2(8)
Ge6 Ge7 Ge3A Cs8 . . 96.2(15)
Ge6 Ge7 Ge3A Cs5 . . -179.6(3)
Ge6 Ge7 Ge3A Cs4 . . -106.6(9)
Ge6 Ge7 Ge3A Ge2 . . -43.5(4)
Ge6 Ge7 Ge3A Ge4 . . 51.1(7)
Ge6 Ge7 Ge3A Ge8A . . 90.8(7)
Ge6 Ge7 Ge3A Ge1A . . -6.4(11)
Ge6 Ge5 Ge1 Cs8 . . -106.64(10)
Ge6 Ge5 Ge1 Cs6 . . -164.46(11)
Ge6 Ge5 Ge1 Cs4 . . 43.1(3)
Ge6 Ge5 Ge1 Ge2 . . 24.66(11)
Ge6 Ge5 Ge1 Ge4 . . -90.63(9)
Ge6 Ge5 Ge1 Ge3 . . -32.29(12)
Ge6 Ge5 Ge9 Cs3 . . -105.82(6)
Ge6 Ge5 Ge9 Cs7 . . 153.97(6)
Ge6 Ge5 Ge9 Cs9 . 3_757 8.03(8)
Ge6 Ge5 Ge9 Ge4 . . 127.45(8)
Ge6 Ge5 Ge9 Ge8 . . 82.25(7)
Ge6 Ge5 Ge9 Ge5A . . -126(3)
Ge6 Ge5 Ge9 Ge8A . . 88.4(5)
Ge6 Cs2 N8 Cs3 . . 44.8(6)
Ge6 Cs2 N8 Cs2 . 4 -124.1(3)
Ge6 Cs2 N8 Na2 . . -166.1(11)
Ge6 Cs2 N8 Na2 . 4 -132.1(4)
Ge6 Cs2 N7 Cs2 . 4 145.5(4)
Ge6 Cs2 N7 Na2 . 4 126.4(4)
Ge6 Cs2 N7 Na2 . . 100.9(4)
Ge6 Cs2 N6 Cs4 . 3_756 110.3(3)
Ge6 Cs2 N6 Cs2 . 4 8.3(7)
Ge6 Cs2 N6 Na2 . 4 25.7(6)
Ge6 Cs2 N6 Na2 . . 47.1(6)
Ge6 Cs2 N9 Cs4 . 3_756 -139.17(15)
Ge6 Cs2 N9 Na2 . . -74.6(4)
Ge6 Cs2 Ge5A Cs6 . . 165.9(12)
Ge6 Cs2 Ge5A Ge4 . . 80.0(11)
Ge6 Cs2 Ge5A Ge9 . . -12.7(9)
Ge6 Cs2 Ge5A Ge1A . . 97.2(8)
Ge6 Ge9 Ge5A Cs6 . . -164.8(12)
Ge6 Ge9 Ge5A Ge4 . . -118.0(6)
Ge6 Ge9 Ge5A Cs2 . . 13.7(10)
Ge6 Ge9 Ge5A Ge1A . . -84.8(13)
Ge6 Ge9 Ge8A Cs7 . . -177.7(2)
Ge6 Ge9 Ge8A Cs9 . . -115.9(11)
Ge6 Ge9 Ge8A Ge4 . . 106.0(4)
Ge6 Ge9 Ge8A Ge7 . . -10.6(5)
Ge6 Ge9 Ge8A Ge3A . . 46.5(9)
Ge6 Ge5A Ge1A Cs8 . . -111.2(8)
Ge6 Ge5A Ge1A Cs6 . . -174.5(7)
Ge6 Ge5A Ge1A Ge2 . . 11.4(9)
Ge6 Ge5A Ge1A Ge4 . . -96.1(6)
Ge6 Ge5A Ge1A Cs2 . 3_756 122.5(8)
Ge6 Ge5A Ge1A Ge3A . . -42.1(11)
Ge2 Ge6 Ge7 Cs1 . . -86.01(5)
Ge2 Ge6 Ge7 Cs9 . 3_757 -176.09(5)
Ge2 Ge6 Ge7 Ge8 . . 108.58(9)
Ge2 Ge6 Ge7 Ge3 . . 48.84(8)
Ge2 Ge6 Ge7 Ge8A . . 99.4(6)
Ge2 Ge6 Ge7 Ge3A . . 40.9(6)
Ge2 Ge6 Ge5 Cs6 . . -126.0(4)
Ge2 Ge6 Ge5 Ge4 . . -82.64(10)
Ge2 Ge6 Ge5 Ge1 . . -24.53(11)
Ge2 Ge6 Ge5 Ge9 . . -125.33(6)
Ge2 Ge6 Cs2 Cs6 . 3_756 44.87(6)
Ge2 Ge6 Cs2 Cs4 . 3_756 -141.45(7)
Ge2 Ge6 Cs2 Ge11 . 3_756 90.19(6)
Ge2 Ge6 Cs2 Cs2 . 4 163.85(4)
Ge2 Ge6 Cs2 N8 . . -156.94(19)
Ge2 Ge6 Cs2 N7 . . 143.7(2)
Ge2 Ge6 Cs2 N6 . . 159.0(4)
Ge2 Ge6 Cs2 N9 . . -106.06(17)
Ge2 Ge6 Cs2 Ge5A . . -87.9(7)
Ge2 Ge6 Cs2 Ge1A . 3_756 -29.1(12)
Ge2 Ge6 Ge9 Cs3 . . 138.66(5)
Ge2 Ge6 Ge9 Cs7 . . -51.78(16)
Ge2 Ge6 Ge9 Cs9 . 3_757 -120.87(5)
Ge2 Ge6 Ge9 Ge4 . . 4.53(8)
Ge2 Ge6 Ge9 Ge8 . . -55.01(9)
Ge2 Ge6 Ge9 Ge5 . . 52.33(8)
Ge2 Ge6 Ge9 Ge5A . . 62.6(7)
Ge2 Ge6 Ge9 Ge8A . . -46.3(6)
Ge2 Ge6 Ge5A Cs6 . . -34(5)
Ge2 Ge6 Ge5A Ge4 . . -69.4(8)
Ge2 Ge6 Ge5A Cs2 . . 70.1(3)
Ge2 Ge6 Ge5A Ge9 . . -120.5(5)
Ge2 Ge6 Ge5A Ge1A . . -11.1(8)
Ge2 Ge7 Ge8 Cs7 . . 64.1(4)
Ge2 Ge7 Ge8 Cs9 . . -145.43(8)
Ge2 Ge7 Ge8 Cs9 . 3_757 134.33(6)
Ge2 Ge7 Ge8 Ge4 . . 3.20(12)
Ge2 Ge7 Ge8 Ge3 . . -48.48(10)
Ge2 Ge7 Ge8 Ge9 . . 61.06(10)
Ge2 Ge7 Ge3 Cs8 . . 112.4(3)
Ge2 Ge7 Ge3 Cs5 . . -130.40(7)
Ge2 Ge7 Ge3 Cs4 . . -50.38(9)
Ge2 Ge7 Ge3 Ge4 . . 84.34(9)
Ge2 Ge7 Ge3 Ge8 . . 128.14(8)
Ge2 Ge7 Ge3 Ge1 . . 28.31(9)
Ge2 Ge7 Ge8A Cs7 . . 96.9(16)
Ge2 Ge7 Ge8A Cs9 . . -154.3(6)
Ge2 Ge7 Ge8A Ge4 . . 17.7(10)
Ge2 Ge7 Ge8A Ge9 . . 70.8(5)
Ge2 Ge7 Ge8A Ge3A . . -36.9(8)
Ge2 Ge7 Ge3A Cs8 . . 139.7(17)
Ge2 Ge7 Ge3A Cs5 . . -136.1(6)
Ge2 Ge7 Ge3A Cs4 . . -63.1(9)
Ge2 Ge7 Ge3A Ge4 . . 94.6(7)
Ge2 Ge7 Ge3A Ge8A . . 134.2(8)
Ge2 Ge7 Ge3A Ge1A . . 37.0(9)
Ge2 Ge5 Ge1 Cs8 . . -131.30(10)
Ge2 Ge5 Ge1 Cs6 . . 170.89(5)
Ge2 Ge5 Ge1 Cs4 . . 18.47(16)
Ge2 Ge5 Ge1 Ge4 . . -115.28(7)
Ge2 Ge5 Ge1 Ge3 . . -56.95(7)
Ge2 Ge5 Ge9 Cs3 . . -149.20(5)
Ge2 Ge5 Ge9 Cs7 . . 110.60(7)
Ge2 Ge5 Ge9 Cs9 . 3_757 -35.35(8)
Ge2 Ge5 Ge9 Ge6 . . -43.38(5)
Ge2 Ge5 Ge9 Ge4 . . 84.08(7)
Ge2 Ge5 Ge9 Ge8 . . 38.87(8)
Ge2 Ge5 Ge9 Ge5A . . -169(3)
Ge2 Ge5 Ge9 Ge8A . . 45.1(5)
Ge2 Ge1 Ge3 Cs8 . . 173.98(5)
Ge2 Ge1 Ge3 Cs5 . . 106.20(14)
Ge2 Ge1 Ge3 Cs4 . . 88.98(5)
Ge2 Ge1 Ge3 Ge4 . . -115.05(8)
Ge2 Ge1 Ge3 Ge7 . . -28.26(9)
Ge2 Ge1 Ge3 Ge8 . . -90.91(11)
Ge2 Cs2 N8 Cs3 . . 30.3(6)
Ge2 Cs2 N8 Cs2 . 4 -138.52(17)
Ge2 Cs2 N8 Na2 . 4 -146.5(3)
Ge2 Cs2 N8 Na2 . . 179.5(11)
Ge2 Cs2 N7 Cs2 . 4 167.4(3)
Ge2 Cs2 N7 Na2 . . 122.8(4)
Ge2 Cs2 N7 Na2 . 4 148.3(3)
Ge2 Cs2 N6 Cs4 . 3_756 159.2(7)
Ge2 Cs2 N6 Cs2 . 4 57.2(12)
Ge2 Cs2 N6 Na2 . . 95.9(10)
Ge2 Cs2 N6 Na2 . 4 74.6(11)
Ge2 Cs2 N9 Cs4 . 3_756 -178.93(12)
Ge2 Cs2 N9 Na2 . . -114.3(4)
Ge2 Cs2 Ge5A Cs6 . . 113.5(8)
Ge2 Cs2 Ge5A Ge6 . . -52.4(4)
Ge2 Cs2 Ge5A Ge4 . . 27.6(9)
Ge2 Cs2 Ge5A Ge9 . . -65.1(13)
Ge2 Cs2 Ge5A Ge1A . . 44.8(6)
Ge2 Ge3A Ge1A Cs8 . . -175.4(7)
Ge2 Ge3A Ge1A Cs6 . . 141.1(12)
Ge2 Ge3A Ge1A Ge4 . . 120.2(6)
Ge2 Ge3A Ge1A Cs2 . 3_756 -91.2(13)
Ge2 Ge3A Ge1A Ge5A . . 69.7(10)
Ge11 Cs1 Ge6 Cs9 3_756 3_757 158.30(2)
Ge11 Cs1 Ge6 Ge2 3_756 . -76.43(4)
Ge11 Cs1 Ge6 Ge7 3_756 . -136.96(4)
Ge11 Cs1 Ge6 Ge5 3_756 . -36.65(9)
Ge11 Cs1 Ge6 Cs2 3_756 . -7.46(4)
Ge11 Cs1 Ge6 Ge9 3_756 . 172.26(10)
Ge11 Cs1 Ge6 Ge5A 3_756 . -25.0(10)
Ge11 Cs1 Ge2 Ge6 3_756 . 107.33(4)
Ge11 Cs1 Ge2 Ge7 3_756 . 173.93(5)
Ge11 Cs1 Ge2 Ge5 3_756 . 83.56(6)
Ge11 Cs1 Ge2 Ge1 3_756 . 95.0(4)
Ge11 Cs1 Ge2 Ge3 3_756 . -169.21(6)
Ge11 Cs1 Ge2 Cs2 3_756 . 30.35(4)
Ge11 Cs1 Ge2 Ge3A 3_756 . -165.3(7)
Ge11 Cs1 Ge2 Ge1A 3_756 . 71.6(16)
Ge11 Cs1 Ge7 Cs9 3_756 3_757 133.70(3)
Ge11 Cs1 Ge7 Ge6 3_756 . 56.18(5)
Ge11 Cs1 Ge7 Ge2 3_756 . -7.53(6)
Ge11 Cs1 Ge7 Ge8 3_756 . 88.61(14)
Ge11 Cs1 Ge7 Ge3 3_756 . -29.74(10)
Ge11 Cs1 Ge7 Ge8A 3_756 . 71.3(16)
Ge11 Cs1 Ge7 Ge3A 3_756 . -25.4(6)
Ge11 Cs1 Na1 Cs7 3_756 1_655 -126.52(8)
Ge11 Cs1 Na1 Cs6 3_756 1_655 -28.34(9)
Ge11 Cs1 Na1 N2 3_756 . -79.1(11)
Ge11 Cs1 Na1 N4 3_756 . -77.2(3)
Ge11 Cs1 Na1 N3 3_756 . 29.3(3)
Ge11 Cs1 Na1 N1 3_756 . -179.4(3)
Ge11 Cs1 Na1 N5 3_756 . 105.5(6)
Ge11 Cs1 N4 Cs7 3_756 1_655 174.8(2)
Ge11 Cs1 N4 Cs6 3_756 1_655 38.1(2)
Ge11 Cs1 N4 Na1 3_756 . 105.5(2)
Ge11 Cs1 N3 Na1 3_756 . -147.3(3)
Ge11 Cs1 N1 Na1 3_756 . 0.9(4)
Ge11 Cs1 N11 Cs1 3_756 4 49.9(3)
Ge11 Cs6 Ge10 Cs8 . . -135.67(7)
Ge11 Cs6 Ge10 Cs6 . 4_565 -109.56(18)
Ge11 Cs6 Ge10 Ge11 . 4_565 -9.99(4)
Ge11 Cs6 Ge10 Ge15 . . 78.81(9)
Ge11 Cs6 Ge10 Ge15 . 4_565 81.09(13)
Ge11 Cs6 Ge10 Ge16 . . 94.33(8)
Ge11 Cs6 Ge10 Ge16 . 4_565 97.24(10)
Ge11 Cs6 Ge4 Cs8 . . 25.78(4)
Ge11 Cs6 Ge4 Cs7 . . 123.16(4)
Ge11 Cs6 Ge4 Ge8 . . -159.0(2)
Ge11 Cs6 Ge4 Ge5 . . -109.84(9)
Ge11 Cs6 Ge4 Ge1 . . -49.32(8)
Ge11 Cs6 Ge4 Ge3 . . -38.38(8)
Ge11 Cs6 Ge4 Ge9 . . -156.30(5)
Ge11 Cs6 Ge4 Ge5A . . -122.7(8)
Ge11 Cs6 Ge4 Ge8A . . -156(6)
Ge11 Cs6 Ge4 Ge3A . . -43.0(5)
Ge11 Cs6 Ge4 Ge1A . . -58.2(6)
Ge11 Cs6 Ge15 Ge10 . . -56.85(6)
Ge11 Cs6 Ge15 Ge14 . . 39.85(18)
Ge11 Cs6 Ge15 Ge13 . . 49.67(8)
Ge11 Cs6 Ge15 Ge17 . . 56.94(11)
Ge11 Cs6 Ge15 Ge16 . 4_565 -81.25(15)
Ge11 Cs6 Ge15 Ge16 . . -124.9(3)
Ge11 Cs6 Ge5 Ge6 . . 142.8(4)
Ge11 Cs6 Ge5 Ge2 . . 27.00(10)
Ge11 Cs6 Ge5 Ge4 . . 96.40(7)
Ge11 Cs6 Ge5 Ge1 . . 37.11(9)
Ge11 Cs6 Ge5 Ge9 . . 142.17(8)
Ge11 Cs6 Ge1 Cs8 . . 71.59(4)
Ge11 Cs6 Ge1 Cs4 . . 7.71(12)
Ge11 Cs6 Ge1 Ge2 . . -138.12(9)
Ge11 Cs6 Ge1 Ge4 . . 138.01(6)
Ge11 Cs6 Ge1 Ge5 . . -149.75(9)
Ge11 Cs6 Ge1 Ge3 . . 125.55(12)
Ge11 Cs6 Ge17 Cs6 . 3_656 141.61(10)
Ge11 Cs6 Ge17 Ge14 . . -82.69(14)
Ge11 Cs6 Ge17 Ge13 . . 47.7(4)
Ge11 Cs6 Ge17 Ge15 . . -94.41(12)
Ge11 Cs6 Ge17 Ge16 . . -94.95(9)
Ge11 Cs6 Ge17 Ge12 . . 9.17(8)
Ge11 Cs6 Ge5A Ge6 . . 50(5)
Ge11 Cs6 Ge5A Ge4 . . 87.4(7)
Ge11 Cs6 Ge5A Cs2 . . -49.2(8)
Ge11 Cs6 Ge5A Ge9 . . 129.6(10)
Ge11 Cs6 Ge5A Ge1A . . 26.1(9)
Ge11 Cs6 Ge1A Cs8 . . 71.6(2)
Ge11 Cs6 Ge1A Ge2 . . -150.0(16)
Ge11 Cs6 Ge1A Ge4 . . 131.3(4)
Ge11 Cs6 Ge1A Cs2 . 3_756 -34.0(4)
Ge11 Cs6 Ge1A Ge5A . . -160.9(8)
Ge11 Cs6 Ge1A Ge3A . . 110.7(13)
Ge11 Ge11 Ge10 Cs8 4_565 . -113.04(6)
Ge11 Ge11 Ge10 Cs6 4_565 . -170.11(4)
Ge11 Ge11 Ge10 Cs6 4_565 4_565 -10.36(3)
Ge11 Ge11 Ge10 Ge15 4_565 4_565 54.84(8)
Ge11 Ge11 Ge10 Ge15 4_565 . 121.27(7)
Ge11 Ge11 Ge10 Ge16 4_565 . 112.55(8)
Ge11 Ge11 Ge10 Ge16 4_565 4_565 76.59(9)
Ge11 Ge11 Ge13 Cs3 4_565 3_656 44.25(9)
Ge11 Ge11 Ge13 Cs1 4_565 3_756 101.59(2)
Ge11 Ge11 Ge13 Cs6 4_565 3_656 -172.59(9)
Ge11 Ge11 Ge13 Ge14 4_565 . -32.26(12)
Ge11 Ge11 Ge13 Ge15 4_565 . -88.46(7)
Ge11 Ge11 Ge13 Ge17 4_565 . -121.63(18)
Ge11 Ge11 Ge13 Ge12 4_565 4_565 26.67(8)
Ge11 Ge11 Ge13 Ge12 4_565 . 40.74(11)
Ge11 Ge11 Ge15 Cs6 4_565 . -141.19(3)
Ge11 Ge11 Ge15 Ge10 4_565 . -48.25(5)
Ge11 Ge11 Ge15 Ge14 4_565 . 55.00(7)
Ge11 Ge11 Ge15 Ge13 4_565 . 100.15(8)
Ge11 Ge11 Ge15 Ge17 4_565 . 121.11(12)
Ge11 Ge11 Ge15 Ge16 4_565 . -15.9(4)
Ge11 Ge11 Ge15 Ge16 4_565 4_565 -4.61(10)
Ge11 Ge11 Ge17 Cs6 4_565 . -136.87(3)
Ge11 Ge11 Ge17 Cs6 4_565 3_656 153.43(14)
Ge11 Ge11 Ge17 Ge14 4_565 . 3.09(13)
Ge11 Ge11 Ge17 Ge13 4_565 . 64.6(2)
Ge11 Ge11 Ge17 Ge15 4_565 . -67.27(13)
Ge11 Ge11 Ge17 Ge16 4_565 . -56.05(11)
Ge11 Ge11 Ge17 Ge12 4_565 . 51.76(8)
Ge11 Ge11 Ge12 Cs3 4_565 3_656 -149.3(4)
Ge11 Ge11 Ge12 Cs1 4_565 2_756 51.09(4)
Ge11 Ge11 Ge12 Cs1 4_565 3_756 120.28(6)
Ge11 Ge11 Ge12 Ge14 4_565 . -83.62(6)
Ge11 Ge11 Ge12 Ge13 4_565 4_565 -29.29(9)
Ge11 Ge11 Ge12 Ge13 4_565 . -137.26(11)
Ge11 Ge11 Ge12 Ge17 4_565 . -129.65(8)
Ge11 Ge11 Ge12 Ge12 4_565 4_565 0.0020(10)
Ge11 Ge10 Ge15 Cs6 . . 69.93(5)
Ge11 Ge10 Ge15 Cs6 4_565 . 118.96(6)
Ge11 Ge10 Ge15 Ge11 4_565 . 49.03(6)
Ge11 Ge10 Ge15 Ge14 . . -83.88(10)
Ge11 Ge10 Ge15 Ge14 4_565 . -34.84(12)
Ge11 Ge10 Ge15 Ge13 4_565 . 20.99(13)
Ge11 Ge10 Ge15 Ge13 . . -28.04(10)
Ge11 Ge10 Ge15 Ge17 4_565 . 39.37(17)
Ge11 Ge10 Ge15 Ge17 . . -9.66(14)
Ge11 Ge10 Ge15 Ge16 . 4_565 -128.96(9)
Ge11 Ge10 Ge15 Ge16 . . -155.6(2)
Ge11 Ge10 Ge15 Ge16 4_565 4_565 -79.92(9)
Ge11 Ge10 Ge15 Ge16 4_565 . -106.5(2)
Ge11 Ge10 Ge16 Cs4 4_565 1_455 -92.09(15)
Ge11 Ge10 Ge16 Cs4 . 1_455 -148.89(14)
Ge11 Ge10 Ge16 Ge14 . . -58.98(11)
Ge11 Ge10 Ge16 Ge14 4_565 . -2.17(13)
Ge11 Ge10 Ge16 Ge15 . 4_565 -106.52(9)
Ge11 Ge10 Ge16 Ge15 4_565 . 79.5(2)
Ge11 Ge10 Ge16 Ge15 . . 22.6(2)
Ge11 Ge10 Ge16 Ge15 4_565 4_565 -49.72(8)
Ge11 Ge10 Ge16 Ge17 . . 2.29(9)
Ge11 Ge10 Ge16 Ge17 4_565 . 59.09(11)
Ge11 Ge10 Ge16 Ge16 4_565 4_565 -64.35(4)
Ge11 Ge10 Ge16 Ge16 . 4_565 -121.15(4)
Ge11 Ge13 Ge15 Cs6 . . -55.77(7)
Ge11 Ge13 Ge15 Ge10 . . 27.03(9)
Ge11 Ge13 Ge15 Ge14 . . 118.98(9)
Ge11 Ge13 Ge15 Ge17 . . -80.1(4)
Ge11 Ge13 Ge15 Ge16 . . 119.0(3)
Ge11 Ge13 Ge15 Ge16 . 4_565 91.33(13)
Ge11 Ge13 Ge17 Cs6 . 3_656 -138.67(9)
Ge11 Ge13 Ge17 Cs6 . . -43.1(3)
Ge11 Ge13 Ge17 Ge14 . . 103.83(11)
Ge11 Ge13 Ge17 Ge15 . . 86.3(3)
Ge11 Ge13 Ge17 Ge16 . . 92.7(2)
Ge11 Ge13 Ge17 Ge12 . . 19.6(3)
Ge11 Ge13 Ge12 Cs3 . 3_656 176.96(8)
Ge11 Ge13 Ge12 Cs1 . 3_756 80.74(8)
Ge11 Ge13 Ge12 Cs1 . 2_756 103.3(11)
Ge11 Ge13 Ge12 Ge11 . 4_565 -39.01(10)
Ge11 Ge13 Ge12 Ge14 . . -111.06(9)
Ge11 Ge13 Ge12 Ge13 . 4_565 -103.61(15)
Ge11 Ge13 Ge12 Ge17 . . -20.0(3)
Ge11 Ge13 Ge12 Ge12 . 4_565 -103.61(15)
Ge11 Ge15 Ge17 Cs6 . 3_656 149.00(18)
Ge11 Ge15 Ge17 Cs6 . . 67.28(7)
Ge11 Ge15 Ge17 Ge14 . . -104.95(8)
Ge11 Ge15 Ge17 Ge13 . . -88.7(4)
Ge11 Ge15 Ge17 Ge16 . . -115.2(5)
Ge11 Ge15 Ge17 Ge12 . . -54.39(12)
Ge11 Ge15 Ge16 Cs4 . 1_455 145.84(18)
Ge11 Ge15 Ge16 Ge10 . . -26.6(3)
Ge11 Ge15 Ge16 Ge14 . . 78.7(3)
Ge11 Ge15 Ge16 Ge15 . 4_565 21.5(5)
Ge11 Ge15 Ge16 Ge17 . . 88.7(4)
Ge11 Ge15 Ge16 Ge16 . 4_565 21.5(5)
Ge11 Cs2 N8 Cs3 3_756 . 133.6(5)
Ge11 Cs2 N8 Cs2 3_756 4 -35.2(3)
Ge11 Cs2 N8 Na2 3_756 4 -43.2(4)
Ge11 Cs2 N8 Na2 3_756 . -77.2(11)
Ge11 Cs2 N7 Cs2 3_756 4 -97.9(3)
Ge11 Cs2 N7 Na2 3_756 4 -117.0(3)
Ge11 Cs2 N7 Na2 3_756 . -142.5(4)
Ge11 Cs2 N6 Cs4 3_756 3_756 -167.0(3)
Ge11 Cs2 N6 Cs2 3_756 4 91.0(4)
Ge11 Cs2 N6 Na2 3_756 4 108.4(4)
Ge11 Cs2 N6 Na2 3_756 . 129.7(4)
Ge11 Cs2 N9 Cs4 3_756 3_756 4.3(5)
Ge11 Cs2 N9 Na2 3_756 . 68.9(5)
Ge11 Cs2 Ge5A Cs6 3_756 . 163.0(2)
Ge11 Cs2 Ge5A Ge6 3_756 . -2.9(10)
Ge11 Cs2 Ge5A Ge4 3_756 . 77.1(12)
Ge11 Cs2 Ge5A Ge9 3_756 . -15.5(19)
Ge11 Cs2 Ge5A Ge1A 3_756 . 94.3(8)
Ge11 Ge17 Ge16 Cs4 . 1_455 157.51(9)
Ge11 Ge17 Ge16 Ge10 . . -2.41(10)
Ge11 Ge17 Ge16 Ge14 . . 104.13(10)
Ge11 Ge17 Ge16 Ge15 . 4_565 55.83(15)
Ge11 Ge17 Ge16 Ge15 . . -64.6(5)
Ge11 Ge17 Ge16 Ge16 . 4_565 62.72(11)
Ge11 Ge17 Ge12 Cs3 . 3_656 174.85(9)
Ge11 Ge17 Ge12 Cs1 . 3_756 73.67(9)
Ge11 Ge17 Ge12 Cs1 . 2_756 2.6(3)
Ge11 Ge17 Ge12 Ge11 . 4_565 -40.11(7)
Ge11 Ge17 Ge12 Ge14 . . -125.47(9)
Ge11 Ge17 Ge12 Ge13 . . 157.0(3)
Ge11 Ge17 Ge12 Ge13 . 4_565 -99.91(13)
Ge11 Ge17 Ge12 Ge12 . 4_565 -87.18(10)
Ge10 Cs8 Ge18 Cs7 . . 93.11(3)
Ge10 Cs8 Ge18 Cs7 . 4_565 -93.11(3)
Ge10 Cs8 Ge18 Ge19 . 4_565 -141.91(5)
Ge10 Cs8 Ge18 Ge19 . . 141.91(5)
Ge10 Cs8 Ge18 Ge25 . 4_565 -47.78(12)
Ge10 Cs8 Ge18 Ge25 . . 47.78(11)
Ge10 Cs8 Ge18 Ge24 . . 27.03(11)
Ge10 Cs8 Ge18 Ge24 . 4_565 -27.03(11)
Ge10 Cs8 Ge4 Cs7 . . -103.33(4)
Ge10 Cs8 Ge4 Cs6 . . 2.21(4)
Ge10 Cs8 Ge4 Ge8 . . -176.53(5)
Ge10 Cs8 Ge4 Ge5 . . 62.96(10)
Ge10 Cs8 Ge4 Ge1 . . 78.38(7)
Ge10 Cs8 Ge4 Ge3 . . 137.44(8)
Ge10 Cs8 Ge4 Ge9 . . -169.84(19)
Ge10 Cs8 Ge4 Ge5A . . 51.6(11)
Ge10 Cs8 Ge4 Ge8A . . -177.6(6)
Ge10 Cs8 Ge4 Ge3A . . 127.4(6)
Ge10 Cs8 Ge4 Ge1A . . 73.1(6)
Ge10 Cs8 Ge1 Cs6 . . -36.40(3)
Ge10 Cs8 Ge1 Cs4 . . 108.07(4)
Ge10 Cs8 Ge1 Ge2 . . 174.48(10)
Ge10 Cs8 Ge1 Ge4 . . -103.54(6)
Ge10 Cs8 Ge1 Ge5 . . -87.58(9)
Ge10 Cs8 Ge1 Ge3 . . -177.71(7)
Ge10 Cs8 Ge3 Cs5 . . 154.73(4)
Ge10 Cs8 Ge3 Cs4 . . 76.78(5)
Ge10 Cs8 Ge3 Ge2 . . 9.33(10)
Ge10 Cs8 Ge3 Ge4 . . -57.01(8)
Ge10 Cs8 Ge3 Ge7 . . -88.2(3)
Ge10 Cs8 Ge3 Ge8 . . -101.95(10)
Ge10 Cs8 Ge3 Ge1 . . 2.86(9)
Ge10 Cs8 N14 Cs5 . . 180.000(5)
Ge10 Cs8 N14 Cs9 . . 76.8(6)
Ge10 Cs8 N14 Cs9 . 4_565 -76.8(6)
Ge10 Cs8 Ge3A Cs5 . . 158.1(2)
Ge10 Cs8 Ge3A Cs4 . . 79.2(4)
Ge10 Cs8 Ge3A Ge2 . . -1.2(15)
Ge10 Cs8 Ge3A Ge4 . . -66.3(6)
Ge10 Cs8 Ge3A Ge7 . . -118.6(15)
Ge10 Cs8 Ge3A Ge8A . . -113.8(8)
Ge10 Cs8 Ge3A Ge1A . . -7.6(9)
Ge10 Cs8 Ge1A Cs6 . . -36.3(3)
Ge10 Cs8 Ge1A Ge2 . . 168.8(8)
Ge10 Cs8 Ge1A Ge4 . . -107.8(5)
Ge10 Cs8 Ge1A Cs2 . 3_756 40.7(5)
Ge10 Cs8 Ge1A Ge5A . . -92.1(9)
Ge10 Cs8 Ge1A Ge3A . . 173.5(8)
Ge10 Ge11 Ge13 Cs3 . 3_656 106.21(9)
Ge10 Ge11 Ge13 Cs1 . 3_756 163.56(4)
Ge10 Ge11 Ge13 Cs6 . 3_656 -110.62(10)
Ge10 Ge11 Ge13 Ge14 . . 29.71(13)
Ge10 Ge11 Ge13 Ge15 . . -26.50(8)
Ge10 Ge11 Ge13 Ge17 . . -59.67(19)
Ge10 Ge11 Ge13 Ge12 . . 102.71(11)
Ge10 Ge11 Ge13 Ge12 . 4_565 88.63(8)
Ge10 Ge11 Ge15 Cs6 . . -92.93(6)
Ge10 Ge11 Ge15 Ge14 . . 103.25(9)
Ge10 Ge11 Ge15 Ge13 . . 148.41(10)
Ge10 Ge11 Ge15 Ge17 . . 169.36(14)
Ge10 Ge11 Ge15 Ge16 . . 32.4(3)
Ge10 Ge11 Ge15 Ge16 . 4_565 43.65(9)
Ge10 Ge11 Ge17 Cs6 . 3_656 -148.09(17)
Ge10 Ge11 Ge17 Cs6 . . -78.39(4)
Ge10 Ge11 Ge17 Ge14 . . 61.57(11)
Ge10 Ge11 Ge17 Ge13 . . 123.06(19)
Ge10 Ge11 Ge17 Ge15 . . -8.78(12)
Ge10 Ge11 Ge17 Ge16 . . 2.43(10)
Ge10 Ge11 Ge17 Ge12 . . 110.24(8)
Ge10 Ge11 Ge12 Cs3 . 3_656 -101.7(4)
Ge10 Ge11 Ge12 Cs1 . 2_756 98.68(7)
Ge10 Ge11 Ge12 Cs1 . 3_756 167.87(5)
Ge10 Ge11 Ge12 Ge11 . 4_565 47.59(7)
Ge10 Ge11 Ge12 Ge14 . . -36.04(9)
Ge10 Ge11 Ge12 Ge13 . . -89.68(11)
Ge10 Ge11 Ge12 Ge13 . 4_565 18.29(14)
Ge10 Ge11 Ge12 Ge17 . . -82.06(9)
Ge10 Ge11 Ge12 Ge12 . 4_565 47.59(7)
Ge10 Ge15 Ge17 Cs6 . . 76.76(11)
Ge10 Ge15 Ge17 Cs6 . 3_656 158.47(10)
Ge10 Ge15 Ge17 Ge11 . . 9.48(13)
Ge10 Ge15 Ge17 Ge14 . . -95.48(12)
Ge10 Ge15 Ge17 Ge13 . . -79.2(4)
Ge10 Ge15 Ge17 Ge16 . . -105.7(5)
Ge10 Ge15 Ge17 Ge12 . . -44.9(2)
Ge10 Ge15 Ge16 Cs4 . 1_455 172.5(3)
Ge10 Ge15 Ge16 Ge14 . . 105.31(7)
Ge10 Ge15 Ge16 Ge15 . 4_565 48.1(2)
Ge10 Ge15 Ge16 Ge17 . . 115.3(4)
Ge10 Ge15 Ge16 Ge16 . 4_565 48.1(2)
Ge19 Cs7 Ge18 Cs8 . . 137.12(6)
Ge19 Cs7 Ge18 Cs7 . 4_565 101.9(3)
Ge19 Cs7 Ge18 Ge19 . 4_565 5.99(3)
Ge19 Cs7 Ge18 Ge25 . 4_565 -83.70(12)
Ge19 Cs7 Ge18 Ge25 . . -83.00(10)
Ge19 Cs7 Ge18 Ge24 . 4_565 -96.80(9)
Ge19 Cs7 Ge18 Ge24 . . -95.44(9)
Ge19 Cs7 Ge4 Cs8 . . -34.00(4)
Ge19 Cs7 Ge4 Cs6 . . -125.53(3)
Ge19 Cs7 Ge4 Ge8 . . 69.56(8)
Ge19 Cs7 Ge4 Ge5 . . 159.29(7)
Ge19 Cs7 Ge4 Ge1 . . -21.3(5)
Ge19 Cs7 Ge4 Ge3 . . 38.74(6)
Ge19 Cs7 Ge4 Ge9 . . 132.22(5)
Ge19 Cs7 Ge4 Ge5A . . 163.6(6)
Ge19 Cs7 Ge4 Ge8A . . 59.5(7)
Ge19 Cs7 Ge4 Ge3A . . 39.4(5)
Ge19 Cs7 Ge4 Ge1A . . -145(8)
Ge19 Cs7 Ge25 Ge18 . . 55.06(7)
Ge19 Cs7 Ge25 Ge21 . . -45.85(19)
Ge19 Cs7 Ge25 Ge23 . . -56.50(11)
Ge19 Cs7 Ge25 Ge24 . . 126.0(5)
Ge19 Cs7 Ge25 Ge24 . 4_565 74.77(19)
Ge19 Cs7 Ge25 Ge22 . . -51.33(9)
Ge19 Cs7 Ge8 Cs9 . 3_757 110.38(4)
Ge19 Cs7 Ge8 Cs9 . . 22.20(5)
Ge19 Cs7 Ge8 Ge4 . . -119.63(6)
Ge19 Cs7 Ge8 Ge7 . . 174.6(4)
Ge19 Cs7 Ge8 Ge3 . . -82.84(12)
Ge19 Cs7 Ge8 Ge9 . . 177.69(7)
Ge19 Cs7 Ge23 Cs7 . 3_657 -146.82(12)
Ge19 Cs7 Ge23 Ge21 . . 85.10(14)
Ge19 Cs7 Ge23 Ge25 . . 93.21(13)
Ge19 Cs7 Ge23 Ge24 . . 93.78(10)
Ge19 Cs7 Ge23 Ge22 . . -54.0(5)
Ge19 Cs7 Ge23 Ge20 . 4_565 -7.69(8)
Ge19 Cs7 Ge24 Cs5 . 1_455 -148.61(16)
Ge19 Cs7 Ge24 Ge18 . . 50.11(6)
Ge19 Cs7 Ge24 Ge21 . . -43.88(10)
Ge19 Cs7 Ge24 Ge25 . . -49.0(5)
Ge19 Cs7 Ge24 Ge25 . 4_565 38.36(13)
Ge19 Cs7 Ge24 Ge23 . . -51.06(8)
Ge19 Cs7 Ge24 Ge24 . 4_565 52.54(5)
Ge19 Cs7 Ge9 Cs3 . . 163.24(4)
Ge19 Cs7 Ge9 Cs9 . 3_757 56.30(5)
Ge19 Cs7 Ge9 Ge6 . . -6.69(16)
Ge19 Cs7 Ge9 Ge4 . . -70.13(6)
Ge19 Cs7 Ge9 Ge8 . . -3.16(9)
Ge19 Cs7 Ge9 Ge5 . . -96.74(11)
Ge19 Cs7 Ge9 Ge5A . . -110.1(10)
Ge19 Cs7 Ge9 Ge8A . . -12.8(6)
Ge19 Cs7 Ge8A Cs9 . . 29.2(4)
Ge19 Cs7 Ge8A Ge4 . . -127.2(6)
Ge19 Cs7 Ge8A Ge7 . . 143.7(17)
Ge19 Cs7 Ge8A Ge9 . . 170.7(5)
Ge19 Cs7 Ge8A Ge3A . . -101.9(16)
Ge19 Cs9 Ge8 Cs7 . . -20.61(5)
Ge19 Cs9 Ge8 Cs9 . 3_757 -129.39(3)
Ge19 Cs9 Ge8 Ge4 . . 30.79(11)
Ge19 Cs9 Ge8 Ge7 . . 167.37(10)
Ge19 Cs9 Ge8 Ge3 . . 104.05(8)
Ge19 Cs9 Ge8 Ge9 . . -69.14(19)
Ge19 Cs9 N14 Cs8 . . -72.6(6)
Ge19 Cs9 N14 Cs5 . . 175.62(18)
Ge19 Cs9 N14 Cs9 . 4_565 89.3(2)
Ge19 Cs9 N12 Cs3 . 3_757 136.2(5)
Ge19 Cs9 N12 Cs9 . 4_565 -33.3(3)
Ge19 Cs9 Ge8A Cs7 . . -27.1(4)
Ge19 Cs9 Ge8A Ge4 . . 13.6(18)
Ge19 Cs9 Ge8A Ge7 . . -179.7(8)
Ge19 Cs9 Ge8A Ge9 . . -85.1(12)
Ge19 Cs9 Ge8A Ge3A . . 115.4(12)
Ge19 Ge18 Ge19 Cs1 4_565 3_757 22.2(2)
Ge19 Ge18 Ge19 Cs7 4_565 . -173.94(3)
Ge19 Ge18 Ge19 Cs9 4_565 . -95.78(3)
Ge19 Ge18 Ge19 Ge23 4_565 . 112.52(8)
Ge19 Ge18 Ge19 Ge22 4_565 . 98.03(8)
Ge19 Ge18 Ge19 Ge20 4_565 . 41.82(7)
Ge19 Ge18 Ge19 Ge20 4_565 4_565 51.29(8)
Ge19 Ge18 Ge25 Cs7 4_565 . -117.03(6)
Ge19 Ge18 Ge25 Cs7 . . -67.72(6)
Ge19 Ge18 Ge25 Ge21 . . 82.05(11)
Ge19 Ge18 Ge25 Ge21 4_565 . 32.74(13)
Ge19 Ge18 Ge25 Ge23 4_565 . -38.06(16)
Ge19 Ge18 Ge25 Ge23 . . 11.25(13)
Ge19 Ge18 Ge25 Ge24 . . 156.1(3)
Ge19 Ge18 Ge25 Ge24 . 4_565 126.62(10)
Ge19 Ge18 Ge25 Ge24 4_565 4_565 77.31(9)
Ge19 Ge18 Ge25 Ge24 4_565 . 106.7(3)
Ge19 Ge18 Ge25 Ge22 4_565 . -25.32(14)
Ge19 Ge18 Ge25 Ge22 . . 23.99(11)
Ge19 Ge18 Ge24 Cs7 . . -61.31(3)
Ge19 Ge18 Ge24 Cs7 4_565 . -116.83(5)
Ge19 Ge18 Ge24 Cs5 4_565 1_455 81.08(16)
Ge19 Ge18 Ge24 Cs5 . 1_455 136.61(14)
Ge19 Ge18 Ge24 Ge21 4_565 . 6.23(15)
Ge19 Ge18 Ge24 Ge21 . . 61.76(12)
Ge19 Ge18 Ge24 Ge25 . . -22.6(3)
Ge19 Ge18 Ge24 Ge25 . 4_565 108.34(10)
Ge19 Ge18 Ge24 Ge25 4_565 . -78.1(3)
Ge19 Ge18 Ge24 Ge25 4_565 4_565 52.82(9)
Ge19 Ge18 Ge24 Ge23 . . 1.04(10)
Ge19 Ge18 Ge24 Ge23 4_565 . -54.49(12)
Ge19 Ge18 Ge24 Ge24 4_565 4_565 64.90(4)
Ge19 Ge18 Ge24 Ge24 . 4_565 120.43(4)
Ge19 Ge19 Ge23 Cs7 4_565 3_657 -161.91(18)
Ge19 Ge19 Ge23 Cs7 4_565 . 138.64(3)
Ge19 Ge19 Ge23 Ge21 4_565 . 1.83(16)
Ge19 Ge19 Ge23 Ge25 4_565 . 70.00(13)
Ge19 Ge19 Ge23 Ge24 4_565 . 60.72(12)
Ge19 Ge19 Ge23 Ge22 4_565 . -66.6(3)
Ge19 Ge19 Ge23 Ge20 4_565 4_565 -48.61(9)
Ge19 Ge19 Ge22 Cs3 4_565 3_657 -39.20(11)
Ge19 Ge19 Ge22 Cs1 4_565 3_757 -100.51(2)
Ge19 Ge19 Ge22 Cs7 4_565 3_657 170.42(11)
Ge19 Ge19 Ge22 Ge21 4_565 . 29.40(13)
Ge19 Ge19 Ge22 Ge25 4_565 . 85.45(9)
Ge19 Ge19 Ge22 Ge23 4_565 . 118.3(3)
Ge19 Ge19 Ge22 Ge20 4_565 4_565 -39.09(10)
Ge19 Ge19 Ge22 Ge20 4_565 . -28.81(8)
Ge19 Ge19 Ge20 Cs3 4_565 3_657 158.88(15)
Ge19 Ge19 Ge20 Cs1 4_565 2_757 -66.37(6)
Ge19 Ge19 Ge20 Cs1 4_565 3_757 -128.96(6)
Ge19 Ge19 Ge20 Ge21 4_565 . 99.35(6)
Ge19 Ge19 Ge20 Ge23 4_565 4_565 41.15(8)
Ge19 Ge19 Ge20 Ge22 4_565 . 145.26(10)
Ge19 Ge19 Ge20 Ge22 4_565 4_565 43.68(12)
Ge19 Ge19 Ge20 Ge20 4_565 4_565 180.003(4)
Ge19 Ge23 Ge24 Cs7 . . 66.75(7)
Ge19 Ge23 Ge24 Cs5 . 1_455 -152.98(9)
Ge19 Ge23 Ge24 Ge18 . . -1.08(10)
Ge19 Ge23 Ge24 Ge21 . . -106.59(10)
Ge19 Ge23 Ge24 Ge25 . . 63.8(7)
Ge19 Ge23 Ge24 Ge25 . 4_565 -60.55(16)
Ge19 Ge23 Ge24 Ge24 . 4_565 -66.62(10)
Ge19 Ge23 Ge22 Cs3 . 3_657 137.0(6)
Ge19 Ge23 Ge22 Cs1 . 3_757 -46.2(3)
Ge19 Ge23 Ge22 Cs7 . 3_657 -140.73(12)
Ge19 Ge23 Ge22 Ge21 . . 103.77(11)
Ge19 Ge23 Ge22 Ge25 . . 84.7(5)
Ge19 Ge23 Ge22 Ge20 . . 37.2(4)
Ge19 Ge23 Ge22 Ge20 . 4_565 25.8(4)
Ge19 Ge22 Ge20 Cs3 . 3_657 -170.80(8)
Ge19 Ge22 Ge20 Cs1 . 2_757 -85.2(3)
Ge19 Ge22 Ge20 Cs1 . 3_757 -78.53(6)
Ge19 Ge22 Ge20 Ge19 . 4_565 29.91(9)
Ge19 Ge22 Ge20 Ge21 . . 117.84(10)
Ge19 Ge22 Ge20 Ge23 . 4_565 92.18(12)
Ge19 Ge22 Ge20 Ge22 . 4_565 106.65(17)
Ge19 Ge22 Ge20 Ge20 . 4_565 -73.35(17)
Ge4 Cs8 Ge18 Cs7 4_565 4_565 4.31(3)
Ge4 Cs8 Ge18 Cs7 . . -4.31(3)
Ge4 Cs8 Ge18 Cs7 . 4_565 169.48(3)
Ge4 Cs8 Ge18 Cs7 4_565 . -169.48(3)
Ge4 Cs8 Ge18 Ge19 . . 44.50(6)
Ge4 Cs8 Ge18 Ge19 4_565 4_565 -44.50(6)
Ge4 Cs8 Ge18 Ge19 . 4_565 120.67(5)
Ge4 Cs8 Ge18 Ge19 4_565 . -120.67(5)
Ge4 Cs8 Ge18 Ge25 4_565 4_565 49.64(12)
Ge4 Cs8 Ge18 Ge25 4_565 . 145.19(12)
Ge4 Cs8 Ge18 Ge25 . 4_565 -145.19(12)
Ge4 Cs8 Ge18 Ge25 . . -49.64(12)
Ge4 Cs8 Ge18 Ge24 . . -70.38(12)
Ge4 Cs8 Ge18 Ge24 4_565 4_565 70.38(12)
Ge4 Cs8 Ge18 Ge24 . 4_565 -124.45(11)
Ge4 Cs8 Ge18 Ge24 4_565 . 124.45(11)
Ge4 Cs8 Ge10 Cs6 4_565 4_565 2.08(3)
Ge4 Cs8 Ge10 Cs6 . 4_565 -174.08(3)
Ge4 Cs8 Ge10 Cs6 4_565 . 174.08(3)
Ge4 Cs8 Ge10 Cs6 . . -2.08(3)
Ge4 Cs8 Ge10 Ge11 . 4_565 -124.98(5)
Ge4 Cs8 Ge10 Ge11 . . -51.18(6)
Ge4 Cs8 Ge10 Ge11 4_565 4_565 51.18(6)
Ge4 Cs8 Ge10 Ge11 4_565 . 124.98(5)
Ge4 Cs8 Ge10 Ge15 4_565 4_565 -39.34(12)
Ge4 Cs8 Ge10 Ge15 4_565 . -144.50(11)
Ge4 Cs8 Ge10 Ge15 . . 39.34(12)
Ge4 Cs8 Ge10 Ge15 . 4_565 144.50(11)
Ge4 Cs8 Ge10 Ge16 4_565 4_565 -66.39(11)
Ge4 Cs8 Ge10 Ge16 . 4_565 117.45(10)
Ge4 Cs8 Ge10 Ge16 . . 66.39(11)
Ge4 Cs8 Ge10 Ge16 4_565 . -117.45(10)
Ge4 Cs8 Ge4 Cs7 4_565 . 91.70(17)
Ge4 Cs8 Ge4 Cs6 4_565 . -162.76(15)
Ge4 Cs8 Ge4 Ge8 4_565 . 18.50(19)
Ge4 Cs8 Ge4 Ge5 4_565 . -102.01(18)
Ge4 Cs8 Ge4 Ge1 4_565 . -86.60(18)
Ge4 Cs8 Ge4 Ge3 4_565 . -27.53(19)
Ge4 Cs8 Ge4 Ge9 4_565 . 25.2(3)
Ge4 Cs8 Ge4 Ge5A 4_565 . -113.4(11)
Ge4 Cs8 Ge4 Ge8A 4_565 . 17.4(6)
Ge4 Cs8 Ge4 Ge3A 4_565 . -37.5(7)
Ge4 Cs8 Ge4 Ge1A 4_565 . -91.9(6)
Ge4 Cs8 Ge1 Cs6 4_565 . -135.32(5)
Ge4 Cs8 Ge1 Cs6 . . 67.14(5)
Ge4 Cs8 Ge1 Cs4 4_565 . 9.15(7)
Ge4 Cs8 Ge1 Cs4 . . -148.39(7)
Ge4 Cs8 Ge1 Ge2 4_565 . 75.56(11)
Ge4 Cs8 Ge1 Ge2 . . -81.98(9)
Ge4 Cs8 Ge1 Ge4 4_565 . 157.54(7)
Ge4 Cs8 Ge1 Ge5 . . 15.96(7)
Ge4 Cs8 Ge1 Ge5 4_565 . 173.50(7)
Ge4 Cs8 Ge1 Ge3 4_565 . 83.37(8)
Ge4 Cs8 Ge1 Ge3 . . -74.17(7)
Ge4 Cs8 Ge3 Cs5 . . -148.26(10)
Ge4 Cs8 Ge3 Cs5 4_565 . 23.70(8)
Ge4 Cs8 Ge3 Cs4 . . 133.79(8)
Ge4 Cs8 Ge3 Cs4 4_565 . -54.25(7)
Ge4 Cs8 Ge3 Ge2 4_565 . -121.70(7)
Ge4 Cs8 Ge3 Ge2 . . 66.34(7)
Ge4 Cs8 Ge3 Ge4 4_565 . 171.95(6)
Ge4 Cs8 Ge3 Ge7 . . -31.2(3)
Ge4 Cs8 Ge3 Ge7 4_565 . 140.8(3)
Ge4 Cs8 Ge3 Ge8 4_565 . 127.02(7)
Ge4 Cs8 Ge3 Ge8 . . -44.94(6)
Ge4 Cs8 Ge3 Ge1 4_565 . -128.17(6)
Ge4 Cs8 Ge3 Ge1 . . 59.88(5)
Ge4 Cs8 N14 Cs5 . . 86.51(3)
Ge4 Cs8 N14 Cs5 4_565 . -86.51(3)
Ge4 Cs8 N14 Cs9 . 4_565 -170.3(6)
Ge4 Cs8 N14 Cs9 . . -16.7(6)
Ge4 Cs8 N14 Cs9 4_565 4_565 16.7(6)
Ge4 Cs8 N14 Cs9 4_565 . 170.3(6)
Ge4 Cs8 Ge3A Cs5 4_565 . 33.6(6)
Ge4 Cs8 Ge3A Cs5 . . -135.6(8)
Ge4 Cs8 Ge3A Cs4 . . 145.6(8)
Ge4 Cs8 Ge3A Cs4 4_565 . -45.2(6)
Ge4 Cs8 Ge3A Ge2 . . 65.1(11)
Ge4 Cs8 Ge3A Ge2 4_565 . -125.7(11)
Ge4 Cs8 Ge3A Ge4 4_565 . 169.21(18)
Ge4 Cs8 Ge3A Ge7 4_565 . 116.9(13)
Ge4 Cs8 Ge3A Ge7 . . -52.3(12)
Ge4 Cs8 Ge3A Ge8A . . -47.5(6)
Ge4 Cs8 Ge3A Ge8A 4_565 . 121.7(6)
Ge4 Cs8 Ge3A Ge1A 4_565 . -132.0(6)
Ge4 Cs8 Ge3A Ge1A . . 58.8(6)
Ge4 Cs8 Ge1A Cs6 . . 71.5(5)
Ge4 Cs8 Ge1A Cs6 4_565 . -132.3(3)
Ge4 Cs8 Ge1A Ge2 4_565 . 72.8(9)
Ge4 Cs8 Ge1A Ge2 . . -83.4(8)
Ge4 Cs8 Ge1A Ge4 4_565 . 156.19(18)
Ge4 Cs8 Ge1A Cs2 4_565 3_756 -55.3(9)
Ge4 Cs8 Ge1A Cs2 . 3_756 148.5(10)
Ge4 Cs8 Ge1A Ge5A 4_565 . 171.9(6)
Ge4 Cs8 Ge1A Ge5A . . 15.7(6)
Ge4 Cs8 Ge1A Ge3A 4_565 . 77.5(8)
Ge4 Cs8 Ge1A Ge3A . . -78.7(8)
Ge4 Cs7 Ge18 Cs8 . . 4.29(3)
Ge4 Cs7 Ge18 Cs7 . 4_565 -30.9(3)
Ge4 Cs7 Ge18 Ge19 . 4_565 -126.84(7)
Ge4 Cs7 Ge18 Ge19 . . -132.83(5)
Ge4 Cs7 Ge18 Ge25 . . 144.17(10)
Ge4 Cs7 Ge18 Ge25 . 4_565 143.47(12)
Ge4 Cs7 Ge18 Ge24 . 4_565 130.37(9)
Ge4 Cs7 Ge18 Ge24 . . 131.73(8)
Ge4 Cs7 Ge19 Cs1 . 3_757 -132.71(4)
Ge4 Cs7 Ge19 Cs9 . . -58.46(4)
Ge4 Cs7 Ge19 Ge18 . . 52.40(6)
Ge4 Cs7 Ge19 Ge19 . 4_565 44.08(5)
Ge4 Cs7 Ge19 Ge23 . . 148.49(8)
Ge4 Cs7 Ge19 Ge22 . . 155.89(7)
Ge4 Cs7 Ge19 Ge20 . 4_565 157.60(8)
Ge4 Cs7 Ge19 Ge20 . . 143.63(9)
Ge4 Cs7 Ge25 Ge18 . . -41.28(10)
Ge4 Cs7 Ge25 Ge21 . . -142.19(19)
Ge4 Cs7 Ge25 Ge23 . . -152.84(11)
Ge4 Cs7 Ge25 Ge24 . 4_565 -21.6(2)
Ge4 Cs7 Ge25 Ge24 . . 29.7(5)
Ge4 Cs7 Ge25 Ge22 . . -147.67(8)
Ge4 Cs7 Ge8 Cs9 . 3_757 -130.00(7)
Ge4 Cs7 Ge8 Cs9 . . 141.83(10)
Ge4 Cs7 Ge8 Ge7 . . -65.8(4)
Ge4 Cs7 Ge8 Ge3 . . 36.79(8)
Ge4 Cs7 Ge8 Ge9 . . -62.68(5)
Ge4 Cs7 Ge23 Cs7 . 3_657 161.21(6)
Ge4 Cs7 Ge23 Ge19 . . -51.97(13)
Ge4 Cs7 Ge23 Ge21 . . 33.1(2)
Ge4 Cs7 Ge23 Ge25 . . 41.24(17)
Ge4 Cs7 Ge23 Ge24 . . 41.81(14)
Ge4 Cs7 Ge23 Ge22 . . -106.0(6)
Ge4 Cs7 Ge23 Ge20 . 4_565 -59.66(19)
Ge4 Cs7 Ge24 Cs5 . 1_455 108.40(13)
Ge4 Cs7 Ge24 Ge18 . . -52.88(8)
Ge4 Cs7 Ge24 Ge21 . . -146.87(10)
Ge4 Cs7 Ge24 Ge25 . 4_565 -64.64(16)
Ge4 Cs7 Ge24 Ge25 . . -152.0(5)
Ge4 Cs7 Ge24 Ge23 . . -154.05(8)
Ge4 Cs7 Ge24 Ge24 . 4_565 -50.46(7)
Ge4 Cs7 Ge9 Cs3 . . -126.62(5)
Ge4 Cs7 Ge9 Cs9 . 3_757 126.44(5)
Ge4 Cs7 Ge9 Ge6 . . 63.44(13)
Ge4 Cs7 Ge9 Ge8 . . 66.97(8)
Ge4 Cs7 Ge9 Ge5 . . -26.61(9)
Ge4 Cs7 Ge9 Ge5A . . -40.0(9)
Ge4 Cs7 Ge9 Ge8A . . 57.4(6)
Ge4 Cs7 Ge8A Cs9 . . 156.4(10)
Ge4 Cs7 Ge8A Ge7 . . -89.2(16)
Ge4 Cs7 Ge8A Ge9 . . -62.1(4)
Ge4 Cs7 Ge8A Ge3A . . 25.2(11)
Ge4 Cs6 Ge11 Cs1 . 3_756 130.83(4)
Ge4 Cs6 Ge11 Ge11 . 4_565 -36.79(6)
Ge4 Cs6 Ge11 Ge10 . . -49.81(6)
Ge4 Cs6 Ge11 Ge13 . . -152.73(6)
Ge4 Cs6 Ge11 Ge15 . . -106.99(8)
Ge4 Cs6 Ge11 Cs2 . 3_756 63.63(4)
Ge4 Cs6 Ge11 Ge17 . . -144.49(7)
Ge4 Cs6 Ge11 Ge12 . . -155.88(9)
Ge4 Cs6 Ge11 Ge12 . 4_565 -135.46(11)
Ge4 Cs6 Ge10 Cs8 . . 1.97(3)
Ge4 Cs6 Ge10 Cs6 . 4_565 28.07(16)
Ge4 Cs6 Ge10 Ge11 . . 137.64(6)
Ge4 Cs6 Ge10 Ge11 . 4_565 127.65(8)
Ge4 Cs6 Ge10 Ge15 . 4_565 -141.27(12)
Ge4 Cs6 Ge10 Ge15 . . -143.55(9)
Ge4 Cs6 Ge10 Ge16 . . -128.03(7)
Ge4 Cs6 Ge10 Ge16 . 4_565 -125.12(8)
Ge4 Cs6 Ge15 Ge11 . . 100.65(7)
Ge4 Cs6 Ge15 Ge10 . . 43.80(9)
Ge4 Cs6 Ge15 Ge14 . . 140.5(2)
Ge4 Cs6 Ge15 Ge13 . . 150.32(8)
Ge4 Cs6 Ge15 Ge17 . . 157.59(10)
Ge4 Cs6 Ge15 Ge16 . . -24.3(3)
Ge4 Cs6 Ge15 Ge16 . 4_565 19.40(17)
Ge4 Cs6 Ge5 Ge6 . . 46.4(3)
Ge4 Cs6 Ge5 Ge2 . . -69.39(6)
Ge4 Cs6 Ge5 Ge1 . . -59.29(5)
Ge4 Cs6 Ge5 Ge9 . . 45.78(4)
Ge4 Cs6 Ge1 Cs8 . . -66.42(6)
Ge4 Cs6 Ge1 Cs4 . . -130.29(16)
Ge4 Cs6 Ge1 Ge2 . . 83.87(8)
Ge4 Cs6 Ge1 Ge5 . . 72.24(6)
Ge4 Cs6 Ge1 Ge3 . . -12.45(8)
Ge4 Cs6 Ge17 Cs6 . 3_656 -157.79(6)
Ge4 Cs6 Ge17 Ge11 . . 60.60(11)
Ge4 Cs6 Ge17 Ge14 . . -22.1(2)
Ge4 Cs6 Ge17 Ge13 . . 108.3(4)
Ge4 Cs6 Ge17 Ge15 . . -33.81(15)
Ge4 Cs6 Ge17 Ge16 . . -34.35(13)
Ge4 Cs6 Ge17 Ge12 . . 69.77(16)
Ge4 Cs6 Ge5A Ge6 . . -37(4)
Ge4 Cs6 Ge5A Cs2 . . -136.6(12)
Ge4 Cs6 Ge5A Ge9 . . 42.2(6)
Ge4 Cs6 Ge5A Ge1A . . -61.3(6)
Ge4 Cs6 Ge1A Cs8 . . -59.7(4)
Ge4 Cs6 Ge1A Ge2 . . 78.7(15)
Ge4 Cs6 Ge1A Cs2 . 3_756 -165.4(8)
Ge4 Cs6 Ge1A Ge5A . . 67.8(6)
Ge4 Cs6 Ge1A Ge3A . . -20.6(10)
Ge4 Ge8 Ge3 Cs8 . . 49.69(7)
Ge4 Ge8 Ge3 Cs5 . . 147.40(6)
Ge4 Ge8 Ge3 Cs4 . . -28(5)
Ge4 Ge8 Ge3 Ge2 . . -82.47(6)
Ge4 Ge8 Ge3 Ge7 . . -124.59(6)
Ge4 Ge8 Ge3 Ge1 . . -23.82(7)
Ge4 Ge8 Ge9 Cs3 . . -110.8(2)
Ge4 Ge8 Ge9 Cs7 . . -72.72(5)
Ge4 Ge8 Ge9 Cs9 . 3_757 172.46(5)
Ge4 Ge8 Ge9 Ge6 . . 105.95(6)
Ge4 Ge8 Ge9 Ge5 . . 47.62(7)
Ge4 Ge8 Ge9 Ge5A . . 41.6(8)
Ge4 Ge8 Ge9 Ge8A . . 4(3)
Ge4 Ge5 Ge1 Cs8 . . -16.01(7)
Ge4 Ge5 Ge1 Cs6 . . -73.83(6)
Ge4 Ge5 Ge1 Cs4 . . 133.8(2)
Ge4 Ge5 Ge1 Ge2 . . 115.28(7)
Ge4 Ge5 Ge1 Ge3 . . 58.34(7)
Ge4 Ge5 Ge9 Cs3 . . 126.72(6)
Ge4 Ge5 Ge9 Cs7 . . 26.52(9)
Ge4 Ge5 Ge9 Cs9 . 3_757 -119.43(6)
Ge4 Ge5 Ge9 Ge6 . . -127.45(8)
Ge4 Ge5 Ge9 Ge8 . . -45.21(10)
Ge4 Ge5 Ge9 Ge5A . . 107(3)
Ge4 Ge5 Ge9 Ge8A . . -39.0(6)
Ge4 Ge1 Ge3 Cs8 . . -70.97(6)
Ge4 Ge1 Ge3 Cs5 . . -138.75(16)
Ge4 Ge1 Ge3 Cs4 . . -155.97(8)
Ge4 Ge1 Ge3 Ge2 . . 115.05(7)
Ge4 Ge1 Ge3 Ge7 . . 86.79(7)
Ge4 Ge1 Ge3 Ge8 . . 24.14(7)
Ge4 Ge9 Ge5A Cs6 . . -46.9(6)
Ge4 Ge9 Ge5A Ge6 . . 118.0(6)
Ge4 Ge9 Ge5A Cs2 . . 131.6(16)
Ge4 Ge9 Ge5A Ge1A . . 33.2(9)
Ge4 Ge9 Ge8A Cs7 . . 76.3(4)
Ge4 Ge9 Ge8A Cs9 . . 138.1(14)
Ge4 Ge9 Ge8A Ge7 . . -116.6(7)
Ge4 Ge9 Ge8A Ge3A . . -59.5(8)
Ge4 Ge5A Ge1A Cs8 . . -15.1(6)
Ge4 Ge5A Ge1A Cs6 . . -78.4(5)
Ge4 Ge5A Ge1A Ge2 . . 107.5(8)
Ge4 Ge5A Ge1A Cs2 . 3_756 -141.4(11)
Ge4 Ge5A Ge1A Ge3A . . 54.0(9)
Ge4 Ge8A Ge3A Cs8 . . 58.5(6)
Ge4 Ge8A Ge3A Cs5 . . 148.5(6)
Ge4 Ge8A Ge3A Cs4 . . 106(3)
Ge4 Ge8A Ge3A Ge2 . . -83.6(8)
Ge4 Ge8A Ge3A Ge7 . . -124.4(6)
Ge4 Ge8A Ge3A Ge1A . . -20.1(9)
Ge4 Ge3A Ge1A Cs8 . . 64.4(5)
Ge4 Ge3A Ge1A Cs6 . . 20.8(10)
Ge4 Ge3A Ge1A Ge2 . . -120.2(6)
Ge4 Ge3A Ge1A Cs2 . 3_756 148.5(14)
Ge4 Ge3A Ge1A Ge5A . . -50.6(9)
Ge14 Cs3 N8 Cs2 3_656 4 -98.4(6)
Ge14 Cs3 N8 Cs2 3_656 . 98.4(6)
Ge14 Cs3 N8 Na2 3_656 4 -87.3(11)
Ge14 Cs3 N8 Na2 3_656 . 87.2(11)
Ge14 Cs3 Ge9 Cs7 3_656 . 114.14(4)
Ge14 Cs3 Ge9 Cs9 3_656 3_757 -141.78(4)
Ge14 Cs3 Ge9 Ge6 3_656 . -69.79(6)
Ge14 Cs3 Ge9 Ge4 3_656 . 51.96(6)
Ge14 Cs3 Ge9 Ge8 3_656 . 148.7(2)
Ge14 Cs3 Ge9 Ge5 3_656 . -10.42(6)
Ge14 Cs3 Ge9 Ge5A 3_656 . -6.4(6)
Ge14 Cs3 Ge9 Ge8A 3_656 . 124.7(17)
Ge14 Ge13 Ge15 Cs6 . . -174.74(9)
Ge14 Ge13 Ge15 Ge11 . . -118.98(9)
Ge14 Ge13 Ge15 Ge10 . . -91.94(11)
Ge14 Ge13 Ge15 Ge17 . . 160.9(4)
Ge14 Ge13 Ge15 Ge16 . 4_565 -27.65(13)
Ge14 Ge13 Ge15 Ge16 . . 0.0(3)
Ge14 Ge13 Ge17 Cs6 . . -146.9(3)
Ge14 Ge13 Ge17 Cs6 . 3_656 117.49(10)
Ge14 Ge13 Ge17 Ge11 . . -103.83(11)
Ge14 Ge13 Ge17 Ge15 . . -17.6(4)
Ge14 Ge13 Ge17 Ge16 . . -11.2(3)
Ge14 Ge13 Ge17 Ge12 . . -84.2(2)
Ge14 Ge13 Ge12 Cs3 . 3_656 -71.98(9)
Ge14 Ge13 Ge12 Cs1 . 3_756 -168.21(9)
Ge14 Ge13 Ge12 Cs1 . 2_756 -145.6(11)
Ge14 Ge13 Ge12 Ge11 . 4_565 72.04(14)
Ge14 Ge13 Ge12 Ge11 . . 111.06(9)
Ge14 Ge13 Ge12 Ge13 . 4_565 7.44(19)
Ge14 Ge13 Ge12 Ge17 . . 91.1(3)
Ge14 Ge13 Ge12 Ge12 . 4_565 7.45(19)
Ge14 Ge15 Ge17 Cs6 . . 172.23(8)
Ge14 Ge15 Ge17 Cs6 . 3_656 -106.05(15)
Ge14 Ge15 Ge17 Ge11 . . 104.95(8)
Ge14 Ge15 Ge17 Ge13 . . 16.3(3)
Ge14 Ge15 Ge17 Ge16 . . -10.2(5)
Ge14 Ge15 Ge17 Ge12 . . 50.56(14)
Ge14 Ge15 Ge16 Cs4 . 1_455 67.2(3)
Ge14 Ge15 Ge16 Ge10 . . -105.31(7)
Ge14 Ge15 Ge16 Ge15 . 4_565 -57.2(2)
Ge14 Ge15 Ge16 Ge17 . . 10.0(4)
Ge14 Ge15 Ge16 Ge16 . 4_565 -57.2(2)
Ge14 Ge17 Ge16 Cs4 . 1_455 53.38(10)
Ge14 Ge17 Ge16 Ge10 . . -106.54(9)
Ge14 Ge17 Ge16 Ge15 . 4_565 -48.31(12)
Ge14 Ge17 Ge16 Ge15 . . -168.7(5)
Ge14 Ge17 Ge16 Ge16 . 4_565 -41.41(8)
Ge14 Ge17 Ge12 Cs3 . 3_656 -59.69(9)
Ge14 Ge17 Ge12 Cs1 . 3_756 -160.86(10)
Ge14 Ge17 Ge12 Cs1 . 2_756 128.0(3)
Ge14 Ge17 Ge12 Ge11 . 4_565 85.36(9)
Ge14 Ge17 Ge12 Ge11 . . 125.47(9)
Ge14 Ge17 Ge12 Ge13 . 4_565 25.55(13)
Ge14 Ge17 Ge12 Ge13 . . -77.5(3)
Ge14 Ge17 Ge12 Ge12 . 4_565 38.29(12)
Ge7 Cs1 Ge6 Cs9 . 3_757 -64.75(4)
Ge7 Cs1 Ge6 Ge2 . . 60.53(4)
Ge7 Cs1 Ge6 Ge5 . . 100.31(10)
Ge7 Cs1 Ge6 Cs2 . . 129.50(5)
Ge7 Cs1 Ge6 Ge9 . . -50.78(10)
Ge7 Cs1 Ge6 Ge5A . . 112.0(10)
Ge7 Cs1 Ge2 Ge6 . . -66.60(5)
Ge7 Cs1 Ge2 Ge5 . . -90.37(7)
Ge7 Cs1 Ge2 Ge1 . . -78.9(4)
Ge7 Cs1 Ge2 Ge3 . . 16.86(6)
Ge7 Cs1 Ge2 Cs2 . . -143.58(6)
Ge7 Cs1 Ge2 Ge3A . . 20.8(7)
Ge7 Cs1 Ge2 Ge1A . . -102.4(16)
Ge7 Cs1 Na1 Cs7 . 1_655 108.20(9)
Ge7 Cs1 Na1 Cs6 . 1_655 -153.62(10)
Ge7 Cs1 Na1 N2 . . 155.6(11)
Ge7 Cs1 Na1 N4 . . 157.6(3)
Ge7 Cs1 Na1 N3 . . -96.0(3)
Ge7 Cs1 Na1 N1 . . 55.3(3)
Ge7 Cs1 Na1 N5 . . -19.7(6)
Ge7 Cs1 N4 Cs7 . 1_655 45.4(3)
Ge7 Cs1 N4 Cs6 . 1_655 -91.4(2)
Ge7 Cs1 N4 Na1 . . -24.0(3)
Ge7 Cs1 N3 Na1 . . 76.6(2)
Ge7 Cs1 N1 Na1 . . -108.9(3)
Ge7 Cs1 N11 Cs1 . 4 176.1(2)
Ge7 Cs9 Ge19 Cs1 3_757 3_757 35.56(2)
Ge7 Cs9 Ge19 Cs7 3_757 . -82.59(3)
Ge7 Cs9 Ge19 Ge18 3_757 . -159.45(4)
Ge7 Cs9 Ge19 Ge19 3_757 4_565 137.22(2)
Ge7 Cs9 Ge19 Ge23 3_757 . -33.96(17)
Ge7 Cs9 Ge19 Ge22 3_757 . -3.32(15)
Ge7 Cs9 Ge19 Ge20 3_757 . 80.95(7)
Ge7 Cs9 Ge19 Ge20 3_757 4_565 64.12(8)
Ge7 Cs9 Ge8 Cs7 3_757 . 72.15(6)
Ge7 Cs9 Ge8 Cs9 3_757 3_757 -36.63(4)
Ge7 Cs9 Ge8 Ge4 3_757 . 123.55(11)
Ge7 Cs9 Ge8 Ge7 3_757 . -99.87(10)
Ge7 Cs9 Ge8 Ge3 3_757 . -163.19(8)
Ge7 Cs9 Ge8 Ge9 3_757 . 23.6(2)
Ge7 Cs9 N14 Cs8 3_757 . -52.9(9)
Ge7 Cs9 N14 Cs5 3_757 . -164.7(3)
Ge7 Cs9 N14 Cs9 3_757 4_565 109.0(4)
Ge7 Cs9 N12 Cs3 3_757 3_757 33.4(7)
Ge7 Cs9 N12 Cs9 3_757 4_565 -136.17(17)
Ge7 Cs9 Ge8A Cs7 3_757 . 64.7(5)
Ge7 Cs9 Ge8A Ge4 3_757 . 105.4(18)
Ge7 Cs9 Ge8A Ge7 3_757 . -87.9(8)
Ge7 Cs9 Ge8A Ge9 3_757 . 6.7(13)
Ge7 Cs9 Ge8A Ge3A 3_757 . -152.7(11)
Ge7 Ge6 Ge2 Cs1 . . 81.30(5)
Ge7 Ge6 Ge2 Ge5 . . -125.54(6)
Ge7 Ge6 Ge2 Ge1 . . -101.21(9)
Ge7 Ge6 Ge2 Ge3 . . -42.71(6)
Ge7 Ge6 Ge2 Cs2 . . 166.78(6)
Ge7 Ge6 Ge2 Ge3A . . -47.3(6)
Ge7 Ge6 Ge2 Ge1A . . -110.3(7)
Ge7 Ge6 Ge5 Cs6 . . -79.3(4)
Ge7 Ge6 Ge5 Ge2 . . 46.75(6)
Ge7 Ge6 Ge5 Ge4 . . -35.89(13)
Ge7 Ge6 Ge5 Ge1 . . 22.22(15)
Ge7 Ge6 Ge5 Ge9 . . -78.58(8)
Ge7 Ge6 Cs2 Cs6 . 3_756 30.80(8)
Ge7 Ge6 Cs2 Cs4 . 3_756 -155.52(6)
Ge7 Ge6 Cs2 Ge2 . . -14.07(6)
Ge7 Ge6 Cs2 Ge11 . 3_756 76.12(7)
Ge7 Ge6 Cs2 Cs2 . 4 149.78(5)
Ge7 Ge6 Cs2 N8 . . -171.0(2)
Ge7 Ge6 Cs2 N7 . . 129.6(2)
Ge7 Ge6 Cs2 N6 . . 144.9(4)
Ge7 Ge6 Cs2 N9 . . -120.13(17)
Ge7 Ge6 Cs2 Ge5A . . -102.0(7)
Ge7 Ge6 Cs2 Ge1A . 3_756 -43.1(12)
Ge7 Ge6 Ge9 Cs3 . . -164.17(4)
Ge7 Ge6 Ge9 Cs7 . . 5.39(15)
Ge7 Ge6 Ge9 Cs9 . 3_757 -63.70(4)
Ge7 Ge6 Ge9 Ge4 . . 61.70(6)
Ge7 Ge6 Ge9 Ge8 . . 2.16(8)
Ge7 Ge6 Ge9 Ge5 . . 109.50(8)
Ge7 Ge6 Ge9 Ge5A . . 119.7(7)
Ge7 Ge6 Ge9 Ge8A . . 10.9(6)
Ge7 Ge6 Ge5A Cs6 . . 18(5)
Ge7 Ge6 Ge5A Ge4 . . -18.0(11)
Ge7 Ge6 Ge5A Cs2 . . 121.56(17)
Ge7 Ge6 Ge5A Ge9 . . -69.0(7)
Ge7 Ge6 Ge5A Ge1A . . 40.4(11)
Ge7 Ge2 Ge5 Cs6 . . 117.52(8)
Ge7 Ge2 Ge5 Ge6 . . -45.80(5)
Ge7 Ge2 Ge5 Ge4 . . 56.52(7)
Ge7 Ge2 Ge5 Ge1 . . 105.66(9)
Ge7 Ge2 Ge5 Ge9 . . -0.28(6)
Ge7 Ge2 Ge1 Cs8 . . 36.26(12)
Ge7 Ge2 Ge1 Cs6 . . -99.36(10)
Ge7 Ge2 Ge1 Cs4 . . 101.80(6)
Ge7 Ge2 Ge1 Ge4 . . -30.88(12)
Ge7 Ge2 Ge1 Ge5 . . -87.91(10)
Ge7 Ge2 Ge1 Ge3 . . 28.21(9)
Ge7 Ge2 Ge3 Cs8 . . -154.80(9)
Ge7 Ge2 Ge3 Cs5 . . 69.39(9)
Ge7 Ge2 Ge3 Cs4 . . 137.59(6)
Ge7 Ge2 Ge3 Ge4 . . -99.24(7)
Ge7 Ge2 Ge3 Ge8 . . -43.46(7)
Ge7 Ge2 Ge3 Ge1 . . -147.51(9)
Ge7 Ge2 Cs2 Cs6 . 3_756 -128.93(8)
Ge7 Ge2 Cs2 Cs4 . 3_756 100.02(13)
Ge7 Ge2 Cs2 Ge6 . . 15.66(7)
Ge7 Ge2 Cs2 Ge11 . 3_756 -79.98(9)
Ge7 Ge2 Cs2 Cs2 . 4 -6.54(11)
Ge7 Ge2 Cs2 N8 . . 36.8(2)
Ge7 Ge2 Cs2 N7 . . -16.9(3)
Ge7 Ge2 Cs2 N6 . . -48.6(9)
Ge7 Ge2 Cs2 N9 . . 101.53(18)
Ge7 Ge2 Cs2 Ge5A . . 69.7(4)
Ge7 Ge2 Cs2 Ge1A . 3_756 -176.3(5)
Ge7 Ge2 Ge3A Cs8 . . -146.6(14)
Ge7 Ge2 Ge3A Cs5 . . 59.5(8)
Ge7 Ge2 Ge3A Cs4 . . 135.5(6)
Ge7 Ge2 Ge3A Ge4 . . -92.0(7)
Ge7 Ge2 Ge3A Ge8A . . -41.6(8)
Ge7 Ge2 Ge3A Ge1A . . -139.4(8)
Ge7 Ge2 Ge1A Cs8 . . 44.5(9)
Ge7 Ge2 Ge1A Cs6 . . -84.7(17)
Ge7 Ge2 Ge1A Ge4 . . -15.2(10)
Ge7 Ge2 Ge1A Cs2 . 3_756 168.6(5)
Ge7 Ge2 Ge1A Ge5A . . -74.6(9)
Ge7 Ge2 Ge1A Ge3A . . 39.5(9)
Ge7 Ge8 Ge3 Cs8 . . 174.28(9)
Ge7 Ge8 Ge3 Cs5 . . -88.01(6)
Ge7 Ge8 Ge3 Cs4 . . 96(5)
Ge7 Ge8 Ge3 Ge2 . . 42.12(6)
Ge7 Ge8 Ge3 Ge4 . . 124.59(6)
Ge7 Ge8 Ge3 Ge1 . . 100.77(8)
Ge7 Ge8 Ge9 Cs3 . . 141.08(16)
Ge7 Ge8 Ge9 Cs7 . . 179.13(10)
Ge7 Ge8 Ge9 Cs9 . 3_757 64.31(7)
Ge7 Ge8 Ge9 Ge6 . . -2.20(8)
Ge7 Ge8 Ge9 Ge4 . . -108.15(9)
Ge7 Ge8 Ge9 Ge5 . . -60.54(12)
Ge7 Ge8 Ge9 Ge5A . . -66.6(8)
Ge7 Ge8 Ge9 Ge8A . . -104(3)
Ge7 Ge8A Ge3A Cs8 . . -177.1(7)
Ge7 Ge8A Ge3A Cs5 . . -87.1(5)
Ge7 Ge8A Ge3A Cs4 . . -129(3)
Ge7 Ge8A Ge3A Ge2 . . 40.8(7)
Ge7 Ge8A Ge3A Ge4 . . 124.4(6)
Ge7 Ge8A Ge3A Ge1A . . 104.3(9)
Ge7 Ge3A Ge1A Cs8 . . 147.7(11)
Ge7 Ge3A Ge1A Cs6 . . 104.1(11)
Ge7 Ge3A Ge1A Ge2 . . -36.9(8)
Ge7 Ge3A Ge1A Ge4 . . 83.3(8)
Ge7 Ge3A Ge1A Cs2 . 3_756 -128.2(13)
Ge7 Ge3A Ge1A Ge5A . . 32.7(13)
Ge21 Cs3 N8 Cs2 3_657 4 81.6(6)
Ge21 Cs3 N8 Cs2 3_657 . -81.6(6)
Ge21 Cs3 N8 Na2 3_657 4 92.7(11)
Ge21 Cs3 N8 Na2 3_657 . -92.8(11)
Ge21 Cs3 Ge9 Cs7 3_657 . -48.66(3)
Ge21 Cs3 Ge9 Cs9 3_657 3_757 55.42(4)
Ge21 Cs3 Ge9 Ge6 3_657 . 127.41(5)
Ge21 Cs3 Ge9 Ge4 3_657 . -110.84(6)
Ge21 Cs3 Ge9 Ge8 3_657 . -14.1(2)
Ge21 Cs3 Ge9 Ge5 3_657 . -173.22(6)
Ge21 Cs3 Ge9 Ge5A 3_657 . -169.2(6)
Ge21 Cs3 Ge9 Ge8A 3_657 . -38.1(17)
Ge21 Cs5 Cs9 Cs9 1_655 4_565 91.37(2)
Ge21 Cs5 Cs9 Ge6 1_655 3_757 12.94(3)
Ge21 Cs5 Cs9 Ge19 1_655 . 143.65(3)
Ge21 Cs5 Cs9 Ge7 1_655 3_757 -41.37(5)
Ge21 Cs5 Cs9 Ge8 1_655 3_757 -49.25(3)
Ge21 Cs5 Cs9 Ge8 1_655 . -132.90(5)
Ge21 Cs5 Cs9 N14 1_655 . 148.31(19)
Ge21 Cs5 Cs9 N13 1_655 4_565 -49.0(2)
Ge21 Cs5 Cs9 N12 1_655 . 36.4(2)
Ge21 Cs5 Cs9 Ge9 1_655 3_757 -12.20(2)
Ge21 Cs5 Cs9 Ge8A 1_655 . -139.2(5)
Ge21 Cs5 Ge3 Cs8 1_655 . 161.20(6)
Ge21 Cs5 Ge3 Cs4 1_655 . -120.37(8)
Ge21 Cs5 Ge3 Ge2 1_655 . -52.08(15)
Ge21 Cs5 Ge3 Ge4 1_655 . 108.61(11)
Ge21 Cs5 Ge3 Ge7 1_655 . -0.01(14)
Ge21 Cs5 Ge3 Ge8 1_655 . 59.72(15)
Ge21 Cs5 Ge3 Ge1 1_655 . -136.99(13)
Ge21 Cs5 N14 Cs8 1_655 . 180.0
Ge21 Cs5 N14 Cs9 1_655 4_565 43.05(13)
Ge21 Cs5 N14 Cs9 1_655 . -43.05(13)
Ge21 Cs5 N13 Cs9 1_655 4_565 -122.5(2)
Ge21 Cs5 Ge3A Cs8 1_655 . 162.11(15)
Ge21 Cs5 Ge3A Cs4 1_655 . -115.4(4)
Ge21 Cs5 Ge3A Ge2 1_655 . -34.1(14)
Ge21 Cs5 Ge3A Ge4 1_655 . 108.1(8)
Ge21 Cs5 Ge3A Ge7 1_655 . 14.6(10)
Ge21 Cs5 Ge3A Ge8A 1_655 . 76.6(11)
Ge21 Cs5 Ge3A Ge1A 1_655 . -143(3)
Ge21 Ge25 Ge23 Cs7 . . -174.27(9)
Ge21 Ge25 Ge23 Cs7 . 3_657 107.59(13)
Ge21 Ge25 Ge23 Ge19 . . -106.82(9)
Ge21 Ge25 Ge23 Ge24 . . 8.9(7)
Ge21 Ge25 Ge23 Ge22 . . -18.8(5)
Ge21 Ge25 Ge23 Ge20 . 4_565 -52.82(13)
Ge21 Ge25 Ge24 Cs7 . . 175.8(4)
Ge21 Ge25 Ge24 Cs5 . 1_455 -57.5(3)
Ge21 Ge25 Ge24 Ge18 . . 104.97(7)
Ge21 Ge25 Ge24 Ge25 . 4_565 56.5(3)
Ge21 Ge25 Ge24 Ge23 . . -8.4(7)
Ge21 Ge25 Ge24 Ge24 . 4_565 56.5(3)
Ge21 Ge25 Ge22 Cs3 . 3_657 5.72(11)
Ge21 Ge25 Ge22 Cs1 . 3_757 -126.18(18)
Ge21 Ge25 Ge22 Cs7 . 3_657 114.43(10)
Ge21 Ge25 Ge22 Ge19 . . -117.39(9)
Ge21 Ge25 Ge22 Ge23 . . 158.9(6)
Ge21 Ge25 Ge22 Ge20 . . -59.21(12)
Ge21 Ge25 Ge22 Ge20 . 4_565 -66.40(15)
Ge21 Ge23 Ge24 Cs7 . . 173.34(9)
Ge21 Ge23 Ge24 Cs5 . 1_455 -46.39(9)
Ge21 Ge23 Ge24 Ge18 . . 105.51(10)
Ge21 Ge23 Ge24 Ge25 . . 170.4(7)
Ge21 Ge23 Ge24 Ge25 . 4_565 46.04(13)
Ge21 Ge23 Ge24 Ge24 . 4_565 39.97(8)
Ge21 Ge23 Ge22 Cs3 . 3_657 33.2(6)
Ge21 Ge23 Ge22 Cs1 . 3_757 -150.0(3)
Ge21 Ge23 Ge22 Cs7 . 3_657 115.50(9)
Ge21 Ge23 Ge22 Ge19 . . -103.77(11)
Ge21 Ge23 Ge22 Ge25 . . -19.0(5)
Ge21 Ge23 Ge22 Ge20 . 4_565 -77.9(3)
Ge21 Ge23 Ge22 Ge20 . . -66.6(3)
Ge21 Ge22 Ge20 Cs3 . 3_657 71.36(8)
Ge21 Ge22 Ge20 Cs1 . 2_757 156.9(2)
Ge21 Ge22 Ge20 Cs1 . 3_757 163.63(9)
Ge21 Ge22 Ge20 Ge19 . . -117.84(10)
Ge21 Ge22 Ge20 Ge19 . 4_565 -87.93(12)
Ge21 Ge22 Ge20 Ge23 . 4_565 -25.65(14)
Ge21 Ge22 Ge20 Ge22 . 4_565 -11.2(2)
Ge21 Ge22 Ge20 Ge20 . 4_565 168.8(2)
Ge25 Cs7 Ge18 Cs8 . . -139.88(10)
Ge25 Cs7 Ge18 Cs7 . 4_565 -175.1(3)
Ge25 Cs7 Ge18 Ge19 . . 83.00(10)
Ge25 Cs7 Ge18 Ge19 . 4_565 88.99(11)
Ge25 Cs7 Ge18 Ge25 . 4_565 -0.70(4)
Ge25 Cs7 Ge18 Ge24 . . -12.44(10)
Ge25 Cs7 Ge18 Ge24 . 4_565 -13.80(11)
Ge25 Cs7 Ge19 Cs1 . 3_757 119.58(8)
Ge25 Cs7 Ge19 Cs9 . . -166.17(8)
Ge25 Cs7 Ge19 Ge18 . . -55.31(8)
Ge25 Cs7 Ge19 Ge19 . 4_565 -63.62(8)
Ge25 Cs7 Ge19 Ge23 . . 40.78(11)
Ge25 Cs7 Ge19 Ge22 . . 48.18(10)
Ge25 Cs7 Ge19 Ge20 . 4_565 49.89(11)
Ge25 Cs7 Ge19 Ge20 . . 35.92(12)
Ge25 Cs7 Ge4 Cs8 . . 19.45(7)
Ge25 Cs7 Ge4 Cs6 . . -72.08(6)
Ge25 Cs7 Ge4 Ge8 . . 123.00(9)
Ge25 Cs7 Ge4 Ge5 . . -147.26(8)
Ge25 Cs7 Ge4 Ge1 . . 32.1(5)
Ge25 Cs7 Ge4 Ge3 . . 92.18(8)
Ge25 Cs7 Ge4 Ge9 . . -174.34(7)
Ge25 Cs7 Ge4 Ge5A . . -143.0(6)
Ge25 Cs7 Ge4 Ge8A . . 113.0(7)
Ge25 Cs7 Ge4 Ge3A . . 92.9(5)
Ge25 Cs7 Ge4 Ge1A . . -92(8)
Ge25 Cs7 Ge8 Cs9 . . 57.10(11)
Ge25 Cs7 Ge8 Cs9 . 3_757 145.27(9)
Ge25 Cs7 Ge8 Ge4 . . -84.73(9)
Ge25 Cs7 Ge8 Ge7 . . -150.5(4)
Ge25 Cs7 Ge8 Ge3 . . -47.94(14)
Ge25 Cs7 Ge8 Ge9 . . -147.41(9)
Ge25 Cs7 Ge23 Cs7 . 3_657 119.97(15)
Ge25 Cs7 Ge23 Ge19 . . -93.21(13)
Ge25 Cs7 Ge23 Ge21 . . -8.10(13)
Ge25 Cs7 Ge23 Ge24 . . 0.57(13)
Ge25 Cs7 Ge23 Ge22 . . -147.2(6)
Ge25 Cs7 Ge23 Ge20 . 4_565 -100.90(17)
Ge25 Cs7 Ge24 Cs5 . 1_455 -99.6(6)
Ge25 Cs7 Ge24 Ge18 . . 99.1(5)
Ge25 Cs7 Ge24 Ge21 . . 5.1(4)
Ge25 Cs7 Ge24 Ge25 . 4_565 87.3(5)
Ge25 Cs7 Ge24 Ge23 . . -2.1(5)
Ge25 Cs7 Ge24 Ge24 . 4_565 101.5(5)
Ge25 Cs7 Ge9 Cs3 . . -114.28(13)
Ge25 Cs7 Ge9 Cs9 . 3_757 138.78(13)
Ge25 Cs7 Ge9 Ge6 . . 75.8(2)
Ge25 Cs7 Ge9 Ge4 . . 12.34(14)
Ge25 Cs7 Ge9 Ge8 . . 79.31(16)
Ge25 Cs7 Ge9 Ge5 . . -14.27(18)
Ge25 Cs7 Ge9 Ge5A . . -27.6(10)
Ge25 Cs7 Ge9 Ge8A . . 69.7(6)
Ge25 Cs7 Ge8A Cs9 . . 66.5(6)
Ge25 Cs7 Ge8A Ge4 . . -89.8(6)
Ge25 Cs7 Ge8A Ge7 . . -179.0(14)
Ge25 Cs7 Ge8A Ge9 . . -151.9(3)
Ge25 Cs7 Ge8A Ge3A . . -64.6(16)
Ge25 Ge18 Ge19 Cs1 . 3_757 -98.3(2)
Ge25 Ge18 Ge19 Cs1 4_565 3_757 -34.6(2)
Ge25 Ge18 Ge19 Cs7 4_565 . 129.28(9)
Ge25 Ge18 Ge19 Cs7 . . 65.52(7)
Ge25 Ge18 Ge19 Cs9 . . 143.67(7)
Ge25 Ge18 Ge19 Cs9 4_565 . -152.57(9)
Ge25 Ge18 Ge19 Ge19 . 4_565 -120.55(7)
Ge25 Ge18 Ge19 Ge19 4_565 4_565 -56.79(8)
Ge25 Ge18 Ge19 Ge23 4_565 . 55.74(12)
Ge25 Ge18 Ge19 Ge23 . . -8.02(10)
Ge25 Ge18 Ge19 Ge22 4_565 . 41.25(12)
Ge25 Ge18 Ge19 Ge22 . . -22.51(10)
Ge25 Ge18 Ge19 Ge20 4_565 . -14.96(10)
Ge25 Ge18 Ge19 Ge20 4_565 4_565 -5.50(11)
Ge25 Ge18 Ge19 Ge20 . 4_565 -69.26(10)
Ge25 Ge18 Ge19 Ge20 . . -78.73(9)
Ge25 Ge18 Ge25 Cs7 4_565 . 179.44(3)
Ge25 Ge18 Ge25 Ge21 4_565 . -30.80(16)
Ge25 Ge18 Ge25 Ge23 4_565 . -101.60(16)
Ge25 Ge18 Ge25 Ge24 4_565 . 43.2(4)
Ge25 Ge18 Ge25 Ge24 4_565 4_565 13.77(11)
Ge25 Ge18 Ge25 Ge22 4_565 . -88.85(14)
Ge25 Ge18 Ge24 Cs7 4_565 . -169.65(10)
Ge25 Ge18 Ge24 Cs7 . . -38.7(3)
Ge25 Ge18 Ge24 Cs5 4_565 1_455 28.27(13)
Ge25 Ge18 Ge24 Cs5 . 1_455 159.2(4)
Ge25 Ge18 Ge24 Ge21 . . 84.3(3)
Ge25 Ge18 Ge24 Ge21 4_565 . -46.59(15)
Ge25 Ge18 Ge24 Ge25 4_565 . -130.9(4)
Ge25 Ge18 Ge24 Ge25 . 4_565 130.9(4)
Ge25 Ge18 Ge24 Ge23 4_565 . -107.30(15)
Ge25 Ge18 Ge24 Ge23 . . 23.6(3)
Ge25 Ge18 Ge24 Ge24 4_565 4_565 12.08(10)
Ge25 Ge18 Ge24 Ge24 . 4_565 143.0(3)
Ge25 Ge21 Ge25 Cs7 4_565 . 125.51(18)
Ge25 Ge21 Ge25 Ge18 4_565 . 30.14(16)
Ge25 Ge21 Ge25 Ge23 4_565 . 136.92(11)
Ge25 Ge21 Ge25 Ge24 4_565 . -48.5(4)
Ge25 Ge21 Ge25 Ge24 4_565 4_565 -14.91(12)
Ge25 Ge21 Ge25 Ge22 4_565 . 132.09(9)
Ge25 Ge21 Ge23 Cs7 4_565 3_657 -152.31(13)
Ge25 Ge21 Ge23 Cs7 4_565 . -31.89(18)
Ge25 Ge21 Ge23 Cs7 . . 7.99(13)
Ge25 Ge21 Ge23 Cs7 . 3_657 -112.43(18)
Ge25 Ge21 Ge23 Ge19 4_565 . 38.93(16)
Ge25 Ge21 Ge23 Ge19 . . 78.81(15)
Ge25 Ge21 Ge23 Ge25 4_565 . -39.88(13)
Ge25 Ge21 Ge23 Ge24 4_565 . -41.70(13)
Ge25 Ge21 Ge23 Ge24 . . -1.82(15)
Ge25 Ge21 Ge23 Ge22 4_565 . 126.4(3)
Ge25 Ge21 Ge23 Ge22 . . 166.3(4)
Ge25 Ge21 Ge23 Ge20 4_565 4_565 85.54(12)
Ge25 Ge21 Ge23 Ge20 . 4_565 125.42(15)
Ge25 Ge21 Ge24 Cs7 4_565 . 121.41(17)
Ge25 Ge21 Ge24 Cs7 . . -3.2(3)
Ge25 Ge21 Ge24 Cs5 4_565 1_455 -95.78(9)
Ge25 Ge21 Ge24 Cs5 . 1_455 139.6(4)
Ge25 Ge21 Ge24 Ge18 . . -79.4(4)
Ge25 Ge21 Ge24 Ge18 4_565 . 45.21(14)
Ge25 Ge21 Ge24 Ge25 . 4_565 -124.6(4)
Ge25 Ge21 Ge24 Ge25 4_565 . 124.6(4)
Ge25 Ge21 Ge24 Ge23 4_565 . 128.79(14)
Ge25 Ge21 Ge24 Ge23 . . 4.2(3)
Ge25 Ge21 Ge24 Ge24 . 4_565 -137.9(3)
Ge25 Ge21 Ge24 Ge24 4_565 4_565 -13.32(11)
Ge25 Ge21 Ge22 Cs3 4_565 3_657 138.09(10)
Ge25 Ge21 Ge22 Cs3 . 3_657 -175.09(9)
Ge25 Ge21 Ge22 Cs1 4_565 3_757 89.08(17)
Ge25 Ge21 Ge22 Cs1 . 3_757 135.90(16)
Ge25 Ge21 Ge22 Cs7 4_565 3_657 -134.39(12)
Ge25 Ge21 Ge22 Cs7 . 3_657 -87.57(14)
Ge25 Ge21 Ge22 Ge19 . . 59.42(12)
Ge25 Ge21 Ge22 Ge19 4_565 . 12.60(17)
Ge25 Ge21 Ge22 Ge25 4_565 . -46.82(13)
Ge25 Ge21 Ge22 Ge23 4_565 . -57.5(3)
Ge25 Ge21 Ge22 Ge23 . . -10.6(3)
Ge25 Ge21 Ge22 Ge20 4_565 . 68.83(13)
Ge25 Ge21 Ge22 Ge20 . 4_565 117.54(14)
Ge25 Ge21 Ge22 Ge20 . . 115.65(12)
Ge25 Ge21 Ge22 Ge20 4_565 4_565 70.72(16)
Ge25 Ge21 Ge20 Cs3 . 3_657 -143.19(7)
Ge25 Ge21 Ge20 Cs3 4_565 3_657 149.41(7)
Ge25 Ge21 Ge20 Cs1 4_565 3_757 -139.25(11)
Ge25 Ge21 Ge20 Cs1 . 3_757 -71.84(12)
Ge25 Ge21 Ge20 Cs1 . 2_757 151.72(17)
Ge25 Ge21 Ge20 Cs1 4_565 2_757 84.31(18)
Ge25 Ge21 Ge20 Ge19 . . -1.25(9)
Ge25 Ge21 Ge20 Ge19 . 4_565 55.04(9)
Ge25 Ge21 Ge20 Ge19 4_565 . -68.66(8)
Ge25 Ge21 Ge20 Ge19 4_565 4_565 -12.36(9)
Ge25 Ge21 Ge20 Ge23 . 4_565 100.44(12)
Ge25 Ge21 Ge20 Ge23 4_565 4_565 33.04(11)
Ge25 Ge21 Ge20 Ge22 4_565 4_565 49.80(14)
Ge25 Ge21 Ge20 Ge22 4_565 . -118.01(13)
Ge25 Ge21 Ge20 Ge22 . . -50.61(12)
Ge25 Ge21 Ge20 Ge22 . 4_565 117.21(15)
Ge25 Ge21 Ge20 Ge20 4_565 4_565 -123.50(7)
Ge25 Ge21 Ge20 Ge20 . 4_565 -56.09(7)
Ge25 Ge23 Ge24 Cs7 . . 3.0(7)
Ge25 Ge23 Ge24 Cs5 . 1_455 143.2(7)
Ge25 Ge23 Ge24 Ge18 . . -64.9(7)
Ge25 Ge23 Ge24 Ge21 . . -170.4(7)
Ge25 Ge23 Ge24 Ge25 . 4_565 -124.3(8)
Ge25 Ge23 Ge24 Ge24 . 4_565 -130.4(7)
Ge25 Ge23 Ge22 Cs3 . 3_657 52.2(9)
Ge25 Ge23 Ge22 Cs1 . 3_757 -130.9(4)
Ge25 Ge23 Ge22 Cs7 . 3_657 134.5(5)
Ge25 Ge23 Ge22 Ge19 . . -84.7(5)
Ge25 Ge23 Ge22 Ge21 . . 19.0(5)
Ge25 Ge23 Ge22 Ge20 . 4_565 -58.9(7)
Ge25 Ge23 Ge22 Ge20 . . -47.6(7)
Ge25 Ge22 Ge20 Cs3 . 3_657 127.97(12)
Ge25 Ge22 Ge20 Cs1 . 3_757 -139.76(13)
Ge25 Ge22 Ge20 Cs1 . 2_757 -146.5(2)
Ge25 Ge22 Ge20 Ge19 . . -61.23(12)
Ge25 Ge22 Ge20 Ge19 . 4_565 -31.32(16)
Ge25 Ge22 Ge20 Ge21 . . 56.61(11)
Ge25 Ge22 Ge20 Ge23 . 4_565 30.96(19)
Ge25 Ge22 Ge20 Ge22 . 4_565 45.4(2)
Ge25 Ge22 Ge20 Ge20 . 4_565 -134.6(2)
Ge13 Cs6 Ge11 Cs1 3_656 3_756 -43.85(8)
Ge13 Cs6 Ge11 Ge11 3_656 4_565 148.53(6)
Ge13 Cs6 Ge11 Ge10 3_656 . 135.52(8)
Ge13 Cs6 Ge11 Ge13 3_656 . 32.60(11)
Ge13 Cs6 Ge11 Ge15 3_656 . 78.34(10)
Ge13 Cs6 Ge11 Cs2 3_656 3_756 -111.04(7)
Ge13 Cs6 Ge11 Ge17 3_656 . 40.83(10)
Ge13 Cs6 Ge11 Ge12 3_656 4_565 49.87(14)
Ge13 Cs6 Ge11 Ge12 3_656 . 29.45(12)
Ge13 Cs6 Ge10 Cs8 3_656 . 138.68(10)
Ge13 Cs6 Ge10 Cs6 3_656 4_565 164.78(14)
Ge13 Cs6 Ge10 Ge11 3_656 . -85.66(11)
Ge13 Cs6 Ge10 Ge11 3_656 4_565 -95.65(13)
Ge13 Cs6 Ge10 Ge15 3_656 4_565 -4.56(17)
Ge13 Cs6 Ge10 Ge15 3_656 . -6.85(14)
Ge13 Cs6 Ge10 Ge16 3_656 4_565 11.58(14)
Ge13 Cs6 Ge10 Ge16 3_656 . 8.67(13)
Ge13 Cs6 Ge4 Cs8 3_656 . -158.62(5)
Ge13 Cs6 Ge4 Cs7 3_656 . -61.24(5)
Ge13 Cs6 Ge4 Ge8 3_656 . 16.6(2)
Ge13 Cs6 Ge4 Ge5 3_656 . 65.76(10)
Ge13 Cs6 Ge4 Ge1 3_656 . 126.27(8)
Ge13 Cs6 Ge4 Ge3 3_656 . 137.22(8)
Ge13 Cs6 Ge4 Ge9 3_656 . 19.30(7)
Ge13 Cs6 Ge4 Ge5A 3_656 . 52.9(8)
Ge13 Cs6 Ge4 Ge8A 3_656 . 19(6)
Ge13 Cs6 Ge4 Ge3A 3_656 . 132.6(5)
Ge13 Cs6 Ge4 Ge1A 3_656 . 117.4(6)
Ge13 Cs6 Ge15 Ge11 3_656 . -127.06(7)
Ge13 Cs6 Ge15 Ge10 3_656 . 176.09(8)
Ge13 Cs6 Ge15 Ge14 3_656 . -87.2(2)
Ge13 Cs6 Ge15 Ge13 3_656 . -77.39(11)
Ge13 Cs6 Ge15 Ge17 3_656 . -70.12(13)
Ge13 Cs6 Ge15 Ge16 3_656 . 108.0(3)
Ge13 Cs6 Ge15 Ge16 3_656 4_565 151.69(15)
Ge13 Cs6 Ge5 Ge6 3_656 . -75.7(4)
Ge13 Cs6 Ge5 Ge2 3_656 . 168.46(9)
Ge13 Cs6 Ge5 Ge4 3_656 . -122.14(8)
Ge13 Cs6 Ge5 Ge1 3_656 . 178.57(10)
Ge13 Cs6 Ge5 Ge9 3_656 . -76.36(9)
Ge13 Cs6 Ge1 Cs8 3_656 . -140.50(7)
Ge13 Cs6 Ge1 Cs4 3_656 . 155.63(11)
Ge13 Cs6 Ge1 Ge2 3_656 . 9.79(13)
Ge13 Cs6 Ge1 Ge4 3_656 . -74.08(10)
Ge13 Cs6 Ge1 Ge5 3_656 . -1.84(12)
Ge13 Cs6 Ge1 Ge3 3_656 . -86.54(15)
Ge13 Cs6 Ge17 Cs6 3_656 3_656 -7.82(7)
Ge13 Cs6 Ge17 Ge11 3_656 . -149.44(7)
Ge13 Cs6 Ge17 Ge14 3_656 . 127.87(15)
Ge13 Cs6 Ge17 Ge13 3_656 . -101.7(4)
Ge13 Cs6 Ge17 Ge15 3_656 . 116.15(12)
Ge13 Cs6 Ge17 Ge16 3_656 . 115.62(9)
Ge13 Cs6 Ge17 Ge12 3_656 . -140.26(12)
Ge13 Cs6 Ge5A Ge6 3_656 . -169(5)
Ge13 Cs6 Ge5A Ge4 3_656 . -131.9(6)
Ge13 Cs6 Ge5A Cs2 3_656 . 91.5(6)
Ge13 Cs6 Ge5A Ge9 3_656 . -89.7(11)
Ge13 Cs6 Ge5A Ge1A 3_656 . 166.9(8)
Ge13 Cs6 Ge1A Cs8 3_656 . -143.32(19)
Ge13 Cs6 Ge1A Ge2 3_656 . -4.9(19)
Ge13 Cs6 Ge1A Ge4 3_656 . -83.6(6)
Ge13 Cs6 Ge1A Cs2 3_656 3_756 111.0(3)
Ge13 Cs6 Ge1A Ge5A 3_656 . -15.8(10)
Ge13 Cs6 Ge1A Ge3A 3_656 . -104.2(14)
Ge13 Ge11 Ge10 Cs8 . . 151.62(8)
Ge13 Ge11 Ge10 Cs6 . 4_565 -105.70(9)
Ge13 Ge11 Ge10 Cs6 . . 94.56(7)
Ge13 Ge11 Ge10 Ge11 . 4_565 -95.34(8)
Ge13 Ge11 Ge10 Ge15 . 4_565 -40.50(11)
Ge13 Ge11 Ge10 Ge15 . . 25.93(9)
Ge13 Ge11 Ge10 Ge16 . . 17.21(10)
Ge13 Ge11 Ge10 Ge16 . 4_565 -18.75(12)
Ge13 Ge11 Ge15 Cs6 . . 118.66(9)
Ge13 Ge11 Ge15 Ge10 . . -148.41(10)
Ge13 Ge11 Ge15 Ge14 . . -45.15(9)
Ge13 Ge11 Ge15 Ge17 . . 20.95(12)
Ge13 Ge11 Ge15 Ge16 . 4_565 -104.76(13)
Ge13 Ge11 Ge15 Ge16 . . -116.1(4)
Ge13 Ge11 Ge17 Cs6 . 3_656 88.9(3)
Ge13 Ge11 Ge17 Cs6 . . 158.55(19)
Ge13 Ge11 Ge17 Ge14 . . -61.49(17)
Ge13 Ge11 Ge17 Ge15 . . -131.8(2)
Ge13 Ge11 Ge17 Ge16 . . -120.6(2)
Ge13 Ge11 Ge17 Ge12 . . -12.81(17)
Ge13 Ge11 Ge12 Cs3 . 3_656 -12.1(3)
Ge13 Ge11 Ge12 Cs1 . 3_756 -102.46(11)
Ge13 Ge11 Ge12 Cs1 . 2_756 -171.65(13)
Ge13 Ge11 Ge12 Ge11 . 4_565 137.26(11)
Ge13 Ge11 Ge12 Ge14 . . 53.64(10)
Ge13 Ge11 Ge12 Ge13 . 4_565 107.97(19)
Ge13 Ge11 Ge12 Ge17 . . 7.61(11)
Ge13 Ge11 Ge12 Ge12 . 4_565 137.27(11)
Ge13 Ge14 Ge13 Cs3 4_565 3_656 -73.54(10)
Ge13 Ge14 Ge13 Cs1 4_565 3_756 -21.3(2)
Ge13 Ge14 Ge13 Cs6 4_565 3_656 -164.29(4)
Ge13 Ge14 Ge13 Ge11 4_565 . 52.34(18)
Ge13 Ge14 Ge13 Ge15 4_565 . 108.91(12)
Ge13 Ge14 Ge13 Ge17 4_565 . 118.5(2)
Ge13 Ge14 Ge13 Ge12 4_565 . -7.42(19)
Ge13 Ge14 Ge13 Ge12 4_565 4_565 -5.58(14)
Ge13 Ge14 Ge15 Cs6 . . 12.0(2)
Ge13 Ge14 Ge15 Cs6 4_565 . -74.7(2)
Ge13 Ge14 Ge15 Ge11 4_565 . -38.23(13)
Ge13 Ge14 Ge15 Ge11 . . 48.37(10)
Ge13 Ge14 Ge15 Ge10 . . 103.59(13)
Ge13 Ge14 Ge15 Ge10 4_565 . 16.98(16)
Ge13 Ge14 Ge15 Ge13 4_565 . -86.60(16)
Ge13 Ge14 Ge15 Ge17 4_565 . -92.67(15)
Ge13 Ge14 Ge15 Ge17 . . -6.06(12)
Ge13 Ge14 Ge15 Ge16 4_565 . 93.4(2)
Ge13 Ge14 Ge15 Ge16 4_565 4_565 62.67(13)
Ge13 Ge14 Ge15 Ge16 . . -180.0(3)
Ge13 Ge14 Ge15 Ge16 . 4_565 149.27(14)
Ge13 Ge14 Ge17 Cs6 4_565 3_656 -140.42(10)
Ge13 Ge14 Ge17 Cs6 4_565 . 88.74(18)
Ge13 Ge14 Ge17 Cs6 . 3_656 -74.4(2)
Ge13 Ge14 Ge17 Cs6 . . 154.8(3)
Ge13 Ge14 Ge17 Ge11 4_565 . 18.79(18)
Ge13 Ge14 Ge17 Ge11 . . 84.8(2)
Ge13 Ge14 Ge17 Ge13 4_565 . -66.0(2)
Ge13 Ge14 Ge17 Ge15 4_565 . 100.31(15)
Ge13 Ge14 Ge17 Ge15 . . 166.3(3)
Ge13 Ge14 Ge17 Ge16 4_565 . 102.85(13)
Ge13 Ge14 Ge17 Ge16 . . 168.9(2)
Ge13 Ge14 Ge17 Ge12 4_565 . -27.10(14)
Ge13 Ge14 Ge17 Ge12 . . 38.9(2)
Ge13 Ge14 Ge16 Cs4 4_565 1_455 124.74(10)
Ge13 Ge14 Ge16 Cs4 . 1_455 -141.10(8)
Ge13 Ge14 Ge16 Ge10 4_565 . -17.83(16)
Ge13 Ge14 Ge16 Ge10 . . 76.33(13)
Ge13 Ge14 Ge16 Ge15 . 4_565 121.99(12)
Ge13 Ge14 Ge16 Ge15 . . 0.0(2)
Ge13 Ge14 Ge16 Ge15 4_565 4_565 27.82(12)
Ge13 Ge14 Ge16 Ge15 4_565 . -94.2(2)
Ge13 Ge14 Ge16 Ge17 . . -4.32(10)
Ge13 Ge14 Ge16 Ge17 4_565 . -98.49(13)
Ge13 Ge14 Ge16 Ge16 4_565 4_565 44.13(9)
Ge13 Ge14 Ge16 Ge16 . 4_565 138.29(9)
Ge13 Ge14 Ge12 Cs3 4_565 3_656 -89.23(10)
Ge13 Ge14 Ge12 Cs3 . 3_656 99.45(13)
Ge13 Ge14 Ge12 Cs1 4_565 2_756 -14.63(12)
Ge13 Ge14 Ge12 Cs1 . 2_756 174.06(19)
Ge13 Ge14 Ge12 Cs1 . 3_756 29.7(2)
Ge13 Ge14 Ge12 Cs1 4_565 3_756 -159.0(3)
Ge13 Ge14 Ge12 Ge11 . . -66.67(13)
Ge13 Ge14 Ge12 Ge11 4_565 . 104.64(12)
Ge13 Ge14 Ge12 Ge11 4_565 4_565 49.34(10)
Ge13 Ge14 Ge12 Ge11 . 4_565 -121.97(15)
Ge13 Ge14 Ge12 Ge13 . 4_565 -171.3(2)
Ge13 Ge14 Ge12 Ge13 4_565 . 171.3(2)
Ge13 Ge14 Ge12 Ge17 . . -22.18(13)
Ge13 Ge14 Ge12 Ge17 4_565 . 149.13(15)
Ge13 Ge14 Ge12 Ge12 4_565 4_565 -3.73(10)
Ge13 Ge14 Ge12 Ge12 . 4_565 -175.04(13)
Ge13 Ge15 Ge17 Cs6 . . 156.0(4)
Ge13 Ge15 Ge17 Cs6 . 3_656 -122.3(4)
Ge13 Ge15 Ge17 Ge11 . . 88.7(4)
Ge13 Ge15 Ge17 Ge14 . . -16.3(3)
Ge13 Ge15 Ge17 Ge16 . . -26.5(7)
Ge13 Ge15 Ge17 Ge12 . . 34.3(3)
Ge13 Ge15 Ge16 Cs4 . 1_455 67.1(4)
Ge13 Ge15 Ge16 Ge10 . . -105.3(2)
Ge13 Ge15 Ge16 Ge14 . . 0.0(3)
Ge13 Ge15 Ge16 Ge15 . 4_565 -57.2(4)
Ge13 Ge15 Ge16 Ge17 . . 10.0(2)
Ge13 Ge15 Ge16 Ge16 . 4_565 -57.2(4)
Ge13 Ge17 Ge16 Cs4 . 1_455 64.8(3)
Ge13 Ge17 Ge16 Ge10 . . -95.1(3)
Ge13 Ge17 Ge16 Ge14 . . 11.4(3)
Ge13 Ge17 Ge16 Ge15 . . -157.3(6)
Ge13 Ge17 Ge16 Ge15 . 4_565 -36.9(3)
Ge13 Ge17 Ge16 Ge16 . 4_565 -30.0(3)
Ge13 Ge17 Ge12 Cs3 . 3_656 17.9(3)
Ge13 Ge17 Ge12 Cs1 . 3_756 -83.3(3)
Ge13 Ge17 Ge12 Cs1 . 2_756 -154.4(4)
Ge13 Ge17 Ge12 Ge11 . . -157.0(3)
Ge13 Ge17 Ge12 Ge11 . 4_565 162.9(3)
Ge13 Ge17 Ge12 Ge14 . . 77.5(3)
Ge13 Ge17 Ge12 Ge13 . 4_565 103.1(4)
Ge13 Ge17 Ge12 Ge12 . 4_565 115.8(3)
Ge15 Cs6 Ge11 Cs1 . 3_756 -122.19(8)
Ge15 Cs6 Ge11 Ge11 . 4_565 70.19(7)
Ge15 Cs6 Ge11 Ge10 . . 57.18(8)
Ge15 Cs6 Ge11 Ge13 . . -45.75(9)
Ge15 Cs6 Ge11 Cs2 . 3_756 170.62(8)
Ge15 Cs6 Ge11 Ge17 . . -37.51(10)
Ge15 Cs6 Ge11 Ge12 . . -48.89(12)
Ge15 Cs6 Ge11 Ge12 . 4_565 -28.47(12)
Ge15 Cs6 Ge10 Cs8 . . 145.52(9)
Ge15 Cs6 Ge10 Cs6 . 4_565 171.63(19)
Ge15 Cs6 Ge10 Ge11 . . -78.81(9)
Ge15 Cs6 Ge10 Ge11 . 4_565 -88.80(11)
Ge15 Cs6 Ge10 Ge15 . 4_565 2.28(5)
Ge15 Cs6 Ge10 Ge16 . 4_565 18.43(10)
Ge15 Cs6 Ge10 Ge16 . . 15.52(9)
Ge15 Cs6 Ge4 Cs8 . . -27.26(6)
Ge15 Cs6 Ge4 Cs7 . . 70.12(6)
Ge15 Cs6 Ge4 Ge8 . . 147.9(2)
Ge15 Cs6 Ge4 Ge5 . . -162.88(10)
Ge15 Cs6 Ge4 Ge1 . . -102.37(8)
Ge15 Cs6 Ge4 Ge3 . . -91.42(8)
Ge15 Cs6 Ge4 Ge9 . . 150.66(6)
Ge15 Cs6 Ge4 Ge5A . . -175.7(8)
Ge15 Cs6 Ge4 Ge8A . . 151(6)
Ge15 Cs6 Ge4 Ge3A . . -96.0(5)
Ge15 Cs6 Ge4 Ge1A . . -111.2(6)
Ge15 Cs6 Ge5 Ge6 . . 89.9(5)
Ge15 Cs6 Ge5 Ge2 . . -25.9(2)
Ge15 Cs6 Ge5 Ge4 . . 43.5(2)
Ge15 Cs6 Ge5 Ge1 . . -15.8(2)
Ge15 Cs6 Ge5 Ge9 . . 89.3(2)
Ge15 Cs6 Ge1 Cs8 . . 34.62(7)
Ge15 Cs6 Ge1 Cs4 . . -29.25(14)
Ge15 Cs6 Ge1 Ge2 . . -175.09(10)
Ge15 Cs6 Ge1 Ge4 . . 101.04(8)
Ge15 Cs6 Ge1 Ge5 . . 173.29(10)
Ge15 Cs6 Ge1 Ge3 . . 88.59(13)
Ge15 Cs6 Ge17 Cs6 . 3_656 -123.97(14)
Ge15 Cs6 Ge17 Ge11 . . 94.41(12)
Ge15 Cs6 Ge17 Ge14 . . 11.72(12)
Ge15 Cs6 Ge17 Ge13 . . 142.1(5)
Ge15 Cs6 Ge17 Ge16 . . -0.53(11)
Ge15 Cs6 Ge17 Ge12 . . 103.59(16)
Ge15 Cs6 Ge5A Ge6 . . -25(6)
Ge15 Cs6 Ge5A Ge4 . . 13(2)
Ge15 Cs6 Ge5A Cs2 . . -124.0(13)
Ge15 Cs6 Ge5A Ge9 . . 55(3)
Ge15 Cs6 Ge5A Ge1A . . -49(2)
Ge15 Cs6 Ge1A Cs8 . . 36.6(5)
Ge15 Cs6 Ge1A Ge2 . . 175.0(14)
Ge15 Cs6 Ge1A Ge4 . . 96.3(4)
Ge15 Cs6 Ge1A Cs2 . 3_756 -69.1(6)
Ge15 Cs6 Ge1A Ge5A . . 164.1(6)
Ge15 Cs6 Ge1A Ge3A . . 75.7(13)
Ge15 Ge11 Ge10 Cs8 . . 125.69(7)
Ge15 Ge11 Ge10 Cs6 . . 68.62(6)
Ge15 Ge11 Ge10 Cs6 . 4_565 -131.63(9)
Ge15 Ge11 Ge10 Ge11 . 4_565 -121.27(7)
Ge15 Ge11 Ge10 Ge15 . 4_565 -66.43(13)
Ge15 Ge11 Ge10 Ge16 . . -8.73(8)
Ge15 Ge11 Ge10 Ge16 . 4_565 -44.68(11)
Ge15 Ge11 Ge13 Cs3 . 3_656 132.71(12)
Ge15 Ge11 Ge13 Cs1 . 3_756 -169.95(8)
Ge15 Ge11 Ge13 Cs6 . 3_656 -84.12(13)
Ge15 Ge11 Ge13 Ge14 . . 56.21(11)
Ge15 Ge11 Ge13 Ge17 . . -33.17(18)
Ge15 Ge11 Ge13 Ge12 . 4_565 115.13(10)
Ge15 Ge11 Ge13 Ge12 . . 129.20(13)
Ge15 Ge11 Ge17 Cs6 . . -69.61(12)
Ge15 Ge11 Ge17 Cs6 . 3_656 -139.3(3)
Ge15 Ge11 Ge17 Ge14 . . 70.35(12)
Ge15 Ge11 Ge17 Ge13 . . 131.8(2)
Ge15 Ge11 Ge17 Ge16 . . 11.21(10)
Ge15 Ge11 Ge17 Ge12 . . 119.03(13)
Ge15 Ge11 Ge12 Cs3 . 3_656 -51.3(4)
Ge15 Ge11 Ge12 Cs1 . 2_756 149.17(8)
Ge15 Ge11 Ge12 Cs1 . 3_756 -141.64(7)
Ge15 Ge11 Ge12 Ge11 . 4_565 98.08(6)
Ge15 Ge11 Ge12 Ge14 . . 14.45(8)
Ge15 Ge11 Ge12 Ge13 . 4_565 68.79(12)
Ge15 Ge11 Ge12 Ge13 . . -39.18(11)
Ge15 Ge11 Ge12 Ge17 . . -31.57(9)
Ge15 Ge11 Ge12 Ge12 . 4_565 98.08(6)
Ge15 Ge10 Ge15 Cs6 4_565 . -178.34(4)
Ge15 Ge10 Ge15 Ge11 4_565 . 111.73(7)
Ge15 Ge10 Ge15 Ge14 4_565 . 27.85(15)
Ge15 Ge10 Ge15 Ge13 4_565 . 83.68(13)
Ge15 Ge10 Ge15 Ge17 4_565 . 102.07(16)
Ge15 Ge10 Ge15 Ge16 4_565 . -43.9(2)
Ge15 Ge10 Ge15 Ge16 4_565 4_565 -17.23(10)
Ge15 Ge10 Ge16 Cs4 4_565 1_455 -42.37(14)
Ge15 Ge10 Ge16 Cs4 . 1_455 -171.5(3)
Ge15 Ge10 Ge16 Ge14 . . -81.6(2)
Ge15 Ge10 Ge16 Ge14 4_565 . 47.55(12)
Ge15 Ge10 Ge16 Ge15 4_565 . 129.2(3)
Ge15 Ge10 Ge16 Ge15 . 4_565 -129.2(3)
Ge15 Ge10 Ge16 Ge17 . . -20.36(18)
Ge15 Ge10 Ge16 Ge17 4_565 . 108.81(12)
Ge15 Ge10 Ge16 Ge16 . 4_565 -143.8(2)
Ge15 Ge10 Ge16 Ge16 4_565 4_565 -14.63(8)
Ge15 Ge14 Ge13 Cs3 4_565 3_656 -133.40(10)
Ge15 Ge14 Ge13 Cs3 . 3_656 177.55(8)
Ge15 Ge14 Ge13 Cs1 . 3_756 -130.26(16)
Ge15 Ge14 Ge13 Cs1 4_565 3_756 -81.20(17)
Ge15 Ge14 Ge13 Cs6 4_565 3_656 135.85(11)
Ge15 Ge14 Ge13 Cs6 . 3_656 86.80(13)
Ge15 Ge14 Ge13 Ge11 4_565 . -7.51(16)
Ge15 Ge14 Ge13 Ge11 . . -56.57(10)
Ge15 Ge14 Ge13 Ge15 4_565 . 49.06(12)
Ge15 Ge14 Ge13 Ge17 4_565 . 58.6(2)
Ge15 Ge14 Ge13 Ge17 . . 9.56(19)
Ge15 Ge14 Ge13 Ge12 . 4_565 -114.49(11)
Ge15 Ge14 Ge13 Ge12 4_565 . -67.27(16)
Ge15 Ge14 Ge13 Ge12 4_565 4_565 -65.43(13)
Ge15 Ge14 Ge13 Ge12 . . -116.33(14)
Ge15 Ge14 Ge15 Cs6 4_565 . -118.62(19)
Ge15 Ge14 Ge15 Ge11 4_565 . -82.20(10)
Ge15 Ge14 Ge15 Ge10 4_565 . -26.99(14)
Ge15 Ge14 Ge15 Ge13 4_565 . -130.58(10)
Ge15 Ge14 Ge15 Ge17 4_565 . -136.64(11)
Ge15 Ge14 Ge15 Ge16 4_565 4_565 18.69(11)
Ge15 Ge14 Ge15 Ge16 4_565 . 49.4(2)
Ge15 Ge14 Ge17 Cs6 . 3_656 119.26(16)
Ge15 Ge14 Ge17 Cs6 4_565 3_656 159.59(11)
Ge15 Ge14 Ge17 Cs6 4_565 . 28.76(18)
Ge15 Ge14 Ge17 Cs6 . . -11.57(12)
Ge15 Ge14 Ge17 Ge11 4_565 . -41.20(14)
Ge15 Ge14 Ge17 Ge11 . . -81.52(14)
Ge15 Ge14 Ge17 Ge13 4_565 . -126.0(2)
Ge15 Ge14 Ge17 Ge13 . . -166.3(3)
Ge15 Ge14 Ge17 Ge15 4_565 . 40.33(12)
Ge15 Ge14 Ge17 Ge16 . . 2.53(12)
Ge15 Ge14 Ge17 Ge16 4_565 . 42.86(11)
Ge15 Ge14 Ge17 Ge12 4_565 . -87.09(12)
Ge15 Ge14 Ge17 Ge12 . . -127.42(15)
Ge15 Ge14 Ge16 Cs4 4_565 1_455 96.91(9)
Ge15 Ge14 Ge16 Cs4 . 1_455 -141.1(2)
Ge15 Ge14 Ge16 Ge10 4_565 . -45.66(11)
Ge15 Ge14 Ge16 Ge10 . . 76.3(2)
Ge15 Ge14 Ge16 Ge15 4_565 . -122.0(3)
Ge15 Ge14 Ge16 Ge15 . 4_565 122.0(3)
Ge15 Ge14 Ge16 Ge17 . . -4.3(2)
Ge15 Ge14 Ge16 Ge17 4_565 . -126.31(13)
Ge15 Ge14 Ge16 Ge16 4_565 4_565 16.31(10)
Ge15 Ge14 Ge16 Ge16 . 4_565 138.3(2)
Ge15 Ge14 Ge12 Cs3 4_565 3_656 -140.71(7)
Ge15 Ge14 Ge12 Cs3 . 3_656 150.63(7)
Ge15 Ge14 Ge12 Cs1 4_565 2_756 -66.11(12)
Ge15 Ge14 Ge12 Cs1 4_565 3_756 149.6(2)
Ge15 Ge14 Ge12 Cs1 . 2_756 -134.77(11)
Ge15 Ge14 Ge12 Cs1 . 3_756 80.9(2)
Ge15 Ge14 Ge12 Ge11 4_565 4_565 -2.14(9)
Ge15 Ge14 Ge12 Ge11 4_565 . 53.16(10)
Ge15 Ge14 Ge12 Ge11 . 4_565 -70.80(8)
Ge15 Ge14 Ge12 Ge11 . . -15.50(9)
Ge15 Ge14 Ge12 Ge13 4_565 . 119.83(15)
Ge15 Ge14 Ge12 Ge13 4_565 4_565 -51.48(11)
Ge15 Ge14 Ge12 Ge13 . . 51.17(14)
Ge15 Ge14 Ge12 Ge13 . 4_565 -120.14(12)
Ge15 Ge14 Ge12 Ge17 4_565 . 97.66(12)
Ge15 Ge14 Ge12 Ge17 . . 29.00(10)
Ge15 Ge14 Ge12 Ge12 4_565 4_565 -55.21(7)
Ge15 Ge14 Ge12 Ge12 . 4_565 -123.87(7)
Ge15 Ge13 Ge17 Cs6 . . -129.4(6)
Ge15 Ge13 Ge17 Cs6 . 3_656 135.0(3)
Ge15 Ge13 Ge17 Ge11 . . -86.3(3)
Ge15 Ge13 Ge17 Ge14 . . 17.6(4)
Ge15 Ge13 Ge17 Ge16 . . 6.39(18)
Ge15 Ge13 Ge17 Ge12 . . -66.6(5)
Ge15 Ge13 Ge12 Cs3 . 3_656 -133.38(13)
Ge15 Ge13 Ge12 Cs1 . 2_756 153.0(11)
Ge15 Ge13 Ge12 Cs1 . 3_756 130.40(12)
Ge15 Ge13 Ge12 Ge11 . 4_565 10.6(2)
Ge15 Ge13 Ge12 Ge11 . . 49.66(13)
Ge15 Ge13 Ge12 Ge14 . . -61.39(12)
Ge15 Ge13 Ge12 Ge13 . 4_565 -53.9(2)
Ge15 Ge13 Ge12 Ge17 . . 29.7(2)
Ge15 Ge13 Ge12 Ge12 . 4_565 -53.9(2)
Ge15 Ge17 Ge16 Cs4 . 1_455 -137.9(5)
Ge15 Ge17 Ge16 Ge10 . . 62.2(5)
Ge15 Ge17 Ge16 Ge14 . . 168.7(5)
Ge15 Ge17 Ge16 Ge15 . 4_565 120.4(6)
Ge15 Ge17 Ge16 Ge16 . 4_565 127.3(5)
Ge15 Ge17 Ge12 Cs3 . 3_656 -114.42(17)
Ge15 Ge17 Ge12 Cs1 . 2_756 73.3(4)
Ge15 Ge17 Ge12 Cs1 . 3_756 144.41(16)
Ge15 Ge17 Ge12 Ge11 . . 70.74(18)
Ge15 Ge17 Ge12 Ge11 . 4_565 30.6(2)
Ge15 Ge17 Ge12 Ge14 . . -54.73(16)
Ge15 Ge17 Ge12 Ge13 . 4_565 -29.2(2)
Ge15 Ge17 Ge12 Ge13 . . -132.3(4)
Ge15 Ge17 Ge12 Ge12 . 4_565 -16.4(2)
Ge8 Cs7 Ge18 Cs8 . . 44.09(4)
Ge8 Cs7 Ge18 Cs7 . 4_565 8.9(3)
Ge8 Cs7 Ge18 Ge19 . . -93.02(6)
Ge8 Cs7 Ge18 Ge19 . 4_565 -87.03(7)
Ge8 Cs7 Ge18 Ge25 . 4_565 -176.73(12)
Ge8 Cs7 Ge18 Ge25 . . -176.02(10)
Ge8 Cs7 Ge18 Ge24 . . 171.54(8)
Ge8 Cs7 Ge18 Ge24 . 4_565 170.18(9)
Ge8 Cs7 Ge19 Cs1 . 3_757 -95.27(6)
Ge8 Cs7 Ge19 Cs9 . . -21.02(5)
Ge8 Cs7 Ge19 Ge18 . . 89.84(7)
Ge8 Cs7 Ge19 Ge19 . 4_565 81.53(6)
Ge8 Cs7 Ge19 Ge23 . . -174.07(9)
Ge8 Cs7 Ge19 Ge22 . . -166.67(8)
Ge8 Cs7 Ge19 Ge20 . . -178.93(11)
Ge8 Cs7 Ge19 Ge20 . 4_565 -164.96(10)
Ge8 Cs7 Ge4 Cs8 . . -103.56(7)
Ge8 Cs7 Ge4 Cs6 . . 164.92(7)
Ge8 Cs7 Ge4 Ge5 . . 89.74(11)
Ge8 Cs7 Ge4 Ge1 . . -90.9(5)
Ge8 Cs7 Ge4 Ge3 . . -30.82(8)
Ge8 Cs7 Ge4 Ge9 . . 62.66(7)
Ge8 Cs7 Ge4 Ge5A . . 94.0(6)
Ge8 Cs7 Ge4 Ge8A . . -10.0(7)
Ge8 Cs7 Ge4 Ge3A . . -30.1(5)
Ge8 Cs7 Ge4 Ge1A . . 145(8)
Ge8 Cs7 Ge25 Ge18 . . 5.32(13)
Ge8 Cs7 Ge25 Ge21 . . -95.6(2)
Ge8 Cs7 Ge25 Ge23 . . -106.24(13)
Ge8 Cs7 Ge25 Ge24 . 4_565 25.0(2)
Ge8 Cs7 Ge25 Ge24 . . 76.3(5)
Ge8 Cs7 Ge25 Ge22 . . -101.06(11)
Ge8 Cs7 Ge23 Cs7 . 3_657 -138.72(8)
Ge8 Cs7 Ge23 Ge19 . . 8.10(12)
Ge8 Cs7 Ge23 Ge21 . . 93.20(18)
Ge8 Cs7 Ge23 Ge25 . . 101.31(15)
Ge8 Cs7 Ge23 Ge24 . . 101.88(12)
Ge8 Cs7 Ge23 Ge22 . . -45.9(6)
Ge8 Cs7 Ge23 Ge20 . 4_565 0.41(18)
Ge8 Cs7 Ge24 Cs5 . 1_455 150.31(11)
Ge8 Cs7 Ge24 Ge18 . . -10.96(10)
Ge8 Cs7 Ge24 Ge21 . . -104.96(11)
Ge8 Cs7 Ge24 Ge25 . 4_565 -22.72(18)
Ge8 Cs7 Ge24 Ge25 . . -110.1(5)
Ge8 Cs7 Ge24 Ge23 . . -112.14(9)
Ge8 Cs7 Ge24 Ge24 . 4_565 -8.54(9)
Ge8 Cs7 Ge9 Cs3 . . 166.41(9)
Ge8 Cs7 Ge9 Cs9 . 3_757 59.47(8)
Ge8 Cs7 Ge9 Ge6 . . -3.53(14)
Ge8 Cs7 Ge9 Ge4 . . -66.97(8)
Ge8 Cs7 Ge9 Ge5 . . -93.58(7)
Ge8 Cs7 Ge9 Ge5A . . -106.9(9)
Ge8 Cs7 Ge9 Ge8A . . -9.6(6)
Ge8 Cs7 Ge8A Cs9 . . -86(3)
Ge8 Cs7 Ge8A Ge4 . . 117(3)
Ge8 Cs7 Ge8A Ge7 . . 28.0(16)
Ge8 Cs7 Ge8A Ge9 . . 55(2)
Ge8 Cs7 Ge8A Ge3A . . 142(4)
Ge8 Cs9 Ge19 Cs1 . 3_757 139.44(5)
Ge8 Cs9 Ge19 Cs1 3_757 3_757 48.65(4)
Ge8 Cs9 Ge19 Cs7 . . 21.29(5)
Ge8 Cs9 Ge19 Cs7 3_757 . -69.50(5)
Ge8 Cs9 Ge19 Ge18 3_757 . -146.36(4)
Ge8 Cs9 Ge19 Ge18 . . -55.57(6)
Ge8 Cs9 Ge19 Ge19 . 4_565 -118.90(5)
Ge8 Cs9 Ge19 Ge19 3_757 4_565 150.31(3)
Ge8 Cs9 Ge19 Ge23 . . 69.92(18)
Ge8 Cs9 Ge19 Ge23 3_757 . -20.86(18)
Ge8 Cs9 Ge19 Ge22 3_757 . 9.77(16)
Ge8 Cs9 Ge19 Ge22 . . 100.56(16)
Ge8 Cs9 Ge19 Ge20 . 4_565 168.00(9)
Ge8 Cs9 Ge19 Ge20 . . -175.17(8)
Ge8 Cs9 Ge19 Ge20 3_757 . 94.04(7)
Ge8 Cs9 Ge19 Ge20 3_757 4_565 77.21(8)
Ge8 Cs9 Ge8 Cs7 3_757 . 108.78(6)
Ge8 Cs9 Ge8 Cs9 3_757 3_757 0.0
Ge8 Cs9 Ge8 Ge4 3_757 . 160.18(13)
Ge8 Cs9 Ge8 Ge7 3_757 . -63.24(9)
Ge8 Cs9 Ge8 Ge3 3_757 . -126.56(9)
Ge8 Cs9 Ge8 Ge9 3_757 . 60.25(19)
Ge8 Cs9 N14 Cs8 . . 26.0(5)
Ge8 Cs9 N14 Cs8 3_757 . 70.9(10)
Ge8 Cs9 N14 Cs5 . . -85.81(15)
Ge8 Cs9 N14 Cs5 3_757 . -40.9(5)
Ge8 Cs9 N14 Cs9 3_757 4_565 -127.2(3)
Ge8 Cs9 N14 Cs9 . 4_565 -172.1(3)
Ge8 Cs9 N12 Cs3 3_757 3_757 -4.5(6)
Ge8 Cs9 N12 Cs3 . 3_757 -100.5(6)
Ge8 Cs9 N12 Cs9 . 4_565 89.9(3)
Ge8 Cs9 N12 Cs9 3_757 4_565 -174.1(2)
Ge8 Cs9 Ge8A Cs7 . . 88(3)
Ge8 Cs9 Ge8A Cs7 3_757 . 102.4(4)
Ge8 Cs9 Ge8A Ge4 3_757 . 143.1(17)
Ge8 Cs9 Ge8A Ge4 . . 129(4)
Ge8 Cs9 Ge8A Ge7 3_757 . -50.2(8)
Ge8 Cs9 Ge8A Ge7 . . -64(3)
Ge8 Cs9 Ge8A Ge9 3_757 . 44.4(12)
Ge8 Cs9 Ge8A Ge9 . . 30(2)
Ge8 Cs9 Ge8A Ge3A . . -129(4)
Ge8 Cs9 Ge8A Ge3A 3_757 . -115.1(12)
Ge8 Ge4 Ge5 Cs6 . . 168.74(7)
Ge8 Ge4 Ge5 Ge6 . . 0.00(10)
Ge8 Ge4 Ge5 Ge2 . . -55.75(6)
Ge8 Ge4 Ge5 Ge1 . . -104.34(7)
Ge8 Ge4 Ge5 Ge9 . . 44.25(6)
Ge8 Ge4 Ge1 Cs8 . . -101.43(7)
Ge8 Ge4 Ge1 Cs6 . . 165.49(7)
Ge8 Ge4 Ge1 Cs4 . . -56.34(9)
Ge8 Ge4 Ge1 Ge2 . . 33.22(8)
Ge8 Ge4 Ge1 Ge5 . . 92.14(8)
Ge8 Ge4 Ge1 Ge3 . . -24.24(6)
Ge8 Ge4 Ge3 Cs8 . . -123.49(11)
Ge8 Ge4 Ge3 Cs5 . . -62.05(16)
Ge8 Ge4 Ge3 Cs4 . . 179.28(15)
Ge8 Ge4 Ge3 Ge2 . . 102.39(7)
Ge8 Ge4 Ge3 Ge7 . . 45.66(5)
Ge8 Ge4 Ge3 Ge1 . . 152.05(7)
Ge8 Ge4 Ge9 Cs3 . . 154.25(7)
Ge8 Ge4 Ge9 Cs7 . . 76.36(5)
Ge8 Ge4 Ge9 Cs9 . 3_757 -8.88(6)
Ge8 Ge4 Ge9 Ge6 . . -83.26(7)
Ge8 Ge4 Ge9 Ge5 . . -128.04(9)
Ge8 Ge4 Ge9 Ge5A . . -140.0(9)
Ge8 Ge4 Ge9 Ge8A . . -0.8(6)
Ge8 Ge4 Ge5A Cs6 . . 171.2(2)
Ge8 Ge4 Ge5A Ge6 . . -17.1(10)
Ge8 Ge4 Ge5A Cs2 . . -87.5(10)
Ge8 Ge4 Ge5A Ge9 . . 34.8(7)
Ge8 Ge4 Ge5A Ge1A . . -107.7(7)
Ge8 Ge4 Ge8A Cs7 . . -78(3)
Ge8 Ge4 Ge8A Cs9 . . -122(4)
Ge8 Ge4 Ge8A Ge7 . . 72(3)
Ge8 Ge4 Ge8A Ge9 . . 4(3)
Ge8 Ge4 Ge8A Ge3A . . 120(4)
Ge8 Ge4 Ge3A Cs8 . . -117.1(4)
Ge8 Ge4 Ge3A Cs5 . . -52.0(7)
Ge8 Ge4 Ge3A Cs4 . . -166.2(12)
Ge8 Ge4 Ge3A Ge2 . . 98.3(7)
Ge8 Ge4 Ge3A Ge7 . . 37.6(5)
Ge8 Ge4 Ge3A Ge8A . . -9.4(7)
Ge8 Ge4 Ge3A Ge1A . . 147.6(7)
Ge8 Ge4 Ge1A Cs8 . . -103.92(19)
Ge8 Ge4 Ge1A Cs6 . . 164.54(8)
Ge8 Ge4 Ge1A Ge2 . . 17.2(10)
Ge8 Ge4 Ge1A Cs2 . 3_756 -169.1(15)
Ge8 Ge4 Ge1A Ge5A . . 91.6(6)
Ge8 Ge4 Ge1A Ge3A . . -31.1(7)
Ge8 Ge7 Ge3 Cs8 . . -15.8(3)
Ge8 Ge7 Ge3 Cs5 . . 101.45(10)
Ge8 Ge7 Ge3 Cs4 . . -178.52(13)
Ge8 Ge7 Ge3 Ge2 . . -128.14(8)
Ge8 Ge7 Ge3 Ge4 . . -43.81(6)
Ge8 Ge7 Ge3 Ge1 . . -99.84(9)
Ge8 Ge7 Ge8A Cs7 . . -30.8(18)
Ge8 Ge7 Ge8A Cs9 . . 78(3)
Ge8 Ge7 Ge8A Ge4 . . -110(3)
Ge8 Ge7 Ge8A Ge9 . . -57(3)
Ge8 Ge7 Ge8A Ge3A . . -165(3)
Ge8 Ge7 Ge3A Cs8 . . 8.3(12)
Ge8 Ge7 Ge3A Cs5 . . 92.5(5)
Ge8 Ge7 Ge3A Cs4 . . 165.5(12)
Ge8 Ge7 Ge3A Ge2 . . -131.4(5)
Ge8 Ge7 Ge3A Ge4 . . -36.8(5)
Ge8 Ge7 Ge3A Ge8A . . 2.9(6)
Ge8 Ge7 Ge3A Ge1A . . -94.3(10)
Ge8 Ge9 Ge5A Cs6 . . -85.1(12)
Ge8 Ge9 Ge5A Ge6 . . 79.7(4)
Ge8 Ge9 Ge5A Ge4 . . -38.3(7)
Ge8 Ge9 Ge5A Cs2 . . 93.3(11)
Ge8 Ge9 Ge5A Ge1A . . -5.1(14)
Ge8 Ge9 Ge8A Cs7 . . -99(3)
Ge8 Ge9 Ge8A Cs9 . . -37(2)
Ge8 Ge9 Ge8A Ge4 . . -176(3)
Ge8 Ge9 Ge8A Ge7 . . 68(3)
Ge8 Ge9 Ge8A Ge3A . . 125(4)
Ge5 Cs6 Ge11 Cs1 . 3_756 81.90(5)
Ge5 Cs6 Ge11 Ge11 . 4_565 -85.72(5)
Ge5 Cs6 Ge11 Ge10 . . -98.73(6)
Ge5 Cs6 Ge11 Ge13 . . 158.34(6)
Ge5 Cs6 Ge11 Ge15 . . -155.91(8)
Ge5 Cs6 Ge11 Cs2 . 3_756 14.71(4)
Ge5 Cs6 Ge11 Ge17 . . 166.58(7)
Ge5 Cs6 Ge11 Ge12 . 4_565 175.62(11)
Ge5 Cs6 Ge11 Ge12 . . 155.20(9)
Ge5 Cs6 Ge10 Cs8 . . -29.65(6)
Ge5 Cs6 Ge10 Cs6 . 4_565 -3.55(18)
Ge5 Cs6 Ge10 Ge11 . 4_565 96.03(9)
Ge5 Cs6 Ge10 Ge11 . . 106.02(7)
Ge5 Cs6 Ge10 Ge15 . 4_565 -172.89(12)
Ge5 Cs6 Ge10 Ge15 . . -175.17(9)
Ge5 Cs6 Ge10 Ge16 . 4_565 -156.75(9)
Ge5 Cs6 Ge10 Ge16 . . -159.66(8)
Ge5 Cs6 Ge4 Cs8 . . 135.62(9)
Ge5 Cs6 Ge4 Cs7 . . -127.00(9)
Ge5 Cs6 Ge4 Ge8 . . -49.2(2)
Ge5 Cs6 Ge4 Ge1 . . 60.52(5)
Ge5 Cs6 Ge4 Ge3 . . 71.47(8)
Ge5 Cs6 Ge4 Ge9 . . -46.46(9)
Ge5 Cs6 Ge4 Ge5A . . -12.8(8)
Ge5 Cs6 Ge4 Ge8A . . -46(6)
Ge5 Cs6 Ge4 Ge3A . . 66.9(5)
Ge5 Cs6 Ge4 Ge1A . . 51.7(6)
Ge5 Cs6 Ge15 Ge11 . . 68.2(2)
Ge5 Cs6 Ge15 Ge10 . . 11.3(2)
Ge5 Cs6 Ge15 Ge14 . . 108.0(3)
Ge5 Cs6 Ge15 Ge13 . . 117.87(19)
Ge5 Cs6 Ge15 Ge17 . . 125.14(19)
Ge5 Cs6 Ge15 Ge16 . 4_565 -13.1(3)
Ge5 Cs6 Ge15 Ge16 . . -56.7(4)
Ge5 Cs6 Ge1 Cs8 . . -138.66(9)
Ge5 Cs6 Ge1 Cs4 . . 157.46(19)
Ge5 Cs6 Ge1 Ge2 . . 11.63(7)
Ge5 Cs6 Ge1 Ge4 . . -72.24(6)
Ge5 Cs6 Ge1 Ge3 . . -84.70(9)
Ge5 Cs6 Ge17 Cs6 . 3_656 110.10(12)
Ge5 Cs6 Ge17 Ge11 . . -31.51(16)
Ge5 Cs6 Ge17 Ge14 . . -114.21(18)
Ge5 Cs6 Ge17 Ge13 . . 16.2(5)
Ge5 Cs6 Ge17 Ge15 . . -125.93(15)
Ge5 Cs6 Ge17 Ge16 . . -126.46(14)
Ge5 Cs6 Ge17 Ge12 . . -22.3(2)
Ge5 Cs6 Ge5A Ge6 . . 45(4)
Ge5 Cs6 Ge5A Ge4 . . 82.8(19)
Ge5 Cs6 Ge5A Cs2 . . -53.8(18)
Ge5 Cs6 Ge5A Ge9 . . 125(2)
Ge5 Cs6 Ge5A Ge1A . . 21.6(17)
Ge5 Cs6 Ge1A Cs8 . . -133.3(8)
Ge5 Cs6 Ge1A Ge2 . . 5.1(11)
Ge5 Cs6 Ge1A Ge4 . . -73.6(5)
Ge5 Cs6 Ge1A Cs2 . 3_756 121.1(9)
Ge5 Cs6 Ge1A Ge5A . . -5.8(5)
Ge5 Cs6 Ge1A Ge3A . . -94.2(13)
Ge5 Ge6 Ge2 Cs1 . . -153.15(6)
Ge5 Ge6 Ge2 Ge7 . . 125.54(6)
Ge5 Ge6 Ge2 Ge1 . . 24.33(10)
Ge5 Ge6 Ge2 Ge3 . . 82.83(8)
Ge5 Ge6 Ge2 Cs2 . . -67.68(6)
Ge5 Ge6 Ge2 Ge3A . . 78.2(6)
Ge5 Ge6 Ge2 Ge1A . . 15.2(7)
Ge5 Ge6 Ge7 Cs1 . . -137.85(10)
Ge5 Ge6 Ge7 Cs9 . 3_757 132.07(9)
Ge5 Ge6 Ge7 Ge2 . . -51.84(10)
Ge5 Ge6 Ge7 Ge8 . . 56.74(15)
Ge5 Ge6 Ge7 Ge3 . . -3.00(15)
Ge5 Ge6 Ge7 Ge8A . . 47.5(7)
Ge5 Ge6 Ge7 Ge3A . . -10.9(6)
Ge5 Ge6 Cs2 Cs6 . 3_756 121.00(11)
Ge5 Ge6 Cs2 Cs4 . 3_756 -65.32(10)
Ge5 Ge6 Cs2 Ge2 . . 76.13(10)
Ge5 Ge6 Cs2 Ge11 . 3_756 166.32(10)
Ge5 Ge6 Cs2 Cs2 . 4 -120.02(9)
Ge5 Ge6 Cs2 N8 . . -80.8(2)
Ge5 Ge6 Cs2 N7 . . -140.2(3)
Ge5 Ge6 Cs2 N6 . . -124.9(4)
Ge5 Ge6 Cs2 N9 . . -29.93(18)
Ge5 Ge6 Cs2 Ge5A . . -11.8(6)
Ge5 Ge6 Cs2 Ge1A . 3_756 47.1(12)
Ge5 Ge6 Ge9 Cs3 . . 86.33(8)
Ge5 Ge6 Ge9 Cs7 . . -104.11(15)
Ge5 Ge6 Ge9 Cs9 . 3_757 -173.19(8)
Ge5 Ge6 Ge9 Ge4 . . -47.80(8)
Ge5 Ge6 Ge9 Ge8 . . -107.34(6)
Ge5 Ge6 Ge9 Ge5A . . 10.2(7)
Ge5 Ge6 Ge9 Ge8A . . -98.6(5)
Ge5 Ge6 Ge5A Cs6 . . -48(4)
Ge5 Ge6 Ge5A Ge4 . . -83.3(19)
Ge5 Ge6 Ge5A Cs2 . . 56.2(18)
Ge5 Ge6 Ge5A Ge9 . . -134(2)
Ge5 Ge6 Ge5A Ge1A . . -24.9(16)
Ge5 Ge2 Ge7 Cs1 . . 111.58(5)
Ge5 Ge2 Ge7 Cs9 . 3_757 47.96(9)
Ge5 Ge2 Ge7 Ge6 . . 42.49(5)
Ge5 Ge2 Ge7 Ge8 . . -39.23(10)
Ge5 Ge2 Ge7 Ge3 . . -84.89(7)
Ge5 Ge2 Ge7 Ge8A . . -47.5(6)
Ge5 Ge2 Ge7 Ge3A . . -85.7(6)
Ge5 Ge2 Ge1 Cs8 . . 124.17(10)
Ge5 Ge2 Ge1 Cs6 . . -11.45(7)
Ge5 Ge2 Ge1 Cs4 . . -170.30(10)
Ge5 Ge2 Ge1 Ge4 . . 57.02(6)
Ge5 Ge2 Ge1 Ge3 . . 116.11(7)
Ge5 Ge2 Ge3 Cs8 . . -55.34(7)
Ge5 Ge2 Ge3 Cs5 . . 168.85(11)
Ge5 Ge2 Ge3 Cs4 . . -122.94(7)
Ge5 Ge2 Ge3 Ge4 . . 0.23(5)
Ge5 Ge2 Ge3 Ge7 . . 99.47(7)
Ge5 Ge2 Ge3 Ge8 . . 56.01(8)
Ge5 Ge2 Ge3 Ge1 . . -48.05(6)
Ge5 Ge2 Cs2 Cs6 . 3_756 156.34(7)
Ge5 Ge2 Cs2 Cs4 . 3_756 25.29(12)
Ge5 Ge2 Cs2 Ge6 . . -59.08(6)
Ge5 Ge2 Cs2 Ge11 . 3_756 -154.71(7)
Ge5 Ge2 Cs2 Cs2 . 4 -81.27(7)
Ge5 Ge2 Cs2 N8 . . -37.9(2)
Ge5 Ge2 Cs2 N7 . . -91.7(2)
Ge5 Ge2 Cs2 N6 . . -123.3(9)
Ge5 Ge2 Cs2 N9 . . 26.80(17)
Ge5 Ge2 Cs2 Ge5A . . -5.0(4)
Ge5 Ge2 Cs2 Ge1A . 3_756 109.0(5)
Ge5 Ge2 Ge3A Cs8 . . -47.5(12)
Ge5 Ge2 Ge3A Cs5 . . 158.6(9)
Ge5 Ge2 Ge3A Cs4 . . -125.4(4)
Ge5 Ge2 Ge3A Ge4 . . 7.0(6)
Ge5 Ge2 Ge3A Ge7 . . 99.1(3)
Ge5 Ge2 Ge3A Ge8A . . 57.5(9)
Ge5 Ge2 Ge3A Ge1A . . -40.3(7)
Ge5 Ge2 Ge1A Cs8 . . 124.1(10)
Ge5 Ge2 Ge1A Cs6 . . -5.0(10)
Ge5 Ge2 Ge1A Ge4 . . 64.4(6)
Ge5 Ge2 Ge1A Cs2 . 3_756 -111.8(12)
Ge5 Ge2 Ge1A Ge5A . . 5.0(5)
Ge5 Ge2 Ge1A Ge3A . . 119.1(8)
Ge5 Ge4 Ge8 Cs7 . . -128.22(10)
Ge5 Ge4 Ge8 Cs9 . 3_757 -33.01(10)
Ge5 Ge4 Ge8 Cs9 . . 174.72(15)
Ge5 Ge4 Ge8 Ge7 . . 36.46(7)
Ge5 Ge4 Ge8 Ge3 . . 83.97(6)
Ge5 Ge4 Ge8 Ge9 . . -43.00(9)
Ge5 Ge4 Ge1 Cs8 . . 166.44(6)
Ge5 Ge4 Ge1 Cs6 . . 73.35(5)
Ge5 Ge4 Ge1 Cs4 . . -148.48(11)
Ge5 Ge4 Ge1 Ge2 . . -58.92(11)
Ge5 Ge4 Ge1 Ge3 . . -116.38(8)
Ge5 Ge4 Ge3 Cs8 . . 133.88(7)
Ge5 Ge4 Ge3 Cs5 . . -164.68(13)
Ge5 Ge4 Ge3 Cs4 . . 76.65(11)
Ge5 Ge4 Ge3 Ge2 . . -0.24(5)
Ge5 Ge4 Ge3 Ge7 . . -56.97(7)
Ge5 Ge4 Ge3 Ge8 . . -102.63(7)
Ge5 Ge4 Ge3 Ge1 . . 49.43(6)
Ge5 Ge4 Ge9 Cs3 . . -77.71(9)
Ge5 Ge4 Ge9 Cs7 . . -155.60(9)
Ge5 Ge4 Ge9 Cs9 . 3_757 119.16(10)
Ge5 Ge4 Ge9 Ge6 . . 44.77(9)
Ge5 Ge4 Ge9 Ge8 . . 128.04(9)
Ge5 Ge4 Ge9 Ge5A . . -12.0(9)
Ge5 Ge4 Ge9 Ge8A . . 127.2(6)
Ge5 Ge4 Ge5A Cs6 . . -100(2)
Ge5 Ge4 Ge5A Ge6 . . 71(2)
Ge5 Ge4 Ge5A Cs2 . . 0.8(12)
Ge5 Ge4 Ge5A Ge9 . . 123(3)
Ge5 Ge4 Ge5A Ge1A . . -19(2)
Ge5 Ge4 Ge8A Cs7 . . -127.14(19)
Ge5 Ge4 Ge8A Cs9 . . -170.9(15)
Ge5 Ge4 Ge8A Ge7 . . 22.4(10)
Ge5 Ge4 Ge8A Ge9 . . -45.2(4)
Ge5 Ge4 Ge8A Ge3A . . 70.9(8)
Ge5 Ge4 Ge3A Cs8 . . 137.2(3)
Ge5 Ge4 Ge3A Cs5 . . -157.7(8)
Ge5 Ge4 Ge3A Cs4 . . 88.1(10)
Ge5 Ge4 Ge3A Ge2 . . -7.4(6)
Ge5 Ge4 Ge3A Ge7 . . -68.1(6)
Ge5 Ge4 Ge3A Ge8A . . -115.1(9)
Ge5 Ge4 Ge3A Ge1A . . 41.9(7)
Ge5 Ge4 Ge1A Cs8 . . 169.8(6)
Ge5 Ge4 Ge1A Cs6 . . 78.3(5)
Ge5 Ge4 Ge1A Ge2 . . -69.0(7)
Ge5 Ge4 Ge1A Cs2 . 3_756 105(2)
Ge5 Ge4 Ge1A Ge5A . . 5.4(7)
Ge5 Ge4 Ge1A Ge3A . . -117.4(9)
Ge5 Ge1 Ge3 Cs8 . . -127.46(10)
Ge5 Ge1 Ge3 Cs5 . . 164.76(16)
Ge5 Ge1 Ge3 Cs4 . . 147.54(12)
Ge5 Ge1 Ge3 Ge2 . . 58.56(10)
Ge5 Ge1 Ge3 Ge4 . . -56.49(7)
Ge5 Ge1 Ge3 Ge7 . . 30.30(10)
Ge5 Ge1 Ge3 Ge8 . . -32.35(10)
Ge5 Ge9 Ge5A Cs6 . . -116(3)
Ge5 Ge9 Ge5A Ge6 . . 49(3)
Ge5 Ge9 Ge5A Ge4 . . -69(3)
Ge5 Ge9 Ge5A Cs2 . . 63(3)
Ge5 Ge9 Ge5A Ge1A . . -35(2)
Ge5 Ge9 Ge8A Cs7 . . 123.0(2)
Ge5 Ge9 Ge8A Cs9 . . -175.2(10)
Ge5 Ge9 Ge8A Ge4 . . 46.7(4)
Ge5 Ge9 Ge8A Ge7 . . -69.9(6)
Ge5 Ge9 Ge8A Ge3A . . -12.8(10)
Ge23 Cs7 Ge18 Cs8 . . -173.61(8)
Ge23 Cs7 Ge18 Cs8 3_657 . -148.17(11)
Ge23 Cs7 Ge18 Cs7 3_657 4_565 176.6(2)
Ge23 Cs7 Ge18 Cs7 . 4_565 151.2(3)
Ge23 Cs7 Ge18 Ge19 . 4_565 55.26(9)
Ge23 Cs7 Ge18 Ge19 . . 49.27(8)
Ge23 Cs7 Ge18 Ge19 3_657 . 74.71(12)
Ge23 Cs7 Ge18 Ge19 3_657 4_565 80.70(13)
Ge23 Cs7 Ge18 Ge25 3_657 4_565 -8.99(17)
Ge23 Cs7 Ge18 Ge25 . . -33.72(11)
Ge23 Cs7 Ge18 Ge25 . 4_565 -34.43(13)
Ge23 Cs7 Ge18 Ge25 3_657 . -8.29(15)
Ge23 Cs7 Ge18 Ge24 . . -46.16(10)
Ge23 Cs7 Ge18 Ge24 3_657 . -20.73(14)
Ge23 Cs7 Ge18 Ge24 3_657 4_565 -22.09(15)
Ge23 Cs7 Ge18 Ge24 . 4_565 -47.53(10)
Ge23 Cs7 Ge19 Cs1 . 3_757 78.80(8)
Ge23 Cs7 Ge19 Cs1 3_657 3_757 38.98(8)
Ge23 Cs7 Ge19 Cs9 . . 153.05(8)
Ge23 Cs7 Ge19 Cs9 3_657 . 113.23(7)
Ge23 Cs7 Ge19 Ge18 3_657 . -135.91(8)
Ge23 Cs7 Ge19 Ge18 . . -96.09(9)
Ge23 Cs7 Ge19 Ge19 3_657 4_565 -144.22(6)
Ge23 Cs7 Ge19 Ge19 . 4_565 -104.41(8)
Ge23 Cs7 Ge19 Ge23 3_657 . -39.82(13)
Ge23 Cs7 Ge19 Ge22 3_657 . -32.42(9)
Ge23 Cs7 Ge19 Ge22 . . 7.40(10)
Ge23 Cs7 Ge19 Ge20 . . -4.86(11)
Ge23 Cs7 Ge19 Ge20 3_657 4_565 -30.71(11)
Ge23 Cs7 Ge19 Ge20 3_657 . -44.68(12)
Ge23 Cs7 Ge19 Ge20 . 4_565 9.11(11)
Ge23 Cs7 Ge4 Cs8 3_657 . 154.75(7)
Ge23 Cs7 Ge4 Cs8 . . -1.88(10)
Ge23 Cs7 Ge4 Cs6 3_657 . 63.22(7)
Ge23 Cs7 Ge4 Cs6 . . -93.41(10)
Ge23 Cs7 Ge4 Ge8 . . 101.68(12)
Ge23 Cs7 Ge4 Ge8 3_657 . -101.70(10)
Ge23 Cs7 Ge4 Ge5 . . -168.58(11)
Ge23 Cs7 Ge4 Ge5 3_657 . -11.96(10)
Ge23 Cs7 Ge4 Ge1 . . 10.8(5)
Ge23 Cs7 Ge4 Ge1 3_657 . 167.4(5)
Ge23 Cs7 Ge4 Ge3 3_657 . -132.51(8)
Ge23 Cs7 Ge4 Ge3 . . 70.86(11)
Ge23 Cs7 Ge4 Ge9 . . 164.34(10)
Ge23 Cs7 Ge4 Ge9 3_657 . -39.04(8)
Ge23 Cs7 Ge4 Ge5A . . -164.3(6)
Ge23 Cs7 Ge4 Ge5A 3_657 . -7.7(6)
Ge23 Cs7 Ge4 Ge8A . . 91.6(7)
Ge23 Cs7 Ge4 Ge8A 3_657 . -111.7(7)
Ge23 Cs7 Ge4 Ge3A 3_657 . -131.8(5)
Ge23 Cs7 Ge4 Ge3A . . 71.5(5)
Ge23 Cs7 Ge4 Ge1A 3_657 . 44(8)
Ge23 Cs7 Ge4 Ge1A . . -113(8)
Ge23 Cs7 Ge25 Ge18 . . 111.56(15)
Ge23 Cs7 Ge25 Ge18 3_657 . 174.75(9)
Ge23 Cs7 Ge25 Ge21 . . 10.65(16)
Ge23 Cs7 Ge25 Ge21 3_657 . 73.8(2)
Ge23 Cs7 Ge25 Ge23 3_657 . 63.19(16)
Ge23 Cs7 Ge25 Ge24 3_657 . -114.3(5)
Ge23 Cs7 Ge25 Ge24 . 4_565 131.3(3)
Ge23 Cs7 Ge25 Ge24 3_657 4_565 -165.54(19)
Ge23 Cs7 Ge25 Ge24 . . -177.5(6)
Ge23 Cs7 Ge25 Ge22 . . 5.17(11)
Ge23 Cs7 Ge25 Ge22 3_657 . 68.36(12)
Ge23 Cs7 Ge8 Cs9 3_657 . -110.56(9)
Ge23 Cs7 Ge8 Cs9 . . 17.14(11)
Ge23 Cs7 Ge8 Cs9 . 3_757 105.31(9)
Ge23 Cs7 Ge8 Cs9 3_657 3_757 -22.39(9)
Ge23 Cs7 Ge8 Ge4 3_657 . 107.61(10)
Ge23 Cs7 Ge8 Ge4 . . -124.69(8)
Ge23 Cs7 Ge8 Ge7 . . 169.5(4)
Ge23 Cs7 Ge8 Ge7 3_657 . 41.8(4)
Ge23 Cs7 Ge8 Ge3 . . -87.90(12)
Ge23 Cs7 Ge8 Ge3 3_657 . 144.40(15)
Ge23 Cs7 Ge8 Ge9 . . 172.63(7)
Ge23 Cs7 Ge8 Ge9 3_657 . 44.93(11)
Ge23 Cs7 Ge23 Cs7 3_657 3_657 0.0
Ge23 Cs7 Ge23 Ge19 3_657 . 146.82(12)
Ge23 Cs7 Ge23 Ge21 3_657 . -128.08(19)
Ge23 Cs7 Ge23 Ge25 3_657 . -119.98(15)
Ge23 Cs7 Ge23 Ge24 3_657 . -119.40(12)
Ge23 Cs7 Ge23 Ge22 3_657 . 92.8(6)
Ge23 Cs7 Ge23 Ge20 3_657 4_565 139.13(17)
Ge23 Cs7 Ge24 Cs5 . 1_455 -97.55(16)
Ge23 Cs7 Ge24 Cs5 3_657 1_455 -31.91(16)
Ge23 Cs7 Ge24 Ge18 . . 101.17(11)
Ge23 Cs7 Ge24 Ge18 3_657 . 166.81(9)
Ge23 Cs7 Ge24 Ge21 . . 7.18(9)
Ge23 Cs7 Ge24 Ge21 3_657 . 72.82(13)
Ge23 Cs7 Ge24 Ge25 . . 2.1(5)
Ge23 Cs7 Ge24 Ge25 3_657 4_565 155.05(15)
Ge23 Cs7 Ge24 Ge25 . 4_565 89.42(17)
Ge23 Cs7 Ge24 Ge25 3_657 . 67.7(5)
Ge23 Cs7 Ge24 Ge23 3_657 . 65.64(13)
Ge23 Cs7 Ge24 Ge24 . 4_565 103.59(10)
Ge23 Cs7 Ge24 Ge24 3_657 4_565 169.23(7)
Ge23 Cs7 Ge9 Cs3 . . 132.6(3)
Ge23 Cs7 Ge9 Cs3 3_657 . 22.57(6)
Ge23 Cs7 Ge9 Cs9 . 3_757 25.7(3)
Ge23 Cs7 Ge9 Cs9 3_657 3_757 -84.37(6)
Ge23 Cs7 Ge9 Ge6 . . -37.3(3)
Ge23 Cs7 Ge9 Ge6 3_657 . -147.37(14)
Ge23 Cs7 Ge9 Ge4 . . -100.8(3)
Ge23 Cs7 Ge9 Ge4 3_657 . 149.19(7)
Ge23 Cs7 Ge9 Ge8 3_657 . -143.84(10)
Ge23 Cs7 Ge9 Ge8 . . -33.8(3)
Ge23 Cs7 Ge9 Ge5 3_657 . 122.58(11)
Ge23 Cs7 Ge9 Ge5 . . -127.4(3)
Ge23 Cs7 Ge9 Ge5A 3_657 . 109.2(10)
Ge23 Cs7 Ge9 Ge5A . . -140.7(10)
Ge23 Cs7 Ge9 Ge8A 3_657 . -153.4(6)
Ge23 Cs7 Ge9 Ge8A . . -43.4(7)
Ge23 Cs7 Ge8A Cs9 3_657 . -105.6(4)
Ge23 Cs7 Ge8A Cs9 . . 29.7(8)
Ge23 Cs7 Ge8A Ge4 3_657 . 98.0(7)
Ge23 Cs7 Ge8A Ge4 . . -126.6(4)
Ge23 Cs7 Ge8A Ge7 . . 144.2(14)
Ge23 Cs7 Ge8A Ge7 3_657 . 8.8(19)
Ge23 Cs7 Ge8A Ge9 . . 171.28(13)
Ge23 Cs7 Ge8A Ge9 3_657 . 35.9(7)
Ge23 Cs7 Ge8A Ge3A 3_657 . 123.2(16)
Ge23 Cs7 Ge8A Ge3A . . -101.4(14)
Ge23 Ge19 Ge22 Cs3 . 3_657 -157.5(4)
Ge23 Ge19 Ge22 Cs1 . 3_757 141.1(3)
Ge23 Ge19 Ge22 Cs7 . 3_657 52.1(3)
Ge23 Ge19 Ge22 Ge21 . . -88.9(3)
Ge23 Ge19 Ge22 Ge25 . . -32.9(3)
Ge23 Ge19 Ge22 Ge20 . . -147.2(3)
Ge23 Ge19 Ge22 Ge20 . 4_565 -157.4(3)
Ge23 Ge19 Ge20 Cs3 . 3_657 23.63(13)
Ge23 Ge19 Ge20 Cs1 . 2_757 158.38(11)
Ge23 Ge19 Ge20 Cs1 . 3_757 95.78(9)
Ge23 Ge19 Ge20 Ge19 . 4_565 -135.25(9)
Ge23 Ge19 Ge20 Ge21 . . -35.90(9)
Ge23 Ge19 Ge20 Ge23 . 4_565 -94.10(15)
Ge23 Ge19 Ge20 Ge22 . . 10.00(11)
Ge23 Ge19 Ge20 Ge22 . 4_565 -91.57(15)
Ge23 Ge19 Ge20 Ge20 . 4_565 44.75(10)
Ge23 Ge21 Ge25 Cs7 . . -11.41(17)
Ge23 Ge21 Ge25 Cs7 4_565 . 98.1(2)
Ge23 Ge21 Ge25 Ge18 4_565 . 2.69(15)
Ge23 Ge21 Ge25 Ge18 . . -106.77(17)
Ge23 Ge21 Ge25 Ge23 4_565 . 109.46(18)
Ge23 Ge21 Ge25 Ge24 . . 174.6(4)
Ge23 Ge21 Ge25 Ge24 4_565 4_565 -42.37(14)
Ge23 Ge21 Ge25 Ge24 . 4_565 -151.83(18)
Ge23 Ge21 Ge25 Ge24 4_565 . -75.9(4)
Ge23 Ge21 Ge25 Ge22 4_565 . 104.64(13)
Ge23 Ge21 Ge25 Ge22 . . -4.82(13)
Ge23 Ge21 Ge23 Cs7 4_565 . -73.8(2)
Ge23 Ge21 Ge23 Cs7 4_565 3_657 165.78(4)
Ge23 Ge21 Ge23 Ge19 4_565 . -3.0(3)
Ge23 Ge21 Ge23 Ge25 4_565 . -81.79(19)
Ge23 Ge21 Ge23 Ge24 4_565 . -83.61(17)
Ge23 Ge21 Ge23 Ge22 4_565 . 84.5(3)
Ge23 Ge21 Ge23 Ge20 4_565 4_565 43.62(18)
Ge23 Ge21 Ge24 Cs7 4_565 . 103.02(12)
Ge23 Ge21 Ge24 Cs7 . . -7.39(10)
Ge23 Ge21 Ge24 Cs5 4_565 1_455 -114.17(8)
Ge23 Ge21 Ge24 Cs5 . 1_455 135.42(9)
Ge23 Ge21 Ge24 Ge18 4_565 . 26.82(15)
Ge23 Ge21 Ge24 Ge18 . . -83.58(15)
Ge23 Ge21 Ge24 Ge25 4_565 . 106.2(4)
Ge23 Ge21 Ge24 Ge25 4_565 4_565 -18.39(12)
Ge23 Ge21 Ge24 Ge25 . 4_565 -128.79(14)
Ge23 Ge21 Ge24 Ge25 . . -4.2(3)
Ge23 Ge21 Ge24 Ge23 4_565 . 110.40(15)
Ge23 Ge21 Ge24 Ge24 4_565 4_565 -31.71(8)
Ge23 Ge21 Ge24 Ge24 . 4_565 -142.12(8)
Ge23 Ge21 Ge22 Cs3 . 3_657 -164.5(3)
Ge23 Ge21 Ge22 Cs3 4_565 3_657 94.03(11)
Ge23 Ge21 Ge22 Cs1 . 3_757 146.5(4)
Ge23 Ge21 Ge22 Cs1 4_565 3_757 45.0(2)
Ge23 Ge21 Ge22 Cs7 . 3_657 -76.9(3)
Ge23 Ge21 Ge22 Cs7 4_565 3_657 -178.45(8)
Ge23 Ge21 Ge22 Ge19 4_565 . -31.5(2)
Ge23 Ge21 Ge22 Ge19 . . 70.1(3)
Ge23 Ge21 Ge22 Ge25 . . 10.6(3)
Ge23 Ge21 Ge22 Ge25 4_565 . -90.88(15)
Ge23 Ge21 Ge22 Ge23 4_565 . -101.5(3)
Ge23 Ge21 Ge22 Ge20 4_565 . 24.78(16)
Ge23 Ge21 Ge22 Ge20 . 4_565 128.2(3)
Ge23 Ge21 Ge22 Ge20 4_565 4_565 26.67(19)
Ge23 Ge21 Ge22 Ge20 . . 126.3(3)
Ge23 Ge21 Ge20 Cs3 . 3_657 -107.81(9)
Ge23 Ge21 Ge20 Cs3 4_565 3_657 116.37(10)
Ge23 Ge21 Ge20 Cs1 . 2_757 -172.91(19)
Ge23 Ge21 Ge20 Cs1 4_565 3_757 -172.28(14)
Ge23 Ge21 Ge20 Cs1 . 3_757 -36.46(12)
Ge23 Ge21 Ge20 Cs1 4_565 2_757 51.28(17)
Ge23 Ge21 Ge20 Ge19 . . 34.13(9)
Ge23 Ge21 Ge20 Ge19 4_565 4_565 -45.40(10)
Ge23 Ge21 Ge20 Ge19 . 4_565 90.42(10)
Ge23 Ge21 Ge20 Ge19 4_565 . -101.69(11)
Ge23 Ge21 Ge20 Ge23 . 4_565 135.82(18)
Ge23 Ge21 Ge20 Ge22 4_565 4_565 16.76(12)
Ge23 Ge21 Ge20 Ge22 . . -15.23(10)
Ge23 Ge21 Ge20 Ge22 4_565 . -151.05(17)
Ge23 Ge21 Ge20 Ge22 . 4_565 152.58(18)
Ge23 Ge21 Ge20 Ge20 4_565 4_565 -156.54(9)
Ge23 Ge21 Ge20 Ge20 . 4_565 -20.72(9)
Ge23 Ge25 Ge24 Cs7 . . -175.7(10)
Ge23 Ge25 Ge24 Cs5 . 1_455 -49.0(9)
Ge23 Ge25 Ge24 Ge18 . . 113.4(6)
Ge23 Ge25 Ge24 Ge21 . . 8.4(7)
Ge23 Ge25 Ge24 Ge25 . 4_565 65.0(8)
Ge23 Ge25 Ge24 Ge24 . 4_565 65.0(8)
Ge23 Ge25 Ge22 Cs3 . 3_657 -153.2(6)
Ge23 Ge25 Ge22 Cs1 . 3_757 74.9(6)
Ge23 Ge25 Ge22 Cs7 . 3_657 -44.5(5)
Ge23 Ge25 Ge22 Ge19 . . 83.7(6)
Ge23 Ge25 Ge22 Ge21 . . -158.9(6)
Ge23 Ge25 Ge22 Ge20 . 4_565 134.6(6)
Ge23 Ge25 Ge22 Ge20 . . 141.8(6)
Ge23 Ge22 Ge20 Cs3 . 3_657 150.7(4)
Ge23 Ge22 Ge20 Cs1 . 3_757 -117.0(4)
Ge23 Ge22 Ge20 Cs1 . 2_757 -123.7(4)
Ge23 Ge22 Ge20 Ge19 . . -38.5(4)
Ge23 Ge22 Ge20 Ge19 . 4_565 -8.5(5)
Ge23 Ge22 Ge20 Ge21 . . 79.4(4)
Ge23 Ge22 Ge20 Ge23 . 4_565 53.7(5)
Ge23 Ge22 Ge20 Ge22 . 4_565 68.2(5)
Ge23 Ge22 Ge20 Ge20 . 4_565 -111.8(5)
Ge1 Cs8 Ge18 Cs7 . . -9.54(6)
Ge1 Cs8 Ge18 Cs7 4_565 . -164.24(5)
Ge1 Cs8 Ge18 Cs7 4_565 4_565 9.54(6)
Ge1 Cs8 Ge18 Cs7 . 4_565 164.24(5)
Ge1 Cs8 Ge18 Ge19 4_565 . -115.44(6)
Ge1 Cs8 Ge18 Ge19 . 4_565 115.44(6)
Ge1 Cs8 Ge18 Ge19 4_565 4_565 -39.26(8)
Ge1 Cs8 Ge18 Ge19 . . 39.26(8)
Ge1 Cs8 Ge18 Ge25 . 4_565 -150.43(12)
Ge1 Cs8 Ge18 Ge25 4_565 4_565 54.87(14)
Ge1 Cs8 Ge18 Ge25 4_565 . 150.43(12)
Ge1 Cs8 Ge18 Ge25 . . -54.87(13)
Ge1 Cs8 Ge18 Ge24 4_565 . 129.68(12)
Ge1 Cs8 Ge18 Ge24 . . -75.62(13)
Ge1 Cs8 Ge18 Ge24 4_565 4_565 75.62(13)
Ge1 Cs8 Ge18 Ge24 . 4_565 -129.68(12)
Ge1 Cs8 Ge10 Cs6 4_565 . 136.09(4)
Ge1 Cs8 Ge10 Cs6 . . 35.92(4)
Ge1 Cs8 Ge10 Cs6 4_565 4_565 -35.92(4)
Ge1 Cs8 Ge10 Cs6 . 4_565 -136.09(4)
Ge1 Cs8 Ge10 Ge11 . . -13.19(6)
Ge1 Cs8 Ge10 Ge11 . 4_565 -86.98(6)
Ge1 Cs8 Ge10 Ge11 4_565 . 86.98(6)
Ge1 Cs8 Ge10 Ge11 4_565 4_565 13.19(6)
Ge1 Cs8 Ge10 Ge15 4_565 . 177.51(12)
Ge1 Cs8 Ge10 Ge15 4_565 4_565 -77.34(12)
Ge1 Cs8 Ge10 Ge15 . . 77.34(12)
Ge1 Cs8 Ge10 Ge15 . 4_565 -177.51(12)
Ge1 Cs8 Ge10 Ge16 . . 104.38(11)
Ge1 Cs8 Ge10 Ge16 . 4_565 155.45(11)
Ge1 Cs8 Ge10 Ge16 4_565 4_565 -104.38(11)
Ge1 Cs8 Ge10 Ge16 4_565 . -155.45(11)
Ge1 Cs8 Ge4 Cs7 . . 178.29(7)
Ge1 Cs8 Ge4 Cs7 4_565 . 161.12(6)
Ge1 Cs8 Ge4 Cs6 4_565 . -93.34(7)
Ge1 Cs8 Ge4 Cs6 . . -76.16(6)
Ge1 Cs8 Ge4 Ge8 4_565 . 87.92(8)
Ge1 Cs8 Ge4 Ge8 . . 105.10(8)
Ge1 Cs8 Ge4 Ge5 . . -15.42(7)
Ge1 Cs8 Ge4 Ge5 4_565 . -32.59(10)
Ge1 Cs8 Ge4 Ge1 4_565 . -17.18(5)
Ge1 Cs8 Ge4 Ge3 . . 59.07(6)
Ge1 Cs8 Ge4 Ge3 4_565 . 41.89(8)
Ge1 Cs8 Ge4 Ge9 4_565 . 94.6(2)
Ge1 Cs8 Ge4 Ge9 . . 111.8(2)
Ge1 Cs8 Ge4 Ge5A . . -26.8(10)
Ge1 Cs8 Ge4 Ge5A 4_565 . -43.9(10)
Ge1 Cs8 Ge4 Ge8A 4_565 . 86.8(6)
Ge1 Cs8 Ge4 Ge8A . . 104.0(6)
Ge1 Cs8 Ge4 Ge3A . . 49.1(6)
Ge1 Cs8 Ge4 Ge3A 4_565 . 31.9(6)
Ge1 Cs8 Ge4 Ge1A 4_565 . -22.4(6)
Ge1 Cs8 Ge4 Ge1A . . -5.3(6)
Ge1 Cs8 Ge1 Cs6 4_565 . -124.46(4)
Ge1 Cs8 Ge1 Cs4 4_565 . 20.02(6)
Ge1 Cs8 Ge1 Ge2 4_565 . 86.43(9)
Ge1 Cs8 Ge1 Ge4 4_565 . 168.41(4)
Ge1 Cs8 Ge1 Ge5 4_565 . -175.63(6)
Ge1 Cs8 Ge1 Ge3 4_565 . 94.24(7)
Ge1 Cs8 Ge3 Cs5 4_565 . 58.80(7)
Ge1 Cs8 Ge3 Cs5 . . 151.86(11)
Ge1 Cs8 Ge3 Cs4 4_565 . -19.15(5)
Ge1 Cs8 Ge3 Cs4 . . 73.92(9)
Ge1 Cs8 Ge3 Ge2 . . 6.47(6)
Ge1 Cs8 Ge3 Ge2 4_565 . -86.60(8)
Ge1 Cs8 Ge3 Ge4 . . -59.88(5)
Ge1 Cs8 Ge3 Ge4 4_565 . -152.94(5)
Ge1 Cs8 Ge3 Ge7 4_565 . 175.9(3)
Ge1 Cs8 Ge3 Ge7 . . -91.0(3)
Ge1 Cs8 Ge3 Ge8 . . -104.81(8)
Ge1 Cs8 Ge3 Ge8 4_565 . 162.12(8)
Ge1 Cs8 Ge3 Ge1 4_565 . -93.06(7)
Ge1 Cs8 N14 Cs5 . . 51.10(5)
Ge1 Cs8 N14 Cs5 4_565 . -51.10(5)
Ge1 Cs8 N14 Cs9 . 4_565 154.3(6)
Ge1 Cs8 N14 Cs9 4_565 4_565 52.1(6)
Ge1 Cs8 N14 Cs9 4_565 . -154.3(6)
Ge1 Cs8 N14 Cs9 . . -52.1(6)
Ge1 Cs8 Ge3A Cs5 4_565 . 65.3(4)
Ge1 Cs8 Ge3A Cs5 . . 161.9(9)
Ge1 Cs8 Ge3A Cs4 4_565 . -13.5(4)
Ge1 Cs8 Ge3A Cs4 . . 83.1(8)
Ge1 Cs8 Ge3A Ge2 . . 2.6(7)
Ge1 Cs8 Ge3A Ge2 4_565 . -94.0(12)
Ge1 Cs8 Ge3A Ge4 . . -62.5(4)
Ge1 Cs8 Ge3A Ge4 4_565 . -159.1(4)
Ge1 Cs8 Ge3A Ge7 . . -114.8(16)
Ge1 Cs8 Ge3A Ge7 4_565 . 148.7(14)
Ge1 Cs8 Ge3A Ge8A 4_565 . 153.4(7)
Ge1 Cs8 Ge3A Ge8A . . -110.0(9)
Ge1 Cs8 Ge3A Ge1A . . -3.7(6)
Ge1 Cs8 Ge3A Ge1A 4_565 . -100.3(7)
Ge1 Cs8 Ge1A Cs6 4_565 . -123.7(3)
Ge1 Cs8 Ge1A Cs6 . . -176(5)
Ge1 Cs8 Ge1A Ge2 4_565 . 81.5(8)
Ge1 Cs8 Ge1A Ge2 . . 29(4)
Ge1 Cs8 Ge1A Ge4 4_565 . 164.8(4)
Ge1 Cs8 Ge1A Ge4 . . 113(5)
Ge1 Cs8 Ge1A Cs2 4_565 3_756 -46.6(6)
Ge1 Cs8 Ge1A Cs2 . 3_756 -99(5)
Ge1 Cs8 Ge1A Ge5A 4_565 . -179.5(9)
Ge1 Cs8 Ge1A Ge5A . . 128(5)
Ge1 Cs8 Ge1A Ge3A . . 34(5)
Ge1 Cs8 Ge1A Ge3A 4_565 . 86.1(8)
Ge1 Cs4 Ge1 Cs8 4_565 . -18.91(6)
Ge1 Cs4 Ge1 Cs6 4_565 . 46.19(14)
Ge1 Cs4 Ge1 Ge2 4_565 . -158.24(4)
Ge1 Cs4 Ge1 Ge4 4_565 . -59.95(10)
Ge1 Cs4 Ge1 Ge5 4_565 . -175.52(15)
Ge1 Cs4 Ge1 Ge3 4_565 . -91.22(6)
Ge1 Cs4 Ge3 Cs8 4_565 . 18.06(5)
Ge1 Cs4 Ge3 Cs8 . . -73.71(7)
Ge1 Cs4 Ge3 Cs5 . . -171.21(7)
Ge1 Cs4 Ge3 Cs5 4_565 . -79.44(4)
Ge1 Cs4 Ge3 Ge2 4_565 . 150.63(6)
Ge1 Cs4 Ge3 Ge2 . . 58.86(5)
Ge1 Cs4 Ge3 Ge4 4_565 . 68.36(9)
Ge1 Cs4 Ge3 Ge4 . . -23.40(10)
Ge1 Cs4 Ge3 Ge7 4_565 . -168.19(9)
Ge1 Cs4 Ge3 Ge7 . . 100.05(9)
Ge1 Cs4 Ge3 Ge8 . . 5(5)
Ge1 Cs4 Ge3 Ge8 4_565 . 96(5)
Ge1 Cs4 Ge3 Ge1 4_565 . 91.76(7)
Ge1 Cs4 N5 Na1 4_565 . 175.8(5)
Ge1 Cs4 N5 Na1 . . 80.0(7)
Ge1 Cs4 Ge3A Cs8 4_565 . 12.9(4)
Ge1 Cs4 Ge3A Cs8 . . -74.0(6)
Ge1 Cs4 Ge3A Cs5 4_565 . -78.4(3)
Ge1 Cs4 Ge3A Cs5 . . -165.3(8)
Ge1 Cs4 Ge3A Ge2 . . 67.3(7)
Ge1 Cs4 Ge3A Ge2 4_565 . 154.2(5)
Ge1 Cs4 Ge3A Ge4 4_565 . 55.8(11)
Ge1 Cs4 Ge3A Ge4 . . -31.1(7)
Ge1 Cs4 Ge3A Ge7 4_565 . -154.9(10)
Ge1 Cs4 Ge3A Ge7 . . 118.2(14)
Ge1 Cs4 Ge3A Ge8A . . -122(4)
Ge1 Cs4 Ge3A Ge8A 4_565 . -35(3)
Ge1 Cs4 Ge3A Ge1A . . 6.7(6)
Ge1 Cs4 Ge3A Ge1A 4_565 . 93.6(7)
Ge1 Ge2 Ge7 Cs1 . . 168.28(8)
Ge1 Ge2 Ge7 Cs9 . 3_757 104.66(10)
Ge1 Ge2 Ge7 Ge6 . . 99.19(9)
Ge1 Ge2 Ge7 Ge8 . . 17.47(14)
Ge1 Ge2 Ge7 Ge3 . . -28.19(9)
Ge1 Ge2 Ge7 Ge8A . . 9.2(6)
Ge1 Ge2 Ge7 Ge3A . . -29.0(6)
Ge1 Ge2 Ge5 Cs6 . . 11.86(7)
Ge1 Ge2 Ge5 Ge6 . . -151.46(10)
Ge1 Ge2 Ge5 Ge4 . . -49.14(6)
Ge1 Ge2 Ge5 Ge9 . . -105.95(8)
Ge1 Ge2 Ge3 Cs8 . . -7.29(7)
Ge1 Ge2 Ge3 Cs5 . . -143.10(14)
Ge1 Ge2 Ge3 Cs4 . . -74.89(8)
Ge1 Ge2 Ge3 Ge4 . . 48.28(6)
Ge1 Ge2 Ge3 Ge7 . . 147.51(9)
Ge1 Ge2 Ge3 Ge8 . . 104.05(9)
Ge1 Ge2 Cs2 Cs6 . 3_756 110.39(6)
Ge1 Ge2 Cs2 Cs4 . 3_756 -20.66(14)
Ge1 Ge2 Cs2 Ge6 . . -105.03(7)
Ge1 Ge2 Cs2 Ge11 . 3_756 159.34(6)
Ge1 Ge2 Cs2 Cs2 . 4 -127.22(5)
Ge1 Ge2 Cs2 N8 . . -83.9(2)
Ge1 Ge2 Cs2 N7 . . -137.6(2)
Ge1 Ge2 Cs2 N6 . . -169.3(9)
Ge1 Ge2 Cs2 N9 . . -19.15(18)
Ge1 Ge2 Cs2 Ge5A . . -51.0(4)
Ge1 Ge2 Cs2 Ge1A . 3_756 63.1(5)
Ge1 Ge2 Ge3A Cs8 . . -2.7(8)
Ge1 Ge2 Ge3A Cs5 . . -156.6(13)
Ge1 Ge2 Ge3A Cs4 . . -80.6(6)
Ge1 Ge2 Ge3A Ge4 . . 51.8(5)
Ge1 Ge2 Ge3A Ge7 . . 143.8(7)
Ge1 Ge2 Ge3A Ge8A . . 102.3(11)
Ge1 Ge2 Ge3A Ge1A . . 4.5(6)
Ge1 Ge2 Ge1A Cs8 . . -15(2)
Ge1 Ge2 Ge1A Cs6 . . -144(4)
Ge1 Ge2 Ge1A Ge4 . . -75(3)
Ge1 Ge2 Ge1A Cs2 . 3_756 109(3)
Ge1 Ge2 Ge1A Ge5A . . -134(3)
Ge1 Ge2 Ge1A Ge3A . . -20(3)
Ge1 Ge4 Ge8 Cs7 . . 172.08(8)
Ge1 Ge4 Ge8 Cs9 . 3_757 -92.72(8)
Ge1 Ge4 Ge8 Cs9 . . 115.01(14)
Ge1 Ge4 Ge8 Ge7 . . -23.25(7)
Ge1 Ge4 Ge8 Ge3 . . 24.26(6)
Ge1 Ge4 Ge8 Ge9 . . -102.71(8)
Ge1 Ge4 Ge5 Cs6 . . -86.92(7)
Ge1 Ge4 Ge5 Ge6 . . 104.35(12)
Ge1 Ge4 Ge5 Ge2 . . 48.59(7)
Ge1 Ge4 Ge5 Ge9 . . 148.59(8)
Ge1 Ge4 Ge3 Cs8 . . 84.45(9)
Ge1 Ge4 Ge3 Cs5 . . 145.90(16)
Ge1 Ge4 Ge3 Cs4 . . 27.23(12)
Ge1 Ge4 Ge3 Ge2 . . -49.66(5)
Ge1 Ge4 Ge3 Ge7 . . -106.40(7)
Ge1 Ge4 Ge3 Ge8 . . -152.05(7)
Ge1 Ge4 Ge9 Cs3 . . -105.66(9)
Ge1 Ge4 Ge9 Cs7 . . 176.44(8)
Ge1 Ge4 Ge9 Cs9 . 3_757 91.21(9)
Ge1 Ge4 Ge9 Ge6 . . 16.82(9)
Ge1 Ge4 Ge9 Ge8 . . 100.08(9)
Ge1 Ge4 Ge9 Ge5 . . -27.95(7)
Ge1 Ge4 Ge9 Ge5A . . -39.9(9)
Ge1 Ge4 Ge9 Ge8A . . 99.3(6)
Ge1 Ge4 Ge5A Cs6 . . -83.8(3)
Ge1 Ge4 Ge5A Ge6 . . 87.9(9)
Ge1 Ge4 Ge5A Cs2 . . 17.5(8)
Ge1 Ge4 Ge5A Ge9 . . 139.8(8)
Ge1 Ge4 Ge5A Ge1A . . -2.7(7)
Ge1 Ge4 Ge8A Cs7 . . 172.30(10)
Ge1 Ge4 Ge8A Cs9 . . 128.5(16)
Ge1 Ge4 Ge8A Ge7 . . -38.1(10)
Ge1 Ge4 Ge8A Ge9 . . -105.8(2)
Ge1 Ge4 Ge8A Ge3A . . 10.3(8)
Ge1 Ge4 Ge3A Cs8 . . 86.0(4)
Ge1 Ge4 Ge3A Cs5 . . 151.1(11)
Ge1 Ge4 Ge3A Cs4 . . 36.8(8)
Ge1 Ge4 Ge3A Ge2 . . -58.6(6)
Ge1 Ge4 Ge3A Ge7 . . -119.4(9)
Ge1 Ge4 Ge3A Ge8A . . -166.3(11)
Ge1 Ge4 Ge3A Ge1A . . -9.3(7)
Ge1 Ge4 Ge1A Cs8 . . -30(3)
Ge1 Ge4 Ge1A Cs6 . . -122(3)
Ge1 Ge4 Ge1A Ge2 . . 91(3)
Ge1 Ge4 Ge1A Cs2 . 3_756 -95(4)
Ge1 Ge4 Ge1A Ge5A . . 165(4)
Ge1 Ge4 Ge1A Ge3A . . 43(3)
Ge1 Ge5 Ge9 Cs3 . . 153.95(9)
Ge1 Ge5 Ge9 Cs7 . . 53.75(14)
Ge1 Ge5 Ge9 Cs9 . 3_757 -92.20(8)
Ge1 Ge5 Ge9 Ge6 . . -100.23(12)
Ge1 Ge5 Ge9 Ge4 . . 27.23(8)
Ge1 Ge5 Ge9 Ge8 . . -17.98(15)
Ge1 Ge5 Ge9 Ge5A . . 134(3)
Ge1 Ge5 Ge9 Ge8A . . -11.8(6)
Ge3 Cs8 Ge18 Cs7 4_565 . -127.90(4)
Ge3 Cs8 Ge18 Cs7 . 4_565 127.90(4)
Ge3 Cs8 Ge18 Cs7 . . -45.89(4)
Ge3 Cs8 Ge18 Cs7 4_565 4_565 45.89(4)
Ge3 Cs8 Ge18 Ge19 . . 2.92(6)
Ge3 Cs8 Ge18 Ge19 . 4_565 79.09(6)
Ge3 Cs8 Ge18 Ge19 4_565 4_565 -2.92(6)
Ge3 Cs8 Ge18 Ge19 4_565 . -79.09(6)
Ge3 Cs8 Ge18 Ge25 . 4_565 173.23(12)
Ge3 Cs8 Ge18 Ge25 . . -91.22(12)
Ge3 Cs8 Ge18 Ge25 4_565 . -173.23(12)
Ge3 Cs8 Ge18 Ge25 4_565 4_565 91.22(12)
Ge3 Cs8 Ge18 Ge24 . 4_565 -166.03(12)
Ge3 Cs8 Ge18 Ge24 . . -111.96(12)
Ge3 Cs8 Ge18 Ge24 4_565 . 166.03(12)
Ge3 Cs8 Ge18 Ge24 4_565 4_565 111.96(12)
Ge3 Cs8 Ge10 Cs6 4_565 . 137.87(5)
Ge3 Cs8 Ge10 Cs6 . 4_565 -137.87(5)
Ge3 Cs8 Ge10 Cs6 4_565 4_565 -34.13(6)
Ge3 Cs8 Ge10 Cs6 . . 34.13(6)
Ge3 Cs8 Ge10 Ge11 4_565 . 88.76(6)
Ge3 Cs8 Ge10 Ge11 . 4_565 -88.76(6)
Ge3 Cs8 Ge10 Ge11 4_565 4_565 14.97(8)
Ge3 Cs8 Ge10 Ge11 . . -14.97(8)
Ge3 Cs8 Ge10 Ge15 . . 75.55(13)
Ge3 Cs8 Ge10 Ge15 4_565 . 179.29(11)
Ge3 Cs8 Ge10 Ge15 4_565 4_565 -75.55(13)
Ge3 Cs8 Ge10 Ge15 . 4_565 -179.29(11)
Ge3 Cs8 Ge10 Ge16 4_565 . -153.66(11)
Ge3 Cs8 Ge10 Ge16 4_565 4_565 -102.60(12)
Ge3 Cs8 Ge10 Ge16 . . 102.60(12)
Ge3 Cs8 Ge10 Ge16 . 4_565 153.67(11)
Ge3 Cs8 Ge4 Cs7 . . 119.23(8)
Ge3 Cs8 Ge4 Cs7 4_565 . 114.13(7)
Ge3 Cs8 Ge4 Cs6 . . -135.23(8)
Ge3 Cs8 Ge4 Cs6 4_565 . -140.33(6)
Ge3 Cs8 Ge4 Ge8 4_565 . 40.93(8)
Ge3 Cs8 Ge4 Ge8 . . 46.03(8)
Ge3 Cs8 Ge4 Ge5 . . -74.48(7)
Ge3 Cs8 Ge4 Ge5 4_565 . -79.58(8)
Ge3 Cs8 Ge4 Ge1 4_565 . -64.17(6)
Ge3 Cs8 Ge4 Ge1 . . -59.07(6)
Ge3 Cs8 Ge4 Ge3 4_565 . -5.10(4)
Ge3 Cs8 Ge4 Ge9 4_565 . 47.6(2)
Ge3 Cs8 Ge4 Ge9 . . 52.7(2)
Ge3 Cs8 Ge4 Ge5A 4_565 . -90.9(10)
Ge3 Cs8 Ge4 Ge5A . . -85.8(10)
Ge3 Cs8 Ge4 Ge8A 4_565 . 39.8(6)
Ge3 Cs8 Ge4 Ge8A . . 44.9(6)
Ge3 Cs8 Ge4 Ge3A . . -10.0(6)
Ge3 Cs8 Ge4 Ge3A 4_565 . -15.1(6)
Ge3 Cs8 Ge4 Ge1A 4_565 . -69.4(6)
Ge3 Cs8 Ge4 Ge1A . . -64.3(6)
Ge3 Cs8 Ge1 Cs6 . . 141.31(8)
Ge3 Cs8 Ge1 Cs6 4_565 . -163.65(6)
Ge3 Cs8 Ge1 Cs4 4_565 . -19.18(6)
Ge3 Cs8 Ge1 Cs4 . . -74.22(8)
Ge3 Cs8 Ge1 Ge2 . . -7.81(7)
Ge3 Cs8 Ge1 Ge2 4_565 . 47.23(9)
Ge3 Cs8 Ge1 Ge4 . . 74.17(7)
Ge3 Cs8 Ge1 Ge4 4_565 . 129.21(5)
Ge3 Cs8 Ge1 Ge5 4_565 . 145.17(8)
Ge3 Cs8 Ge1 Ge5 . . 90.13(9)
Ge3 Cs8 Ge1 Ge3 4_565 . 55.04(6)
Ge3 Cs8 Ge3 Cs5 4_565 . 27.33(9)
Ge3 Cs8 Ge3 Cs4 4_565 . -50.62(7)
Ge3 Cs8 Ge3 Ge2 4_565 . -118.07(6)
Ge3 Cs8 Ge3 Ge4 4_565 . 175.59(3)
Ge3 Cs8 Ge3 Ge7 4_565 . 144.4(3)
Ge3 Cs8 Ge3 Ge8 4_565 . 130.65(6)
Ge3 Cs8 Ge3 Ge1 4_565 . -124.53(5)
Ge3 Cs8 N14 Cs5 4_565 . -45.61(10)
Ge3 Cs8 N14 Cs5 . . 45.60(10)
Ge3 Cs8 N14 Cs9 . 4_565 148.8(7)
Ge3 Cs8 N14 Cs9 . . -57.6(5)
Ge3 Cs8 N14 Cs9 4_565 4_565 57.6(5)
Ge3 Cs8 N14 Cs9 4_565 . -148.8(7)
Ge3 Cs8 Ge3A Cs5 4_565 . 31.4(3)
Ge3 Cs8 Ge3A Cs5 . . -48(2)
Ge3 Cs8 Ge3A Cs4 . . -127(3)
Ge3 Cs8 Ge3A Cs4 4_565 . -47.4(3)
Ge3 Cs8 Ge3A Ge2 4_565 . -127.9(13)
Ge3 Cs8 Ge3A Ge2 . . 153(4)
Ge3 Cs8 Ge3A Ge4 4_565 . 167.0(5)
Ge3 Cs8 Ge3A Ge4 . . 88(3)
Ge3 Cs8 Ge3A Ge7 4_565 . 114.8(15)
Ge3 Cs8 Ge3A Ge7 . . 35.3(19)
Ge3 Cs8 Ge3A Ge8A 4_565 . 119.5(8)
Ge3 Cs8 Ge3A Ge8A . . 40(2)
Ge3 Cs8 Ge3A Ge1A . . 146(3)
Ge3 Cs8 Ge3A Ge1A 4_565 . -134.2(8)
Ge3 Cs8 Ge1A Cs6 4_565 . -163.3(2)
Ge3 Cs8 Ge1A Cs6 . . 144.4(6)
Ge3 Cs8 Ge1A Ge2 . . -10.5(5)
Ge3 Cs8 Ge1A Ge2 4_565 . 41.9(8)
Ge3 Cs8 Ge1A Ge4 4_565 . 125.2(4)
Ge3 Cs8 Ge1A Ge4 . . 72.9(4)
Ge3 Cs8 Ge1A Cs2 . 3_756 -138.6(9)
Ge3 Cs8 Ge1A Cs2 4_565 3_756 -86.2(6)
Ge3 Cs8 Ge1A Ge5A 4_565 . 140.9(9)
Ge3 Cs8 Ge1A Ge5A . . 88.5(9)
Ge3 Cs8 Ge1A Ge3A 4_565 . 46.5(8)
Ge3 Cs8 Ge1A Ge3A . . -5.9(6)
Ge3 Cs5 Cs9 Cs9 . 4_565 -126.09(3)
Ge3 Cs5 Cs9 Cs9 4_565 4_565 -55.60(4)
Ge3 Cs5 Cs9 Ge6 . 3_757 155.48(4)
Ge3 Cs5 Cs9 Ge6 4_565 3_757 -134.04(5)
Ge3 Cs5 Cs9 Ge19 4_565 . -3.33(5)
Ge3 Cs5 Cs9 Ge19 . . -73.81(4)
Ge3 Cs5 Cs9 Ge7 4_565 3_757 171.66(6)
Ge3 Cs5 Cs9 Ge7 . 3_757 101.17(6)
Ge3 Cs5 Cs9 Ge8 4_565 3_757 163.77(5)
Ge3 Cs5 Cs9 Ge8 4_565 . 80.12(8)
Ge3 Cs5 Cs9 Ge8 . 3_757 93.29(4)
Ge3 Cs5 Cs9 Ge8 . . 9.64(6)
Ge3 Cs5 Cs9 N14 . . -69.15(19)
Ge3 Cs5 Cs9 N14 4_565 . 1.33(19)
Ge3 Cs5 Cs9 N13 . 4_565 93.6(3)
Ge3 Cs5 Cs9 N13 4_565 4_565 164.1(3)
Ge3 Cs5 Cs9 N12 . . 178.9(2)
Ge3 Cs5 Cs9 N12 4_565 . -110.6(2)
Ge3 Cs5 Cs9 Ge9 . 3_757 130.34(3)
Ge3 Cs5 Cs9 Ge9 4_565 3_757 -159.18(4)
Ge3 Cs5 Cs9 Ge8A . . 3.3(5)
Ge3 Cs5 Cs9 Ge8A 4_565 . 73.8(5)
Ge3 Cs5 Ge3 Cs8 4_565 . -27.33(8)
Ge3 Cs5 Ge3 Cs4 4_565 . 51.10(6)
Ge3 Cs5 Ge3 Ge2 4_565 . 119.39(7)
Ge3 Cs5 Ge3 Ge4 4_565 . -79.92(13)
Ge3 Cs5 Ge3 Ge7 4_565 . 171.46(4)
Ge3 Cs5 Ge3 Ge8 4_565 . -128.81(7)
Ge3 Cs5 Ge3 Ge1 4_565 . 34.48(17)
Ge3 Cs5 N14 Cs8 4_565 . 44.44(8)
Ge3 Cs5 N14 Cs8 . . -44.44(8)
Ge3 Cs5 N14 Cs9 4_565 . -178.6(2)
Ge3 Cs5 N14 Cs9 . . 92.51(8)
Ge3 Cs5 N14 Cs9 . 4_565 178.6(2)
Ge3 Cs5 N14 Cs9 4_565 4_565 -92.51(8)
Ge3 Cs5 N13 Cs9 . 4_565 34.8(5)
Ge3 Cs5 N13 Cs9 4_565 4_565 75.75(17)
Ge3 Cs5 Ge3A Cs8 4_565 . -31.8(3)
Ge3 Cs5 Ge3A Cs8 . . 76(3)
Ge3 Cs5 Ge3A Cs4 4_565 . 50.6(2)
Ge3 Cs5 Ge3A Cs4 . . 158(4)
Ge3 Cs5 Ge3A Ge2 4_565 . 132.0(11)
Ge3 Cs5 Ge3A Ge2 . . -120(4)
Ge3 Cs5 Ge3A Ge4 4_565 . -85.9(8)
Ge3 Cs5 Ge3A Ge4 . . 22(3)
Ge3 Cs5 Ge3A Ge7 . . -72(3)
Ge3 Cs5 Ge3A Ge7 4_565 . -179.3(6)
Ge3 Cs5 Ge3A Ge8A . . -10(3)
Ge3 Cs5 Ge3A Ge8A 4_565 . -117.4(9)
Ge3 Cs5 Ge3A Ge1A . . 131(6)
Ge3 Cs5 Ge3A Ge1A 4_565 . 23(3)
Ge3 Cs4 Ge1 Cs8 4_565 . 17.92(5)
Ge3 Cs4 Ge1 Cs8 . . 72.31(5)
Ge3 Cs4 Ge1 Cs6 4_565 . 83.01(14)
Ge3 Cs4 Ge1 Cs6 . . 137.41(13)
Ge3 Cs4 Ge1 Ge2 4_565 . -121.42(5)
Ge3 Cs4 Ge1 Ge2 . . -67.02(7)
Ge3 Cs4 Ge1 Ge4 . . 31.27(8)
Ge3 Cs4 Ge1 Ge4 4_565 . -23.12(9)
Ge3 Cs4 Ge1 Ge5 4_565 . -138.69(16)
Ge3 Cs4 Ge1 Ge5 . . -84.30(19)
Ge3 Cs4 Ge1 Ge3 4_565 . -54.39(6)
Ge3 Cs4 Ge3 Cs8 4_565 . 48.53(6)
Ge3 Cs4 Ge3 Cs5 4_565 . -48.97(4)
Ge3 Cs4 Ge3 Ge2 4_565 . -178.90(4)
Ge3 Cs4 Ge3 Ge4 4_565 . 98.84(9)
Ge3 Cs4 Ge3 Ge7 4_565 . -137.72(8)
Ge3 Cs4 Ge3 Ge8 4_565 . 127(5)
Ge3 Cs4 Ge3 Ge1 4_565 . 122.24(5)
Ge3 Cs4 N5 Na1 . . 107.8(7)
Ge3 Cs4 N5 Na1 4_565 . 174.4(7)
Ge3 Cs4 Ge3A Cs8 . . 72(4)
Ge3 Cs4 Ge3A Cs8 4_565 . 44.5(3)
Ge3 Cs4 Ge3A Cs5 4_565 . -46.8(2)
Ge3 Cs4 Ge3A Cs5 . . -20(4)
Ge3 Cs4 Ge3A Ge2 4_565 . -174.2(7)
Ge3 Cs4 Ge3A Ge2 . . -147(4)
Ge3 Cs4 Ge3A Ge4 4_565 . 87.5(10)
Ge3 Cs4 Ge3A Ge4 . . 115(4)
Ge3 Cs4 Ge3A Ge7 4_565 . -123.3(11)
Ge3 Cs4 Ge3A Ge7 . . -96(4)
Ge3 Cs4 Ge3A Ge8A 4_565 . -3(3)
Ge3 Cs4 Ge3A Ge8A . . 24(2)
Ge3 Cs4 Ge3A Ge1A 4_565 . 125.2(8)
Ge3 Cs4 Ge3A Ge1A . . 152(4)
Ge3 Ge2 Ge7 Cs1 . . -163.53(5)
Ge3 Ge2 Ge7 Cs9 . 3_757 132.85(9)
Ge3 Ge2 Ge7 Ge6 . . 127.38(7)
Ge3 Ge2 Ge7 Ge8 . . 45.66(8)
Ge3 Ge2 Ge7 Ge8A . . 37.4(6)
Ge3 Ge2 Ge7 Ge3A . . -0.8(6)
Ge3 Ge2 Ge5 Cs6 . . 60.76(8)
Ge3 Ge2 Ge5 Ge6 . . -102.56(8)
Ge3 Ge2 Ge5 Ge4 . . -0.24(5)
Ge3 Ge2 Ge5 Ge1 . . 48.90(6)
Ge3 Ge2 Ge5 Ge9 . . -57.04(6)
Ge3 Ge2 Ge1 Cs8 . . 8.06(7)
Ge3 Ge2 Ge1 Cs6 . . -127.57(9)
Ge3 Ge2 Ge1 Cs4 . . 73.59(9)
Ge3 Ge2 Ge1 Ge4 . . -59.09(7)
Ge3 Ge2 Ge1 Ge5 . . -116.11(7)
Ge3 Ge2 Cs2 Cs6 . 3_756 134.14(13)
Ge3 Ge2 Cs2 Cs4 . 3_756 3.1(2)
Ge3 Ge2 Cs2 Ge6 . . -81.27(14)
Ge3 Ge2 Cs2 Ge11 . 3_756 -176.90(12)
Ge3 Ge2 Cs2 Cs2 . 4 -103.46(13)
Ge3 Ge2 Cs2 N8 . . -60.1(2)
Ge3 Ge2 Cs2 N7 . . -113.9(3)
Ge3 Ge2 Cs2 N6 . . -145.5(9)
Ge3 Ge2 Cs2 N9 . . 4.6(2)
Ge3 Ge2 Cs2 Ge5A . . -27.2(5)
Ge3 Ge2 Cs2 Ge1A . 3_756 86.8(5)
Ge3 Ge2 Ge3A Cs8 . . -141(5)
Ge3 Ge2 Ge3A Cs5 . . 65(4)
Ge3 Ge2 Ge3A Cs4 . . 141(5)
Ge3 Ge2 Ge3A Ge4 . . -87(4)
Ge3 Ge2 Ge3A Ge7 . . 6(4)
Ge3 Ge2 Ge3A Ge8A . . -36(4)
Ge3 Ge2 Ge3A Ge1A . . -134(5)
Ge3 Ge2 Ge1A Cs8 . . 10.5(5)
Ge3 Ge2 Ge1A Cs6 . . -118.6(17)
Ge3 Ge2 Ge1A Ge4 . . -49.2(6)
Ge3 Ge2 Ge1A Cs2 . 3_756 134.6(10)
Ge3 Ge2 Ge1A Ge5A . . -108.6(8)
Ge3 Ge2 Ge1A Ge3A . . 5.6(6)
Ge3 Ge4 Ge8 Cs7 . . 147.81(10)
Ge3 Ge4 Ge8 Cs9 . 3_757 -116.98(10)
Ge3 Ge4 Ge8 Cs9 . . 90.75(17)
Ge3 Ge4 Ge8 Ge7 . . -47.51(6)
Ge3 Ge4 Ge8 Ge9 . . -126.97(10)
Ge3 Ge4 Ge5 Cs6 . . -135.28(8)
Ge3 Ge4 Ge5 Ge6 . . 55.98(8)
Ge3 Ge4 Ge5 Ge2 . . 0.23(5)
Ge3 Ge4 Ge5 Ge1 . . -48.36(7)
Ge3 Ge4 Ge5 Ge9 . . 100.23(6)
Ge3 Ge4 Ge1 Cs8 . . -77.19(5)
Ge3 Ge4 Ge1 Cs6 . . -170.27(6)
Ge3 Ge4 Ge1 Cs4 . . -32.10(7)
Ge3 Ge4 Ge1 Ge2 . . 57.46(9)
Ge3 Ge4 Ge1 Ge5 . . 116.38(8)
Ge3 Ge4 Ge9 Cs3 . . -163.32(8)
Ge3 Ge4 Ge9 Cs7 . . 118.79(8)
Ge3 Ge4 Ge9 Cs9 . 3_757 33.55(9)
Ge3 Ge4 Ge9 Ge6 . . -40.84(9)
Ge3 Ge4 Ge9 Ge8 . . 42.43(8)
Ge3 Ge4 Ge9 Ge5 . . -85.61(6)
Ge3 Ge4 Ge9 Ge5A . . -97.6(9)
Ge3 Ge4 Ge9 Ge8A . . 41.6(6)
Ge3 Ge4 Ge5A Cs6 . . -131.1(3)
Ge3 Ge4 Ge5A Ge6 . . 40.7(9)
Ge3 Ge4 Ge5A Cs2 . . -29.8(11)
Ge3 Ge4 Ge5A Ge9 . . 92.5(6)
Ge3 Ge4 Ge5A Ge1A . . -50.0(7)
Ge3 Ge4 Ge8A Cs7 . . 156.5(8)
Ge3 Ge4 Ge8A Cs9 . . 113(2)
Ge3 Ge4 Ge8A Ge7 . . -53.9(6)
Ge3 Ge4 Ge8A Ge9 . . -121.6(7)
Ge3 Ge4 Ge8A Ge3A . . -5.5(5)
Ge3 Ge4 Ge3A Cs8 . . -81(3)
Ge3 Ge4 Ge3A Cs5 . . -16.4(19)
Ge3 Ge4 Ge3A Cs4 . . -131(3)
Ge3 Ge4 Ge3A Ge2 . . 134(3)
Ge3 Ge4 Ge3A Ge7 . . 73(3)
Ge3 Ge4 Ge3A Ge8A . . 26(2)
Ge3 Ge4 Ge3A Ge1A . . -177(3)
Ge3 Ge4 Ge1A Cs8 . . -72.2(3)
Ge3 Ge4 Ge1A Cs6 . . -163.7(5)
Ge3 Ge4 Ge1A Ge2 . . 49.0(7)
Ge3 Ge4 Ge1A Cs2 . 3_756 -137.4(19)
Ge3 Ge4 Ge1A Ge5A . . 123.3(8)
Ge3 Ge4 Ge1A Ge3A . . 0.6(5)
Ge3 Ge7 Ge8 Cs7 . . 112.6(4)
Ge3 Ge7 Ge8 Cs9 . . -96.95(15)
Ge3 Ge7 Ge8 Cs9 . 3_757 -177.19(8)
Ge3 Ge7 Ge8 Ge4 . . 51.68(6)
Ge3 Ge7 Ge8 Ge9 . . 109.55(7)
Ge3 Ge7 Ge8A Cs7 . . 142.7(19)
Ge3 Ge7 Ge8A Cs9 . . -108.5(9)
Ge3 Ge7 Ge8A Ge4 . . 63.5(8)
Ge3 Ge7 Ge8A Ge9 . . 116.6(6)
Ge3 Ge7 Ge8A Ge3A . . 8.9(6)
Ge3 Ge7 Ge3A Cs8 . . -36(2)
Ge3 Ge7 Ge3A Cs5 . . 48(3)
Ge3 Ge7 Ge3A Cs4 . . 121(3)
Ge3 Ge7 Ge3A Ge2 . . -176(3)
Ge3 Ge7 Ge3A Ge4 . . -81(3)
Ge3 Ge7 Ge3A Ge8A . . -42(3)
Ge3 Ge7 Ge3A Ge1A . . -139(3)
Ge3 Ge8 Ge9 Cs3 . . -160.77(15)
Ge3 Ge8 Ge9 Cs7 . . -122.73(12)
Ge3 Ge8 Ge9 Cs9 . 3_757 122.45(9)
Ge3 Ge8 Ge9 Ge6 . . 55.94(10)
Ge3 Ge8 Ge9 Ge4 . . -50.01(10)
Ge3 Ge8 Ge9 Ge5 . . -2.39(14)
Ge3 Ge8 Ge9 Ge5A . . -8.5(8)
Ge3 Ge8 Ge9 Ge8A . . -46(3)
Cs2 Ge6 Ge2 Cs1 . . -85.47(4)
Cs2 Ge6 Ge2 Ge7 . . -166.78(6)
Cs2 Ge6 Ge2 Ge5 . . 67.68(6)
Cs2 Ge6 Ge2 Ge1 . . 92.01(9)
Cs2 Ge6 Ge2 Ge3 . . 150.51(7)
Cs2 Ge6 Ge2 Ge3A . . 145.9(6)
Cs2 Ge6 Ge2 Ge1A . . 82.9(7)
Cs2 Ge6 Ge7 Cs1 . . -70.81(6)
Cs2 Ge6 Ge7 Cs9 . 3_757 -160.89(5)
Cs2 Ge6 Ge7 Ge2 . . 15.20(7)
Cs2 Ge6 Ge7 Ge8 . . 123.78(9)
Cs2 Ge6 Ge7 Ge3 . . 64.04(10)
Cs2 Ge6 Ge7 Ge8A . . 114.6(6)
Cs2 Ge6 Ge7 Ge3A . . 56.1(6)
Cs2 Ge6 Ge5 Cs6 . . 158.1(4)
Cs2 Ge6 Ge5 Ge2 . . -75.87(7)
Cs2 Ge6 Ge5 Ge4 . . -158.51(14)
Cs2 Ge6 Ge5 Ge1 . . -100.40(16)
Cs2 Ge6 Ge5 Ge9 . . 158.80(9)
Cs2 Ge6 Ge9 Cs3 . . 64.73(6)
Cs2 Ge6 Ge9 Cs7 . . -125.71(13)
Cs2 Ge6 Ge9 Cs9 . 3_757 165.21(5)
Cs2 Ge6 Ge9 Ge4 . . -69.40(7)
Cs2 Ge6 Ge9 Ge8 . . -128.94(9)
Cs2 Ge6 Ge9 Ge5 . . -21.60(8)
Cs2 Ge6 Ge9 Ge5A . . -11.4(7)
Cs2 Ge6 Ge9 Ge8A . . -120.2(6)
Cs2 Ge6 Ge5A Cs6 . . -104(5)
Cs2 Ge6 Ge5A Ge4 . . -139.5(11)
Cs2 Ge6 Ge5A Ge9 . . 169.4(7)
Cs2 Ge6 Ge5A Ge1A . . -81.2(11)
Cs2 Ge2 Ge7 Cs1 . . 51.86(8)
Cs2 Ge2 Ge7 Cs9 . 3_757 -11.76(14)
Cs2 Ge2 Ge7 Ge6 . . -17.23(8)
Cs2 Ge2 Ge7 Ge8 . . -98.95(10)
Cs2 Ge2 Ge7 Ge3 . . -144.61(9)
Cs2 Ge2 Ge7 Ge8A . . -107.2(6)
Cs2 Ge2 Ge7 Ge3A . . -145.4(6)
Cs2 Ge2 Ge5 Cs6 . . -108.58(10)
Cs2 Ge2 Ge5 Ge6 . . 88.10(6)
Cs2 Ge2 Ge5 Ge4 . . -169.57(8)
Cs2 Ge2 Ge5 Ge1 . . -120.43(11)
Cs2 Ge2 Ge5 Ge9 . . 133.62(7)
Cs2 Ge2 Ge1 Cs8 . . 174.46(9)
Cs2 Ge2 Ge1 Cs6 . . 38.83(10)
Cs2 Ge2 Ge1 Cs4 . . -120.01(5)
Cs2 Ge2 Ge1 Ge4 . . 107.31(10)
Cs2 Ge2 Ge1 Ge5 . . 50.28(8)
Cs2 Ge2 Ge1 Ge3 . . 166.40(8)
Cs2 Ge2 Ge3 Cs8 . . -35.78(18)
Cs2 Ge2 Ge3 Cs5 . . -171.58(9)
Cs2 Ge2 Ge3 Cs4 . . -103.38(13)
Cs2 Ge2 Ge3 Ge4 . . 19.79(17)
Cs2 Ge2 Ge3 Ge7 . . 119.03(14)
Cs2 Ge2 Ge3 Ge8 . . 75.57(15)
Cs2 Ge2 Ge3 Ge1 . . -28.49(17)
Cs2 Ge2 Ge3A Cs8 . . -18(2)
Cs2 Ge2 Ge3A Cs5 . . -171.44(16)
Cs2 Ge2 Ge3A Cs4 . . -95.5(9)
Cs2 Ge2 Ge3A Ge4 . . 37.0(15)
Cs2 Ge2 Ge3A Ge7 . . 129.0(8)
Cs2 Ge2 Ge3A Ge8A . . 87.5(13)
Cs2 Ge2 Ge3A Ge1A . . -10.3(14)
Cs2 Ge2 Ge1A Cs8 . . 179.4(7)
Cs2 Ge2 Ge1A Cs6 . . 50.2(16)
Cs2 Ge2 Ge1A Ge4 . . 119.7(8)
Cs2 Ge2 Ge1A Cs2 . 3_756 -56.5(7)
Cs2 Ge2 Ge1A Ge5A . . 60.3(8)
Cs2 Ge2 Ge1A Ge3A . . 174.4(8)
Cs2 Ge11 Ge10 Cs8 3_756 . -14.07(6)
Cs2 Ge11 Ge10 Cs6 3_756 4_565 88.61(7)
Cs2 Ge11 Ge10 Cs6 3_756 . -71.14(4)
Cs2 Ge11 Ge10 Ge11 3_756 4_565 98.97(5)
Cs2 Ge11 Ge10 Ge15 3_756 4_565 153.81(9)
Cs2 Ge11 Ge10 Ge15 3_756 . -139.76(7)
Cs2 Ge11 Ge10 Ge16 3_756 . -148.49(8)
Cs2 Ge11 Ge10 Ge16 3_756 4_565 175.55(9)
Cs2 Ge11 Ge13 Cs3 3_756 3_656 -96.90(13)
Cs2 Ge11 Ge13 Cs1 3_756 3_756 -39.56(13)
Cs2 Ge11 Ge13 Cs6 3_756 3_656 46.3(2)
Cs2 Ge11 Ge13 Ge14 3_756 . -173.41(8)
Cs2 Ge11 Ge13 Ge15 3_756 . 130.39(12)
Cs2 Ge11 Ge13 Ge17 3_756 . 97.2(2)
Cs2 Ge11 Ge13 Ge12 3_756 . -100.41(15)
Cs2 Ge11 Ge13 Ge12 3_756 4_565 -114.48(12)
Cs2 Ge11 Ge15 Cs6 3_756 . -14.76(11)
Cs2 Ge11 Ge15 Ge10 3_756 . 78.18(11)
Cs2 Ge11 Ge15 Ge14 3_756 . -178.57(7)
Cs2 Ge11 Ge15 Ge13 3_756 . -133.42(11)
Cs2 Ge11 Ge15 Ge17 3_756 . -112.46(15)
Cs2 Ge11 Ge15 Ge16 3_756 . 110.5(3)
Cs2 Ge11 Ge15 Ge16 3_756 4_565 121.82(11)
Cs2 Ge11 Ge17 Cs6 3_756 3_656 -23.7(3)
Cs2 Ge11 Ge17 Cs6 3_756 . 45.98(13)
Cs2 Ge11 Ge17 Ge14 3_756 . -174.06(7)
Cs2 Ge11 Ge17 Ge13 3_756 . -112.57(18)
Cs2 Ge11 Ge17 Ge15 3_756 . 115.59(13)
Cs2 Ge11 Ge17 Ge16 3_756 . 126.80(11)
Cs2 Ge11 Ge17 Ge12 3_756 . -125.39(12)
Cs2 Ge11 Ge12 Cs3 3_756 3_656 115.1(4)
Cs2 Ge11 Ge12 Cs1 3_756 3_756 24.76(10)
Cs2 Ge11 Ge12 Cs1 3_756 2_756 -44.43(11)
Cs2 Ge11 Ge12 Ge11 3_756 4_565 -95.52(7)
Cs2 Ge11 Ge12 Ge14 3_756 . -179.15(5)
Cs2 Ge11 Ge12 Ge13 3_756 . 127.21(11)
Cs2 Ge11 Ge12 Ge13 3_756 4_565 -124.82(11)
Cs2 Ge11 Ge12 Ge17 3_756 . 134.83(10)
Cs2 Ge11 Ge12 Ge12 3_756 4_565 -95.52(7)
Cs2 Cs2 N8 Cs3 4 . 168.9(8)
Cs2 Cs2 N8 Na2 4 . -42.0(10)
Cs2 Cs2 N8 Na2 4 4 -8.0(2)
Cs2 Cs2 N7 Na2 4 . -44.6(4)
Cs2 Cs2 N7 Na2 4 4 -19.1(2)
Cs2 Cs2 N6 Cs4 4 3_756 102.1(6)
Cs2 Cs2 N6 Na2 4 4 17.4(3)
Cs2 Cs2 N6 Na2 4 . 38.8(5)
Cs2 Cs2 N9 Cs4 4 3_756 -43.05(16)
Cs2 Cs2 N9 Na2 4 . 21.5(4)
Cs2 Cs2 Ge5A Cs6 4 . -114.4(6)
Cs2 Cs2 Ge5A Ge6 4 . 79.8(6)
Cs2 Cs2 Ge5A Ge4 4 . 159.8(10)
Cs2 Cs2 Ge5A Ge9 4 . 67.1(15)
Cs2 Cs2 Ge5A Ge1A 4 . 176.9(6)
Cs2 Ge5A Ge1A Cs8 . . 178.1(8)
Cs2 Ge5A Ge1A Cs6 . . 114.7(4)
Cs2 Ge5A Ge1A Ge2 . . -59.4(5)
Cs2 Ge5A Ge1A Ge4 . . -166.9(7)
Cs2 Ge5A Ge1A Cs2 . 3_756 51.8(10)
Cs2 Ge5A Ge1A Ge3A . . -112.8(10)
Ge17 Cs6 Ge11 Cs1 . 3_756 -84.68(8)
Ge17 Cs6 Ge11 Cs1 3_656 3_756 -41.95(7)
Ge17 Cs6 Ge11 Ge11 3_656 4_565 150.42(5)
Ge17 Cs6 Ge11 Ge11 . 4_565 107.70(8)
Ge17 Cs6 Ge11 Ge10 . . 94.69(9)
Ge17 Cs6 Ge11 Ge10 3_656 . 137.41(7)
Ge17 Cs6 Ge11 Ge13 3_656 . 34.49(8)
Ge17 Cs6 Ge11 Ge13 . . -8.24(8)
Ge17 Cs6 Ge11 Ge15 . . 37.51(10)
Ge17 Cs6 Ge11 Ge15 3_656 . 80.23(9)
Ge17 Cs6 Ge11 Cs2 3_656 3_756 -109.15(6)
Ge17 Cs6 Ge11 Cs2 . 3_756 -151.87(8)
Ge17 Cs6 Ge11 Ge17 3_656 . 42.72(11)
Ge17 Cs6 Ge11 Ge12 3_656 . 31.34(12)
Ge17 Cs6 Ge11 Ge12 . . -11.38(11)
Ge17 Cs6 Ge11 Ge12 . 4_565 9.04(12)
Ge17 Cs6 Ge11 Ge12 3_656 4_565 51.76(13)
Ge17 Cs6 Ge10 Cs8 3_656 . 158.80(8)
Ge17 Cs6 Ge10 Cs8 . . 175.61(7)
Ge17 Cs6 Ge10 Cs6 . 4_565 -158.29(18)
Ge17 Cs6 Ge10 Cs6 3_656 4_565 -175.10(14)
Ge17 Cs6 Ge10 Ge11 . 4_565 -58.72(9)
Ge17 Cs6 Ge10 Ge11 3_656 4_565 -75.52(12)
Ge17 Cs6 Ge10 Ge11 3_656 . -65.53(10)
Ge17 Cs6 Ge10 Ge11 . . -48.73(7)
Ge17 Cs6 Ge10 Ge15 3_656 4_565 15.56(16)
Ge17 Cs6 Ge10 Ge15 . 4_565 32.37(12)
Ge17 Cs6 Ge10 Ge15 3_656 . 13.28(12)
Ge17 Cs6 Ge10 Ge15 . . 30.08(9)
Ge17 Cs6 Ge10 Ge16 3_656 4_565 31.71(13)
Ge17 Cs6 Ge10 Ge16 . 4_565 48.51(9)
Ge17 Cs6 Ge10 Ge16 3_656 . 28.80(11)
Ge17 Cs6 Ge10 Ge16 . . 45.60(8)
Ge17 Cs6 Ge4 Cs8 . . -10.76(9)
Ge17 Cs6 Ge4 Cs8 3_656 . -162.50(6)
Ge17 Cs6 Ge4 Cs7 3_656 . -65.12(7)
Ge17 Cs6 Ge4 Cs7 . . 86.62(9)
Ge17 Cs6 Ge4 Ge8 . . 164.4(2)
Ge17 Cs6 Ge4 Ge8 3_656 . 12.7(2)
Ge17 Cs6 Ge4 Ge5 3_656 . 61.88(11)
Ge17 Cs6 Ge4 Ge5 . . -146.39(12)
Ge17 Cs6 Ge4 Ge1 3_656 . 122.39(9)
Ge17 Cs6 Ge4 Ge1 . . -85.87(11)
Ge17 Cs6 Ge4 Ge3 3_656 . 133.34(8)
Ge17 Cs6 Ge4 Ge3 . . -74.92(11)
Ge17 Cs6 Ge4 Ge9 3_656 . 15.42(8)
Ge17 Cs6 Ge4 Ge9 . . 167.16(8)
Ge17 Cs6 Ge4 Ge5A 3_656 . 49.1(8)
Ge17 Cs6 Ge4 Ge5A . . -159.2(8)
Ge17 Cs6 Ge4 Ge8A . . 167(6)
Ge17 Cs6 Ge4 Ge8A 3_656 . 16(6)
Ge17 Cs6 Ge4 Ge3A 3_656 . 128.7(5)
Ge17 Cs6 Ge4 Ge3A . . -79.5(5)
Ge17 Cs6 Ge4 Ge1A 3_656 . 113.5(6)
Ge17 Cs6 Ge4 Ge1A . . -94.7(6)
Ge17 Cs6 Ge15 Ge11 3_656 . -114.05(7)
Ge17 Cs6 Ge15 Ge11 . . -56.94(11)
Ge17 Cs6 Ge15 Ge10 . . -113.79(14)
Ge17 Cs6 Ge15 Ge10 3_656 . -170.89(8)
Ge17 Cs6 Ge15 Ge14 . . -17.10(17)
Ge17 Cs6 Ge15 Ge14 3_656 . -74.2(2)
Ge17 Cs6 Ge15 Ge13 3_656 . -64.37(10)
Ge17 Cs6 Ge15 Ge13 . . -7.27(10)
Ge17 Cs6 Ge15 Ge17 3_656 . -57.10(14)
Ge17 Cs6 Ge15 Ge16 3_656 . 121.0(3)
Ge17 Cs6 Ge15 Ge16 . 4_565 -138.2(2)
Ge17 Cs6 Ge15 Ge16 . . 178.1(4)
Ge17 Cs6 Ge15 Ge16 3_656 4_565 164.71(15)
Ge17 Cs6 Ge5 Ge6 . . 165.0(3)
Ge17 Cs6 Ge5 Ge6 3_656 . -87.8(4)
Ge17 Cs6 Ge5 Ge2 3_656 . 156.36(9)
Ge17 Cs6 Ge5 Ge2 . . 49.18(15)
Ge17 Cs6 Ge5 Ge4 . . 118.57(12)
Ge17 Cs6 Ge5 Ge4 3_656 . -134.25(8)
Ge17 Cs6 Ge5 Ge1 3_656 . 166.46(9)
Ge17 Cs6 Ge5 Ge1 . . 59.28(13)
Ge17 Cs6 Ge5 Ge9 3_656 . -88.47(9)
Ge17 Cs6 Ge5 Ge9 . . 164.35(11)
Ge17 Cs6 Ge1 Cs8 3_656 . -158.60(9)
Ge17 Cs6 Ge1 Cs8 . . 65.27(7)
Ge17 Cs6 Ge1 Cs4 3_656 . 137.52(12)
Ge17 Cs6 Ge1 Cs4 . . 1.40(15)
Ge17 Cs6 Ge1 Ge2 3_656 . -8.31(14)
Ge17 Cs6 Ge1 Ge2 . . -144.44(9)
Ge17 Cs6 Ge1 Ge4 3_656 . -92.18(11)
Ge17 Cs6 Ge1 Ge4 . . 131.69(7)
Ge17 Cs6 Ge1 Ge5 . . -156.06(9)
Ge17 Cs6 Ge1 Ge5 3_656 . -19.94(13)
Ge17 Cs6 Ge1 Ge3 3_656 . -104.64(15)
Ge17 Cs6 Ge1 Ge3 . . 119.24(11)
Ge17 Cs6 Ge17 Cs6 3_656 3_656 0.0
Ge17 Cs6 Ge17 Ge11 3_656 . -141.61(10)
Ge17 Cs6 Ge17 Ge14 3_656 . 135.69(19)
Ge17 Cs6 Ge17 Ge13 3_656 . -93.9(4)
Ge17 Cs6 Ge17 Ge15 3_656 . 123.97(14)
Ge17 Cs6 Ge17 Ge16 3_656 . 123.44(11)
Ge17 Cs6 Ge17 Ge12 3_656 . -132.44(15)
Ge17 Cs6 Ge5A Ge6 . . 86(4)
Ge17 Cs6 Ge5A Ge6 3_656 . 180(5)
Ge17 Cs6 Ge5A Ge4 3_656 . -142.8(6)
Ge17 Cs6 Ge5A Ge4 . . 123.6(11)
Ge17 Cs6 Ge5A Cs2 3_656 . 80.6(7)
Ge17 Cs6 Ge5A Cs2 . . -13(2)
Ge17 Cs6 Ge5A Ge9 3_656 . -100.6(11)
Ge17 Cs6 Ge5A Ge9 . . 165.8(6)
Ge17 Cs6 Ge5A Ge1A . . 62.3(14)
Ge17 Cs6 Ge5A Ge1A 3_656 . 155.9(8)
Ge17 Cs6 Ge1A Cs8 . . 69.6(5)
Ge17 Cs6 Ge1A Cs8 3_656 . -160.67(15)
Ge17 Cs6 Ge1A Ge2 3_656 . -22.3(19)
Ge17 Cs6 Ge1A Ge2 . . -152.1(13)
Ge17 Cs6 Ge1A Ge4 . . 129.3(3)
Ge17 Cs6 Ge1A Ge4 3_656 . -101.0(6)
Ge17 Cs6 Ge1A Cs2 3_656 3_756 93.7(4)
Ge17 Cs6 Ge1A Cs2 . 3_756 -36.1(7)
Ge17 Cs6 Ge1A Ge5A . . -162.9(6)
Ge17 Cs6 Ge1A Ge5A 3_656 . -33.2(10)
Ge17 Cs6 Ge1A Ge3A 3_656 . -121.6(13)
Ge17 Cs6 Ge1A Ge3A . . 108.7(12)
Ge17 Ge11 Ge10 Cs8 . . 132.00(8)
Ge17 Ge11 Ge10 Cs6 . . 74.93(7)
Ge17 Ge11 Ge10 Cs6 . 4_565 -125.32(9)
Ge17 Ge11 Ge10 Ge11 . 4_565 -114.96(7)
Ge17 Ge11 Ge10 Ge15 . . 6.31(9)
Ge17 Ge11 Ge10 Ge15 . 4_565 -60.12(11)
Ge17 Ge11 Ge10 Ge16 . 4_565 -38.37(11)
Ge17 Ge11 Ge10 Ge16 . . -2.42(10)
Ge17 Ge11 Ge13 Cs3 . 3_656 165.9(2)
Ge17 Ge11 Ge13 Cs1 . 3_756 -136.78(19)
Ge17 Ge11 Ge13 Cs6 . 3_656 -50.96(18)
Ge17 Ge11 Ge13 Ge14 . . 89.4(2)
Ge17 Ge11 Ge13 Ge15 . . 33.17(18)
Ge17 Ge11 Ge13 Ge12 . . 162.4(2)
Ge17 Ge11 Ge13 Ge12 . 4_565 148.3(2)
Ge17 Ge11 Ge15 Cs6 . . 97.70(13)
Ge17 Ge11 Ge15 Ge10 . . -169.36(14)
Ge17 Ge11 Ge15 Ge14 . . -66.11(13)
Ge17 Ge11 Ge15 Ge13 . . -20.95(12)
Ge17 Ge11 Ge15 Ge16 . 4_565 -125.71(17)
Ge17 Ge11 Ge15 Ge16 . . -137.0(4)
Ge17 Ge11 Ge12 Cs3 . 3_656 -19.7(4)
Ge17 Ge11 Ge12 Cs1 . 3_756 -110.07(9)
Ge17 Ge11 Ge12 Cs1 . 2_756 -179.26(10)
Ge17 Ge11 Ge12 Ge11 . 4_565 129.65(8)
Ge17 Ge11 Ge12 Ge14 . . 46.02(8)
Ge17 Ge11 Ge12 Ge13 . . -7.61(11)
Ge17 Ge11 Ge12 Ge13 . 4_565 100.35(13)
Ge17 Ge11 Ge12 Ge12 . 4_565 129.65(8)
Ge17 Ge14 Ge13 Cs3 . 3_656 168.0(2)
Ge17 Ge14 Ge13 Cs3 4_565 3_656 -94.24(10)
Ge17 Ge14 Ge13 Cs1 4_565 3_756 -42.0(2)
Ge17 Ge14 Ge13 Cs1 . 3_756 -139.8(3)
Ge17 Ge14 Ge13 Cs6 4_565 3_656 175.01(9)
Ge17 Ge14 Ge13 Cs6 . 3_656 77.2(2)
Ge17 Ge14 Ge13 Ge11 4_565 . 31.65(17)
Ge17 Ge14 Ge13 Ge11 . . -66.1(2)
Ge17 Ge14 Ge13 Ge15 . . -9.56(19)
Ge17 Ge14 Ge13 Ge15 4_565 . 88.22(13)
Ge17 Ge14 Ge13 Ge17 4_565 . 97.8(3)
Ge17 Ge14 Ge13 Ge12 . 4_565 -124.0(2)
Ge17 Ge14 Ge13 Ge12 . . -125.9(3)
Ge17 Ge14 Ge13 Ge12 4_565 . -28.11(17)
Ge17 Ge14 Ge13 Ge12 4_565 4_565 -26.27(13)
Ge17 Ge14 Ge15 Cs6 4_565 . -93.9(2)
Ge17 Ge14 Ge15 Cs6 . . 18.01(18)
Ge17 Ge14 Ge15 Ge11 4_565 . -57.51(11)
Ge17 Ge14 Ge15 Ge11 . . 54.44(11)
Ge17 Ge14 Ge15 Ge10 . . 109.65(16)
Ge17 Ge14 Ge15 Ge10 4_565 . -2.30(14)
Ge17 Ge14 Ge15 Ge13 4_565 . -105.89(13)
Ge17 Ge14 Ge15 Ge13 . . 6.06(12)
Ge17 Ge14 Ge15 Ge17 4_565 . -111.95(16)
Ge17 Ge14 Ge15 Ge16 4_565 . 74.1(2)
Ge17 Ge14 Ge15 Ge16 . . -173.9(3)
Ge17 Ge14 Ge15 Ge16 4_565 4_565 43.38(12)
Ge17 Ge14 Ge15 Ge16 . 4_565 155.33(16)
Ge17 Ge14 Ge17 Cs6 4_565 . 65.0(2)
Ge17 Ge14 Ge17 Cs6 4_565 3_656 -164.12(5)
Ge17 Ge14 Ge17 Ge11 4_565 . -4.9(2)
Ge17 Ge14 Ge17 Ge13 4_565 . -89.7(3)
Ge17 Ge14 Ge17 Ge15 4_565 . 76.61(17)
Ge17 Ge14 Ge17 Ge16 4_565 . 79.14(14)
Ge17 Ge14 Ge17 Ge12 4_565 . -50.81(16)
Ge17 Ge14 Ge16 Cs4 4_565 1_455 111.51(8)
Ge17 Ge14 Ge16 Cs4 . 1_455 -136.78(9)
Ge17 Ge14 Ge16 Ge10 4_565 . -31.07(13)
Ge17 Ge14 Ge16 Ge10 . . 80.65(13)
Ge17 Ge14 Ge16 Ge15 4_565 4_565 14.59(10)
Ge17 Ge14 Ge16 Ge15 4_565 . -107.4(2)
Ge17 Ge14 Ge16 Ge15 . 4_565 126.31(13)
Ge17 Ge14 Ge16 Ge15 . . 4.3(2)
Ge17 Ge14 Ge16 Ge17 4_565 . -111.72(14)
Ge17 Ge14 Ge16 Ge16 . 4_565 142.61(8)
Ge17 Ge14 Ge16 Ge16 4_565 4_565 30.90(7)
Ge17 Ge14 Ge12 Cs3 . 3_656 121.63(10)
Ge17 Ge14 Ge12 Cs3 4_565 3_656 -108.75(8)
Ge17 Ge14 Ge12 Cs1 . 2_756 -163.76(15)
Ge17 Ge14 Ge12 Cs1 . 3_756 51.9(2)
Ge17 Ge14 Ge12 Cs1 4_565 3_756 -178.5(2)
Ge17 Ge14 Ge12 Cs1 4_565 2_756 -34.15(12)
Ge17 Ge14 Ge12 Ge11 . . -44.49(9)
Ge17 Ge14 Ge12 Ge11 . 4_565 -99.79(11)
Ge17 Ge14 Ge12 Ge11 4_565 4_565 29.82(9)
Ge17 Ge14 Ge12 Ge11 4_565 . 85.12(10)
Ge17 Ge14 Ge12 Ge13 4_565 . 151.79(17)
Ge17 Ge14 Ge12 Ge13 . 4_565 -149.13(15)
Ge17 Ge14 Ge12 Ge13 . . 22.18(13)
Ge17 Ge14 Ge12 Ge13 4_565 4_565 -19.52(10)
Ge17 Ge14 Ge12 Ge17 4_565 . 129.61(16)
Ge17 Ge14 Ge12 Ge12 . 4_565 -152.86(9)
Ge17 Ge14 Ge12 Ge12 4_565 4_565 -23.25(8)
Ge17 Ge13 Ge15 Cs6 . . 24.3(4)
Ge17 Ge13 Ge15 Ge11 . . 80.1(4)
Ge17 Ge13 Ge15 Ge10 . . 107.1(4)
Ge17 Ge13 Ge15 Ge14 . . -160.9(4)
Ge17 Ge13 Ge15 Ge16 . 4_565 171.4(4)
Ge17 Ge13 Ge15 Ge16 . . -160.9(5)
Ge17 Ge13 Ge12 Cs3 . 3_656 -163.1(3)
Ge17 Ge13 Ge12 Cs1 . 3_756 100.7(3)
Ge17 Ge13 Ge12 Cs1 . 2_756 123.3(10)
Ge17 Ge13 Ge12 Ge11 . . 20.0(3)
Ge17 Ge13 Ge12 Ge11 . 4_565 -19.0(4)
Ge17 Ge13 Ge12 Ge14 . . -91.1(3)
Ge17 Ge13 Ge12 Ge13 . 4_565 -83.6(4)
Ge17 Ge13 Ge12 Ge12 . 4_565 -83.6(4)
Ge17 Ge15 Ge16 Cs4 . 1_455 57.1(6)
Ge17 Ge15 Ge16 Ge10 . . -115.3(4)
Ge17 Ge15 Ge16 Ge14 . . -10.0(4)
Ge17 Ge15 Ge16 Ge15 . 4_565 -67.2(6)
Ge17 Ge15 Ge16 Ge16 . 4_565 -67.2(6)
Ge16 Ge10 Ge15 Cs6 4_565 . -161.12(9)
Ge16 Ge10 Ge15 Cs6 . . -134.5(2)
Ge16 Ge10 Ge15 Ge11 . . 155.6(2)
Ge16 Ge10 Ge15 Ge11 4_565 . 128.96(9)
Ge16 Ge10 Ge15 Ge14 . . 71.7(2)
Ge16 Ge10 Ge15 Ge14 4_565 . 45.08(12)
Ge16 Ge10 Ge15 Ge13 . . 127.5(2)
Ge16 Ge10 Ge15 Ge13 4_565 . 100.91(14)
Ge16 Ge10 Ge15 Ge17 . . 145.9(3)
Ge16 Ge10 Ge15 Ge17 4_565 . 119.29(18)
Ge16 Ge10 Ge15 Ge16 4_565 . -26.63(18)
Ge16 Ge10 Ge15 Ge16 . 4_565 26.63(18)
Ge16 Ge10 Ge16 Cs4 4_565 1_455 -27.75(16)
Ge16 Ge10 Ge16 Ge14 4_565 . 62.17(12)
Ge16 Ge10 Ge16 Ge15 4_565 . 143.8(2)
Ge16 Ge10 Ge16 Ge15 4_565 4_565 14.63(8)
Ge16 Ge10 Ge16 Ge17 4_565 . 123.44(9)
Ge16 Ge14 Ge13 Cs3 4_565 3_656 -155.41(11)
Ge16 Ge14 Ge13 Cs3 . 3_656 177.54(8)
Ge16 Ge14 Ge13 Cs1 . 3_756 -130.26(15)
Ge16 Ge14 Ge13 Cs1 4_565 3_756 -103.21(16)
Ge16 Ge14 Ge13 Cs6 4_565 3_656 113.84(13)
Ge16 Ge14 Ge13 Cs6 . 3_656 86.79(12)
Ge16 Ge14 Ge13 Ge11 . . -56.57(11)
Ge16 Ge14 Ge13 Ge11 4_565 . -29.52(16)
Ge16 Ge14 Ge13 Ge15 4_565 . 27.05(13)
Ge16 Ge14 Ge13 Ge15 . . 0.00(9)
Ge16 Ge14 Ge13 Ge17 4_565 . 36.6(2)
Ge16 Ge14 Ge13 Ge17 . . 9.6(2)
Ge16 Ge14 Ge13 Ge12 4_565 4_565 -87.44(13)
Ge16 Ge14 Ge13 Ge12 . . -116.33(14)
Ge16 Ge14 Ge13 Ge12 4_565 . -89.28(16)
Ge16 Ge14 Ge13 Ge12 . 4_565 -114.49(11)
Ge16 Ge14 Ge15 Cs6 . . -168.1(4)
Ge16 Ge14 Ge15 Cs6 4_565 . -137.3(3)
Ge16 Ge14 Ge15 Ge11 4_565 . -100.90(13)
Ge16 Ge14 Ge15 Ge11 . . -131.6(2)
Ge16 Ge14 Ge15 Ge10 4_565 . -45.68(14)
Ge16 Ge14 Ge15 Ge10 . . -76.4(2)
Ge16 Ge14 Ge15 Ge13 4_565 . -149.27(14)
Ge16 Ge14 Ge15 Ge13 . . 180.0(3)
Ge16 Ge14 Ge15 Ge17 4_565 . -155.33(16)
Ge16 Ge14 Ge15 Ge17 . . 173.9(3)
Ge16 Ge14 Ge15 Ge16 4_565 . 30.74(18)
Ge16 Ge14 Ge15 Ge16 . 4_565 -30.74(18)
Ge16 Ge14 Ge17 Cs6 4_565 3_656 139.72(12)
Ge16 Ge14 Ge17 Cs6 4_565 . 8.89(18)
Ge16 Ge14 Ge17 Cs6 . . -14.10(14)
Ge16 Ge14 Ge17 Cs6 . 3_656 116.73(13)
Ge16 Ge14 Ge17 Ge11 4_565 . -61.06(14)
Ge16 Ge14 Ge17 Ge11 . . -84.06(13)
Ge16 Ge14 Ge17 Ge13 . . -168.9(2)
Ge16 Ge14 Ge17 Ge13 4_565 . -145.9(2)
Ge16 Ge14 Ge17 Ge15 4_565 . 20.46(14)
Ge16 Ge14 Ge17 Ge15 . . -2.53(12)
Ge16 Ge14 Ge17 Ge16 4_565 . 22.99(9)
Ge16 Ge14 Ge17 Ge12 4_565 . -106.96(12)
Ge16 Ge14 Ge17 Ge12 . . -129.95(12)
Ge16 Ge14 Ge16 Cs4 4_565 1_455 80.61(4)
Ge16 Ge14 Ge16 Ge10 4_565 . -61.96(12)
Ge16 Ge14 Ge16 Ge15 4_565 4_565 -16.31(10)
Ge16 Ge14 Ge16 Ge15 4_565 . -138.3(2)
Ge16 Ge14 Ge16 Ge17 4_565 . -142.61(8)
Ge16 Ge14 Ge12 Cs3 . 3_656 162.55(7)
Ge16 Ge14 Ge12 Cs3 4_565 3_656 -157.08(7)
Ge16 Ge14 Ge12 Cs1 4_565 3_756 133.2(2)
Ge16 Ge14 Ge12 Cs1 . 2_756 -122.85(11)
Ge16 Ge14 Ge12 Cs1 . 3_756 92.8(2)
Ge16 Ge14 Ge12 Cs1 4_565 2_756 -82.47(12)
Ge16 Ge14 Ge12 Ge11 4_565 4_565 -18.50(9)
Ge16 Ge14 Ge12 Ge11 . 4_565 -58.88(9)
Ge16 Ge14 Ge12 Ge11 4_565 . 36.80(11)
Ge16 Ge14 Ge12 Ge11 . . -3.58(10)
Ge16 Ge14 Ge12 Ge13 . . 63.09(14)
Ge16 Ge14 Ge12 Ge13 . 4_565 -108.22(12)
Ge16 Ge14 Ge12 Ge13 4_565 4_565 -67.84(12)
Ge16 Ge14 Ge12 Ge13 4_565 . 103.47(15)
Ge16 Ge14 Ge12 Ge17 . . 40.91(11)
Ge16 Ge14 Ge12 Ge17 4_565 . 81.29(12)
Ge16 Ge14 Ge12 Ge12 . 4_565 -111.95(7)
Ge16 Ge14 Ge12 Ge12 4_565 4_565 -71.57(7)
Ge16 Ge15 Ge17 Cs6 . 3_656 -95.8(5)
Ge16 Ge15 Ge17 Cs6 . . -177.5(5)
Ge16 Ge15 Ge17 Cs6 4_565 3_656 -132.33(16)
Ge16 Ge15 Ge17 Cs6 4_565 . 146.0(2)
Ge16 Ge15 Ge17 Ge11 . . 115.2(5)
Ge16 Ge15 Ge17 Ge11 4_565 . 78.7(2)
Ge16 Ge15 Ge17 Ge14 4_565 . -26.28(18)
Ge16 Ge15 Ge17 Ge14 . . 10.2(5)
Ge16 Ge15 Ge17 Ge13 4_565 . -10.0(5)
Ge16 Ge15 Ge17 Ge13 . . 26.5(7)
Ge16 Ge15 Ge17 Ge16 4_565 . -36.5(3)
Ge16 Ge15 Ge17 Ge12 . . 60.8(5)
Ge16 Ge15 Ge17 Ge12 4_565 . 24.3(3)
Ge16 Ge15 Ge16 Cs4 4_565 1_455 124.3(5)
Ge16 Ge15 Ge16 Ge10 4_565 . -48.1(2)
Ge16 Ge15 Ge16 Ge14 4_565 . 57.2(2)
Ge16 Ge15 Ge16 Ge15 4_565 4_565 0.0010(10)
Ge16 Ge15 Ge16 Ge17 4_565 . 67.2(6)
Ge16 Ge17 Ge12 Cs3 . 3_656 -103.17(13)
Ge16 Ge17 Ge12 Cs1 . 2_756 84.5(4)
Ge16 Ge17 Ge12 Cs1 . 3_756 155.66(12)
Ge16 Ge17 Ge12 Ge11 . 4_565 41.88(15)
Ge16 Ge17 Ge12 Ge11 . . 81.99(13)
Ge16 Ge17 Ge12 Ge14 . . -43.48(12)
Ge16 Ge17 Ge12 Ge13 . 4_565 -17.93(19)
Ge16 Ge17 Ge12 Ge13 . . -121.0(3)
Ge16 Ge17 Ge12 Ge12 . 4_565 -5.20(19)
Ge24 Cs7 Ge18 Cs8 . . -127.45(8)
Ge24 Cs7 Ge18 Cs7 . 4_565 -162.7(3)
Ge24 Cs7 Ge18 Ge19 . 4_565 101.43(10)
Ge24 Cs7 Ge18 Ge19 . . 95.44(8)
Ge24 Cs7 Ge18 Ge25 . 4_565 11.73(12)
Ge24 Cs7 Ge18 Ge25 . . 12.44(10)
Ge24 Cs7 Ge18 Ge24 . 4_565 -1.36(2)
Ge24 Cs7 Ge19 Cs1 . 3_757 127.42(7)
Ge24 Cs7 Ge19 Cs9 . . -158.33(6)
Ge24 Cs7 Ge19 Ge18 . . -47.47(7)
Ge24 Cs7 Ge19 Ge19 . 4_565 -55.79(6)
Ge24 Cs7 Ge19 Ge23 . . 48.62(9)
Ge24 Cs7 Ge19 Ge22 . . 56.02(8)
Ge24 Cs7 Ge19 Ge20 . 4_565 57.73(10)
Ge24 Cs7 Ge19 Ge20 . . 43.76(11)
Ge24 Cs7 Ge4 Cs8 . . 23.55(5)
Ge24 Cs7 Ge4 Cs6 . . -67.98(5)
Ge24 Cs7 Ge4 Ge8 . . 127.11(8)
Ge24 Cs7 Ge4 Ge5 . . -143.15(8)
Ge24 Cs7 Ge4 Ge1 . . 36.2(5)
Ge24 Cs7 Ge4 Ge3 . . 96.29(7)
Ge24 Cs7 Ge4 Ge9 . . -170.23(6)
Ge24 Cs7 Ge4 Ge5A . . -138.8(6)
Ge24 Cs7 Ge4 Ge8A . . 117.1(7)
Ge24 Cs7 Ge4 Ge3A . . 97.0(5)
Ge24 Cs7 Ge4 Ge1A . . -87(8)
Ge24 Cs7 Ge25 Ge18 . . -71.0(5)
Ge24 Cs7 Ge25 Ge21 . . -171.9(7)
Ge24 Cs7 Ge25 Ge23 . . 177.5(6)
Ge24 Cs7 Ge25 Ge24 . 4_565 -51.3(4)
Ge24 Cs7 Ge25 Ge22 . . -177.4(6)
Ge24 Cs7 Ge8 Cs9 . 3_757 155.06(6)
Ge24 Cs7 Ge8 Cs9 . . 66.89(9)
Ge24 Cs7 Ge8 Ge4 . . -74.95(8)
Ge24 Cs7 Ge8 Ge7 . . -140.7(4)
Ge24 Cs7 Ge8 Ge3 . . -38.15(13)
Ge24 Cs7 Ge8 Ge9 . . -137.63(8)
Ge24 Cs7 Ge23 Cs7 . 3_657 119.40(12)
Ge24 Cs7 Ge23 Ge19 . . -93.78(10)
Ge24 Cs7 Ge23 Ge21 . . -8.67(12)
Ge24 Cs7 Ge23 Ge25 . . -0.57(13)
Ge24 Cs7 Ge23 Ge22 . . -147.8(6)
Ge24 Cs7 Ge23 Ge20 . 4_565 -101.47(15)
Ge24 Cs7 Ge9 Cs3 . . -108.95(9)
Ge24 Cs7 Ge9 Cs9 . 3_757 144.11(9)
Ge24 Cs7 Ge9 Ge6 . . 81.11(18)
Ge24 Cs7 Ge9 Ge4 . . 17.67(10)
Ge24 Cs7 Ge9 Ge8 . . 84.64(12)
Ge24 Cs7 Ge9 Ge5 . . -8.94(15)
Ge24 Cs7 Ge9 Ge5A . . -22.3(10)
Ge24 Cs7 Ge9 Ge8A . . 75.0(6)
Ge24 Cs7 Ge8A Cs9 . . 75.3(5)
Ge24 Cs7 Ge8A Ge4 . . -81.1(6)
Ge24 Cs7 Ge8A Ge7 . . -170.3(15)
Ge24 Cs7 Ge8A Ge9 . . -143.2(3)
Ge24 Cs7 Ge8A Ge3A . . -55.9(16)
Ge24 Cs5 Cs9 Cs9 1_655 4_565 124.14(5)
Ge24 Cs5 Cs9 Cs9 4_665 4_565 96.42(7)
Ge24 Cs5 Cs9 Ge6 1_655 3_757 45.71(5)
Ge24 Cs5 Cs9 Ge6 4_665 3_757 17.99(7)
Ge24 Cs5 Cs9 Ge19 1_655 . 176.42(5)
Ge24 Cs5 Cs9 Ge19 4_665 . 148.70(7)
Ge24 Cs5 Cs9 Ge7 1_655 3_757 -8.60(7)
Ge24 Cs5 Cs9 Ge7 4_665 3_757 -36.32(9)
Ge24 Cs5 Cs9 Ge8 1_655 3_757 -16.48(5)
Ge24 Cs5 Cs9 Ge8 1_655 . -100.13(7)
Ge24 Cs5 Cs9 Ge8 4_665 . -127.85(8)
Ge24 Cs5 Cs9 Ge8 4_665 3_757 -44.20(7)
Ge24 Cs5 Cs9 N14 4_665 . 153.4(2)
Ge24 Cs5 Cs9 N14 1_655 . -178.9(2)
Ge24 Cs5 Cs9 N13 1_655 4_565 -16.2(3)
Ge24 Cs5 Cs9 N13 4_665 4_565 -43.9(3)
Ge24 Cs5 Cs9 N12 1_655 . 69.2(2)
Ge24 Cs5 Cs9 N12 4_665 . 41.5(2)
Ge24 Cs5 Cs9 Ge9 4_665 3_757 -7.15(7)
Ge24 Cs5 Cs9 Ge9 1_655 3_757 20.57(5)
Ge24 Cs5 Cs9 Ge8A 4_665 . -134.2(5)
Ge24 Cs5 Cs9 Ge8A 1_655 . -106.5(5)
Ge24 Cs5 Ge3 Cs8 4_665 . -139.87(7)
Ge24 Cs5 Ge3 Cs8 1_655 . -162.52(6)
Ge24 Cs5 Ge3 Cs4 1_655 . -84.09(6)
Ge24 Cs5 Ge3 Cs4 4_665 . -61.44(7)
Ge24 Cs5 Ge3 Ge2 4_665 . 6.86(14)
Ge24 Cs5 Ge3 Ge2 1_655 . -15.79(12)
Ge24 Cs5 Ge3 Ge4 4_665 . 167.55(10)
Ge24 Cs5 Ge3 Ge4 1_655 . 144.89(11)
Ge24 Cs5 Ge3 Ge7 1_655 . 36.27(10)
Ge24 Cs5 Ge3 Ge7 4_665 . 58.92(12)
Ge24 Cs5 Ge3 Ge8 4_665 . 118.66(12)
Ge24 Cs5 Ge3 Ge8 1_655 . 96.00(11)
Ge24 Cs5 Ge3 Ge1 1_655 . -100.71(15)
Ge24 Cs5 Ge3 Ge1 4_665 . -78.06(16)
Ge24 Cs5 N14 Cs8 4_665 . 134.1(4)
Ge24 Cs5 N14 Cs8 1_655 . -134.1(4)
Ge24 Cs5 N14 Cs9 1_655 4_565 89.0(3)
Ge24 Cs5 N14 Cs9 1_655 . 2.9(5)
Ge24 Cs5 N14 Cs9 4_665 4_565 -2.9(5)
Ge24 Cs5 N14 Cs9 4_665 . -89.0(3)
Ge24 Cs5 N13 Cs9 4_665 4_565 -164.2(2)
Ge24 Cs5 N13 Cs9 1_655 4_565 -148.20(17)
Ge24 Cs5 Ge3A Cs8 1_655 . -166.1(3)
Ge24 Cs5 Ge3A Cs8 4_665 . -142.2(2)
Ge24 Cs5 Ge3A Cs4 4_665 . -59.8(5)
Ge24 Cs5 Ge3A Cs4 1_655 . -83.7(3)
Ge24 Cs5 Ge3A Ge2 1_655 . -2.3(11)
Ge24 Cs5 Ge3A Ge2 4_665 . 21.6(13)
Ge24 Cs5 Ge3A Ge4 4_665 . 163.7(6)
Ge24 Cs5 Ge3A Ge4 1_655 . 139.8(7)
Ge24 Cs5 Ge3A Ge7 4_665 . 70.3(7)
Ge24 Cs5 Ge3A Ge7 1_655 . 46.3(7)
Ge24 Cs5 Ge3A Ge8A 4_665 . 132.2(9)
Ge24 Cs5 Ge3A Ge8A 1_655 . 108.3(9)
Ge24 Cs5 Ge3A Ge1A 4_665 . -88(3)
Ge24 Cs5 Ge3A Ge1A 1_655 . -111(3)
Ge24 Ge18 Ge19 Cs1 . 3_757 -91.4(2)
Ge24 Ge18 Ge19 Cs1 4_565 3_757 -52.0(2)
Ge24 Ge18 Ge19 Cs7 . . 72.47(7)
Ge24 Ge18 Ge19 Cs7 4_565 . 111.82(10)
Ge24 Ge18 Ge19 Cs9 . . 150.62(7)
Ge24 Ge18 Ge19 Cs9 4_565 . -170.02(10)
Ge24 Ge18 Ge19 Ge19 . 4_565 -113.60(8)
Ge24 Ge18 Ge19 Ge19 4_565 4_565 -74.24(10)
Ge24 Ge18 Ge19 Ge23 . . -1.07(10)
Ge24 Ge18 Ge19 Ge23 4_565 . 38.28(13)
Ge24 Ge18 Ge19 Ge22 . . -15.56(11)
Ge24 Ge18 Ge19 Ge22 4_565 . 23.80(13)
Ge24 Ge18 Ge19 Ge20 4_565 . -32.42(12)
Ge24 Ge18 Ge19 Ge20 . . -71.77(9)
Ge24 Ge18 Ge19 Ge20 4_565 4_565 -22.95(12)
Ge24 Ge18 Ge19 Ge20 . 4_565 -62.31(10)
Ge24 Ge18 Ge25 Cs7 . . 136.2(3)
Ge24 Ge18 Ge25 Cs7 4_565 . 165.67(11)
Ge24 Ge18 Ge25 Ge21 4_565 . -44.57(14)
Ge24 Ge18 Ge25 Ge21 . . -74.0(3)
Ge24 Ge18 Ge25 Ge23 4_565 . -115.4(2)
Ge24 Ge18 Ge25 Ge23 . . -144.8(4)
Ge24 Ge18 Ge25 Ge24 4_565 . 29.4(3)
Ge24 Ge18 Ge25 Ge24 . 4_565 -29.4(3)
Ge24 Ge18 Ge25 Ge22 . . -132.1(4)
Ge24 Ge18 Ge25 Ge22 4_565 . -102.62(17)
Ge24 Ge18 Ge24 Cs7 4_565 . 178.27(3)
Ge24 Ge18 Ge24 Cs5 4_565 1_455 16.19(17)
Ge24 Ge18 Ge24 Ge21 4_565 . -58.67(14)
Ge24 Ge18 Ge24 Ge25 4_565 . -143.0(3)
Ge24 Ge18 Ge24 Ge25 4_565 4_565 -12.08(10)
Ge24 Ge18 Ge24 Ge23 4_565 . -119.39(10)
Ge24 Ge21 Ge25 Cs7 4_565 . 140.4(3)
Ge24 Ge21 Ge25 Cs7 . . 174.0(5)
Ge24 Ge21 Ge25 Ge18 4_565 . 45.06(16)
Ge24 Ge21 Ge25 Ge18 . . 78.6(3)
Ge24 Ge21 Ge25 Ge23 4_565 . 151.83(18)
Ge24 Ge21 Ge25 Ge23 . . -174.6(4)
Ge24 Ge21 Ge25 Ge24 4_565 . -33.5(3)
Ge24 Ge21 Ge25 Ge24 . 4_565 33.5(3)
Ge24 Ge21 Ge25 Ge22 4_565 . 147.01(15)
Ge24 Ge21 Ge25 Ge22 . . -179.5(4)
Ge24 Ge21 Ge23 Cs7 . . 9.81(13)
Ge24 Ge21 Ge23 Cs7 4_565 . -15.52(18)
Ge24 Ge21 Ge23 Cs7 . 3_657 -110.61(15)
Ge24 Ge21 Ge23 Cs7 4_565 3_657 -135.94(14)
Ge24 Ge21 Ge23 Ge19 . . 80.63(14)
Ge24 Ge21 Ge23 Ge19 4_565 . 55.30(16)
Ge24 Ge21 Ge23 Ge25 . . 1.82(15)
Ge24 Ge21 Ge23 Ge25 4_565 . -23.51(16)
Ge24 Ge21 Ge23 Ge24 4_565 . -25.33(10)
Ge24 Ge21 Ge23 Ge22 . . 168.1(3)
Ge24 Ge21 Ge23 Ge22 4_565 . 142.7(3)
Ge24 Ge21 Ge23 Ge20 . 4_565 127.24(12)
Ge24 Ge21 Ge23 Ge20 4_565 4_565 101.90(13)
Ge24 Ge21 Ge24 Cs7 4_565 . 134.73(8)
Ge24 Ge21 Ge24 Cs5 4_565 1_455 -82.46(4)
Ge24 Ge21 Ge24 Ge18 4_565 . 58.53(15)
Ge24 Ge21 Ge24 Ge25 4_565 . 137.9(3)
Ge24 Ge21 Ge24 Ge25 4_565 4_565 13.32(11)
Ge24 Ge21 Ge24 Ge23 4_565 . 142.12(8)
Ge24 Ge21 Ge22 Cs3 4_565 3_657 155.91(11)
Ge24 Ge21 Ge22 Cs3 . 3_657 -174.92(8)
Ge24 Ge21 Ge22 Cs1 . 3_757 136.06(15)
Ge24 Ge21 Ge22 Cs1 4_565 3_757 106.90(16)
Ge24 Ge21 Ge22 Cs7 . 3_657 -87.41(13)
Ge24 Ge21 Ge22 Cs7 4_565 3_657 -116.57(14)
Ge24 Ge21 Ge22 Ge19 . . 59.59(12)
Ge24 Ge21 Ge22 Ge19 4_565 . 30.43(17)
Ge24 Ge21 Ge22 Ge25 . . 0.16(12)
Ge24 Ge21 Ge22 Ge25 4_565 . -29.00(14)
Ge24 Ge21 Ge22 Ge23 4_565 . -39.6(3)
Ge24 Ge21 Ge22 Ge23 . . -10.5(3)
Ge24 Ge21 Ge22 Ge20 . 4_565 117.71(13)
Ge24 Ge21 Ge22 Ge20 4_565 4_565 88.55(16)
Ge24 Ge21 Ge22 Ge20 . . 115.82(11)
Ge24 Ge21 Ge22 Ge20 4_565 . 86.66(14)
Ge24 Ge21 Ge20 Cs3 . 3_657 -156.05(8)
Ge24 Ge21 Ge20 Cs3 4_565 3_657 159.58(8)
Ge24 Ge21 Ge20 Cs1 . 2_757 138.86(17)
Ge24 Ge21 Ge20 Cs1 4_565 3_757 -129.08(11)
Ge24 Ge21 Ge20 Cs1 4_565 2_757 94.48(18)
Ge24 Ge21 Ge20 Cs1 . 3_757 -84.70(13)
Ge24 Ge21 Ge20 Ge19 4_565 4_565 -2.20(10)
Ge24 Ge21 Ge20 Ge19 . 4_565 42.18(10)
Ge24 Ge21 Ge20 Ge19 . . -14.11(10)
Ge24 Ge21 Ge20 Ge19 4_565 . -58.49(9)
Ge24 Ge21 Ge20 Ge23 . 4_565 87.58(13)
Ge24 Ge21 Ge20 Ge23 4_565 4_565 43.20(12)
Ge24 Ge21 Ge20 Ge22 . 4_565 104.34(15)
Ge24 Ge21 Ge20 Ge22 . . -63.47(13)
Ge24 Ge21 Ge20 Ge22 4_565 4_565 59.97(15)
Ge24 Ge21 Ge20 Ge22 4_565 . -107.84(13)
Ge24 Ge21 Ge20 Ge20 . 4_565 -68.96(8)
Ge24 Ge21 Ge20 Ge20 4_565 4_565 -113.33(8)
Ge24 Ge25 Ge23 Cs7 . 3_657 98.7(7)
Ge24 Ge25 Ge23 Cs7 4_565 3_657 136.13(17)
Ge24 Ge25 Ge23 Cs7 . . 176.9(7)
Ge24 Ge25 Ge23 Cs7 4_565 . -145.7(2)
Ge24 Ge25 Ge23 Ge19 4_565 . -78.3(2)
Ge24 Ge25 Ge23 Ge19 . . -115.7(7)
Ge24 Ge25 Ge23 Ge21 4_565 . 28.54(18)
Ge24 Ge25 Ge23 Ge21 . . -8.9(7)
Ge24 Ge25 Ge23 Ge24 4_565 . 37.4(6)
Ge24 Ge25 Ge23 Ge22 4_565 . 9.8(6)
Ge24 Ge25 Ge23 Ge22 . . -27.6(10)
Ge24 Ge25 Ge23 Ge20 4_565 4_565 -24.3(3)
Ge24 Ge25 Ge23 Ge20 . 4_565 -61.7(7)
Ge24 Ge25 Ge24 Cs7 4_565 . 119.3(3)
Ge24 Ge25 Ge24 Cs5 4_565 1_455 -114.0(6)
Ge24 Ge25 Ge24 Ge18 4_565 . 48.4(3)
Ge24 Ge25 Ge24 Ge21 4_565 . -56.5(3)
Ge24 Ge25 Ge24 Ge25 4_565 4_565 -0.001(2)
Ge24 Ge25 Ge24 Ge23 4_565 . -65.0(8)
Ge24 Ge25 Ge22 Cs3 4_565 3_657 35.6(2)
Ge24 Ge25 Ge22 Cs3 . 3_657 5.0(6)
Ge24 Ge25 Ge22 Cs1 4_565 3_757 -96.3(2)
Ge24 Ge25 Ge22 Cs1 . 3_757 -126.9(5)
Ge24 Ge25 Ge22 Cs7 4_565 3_657 144.29(14)
Ge24 Ge25 Ge22 Cs7 . 3_657 113.7(5)
Ge24 Ge25 Ge22 Ge19 . . -118.1(5)
Ge24 Ge25 Ge22 Ge19 4_565 . -87.53(15)
Ge24 Ge25 Ge22 Ge21 . . -0.7(5)
Ge24 Ge25 Ge22 Ge21 4_565 . 29.86(13)
Ge24 Ge25 Ge22 Ge23 . . 158.2(8)
Ge24 Ge25 Ge22 Ge23 4_565 . -171.2(6)
Ge24 Ge25 Ge22 Ge20 4_565 4_565 -36.5(2)
Ge24 Ge25 Ge22 Ge20 . 4_565 -67.1(6)
Ge24 Ge25 Ge22 Ge20 4_565 . -29.35(19)
Ge24 Ge25 Ge22 Ge20 . . -59.9(6)
Ge24 Ge23 Ge22 Cs3 . 3_657 46.2(8)
Ge24 Ge23 Ge22 Cs1 . 3_757 -136.9(2)
Ge24 Ge23 Ge22 Cs7 . 3_657 128.5(4)
Ge24 Ge23 Ge22 Ge19 . . -90.7(3)
Ge24 Ge23 Ge22 Ge21 . . 13.0(4)
Ge24 Ge23 Ge22 Ge25 . . -6.0(2)
Ge24 Ge23 Ge22 Ge20 . . -53.6(6)
Ge24 Ge23 Ge22 Ge20 . 4_565 -64.9(6)
Ge22 Cs3 N8 Cs2 3_657 4 150.2(2)
Ge22 Cs3 N8 Cs2 3_657 . -13.0(10)
Ge22 Cs3 N8 Cs2 2_647 4 13.0(10)
Ge22 Cs3 N8 Cs2 2_647 . -150.2(2)
Ge22 Cs3 N8 Na2 2_647 . -161.3(7)
Ge22 Cs3 N8 Na2 3_657 . -24.2(15)
Ge22 Cs3 N8 Na2 2_647 4 24.2(15)
Ge22 Cs3 N8 Na2 3_657 4 161.3(7)
Ge22 Cs3 Ge9 Cs7 3_657 . -13.52(5)
Ge22 Cs3 Ge9 Cs7 2_647 . -46.37(6)
Ge22 Cs3 Ge9 Cs9 2_647 3_757 57.71(6)
Ge22 Cs3 Ge9 Cs9 3_657 3_757 90.56(5)
Ge22 Cs3 Ge9 Ge6 3_657 . 162.55(6)
Ge22 Cs3 Ge9 Ge6 2_647 . 129.69(6)
Ge22 Cs3 Ge9 Ge4 2_647 . -108.55(7)
Ge22 Cs3 Ge9 Ge4 3_657 . -75.70(7)
Ge22 Cs3 Ge9 Ge8 3_657 . 21.0(2)
Ge22 Cs3 Ge9 Ge8 2_647 . -11.8(2)
Ge22 Cs3 Ge9 Ge5 3_657 . -138.08(7)
Ge22 Cs3 Ge9 Ge5 2_647 . -170.94(7)
Ge22 Cs3 Ge9 Ge5A 3_657 . -134.1(6)
Ge22 Cs3 Ge9 Ge5A 2_647 . -166.9(6)
Ge22 Cs3 Ge9 Ge8A 2_647 . -35.8(17)
Ge22 Cs3 Ge9 Ge8A 3_657 . -3.0(17)
Ge22 Cs7 Ge18 Cs8 3_657 . -129.69(11)
Ge22 Cs7 Ge18 Cs7 3_657 4_565 -164.9(2)
Ge22 Cs7 Ge18 Ge19 3_657 4_565 99.18(13)
Ge22 Cs7 Ge18 Ge19 3_657 . 93.19(12)
Ge22 Cs7 Ge18 Ge25 3_657 4_565 9.49(18)
Ge22 Cs7 Ge18 Ge25 3_657 . 10.20(15)
Ge22 Cs7 Ge18 Ge24 3_657 4_565 -3.61(15)
Ge22 Cs7 Ge18 Ge24 3_657 . -2.24(14)
Ge22 Cs7 Ge19 Cs1 3_657 3_757 41.35(9)
Ge22 Cs7 Ge19 Cs9 3_657 . 115.60(7)
Ge22 Cs7 Ge19 Ge18 3_657 . -133.54(8)
Ge22 Cs7 Ge19 Ge19 3_657 4_565 -141.85(7)
Ge22 Cs7 Ge19 Ge23 3_657 . -37.45(10)
Ge22 Cs7 Ge19 Ge22 3_657 . -30.05(13)
Ge22 Cs7 Ge19 Ge20 3_657 . -42.31(13)
Ge22 Cs7 Ge19 Ge20 3_657 4_565 -28.34(12)
Ge22 Cs7 Ge4 Cs8 3_657 . 150.72(6)
Ge22 Cs7 Ge4 Cs6 3_657 . 59.19(6)
Ge22 Cs7 Ge4 Ge8 3_657 . -105.72(9)
Ge22 Cs7 Ge4 Ge5 3_657 . -15.98(9)
Ge22 Cs7 Ge4 Ge1 3_657 . 163.4(5)
Ge22 Cs7 Ge4 Ge3 3_657 . -136.54(7)
Ge22 Cs7 Ge4 Ge9 3_657 . -43.06(7)
Ge22 Cs7 Ge4 Ge5A 3_657 . -11.7(6)
Ge22 Cs7 Ge4 Ge8A 3_657 . -115.8(7)
Ge22 Cs7 Ge4 Ge3A 3_657 . -135.9(5)
Ge22 Cs7 Ge4 Ge1A 3_657 . 40(8)
Ge22 Cs7 Ge25 Ge18 3_657 . -174.28(8)
Ge22 Cs7 Ge25 Ge21 3_657 . 84.8(2)
Ge22 Cs7 Ge25 Ge23 3_657 . 74.15(14)
Ge22 Cs7 Ge25 Ge24 3_657 . -103.3(5)
Ge22 Cs7 Ge25 Ge24 3_657 4_565 -154.57(19)
Ge22 Cs7 Ge25 Ge22 3_657 . 79.33(12)
Ge22 Cs7 Ge8 Cs9 3_657 . -123.31(7)
Ge22 Cs7 Ge8 Cs9 3_657 3_757 -35.14(8)
Ge22 Cs7 Ge8 Ge4 3_657 . 94.85(9)
Ge22 Cs7 Ge8 Ge7 3_657 . 29.1(4)
Ge22 Cs7 Ge8 Ge3 3_657 . 131.65(14)
Ge22 Cs7 Ge8 Ge9 3_657 . 32.17(10)
Ge22 Cs7 Ge23 Cs7 3_657 3_657 6.49(8)
Ge22 Cs7 Ge23 Ge19 3_657 . 153.31(8)
Ge22 Cs7 Ge23 Ge21 3_657 . -121.59(15)
Ge22 Cs7 Ge23 Ge25 3_657 . -113.49(13)
Ge22 Cs7 Ge23 Ge24 3_657 . -112.91(10)
Ge22 Cs7 Ge23 Ge22 3_657 . 99.3(6)
Ge22 Cs7 Ge23 Ge20 3_657 4_565 145.62(13)
Ge22 Cs7 Ge24 Cs5 3_657 1_455 -20.00(16)
Ge22 Cs7 Ge24 Ge18 3_657 . 178.72(8)
Ge22 Cs7 Ge24 Ge21 3_657 . 84.73(13)
Ge22 Cs7 Ge24 Ge25 3_657 . 79.6(5)
Ge22 Cs7 Ge24 Ge25 3_657 4_565 166.97(15)
Ge22 Cs7 Ge24 Ge23 3_657 . 77.55(12)
Ge22 Cs7 Ge24 Ge24 3_657 4_565 -178.85(6)
Ge22 Cs7 Ge9 Cs3 3_657 . 14.58(5)
Ge22 Cs7 Ge9 Cs9 3_657 3_757 -92.36(5)
Ge22 Cs7 Ge9 Ge6 3_657 . -155.36(14)
Ge22 Cs7 Ge9 Ge4 3_657 . 141.20(6)
Ge22 Cs7 Ge9 Ge8 3_657 . -151.83(9)
Ge22 Cs7 Ge9 Ge5 3_657 . 114.59(11)
Ge22 Cs7 Ge9 Ge5A 3_657 . 101.2(10)
Ge22 Cs7 Ge9 Ge8A 3_657 . -161.4(6)
Ge22 Cs7 Ge8A Cs9 3_657 . -119.0(3)
Ge22 Cs7 Ge8A Ge4 3_657 . 84.7(7)
Ge22 Cs7 Ge8A Ge7 3_657 . -4.5(19)
Ge22 Cs7 Ge8A Ge9 3_657 . 22.6(7)
Ge22 Cs7 Ge8A Ge3A 3_657 . 109.9(16)
Ge22 Ge19 Ge23 Cs7 . 3_657 -95.3(4)
Ge22 Ge19 Ge23 Cs7 . . -154.7(3)
Ge22 Ge19 Ge23 Ge21 . . 68.4(3)
Ge22 Ge19 Ge23 Ge25 . . 136.6(3)
Ge22 Ge19 Ge23 Ge24 . . 127.3(3)
Ge22 Ge19 Ge23 Ge20 . 4_565 18.0(3)
Ge22 Ge19 Ge20 Cs3 . 3_657 13.62(12)
Ge22 Ge19 Ge20 Cs1 . 2_757 148.37(11)
Ge22 Ge19 Ge20 Cs1 . 3_757 85.78(8)
Ge22 Ge19 Ge20 Ge19 . 4_565 -145.26(10)
Ge22 Ge19 Ge20 Ge21 . . -45.91(9)
Ge22 Ge19 Ge20 Ge23 . 4_565 -104.11(13)
Ge22 Ge19 Ge20 Ge22 . 4_565 -101.58(19)
Ge22 Ge19 Ge20 Ge20 . 4_565 34.75(10)
Ge22 Ge21 Ge25 Cs7 . . -6.58(19)
Ge22 Ge21 Ge25 Cs7 4_565 . 83.0(2)
Ge22 Ge21 Ge25 Ge18 . . -101.95(15)
Ge22 Ge21 Ge25 Ge18 4_565 . -12.32(17)
Ge22 Ge21 Ge25 Ge23 . . 4.82(13)
Ge22 Ge21 Ge25 Ge23 4_565 . 94.45(16)
Ge22 Ge21 Ge25 Ge24 . 4_565 -147.01(15)
Ge22 Ge21 Ge25 Ge24 . . 179.5(4)
Ge22 Ge21 Ge25 Ge24 4_565 . -90.9(4)
Ge22 Ge21 Ge25 Ge24 4_565 4_565 -57.38(14)
Ge22 Ge21 Ge25 Ge22 4_565 . 89.62(16)
Ge22 Ge21 Ge23 Cs7 . 3_657 81.3(3)
Ge22 Ge21 Ge23 Cs7 4_565 . -92.2(2)
Ge22 Ge21 Ge23 Cs7 . . -158.3(4)
Ge22 Ge21 Ge23 Cs7 4_565 3_657 147.35(9)
Ge22 Ge21 Ge23 Ge19 . . -87.4(3)
Ge22 Ge21 Ge23 Ge19 4_565 . -21.4(2)
Ge22 Ge21 Ge23 Ge25 . . -166.3(4)
Ge22 Ge21 Ge23 Ge25 4_565 . -100.22(18)
Ge22 Ge21 Ge23 Ge24 4_565 . -102.04(15)
Ge22 Ge21 Ge23 Ge24 . . -168.1(3)
Ge22 Ge21 Ge23 Ge22 4_565 . 66.0(3)
Ge22 Ge21 Ge23 Ge20 4_565 4_565 25.19(16)
Ge22 Ge21 Ge23 Ge20 . 4_565 -40.8(3)
Ge22 Ge21 Ge24 Cs7 . . -3.68(11)
Ge22 Ge21 Ge24 Cs7 4_565 . 91.83(13)
Ge22 Ge21 Ge24 Cs5 4_565 1_455 -125.36(9)
Ge22 Ge21 Ge24 Cs5 . 1_455 139.13(8)
Ge22 Ge21 Ge24 Ge18 . . -79.88(14)
Ge22 Ge21 Ge24 Ge18 4_565 . 15.63(17)
Ge22 Ge21 Ge24 Ge25 4_565 . 95.0(4)
Ge22 Ge21 Ge24 Ge25 . 4_565 -125.09(13)
Ge22 Ge21 Ge24 Ge25 4_565 4_565 -29.58(13)
Ge22 Ge21 Ge24 Ge25 . . -0.5(3)
Ge22 Ge21 Ge24 Ge23 4_565 . 99.21(13)
Ge22 Ge21 Ge24 Ge23 . . 3.71(11)
Ge22 Ge21 Ge24 Ge24 4_565 4_565 -42.90(9)
Ge22 Ge21 Ge24 Ge24 . 4_565 -138.41(8)
Ge22 Ge21 Ge22 Cs3 4_565 3_657 77.72(11)
Ge22 Ge21 Ge22 Cs1 4_565 3_757 28.7(2)
Ge22 Ge21 Ge22 Cs7 4_565 3_657 165.24(4)
Ge22 Ge21 Ge22 Ge19 4_565 . -47.8(2)
Ge22 Ge21 Ge22 Ge25 4_565 . -107.19(14)
Ge22 Ge21 Ge22 Ge23 4_565 . -117.8(3)
Ge22 Ge21 Ge22 Ge20 4_565 4_565 10.4(2)
Ge22 Ge21 Ge22 Ge20 4_565 . 8.46(16)
Ge22 Ge21 Ge20 Cs3 4_565 3_657 99.61(13)
Ge22 Ge21 Ge20 Cs3 . 3_657 -92.58(10)
Ge22 Ge21 Ge20 Cs1 . 3_757 -21.23(12)
Ge22 Ge21 Ge20 Cs1 . 2_757 -157.7(2)
Ge22 Ge21 Ge20 Cs1 4_565 3_757 170.96(17)
Ge22 Ge21 Ge20 Cs1 4_565 2_757 34.51(18)
Ge22 Ge21 Ge20 Ge19 4_565 4_565 -62.16(13)
Ge22 Ge21 Ge20 Ge19 . 4_565 105.65(12)
Ge22 Ge21 Ge20 Ge19 4_565 . -118.46(14)
Ge22 Ge21 Ge20 Ge19 . . 49.36(11)
Ge22 Ge21 Ge20 Ge23 . 4_565 151.05(16)
Ge22 Ge21 Ge20 Ge23 4_565 4_565 -16.76(12)
Ge22 Ge21 Ge20 Ge22 . 4_565 167.8(2)
Ge22 Ge21 Ge20 Ge22 4_565 . -167.8(2)
Ge22 Ge21 Ge20 Ge20 4_565 4_565 -173.30(12)
Ge22 Ge21 Ge20 Ge20 . 4_565 -5.49(10)
Ge22 Ge25 Ge23 Cs7 . . -155.5(6)
Ge22 Ge25 Ge23 Cs7 . 3_657 126.4(6)
Ge22 Ge25 Ge23 Ge19 . . -88.0(5)
Ge22 Ge25 Ge23 Ge21 . . 18.8(5)
Ge22 Ge25 Ge23 Ge24 . . 27.6(10)
Ge22 Ge25 Ge23 Ge20 . 4_565 -34.0(5)
Ge22 Ge25 Ge24 Cs7 . . 176.4(8)
Ge22 Ge25 Ge24 Cs5 . 1_455 -56.9(7)
Ge22 Ge25 Ge24 Ge18 . . 105.6(4)
Ge22 Ge25 Ge24 Ge21 . . 0.6(4)
Ge22 Ge25 Ge24 Ge25 . 4_565 57.1(7)
Ge22 Ge25 Ge24 Ge23 . . -7.8(3)
Ge22 Ge25 Ge24 Ge24 . 4_565 57.1(7)
Ge22 Ge23 Ge24 Cs7 . . 159.3(5)
Ge22 Ge23 Ge24 Cs5 . 1_455 -60.4(5)
Ge22 Ge23 Ge24 Ge18 . . 91.5(4)
Ge22 Ge23 Ge24 Ge21 . . -14.0(4)
Ge22 Ge23 Ge24 Ge25 . . 156.4(9)
Ge22 Ge23 Ge24 Ge25 . 4_565 32.0(5)
Ge22 Ge23 Ge24 Ge24 . 4_565 26.0(5)
Ge20 Cs3 N8 Cs2 3_657 4 -64.7(14)
Ge20 Cs3 N8 Cs2 2_647 4 -132.2(3)
Ge20 Cs3 N8 Cs2 2_647 . 64.7(14)
Ge20 Cs3 N8 Cs2 3_657 . 132.2(3)
Ge20 Cs3 N8 Na2 3_657 . 121.0(5)
Ge20 Cs3 N8 Na2 3_657 4 -53.5(19)
Ge20 Cs3 N8 Na2 2_647 4 -121.0(5)
Ge20 Cs3 N8 Na2 2_647 . 53.5(19)
Ge20 Cs3 Ge9 Cs7 3_657 . -14.84(5)
Ge20 Cs3 Ge9 Cs7 2_647 . -9.30(5)
Ge20 Cs3 Ge9 Cs9 2_647 3_757 94.78(5)
Ge20 Cs3 Ge9 Cs9 3_657 3_757 89.24(6)
Ge20 Cs3 Ge9 Ge6 3_657 . 161.22(6)
Ge20 Cs3 Ge9 Ge6 2_647 . 166.76(6)
Ge20 Cs3 Ge9 Ge4 3_657 . -77.02(7)
Ge20 Cs3 Ge9 Ge4 2_647 . -71.48(7)
Ge20 Cs3 Ge9 Ge8 3_657 . 19.7(2)
Ge20 Cs3 Ge9 Ge8 2_647 . 25.3(2)
Ge20 Cs3 Ge9 Ge5 3_657 . -139.41(7)
Ge20 Cs3 Ge9 Ge5 2_647 . -133.87(6)
Ge20 Cs3 Ge9 Ge5A 2_647 . -129.9(6)
Ge20 Cs3 Ge9 Ge5A 3_657 . -135.4(6)
Ge20 Cs3 Ge9 Ge8A 3_657 . -4.3(17)
Ge20 Cs3 Ge9 Ge8A 2_647 . 1.2(17)
Ge20 Cs1 Ge6 Cs9 3_757 3_757 34.36(5)
Ge20 Cs1 Ge6 Cs9 2_747 3_757 24.65(5)
Ge20 Cs1 Ge6 Ge2 3_757 . 159.64(5)
Ge20 Cs1 Ge6 Ge2 2_747 . 149.93(6)
Ge20 Cs1 Ge6 Ge7 3_757 . 99.11(6)
Ge20 Cs1 Ge6 Ge7 2_747 . 89.40(6)
Ge20 Cs1 Ge6 Ge5 2_747 . -170.29(9)
Ge20 Cs1 Ge6 Ge5 3_757 . -160.58(9)
Ge20 Cs1 Ge6 Cs2 2_747 . -141.10(6)
Ge20 Cs1 Ge6 Cs2 3_757 . -131.39(5)
Ge20 Cs1 Ge6 Ge9 2_747 . 38.62(13)
Ge20 Cs1 Ge6 Ge9 3_757 . 48.33(12)
Ge20 Cs1 Ge6 Ge5A 3_757 . -148.9(10)
Ge20 Cs1 Ge6 Ge5A 2_747 . -158.6(10)
Ge20 Cs1 Ge2 Ge6 2_747 . -65.14(11)
Ge20 Cs1 Ge2 Ge6 3_757 . -46.72(11)
Ge20 Cs1 Ge2 Ge7 2_747 . 1.46(12)
Ge20 Cs1 Ge2 Ge7 3_757 . 19.88(12)
Ge20 Cs1 Ge2 Ge5 3_757 . -70.49(12)
Ge20 Cs1 Ge2 Ge5 2_747 . -88.91(12)
Ge20 Cs1 Ge2 Ge1 2_747 . -77.4(4)
Ge20 Cs1 Ge2 Ge1 3_757 . -59.0(4)
Ge20 Cs1 Ge2 Ge3 2_747 . 18.33(13)
Ge20 Cs1 Ge2 Ge3 3_757 . 36.74(13)
Ge20 Cs1 Ge2 Cs2 3_757 . -123.70(11)
Ge20 Cs1 Ge2 Cs2 2_747 . -142.12(11)
Ge20 Cs1 Ge2 Ge3A 3_757 . 40.7(7)
Ge20 Cs1 Ge2 Ge3A 2_747 . 22.3(7)
Ge20 Cs1 Ge2 Ge1A 2_747 . -100.9(16)
Ge20 Cs1 Ge2 Ge1A 3_757 . -82.5(16)
Ge20 Cs1 Ge7 Cs9 2_747 3_757 -38.04(5)
Ge20 Cs1 Ge7 Cs9 3_757 3_757 -29.72(5)
Ge20 Cs1 Ge7 Ge6 3_757 . -107.24(6)
Ge20 Cs1 Ge7 Ge6 2_747 . -115.55(6)
Ge20 Cs1 Ge7 Ge2 3_757 . -170.95(6)
Ge20 Cs1 Ge7 Ge2 2_747 . -179.27(6)
Ge20 Cs1 Ge7 Ge8 2_747 . -83.13(15)
Ge20 Cs1 Ge7 Ge8 3_757 . -74.81(15)
Ge20 Cs1 Ge7 Ge3 3_757 . 166.84(9)
Ge20 Cs1 Ge7 Ge3 2_747 . 158.52(9)
Ge20 Cs1 Ge7 Ge8A 2_747 . -100.4(16)
Ge20 Cs1 Ge7 Ge8A 3_757 . -92.1(16)
Ge20 Cs1 Ge7 Ge3A 3_757 . 171.2(6)
Ge20 Cs1 Ge7 Ge3A 2_747 . 162.9(6)
Ge20 Cs1 Na1 Cs7 2_747 1_655 -8.17(10)
Ge20 Cs1 Na1 Cs7 3_757 1_655 -11.38(11)
Ge20 Cs1 Na1 Cs6 3_757 1_655 86.80(10)
Ge20 Cs1 Na1 Cs6 2_747 1_655 90.01(10)
Ge20 Cs1 Na1 N2 3_757 . 36.1(11)
Ge20 Cs1 Na1 N2 2_747 . 39.3(11)
Ge20 Cs1 Na1 N4 2_747 . 41.2(3)
Ge20 Cs1 Na1 N4 3_757 . 38.0(3)
Ge20 Cs1 Na1 N3 2_747 . 147.6(3)
Ge20 Cs1 Na1 N3 3_757 . 144.4(3)
Ge20 Cs1 Na1 N1 2_747 . -61.0(3)
Ge20 Cs1 Na1 N1 3_757 . -64.3(3)
Ge20 Cs1 Na1 N5 2_747 . -136.1(6)
Ge20 Cs1 Na1 N5 3_757 . -139.3(6)
Ge20 Cs1 N4 Cs7 3_757 1_655 -74.3(2)
Ge20 Cs1 N4 Cs7 2_747 1_655 -68.0(2)
Ge20 Cs1 N4 Cs6 3_757 1_655 148.9(2)
Ge20 Cs1 N4 Cs6 2_747 1_655 155.2(3)
Ge20 Cs1 N4 Na1 2_747 . -137.4(3)
Ge20 Cs1 N4 Na1 3_757 . -143.7(3)
Ge20 Cs1 N3 Na1 3_757 . -57.0(3)
Ge20 Cs1 N3 Na1 2_747 . -47.2(3)
Ge20 Cs1 N1 Na1 2_747 . 120.5(2)
Ge20 Cs1 N1 Na1 3_757 . 122.3(2)
Ge20 Cs1 N11 Cs1 3_757 4 -55.35(19)
Ge20 Cs1 N11 Cs1 2_747 4 -61.9(2)
Ge20 Ge19 Ge23 Cs7 . 3_657 -123.5(2)
Ge20 Ge19 Ge23 Cs7 . . 177.02(7)
Ge20 Ge19 Ge23 Cs7 4_565 . -172.75(8)
Ge20 Ge19 Ge23 Cs7 4_565 3_657 -113.3(2)
Ge20 Ge19 Ge23 Ge21 4_565 . 50.44(11)
Ge20 Ge19 Ge23 Ge21 . . 40.21(11)
Ge20 Ge19 Ge23 Ge25 4_565 . 118.61(13)
Ge20 Ge19 Ge23 Ge25 . . 108.38(13)
Ge20 Ge19 Ge23 Ge24 4_565 . 109.33(11)
Ge20 Ge19 Ge23 Ge24 . . 99.10(11)
Ge20 Ge19 Ge23 Ge22 4_565 . -18.0(3)
Ge20 Ge19 Ge23 Ge22 . . -28.2(3)
Ge20 Ge19 Ge23 Ge20 . 4_565 -10.23(6)
Ge20 Ge19 Ge22 Cs3 4_565 3_657 -0.11(8)
Ge20 Ge19 Ge22 Cs3 . 3_657 -10.39(8)
Ge20 Ge19 Ge22 Cs1 4_565 3_757 -61.42(9)
Ge20 Ge19 Ge22 Cs1 . 3_757 -71.70(8)
Ge20 Ge19 Ge22 Cs7 . 3_657 -160.77(17)
Ge20 Ge19 Ge22 Cs7 4_565 3_657 -150.49(18)
Ge20 Ge19 Ge22 Ge21 4_565 . 68.49(13)
Ge20 Ge19 Ge22 Ge21 . . 58.21(11)
Ge20 Ge19 Ge22 Ge25 4_565 . 124.54(13)
Ge20 Ge19 Ge22 Ge25 . . 114.26(11)
Ge20 Ge19 Ge22 Ge23 . . 147.2(3)
Ge20 Ge19 Ge22 Ge23 4_565 . 157.4(3)
Ge20 Ge19 Ge22 Ge20 . 4_565 -10.28(6)
Ge20 Ge19 Ge22 Ge20 4_565 . 10.28(6)
Ge20 Ge19 Ge20 Cs3 4_565 3_657 -21.12(15)
Ge20 Ge19 Ge20 Cs1 4_565 3_757 51.03(6)
Ge20 Ge19 Ge20 Cs1 4_565 2_757 113.63(6)
Ge20 Ge19 Ge20 Ge19 4_565 4_565 179.997(3)
Ge20 Ge19 Ge20 Ge21 4_565 . -80.65(6)
Ge20 Ge19 Ge20 Ge23 4_565 4_565 -138.85(8)
Ge20 Ge19 Ge20 Ge22 4_565 4_565 -136.33(12)
Ge20 Ge19 Ge20 Ge22 4_565 . -34.75(10)
Ge20 Ge21 Ge25 Cs7 4_565 . 31.2(2)
Ge20 Ge21 Ge25 Cs7 . . 42.6(2)
Ge20 Ge21 Ge25 Ge18 . . -52.78(12)
Ge20 Ge21 Ge25 Ge18 4_565 . -64.18(12)
Ge20 Ge21 Ge25 Ge23 . . 53.99(13)
Ge20 Ge21 Ge25 Ge23 4_565 . 42.59(12)
Ge20 Ge21 Ge25 Ge24 . 4_565 -97.84(12)
Ge20 Ge21 Ge25 Ge24 4_565 . -142.8(4)
Ge20 Ge21 Ge25 Ge24 4_565 4_565 -109.24(12)
Ge20 Ge21 Ge25 Ge24 . . -131.4(4)
Ge20 Ge21 Ge25 Ge22 4_565 . 37.76(9)
Ge20 Ge21 Ge25 Ge22 . . 49.17(9)
Ge20 Ge21 Ge23 Cs7 . . -111.60(15)
Ge20 Ge21 Ge23 Cs7 4_565 3_657 122.15(16)
Ge20 Ge21 Ge23 Cs7 4_565 . -117.43(16)
Ge20 Ge21 Ge23 Cs7 . 3_657 127.98(14)
Ge20 Ge21 Ge23 Ge19 . . -40.78(11)
Ge20 Ge21 Ge23 Ge19 4_565 . -46.60(11)
Ge20 Ge21 Ge23 Ge25 . . -119.59(14)
Ge20 Ge21 Ge23 Ge25 4_565 . -125.42(15)
Ge20 Ge21 Ge23 Ge24 4_565 . -127.24(12)
Ge20 Ge21 Ge23 Ge24 . . -121.41(11)
Ge20 Ge21 Ge23 Ge22 4_565 . 40.8(3)
Ge20 Ge21 Ge23 Ge22 . . 46.7(3)
Ge20 Ge21 Ge23 Ge20 . 4_565 5.83(4)
Ge20 Ge21 Ge24 Cs7 4_565 . 34.17(11)
Ge20 Ge21 Ge24 Cs7 . . 47.06(11)
Ge20 Ge21 Ge24 Cs5 . 1_455 -170.13(5)
Ge20 Ge21 Ge24 Cs5 4_565 1_455 176.98(5)
Ge20 Ge21 Ge24 Ge18 4_565 . -42.03(13)
Ge20 Ge21 Ge24 Ge18 . . -29.13(14)
Ge20 Ge21 Ge24 Ge25 4_565 . 37.4(4)
Ge20 Ge21 Ge24 Ge25 4_565 4_565 -87.24(11)
Ge20 Ge21 Ge24 Ge25 . 4_565 -74.35(11)
Ge20 Ge21 Ge24 Ge25 . . 50.3(4)
Ge20 Ge21 Ge24 Ge23 4_565 . 41.56(9)
Ge20 Ge21 Ge24 Ge23 . . 54.45(10)
Ge20 Ge21 Ge24 Ge24 4_565 4_565 -100.56(6)
Ge20 Ge21 Ge24 Ge24 . 4_565 -87.67(5)
Ge20 Ge21 Ge22 Cs3 4_565 3_657 67.37(11)
Ge20 Ge21 Ge22 Cs3 . 3_657 69.26(8)
Ge20 Ge21 Ge22 Cs1 4_565 3_757 18.36(9)
Ge20 Ge21 Ge22 Cs1 . 3_757 20.25(10)
Ge20 Ge21 Ge22 Cs7 . 3_657 156.78(16)
Ge20 Ge21 Ge22 Cs7 4_565 3_657 154.9(2)
Ge20 Ge21 Ge22 Ge19 4_565 . -58.12(11)
Ge20 Ge21 Ge22 Ge19 . . -56.23(10)
Ge20 Ge21 Ge22 Ge25 . . -115.65(12)
Ge20 Ge21 Ge22 Ge25 4_565 . -117.54(14)
Ge20 Ge21 Ge22 Ge23 . . -126.3(3)
Ge20 Ge21 Ge22 Ge23 4_565 . -128.2(3)
Ge20 Ge21 Ge22 Ge20 . 4_565 1.89(4)
Ge20 Ge21 Ge22 Ge20 4_565 . -1.89(4)
Ge20 Ge21 Ge20 Cs3 4_565 3_657 -87.09(2)
Ge20 Ge21 Ge20 Cs1 4_565 2_757 -152.19(15)
Ge20 Ge21 Ge20 Cs1 4_565 3_757 -15.74(9)
Ge20 Ge21 Ge20 Ge19 4_565 . 54.84(5)
Ge20 Ge21 Ge20 Ge19 4_565 4_565 111.14(6)
Ge20 Ge21 Ge20 Ge23 4_565 4_565 156.54(9)
Ge20 Ge21 Ge20 Ge22 4_565 . 5.49(10)
Ge20 Ge21 Ge20 Ge22 4_565 4_565 173.30(12)
Ge20 Ge23 Ge24 Cs7 4_565 . 124.29(13)
Ge20 Ge23 Ge24 Cs5 4_565 1_455 -95.44(13)
Ge20 Ge23 Ge24 Ge18 4_565 . 56.46(14)
Ge20 Ge23 Ge24 Ge21 4_565 . -49.05(12)
Ge20 Ge23 Ge24 Ge25 4_565 4_565 -3.0(2)
Ge20 Ge23 Ge24 Ge25 4_565 . 121.3(7)
Ge20 Ge23 Ge24 Ge24 4_565 4_565 -9.08(15)
Ge20 Ge23 Ge22 Cs3 4_565 3_657 111.1(8)
Ge20 Ge23 Ge22 Cs1 4_565 3_757 -72.0(4)
Ge20 Ge23 Ge22 Cs7 4_565 3_657 -166.6(3)
Ge20 Ge23 Ge22 Ge19 4_565 . -25.8(4)
Ge20 Ge23 Ge22 Ge21 4_565 . 77.9(3)
Ge20 Ge23 Ge22 Ge25 4_565 . 58.9(7)
Ge20 Ge23 Ge22 Ge20 4_565 . 11.32(10)
Ge20 Ge22 Ge20 Cs3 4_565 3_657 -97.45(18)
Ge20 Ge22 Ge20 Cs1 4_565 2_757 -11.9(4)
Ge20 Ge22 Ge20 Cs1 4_565 3_757 -5.18(17)
Ge20 Ge22 Ge20 Ge19 4_565 4_565 103.26(17)
Ge20 Ge22 Ge20 Ge19 4_565 . 73.35(17)
Ge20 Ge22 Ge20 Ge21 4_565 . -168.8(2)
Ge20 Ge22 Ge20 Ge23 4_565 4_565 165.54(12)
Ge20 Ge22 Ge20 Ge22 4_565 4_565 -179.995(5)
Na2 Cs4 Ge1 Cs8 3_756 . -109.36(13)
Na2 Cs4 Ge1 Cs6 3_756 . -44.26(16)
Na2 Cs4 Ge1 Ge2 3_756 . 111.31(14)
Na2 Cs4 Ge1 Ge4 3_756 . -150.40(16)
Na2 Cs4 Ge1 Ge5 3_756 . 94.0(2)
Na2 Cs4 Ge1 Ge3 3_756 . 178.33(14)
Na2 Cs4 Ge3 Cs8 3_756 . -75.25(12)
Na2 Cs4 Ge3 Cs5 3_756 . -172.75(12)
Na2 Cs4 Ge3 Ge2 3_756 . 57.32(13)
Na2 Cs4 Ge3 Ge4 3_756 . -24.95(14)
Na2 Cs4 Ge3 Ge7 3_756 . 98.50(15)
Na2 Cs4 Ge3 Ge8 3_756 . 3(5)
Na2 Cs4 Ge3 Ge1 3_756 . -1.55(13)
Na2 Cs4 N5 Na1 3_756 . 23.3(9)
Na2 Cs4 Ge3A Cs8 3_756 . -80.3(4)
Na2 Cs4 Ge3A Cs5 3_756 . -171.6(2)
Na2 Cs4 Ge3A Ge2 3_756 . 61.0(6)
Na2 Cs4 Ge3A Ge4 3_756 . -37.4(11)
Na2 Cs4 Ge3A Ge7 3_756 . 111.8(10)
Na2 Cs4 Ge3A Ge8A 3_756 . -128(3)
Na2 Cs4 Ge3A Ge1A 3_756 . 0.3(8)
Na2 Na2 N8 Cs3 4 . -176.8(13)
Na2 Na2 N8 Cs2 4 . 143.4(9)
Na2 Na2 N8 Cs2 4 4 7.1(2)
Na2 Na2 N7 Cs2 4 4 13.28(13)
Na2 Na2 N7 Cs2 4 . 150.5(3)
Na2 Na2 N6 Cs4 4 3_756 87.3(3)
Na2 Na2 N6 Cs2 4 . -155.1(3)
Na2 Na2 N6 Cs2 4 4 -11.63(15)
Na2 Na2 N9 Cs4 4 3_756 -39.3(2)
Na2 Na2 N9 Cs2 4 . -156.2(4)
Na1 Cs1 Ge6 Cs9 . 3_757 -98.40(8)
Na1 Cs1 Ge6 Ge2 . . 26.87(9)
Na1 Cs1 Ge6 Ge7 . . -33.66(9)
Na1 Cs1 Ge6 Ge5 . . 66.65(12)
Na1 Cs1 Ge6 Cs2 . . 95.84(9)
Na1 Cs1 Ge6 Ge9 . . -84.44(13)
Na1 Cs1 Ge6 Ge5A . . 78.3(10)
Na1 Cs1 Ge2 Ge6 . . -153.68(9)
Na1 Cs1 Ge2 Ge7 . . -87.08(8)
Na1 Cs1 Ge2 Ge5 . . -177.45(9)
Na1 Cs1 Ge2 Ge1 . . -166.0(4)
Na1 Cs1 Ge2 Ge3 . . -70.22(10)
Na1 Cs1 Ge2 Cs2 . . 129.34(9)
Na1 Cs1 Ge2 Ge3A . . -66.3(7)
Na1 Cs1 Ge2 Ge1A . . 170.5(16)
Na1 Cs1 Ge7 Cs9 . 3_757 -135.22(8)
Na1 Cs1 Ge7 Ge6 . . 147.26(8)
Na1 Cs1 Ge7 Ge2 . . 83.54(8)
Na1 Cs1 Ge7 Ge8 . . 179.69(16)
Na1 Cs1 Ge7 Ge3 . . 61.33(11)
Na1 Cs1 Ge7 Ge8A . . 162.4(16)
Na1 Cs1 Ge7 Ge3A . . 65.7(6)
Na1 Cs1 N4 Cs7 . 1_655 69.3(2)
Na1 Cs1 N4 Cs6 . 1_655 -67.4(2)
Na1 Cs1 N11 Cs1 . 4 -142.7(3)
Na1 Cs6 Ge11 Cs1 1_455 3_756 -138.35(7)
Na1 Cs6 Ge11 Ge11 1_455 4_565 54.02(8)
Na1 Cs6 Ge11 Ge10 1_455 . 41.01(8)
Na1 Cs6 Ge11 Ge13 1_455 . -61.91(9)
Na1 Cs6 Ge11 Ge15 1_455 . -16.17(9)
Na1 Cs6 Ge11 Cs2 1_455 3_756 154.45(7)
Na1 Cs6 Ge11 Ge17 1_455 . -53.68(10)
Na1 Cs6 Ge11 Ge12 1_455 . -65.06(12)
Na1 Cs6 Ge11 Ge12 1_455 4_565 -44.64(13)
Na1 Cs6 Ge10 Cs8 1_455 . 81.44(7)
Na1 Cs6 Ge10 Cs6 1_455 4_565 107.55(17)
Na1 Cs6 Ge10 Ge11 1_455 . -142.89(8)
Na1 Cs6 Ge10 Ge11 1_455 4_565 -152.88(10)
Na1 Cs6 Ge10 Ge15 1_455 4_565 -61.79(14)
Na1 Cs6 Ge10 Ge15 1_455 . -64.08(10)
Na1 Cs6 Ge10 Ge16 1_455 4_565 -45.65(10)
Na1 Cs6 Ge10 Ge16 1_455 . -48.56(9)
Na1 Cs6 Ge4 Cs8 1_455 . -85.85(5)
Na1 Cs6 Ge4 Cs7 1_455 . 11.53(5)
Na1 Cs6 Ge4 Ge8 1_455 . 89.4(2)
Na1 Cs6 Ge4 Ge5 1_455 . 138.53(10)
Na1 Cs6 Ge4 Ge1 1_455 . -160.96(8)
Na1 Cs6 Ge4 Ge3 1_455 . -150.01(8)
Na1 Cs6 Ge4 Ge9 1_455 . 92.07(6)
Na1 Cs6 Ge4 Ge5A 1_455 . 125.7(8)
Na1 Cs6 Ge4 Ge8A 1_455 . 92(6)
Na1 Cs6 Ge4 Ge3A 1_455 . -154.6(5)
Na1 Cs6 Ge4 Ge1A 1_455 . -169.8(6)
Na1 Cs6 Ge15 Ge11 1_455 . 164.24(9)
Na1 Cs6 Ge15 Ge10 1_455 . 107.39(10)
Na1 Cs6 Ge15 Ge14 1_455 . -155.9(2)
Na1 Cs6 Ge15 Ge13 1_455 . -146.09(11)
Na1 Cs6 Ge15 Ge17 1_455 . -138.82(13)
Na1 Cs6 Ge15 Ge16 1_455 . 39.3(3)
Na1 Cs6 Ge15 Ge16 1_455 4_565 82.99(16)
Na1 Cs6 Ge5 Ge6 1_455 . 2.1(4)
Na1 Cs6 Ge5 Ge2 1_455 . -113.69(10)
Na1 Cs6 Ge5 Ge4 1_455 . -44.29(9)
Na1 Cs6 Ge5 Ge1 1_455 . -103.58(11)
Na1 Cs6 Ge5 Ge9 1_455 . 1.48(10)
Na1 Cs6 Ge1 Cs8 1_455 . -45.72(6)
Na1 Cs6 Ge1 Cs4 1_455 . -109.59(11)
Na1 Cs6 Ge1 Ge2 1_455 . 104.57(11)
Na1 Cs6 Ge1 Ge4 1_455 . 20.70(9)
Na1 Cs6 Ge1 Ge5 1_455 . 92.95(11)
Na1 Cs6 Ge1 Ge3 1_455 . 8.25(14)
Na1 Cs6 Ge17 Cs6 1_455 3_656 -85.86(7)
Na1 Cs6 Ge17 Ge11 1_455 . 132.53(8)
Na1 Cs6 Ge17 Ge14 1_455 . 49.84(15)
Na1 Cs6 Ge17 Ge13 1_455 . -179.8(4)
Na1 Cs6 Ge17 Ge15 1_455 . 38.12(12)
Na1 Cs6 Ge17 Ge16 1_455 . 37.59(9)
Na1 Cs6 Ge17 Ge12 1_455 . 141.70(12)
Na1 Cs6 Ge5A Ge6 1_455 . -93(5)
Na1 Cs6 Ge5A Ge4 1_455 . -55.7(7)
Na1 Cs6 Ge5A Cs2 1_455 . 167.7(6)
Na1 Cs6 Ge5A Ge9 1_455 . -13.5(12)
Na1 Cs6 Ge5A Ge1A 1_455 . -117.0(9)
Na1 Cs6 Ge1A Cs8 1_455 . -48.2(4)
Na1 Cs6 Ge1A Ge2 1_455 . 90.1(17)
Na1 Cs6 Ge1A Ge4 1_455 . 11.5(7)
Na1 Cs6 Ge1A Cs2 1_455 3_756 -153.9(2)
Na1 Cs6 Ge1A Ge5A 1_455 . 79.2(9)
Na1 Cs6 Ge1A Ge3A 1_455 . -9.2(15)
Ge12 Cs3 N8 Cs2 2_646 4 -91.7(6)
Ge12 Cs3 N8 Cs2 3_656 4 -105.2(6)
Ge12 Cs3 N8 Cs2 2_646 . 105.2(6)
Ge12 Cs3 N8 Cs2 3_656 . 91.7(6)
Ge12 Cs3 N8 Na2 3_656 . 80.5(11)
Ge12 Cs3 N8 Na2 2_646 4 -80.5(11)
Ge12 Cs3 N8 Na2 3_656 4 -94.0(11)
Ge12 Cs3 N8 Na2 2_646 . 94.0(11)
Ge12 Cs3 Ge9 Cs7 3_656 . 71.15(6)
Ge12 Cs3 Ge9 Cs7 2_646 . 75.32(7)
Ge12 Cs3 Ge9 Cs9 3_656 3_757 175.23(5)
Ge12 Cs3 Ge9 Cs9 2_646 3_757 179.40(6)
Ge12 Cs3 Ge9 Ge6 3_656 . -112.78(7)
Ge12 Cs3 Ge9 Ge6 2_646 . -108.61(8)
Ge12 Cs3 Ge9 Ge4 3_656 . 8.97(8)
Ge12 Cs3 Ge9 Ge4 2_646 . 13.14(9)
Ge12 Cs3 Ge9 Ge8 2_646 . 109.9(2)
Ge12 Cs3 Ge9 Ge8 3_656 . 105.7(2)
Ge12 Cs3 Ge9 Ge5 3_656 . -53.42(7)
Ge12 Cs3 Ge9 Ge5 2_646 . -49.25(8)
Ge12 Cs3 Ge9 Ge5A 2_646 . -45.3(6)
Ge12 Cs3 Ge9 Ge5A 3_656 . -49.4(6)
Ge12 Cs3 Ge9 Ge8A 2_646 . 85.9(17)
Ge12 Cs3 Ge9 Ge8A 3_656 . 81.7(17)
Ge12 Cs1 Ge6 Cs9 3_756 3_757 137.65(6)
Ge12 Cs1 Ge6 Cs9 2_746 3_757 124.35(5)
Ge12 Cs1 Ge6 Ge2 2_746 . -110.37(6)
Ge12 Cs1 Ge6 Ge2 3_756 . -97.07(7)
Ge12 Cs1 Ge6 Ge7 2_746 . -170.90(5)
Ge12 Cs1 Ge6 Ge7 3_756 . -157.60(6)
Ge12 Cs1 Ge6 Ge5 2_746 . -70.59(10)
Ge12 Cs1 Ge6 Ge5 3_756 . -57.30(11)
Ge12 Cs1 Ge6 Cs2 3_756 . -28.10(7)
Ge12 Cs1 Ge6 Cs2 2_746 . -41.40(6)
Ge12 Cs1 Ge6 Ge9 3_756 . 151.61(11)
Ge12 Cs1 Ge6 Ge9 2_746 . 138.31(11)
Ge12 Cs1 Ge6 Ge5A 3_756 . -45.7(10)
Ge12 Cs1 Ge6 Ge5A 2_746 . -58.9(10)
Ge12 Cs1 Ge2 Ge6 3_756 . 114.81(7)
Ge12 Cs1 Ge2 Ge6 2_746 . 102.52(7)
Ge12 Cs1 Ge2 Ge7 2_746 . 169.12(6)
Ge12 Cs1 Ge2 Ge7 3_756 . -178.59(7)
Ge12 Cs1 Ge2 Ge5 3_756 . 91.04(8)
Ge12 Cs1 Ge2 Ge5 2_746 . 78.75(8)
Ge12 Cs1 Ge2 Ge1 2_746 . 90.2(4)
Ge12 Cs1 Ge2 Ge1 3_756 . 102.5(4)
Ge12 Cs1 Ge2 Ge3 2_746 . -174.02(7)
Ge12 Cs1 Ge2 Ge3 3_756 . -161.72(8)
Ge12 Cs1 Ge2 Cs2 3_756 . 37.83(7)
Ge12 Cs1 Ge2 Cs2 2_746 . 25.54(7)
Ge12 Cs1 Ge2 Ge3A 2_746 . -170.1(7)
Ge12 Cs1 Ge2 Ge3A 3_756 . -157.8(7)
Ge12 Cs1 Ge2 Ge1A 2_746 . 66.7(16)
Ge12 Cs1 Ge2 Ge1A 3_756 . 79.0(16)
Ge12 Cs1 Ge7 Cs9 3_756 3_757 144.98(16)
Ge12 Cs1 Ge7 Cs9 2_746 3_757 106.95(16)
Ge12 Cs1 Ge7 Ge6 3_756 . 67.46(17)
Ge12 Cs1 Ge7 Ge6 2_746 . 29.43(17)
Ge12 Cs1 Ge7 Ge2 2_746 . -34.28(17)
Ge12 Cs1 Ge7 Ge2 3_756 . 3.75(18)
Ge12 Cs1 Ge7 Ge8 2_746 . 61.9(2)
Ge12 Cs1 Ge7 Ge8 3_756 . 99.9(2)
Ge12 Cs1 Ge7 Ge3 2_746 . -56.49(19)
Ge12 Cs1 Ge7 Ge3 3_756 . -18.5(2)
Ge12 Cs1 Ge7 Ge8A 3_756 . 82.6(16)
Ge12 Cs1 Ge7 Ge8A 2_746 . 44.6(16)
Ge12 Cs1 Ge7 Ge3A 3_756 . -14.1(6)
Ge12 Cs1 Ge7 Ge3A 2_746 . -52.1(6)
Ge12 Cs1 Na1 Cs7 3_756 1_655 -89.41(10)
Ge12 Cs1 Na1 Cs7 2_746 1_655 -85.43(10)
Ge12 Cs1 Na1 Cs6 2_746 1_655 12.76(12)
Ge12 Cs1 Na1 Cs6 3_756 1_655 8.78(11)
Ge12 Cs1 Na1 N2 2_746 . -38.0(11)
Ge12 Cs1 Na1 N2 3_756 . -42.0(11)
Ge12 Cs1 Na1 N4 3_756 . -40.0(3)
Ge12 Cs1 Na1 N4 2_746 . -36.1(3)
Ge12 Cs1 Na1 N3 2_746 . 70.4(3)
Ge12 Cs1 Na1 N3 3_756 . 66.4(3)
Ge12 Cs1 Na1 N1 3_756 . -142.3(3)
Ge12 Cs1 Na1 N1 2_746 . -138.3(3)
Ge12 Cs1 Na1 N5 3_756 . 142.7(6)
Ge12 Cs1 Na1 N5 2_746 . 146.6(6)
Ge12 Cs1 N4 Cs7 3_756 1_655 -153.5(3)
Ge12 Cs1 N4 Cs7 2_746 1_655 -145.4(3)
Ge12 Cs1 N4 Cs6 3_756 1_655 69.8(2)
Ge12 Cs1 N4 Cs6 2_746 1_655 77.9(2)
Ge12 Cs1 N4 Na1 3_756 . 137.2(3)
Ge12 Cs1 N4 Na1 2_746 . 145.3(3)
Ge12 Cs1 N3 Na1 3_756 . -114.5(2)
Ge12 Cs1 N3 Na1 2_746 . -117.6(2)
Ge12 Cs1 N1 Na1 3_756 . 51.0(3)
Ge12 Cs1 N1 Na1 2_746 . 62.8(3)
Ge12 Cs1 N11 Cs1 2_746 4 10.4(2)
Ge12 Cs1 N11 Cs1 3_756 4 12.2(3)
Ge12 Ge11 Ge10 Cs8 4_565 . -153.80(6)
Ge12 Ge11 Ge10 Cs8 . . -166.26(8)
Ge12 Ge11 Ge10 Cs6 . . 136.68(9)
Ge12 Ge11 Ge10 Cs6 4_565 . 149.13(7)
Ge12 Ge11 Ge10 Cs6 . 4_565 -63.58(11)
Ge12 Ge11 Ge10 Cs6 4_565 4_565 -51.13(9)
Ge12 Ge11 Ge10 Ge11 . 4_565 -53.22(9)
Ge12 Ge11 Ge10 Ge11 4_565 4_565 -40.77(8)
Ge12 Ge11 Ge10 Ge15 . 4_565 1.62(11)
Ge12 Ge11 Ge10 Ge15 4_565 . 80.51(9)
Ge12 Ge11 Ge10 Ge15 4_565 4_565 14.07(10)
Ge12 Ge11 Ge10 Ge15 . . 68.05(10)
Ge12 Ge11 Ge10 Ge16 . 4_565 23.37(12)
Ge12 Ge11 Ge10 Ge16 4_565 4_565 35.82(11)
Ge12 Ge11 Ge10 Ge16 4_565 . 71.78(9)
Ge12 Ge11 Ge10 Ge16 . . 59.33(10)
Ge12 Ge11 Ge13 Cs3 4_565 3_656 17.58(8)
Ge12 Ge11 Ge13 Cs3 . 3_656 3.51(9)
Ge12 Ge11 Ge13 Cs1 . 3_756 60.85(10)
Ge12 Ge11 Ge13 Cs1 4_565 3_756 74.92(8)
Ge12 Ge11 Ge13 Cs6 4_565 3_656 160.75(15)
Ge12 Ge11 Ge13 Cs6 . 3_656 146.67(17)
Ge12 Ge11 Ge13 Ge14 . . -73.00(13)
Ge12 Ge11 Ge13 Ge14 4_565 . -58.92(11)
Ge12 Ge11 Ge13 Ge15 . . -129.20(13)
Ge12 Ge11 Ge13 Ge15 4_565 . -115.13(10)
Ge12 Ge11 Ge13 Ge17 . . -162.4(2)
Ge12 Ge11 Ge13 Ge17 4_565 . -148.3(2)
Ge12 Ge11 Ge13 Ge12 . 4_565 -14.07(8)
Ge12 Ge11 Ge13 Ge12 4_565 . 14.07(8)
Ge12 Ge11 Ge15 Cs6 4_565 . 165.88(6)
Ge12 Ge11 Ge15 Cs6 . . 149.16(7)
Ge12 Ge11 Ge15 Ge10 4_565 . -101.19(7)
Ge12 Ge11 Ge15 Ge10 . . -117.90(8)
Ge12 Ge11 Ge15 Ge14 . . -14.65(8)
Ge12 Ge11 Ge15 Ge14 4_565 . 2.07(8)
Ge12 Ge11 Ge15 Ge13 4_565 . 47.22(9)
Ge12 Ge11 Ge15 Ge13 . . 30.50(9)
Ge12 Ge11 Ge15 Ge17 . . 51.46(13)
Ge12 Ge11 Ge15 Ge17 4_565 . 68.17(13)
Ge12 Ge11 Ge15 Ge16 4_565 . -68.8(4)
Ge12 Ge11 Ge15 Ge16 . . -85.6(4)
Ge12 Ge11 Ge15 Ge16 . 4_565 -74.26(11)
Ge12 Ge11 Ge15 Ge16 4_565 4_565 -57.54(11)
Ge12 Ge11 Ge17 Cs6 4_565 3_656 115.08(19)
Ge12 Ge11 Ge17 Cs6 . . 171.37(8)
Ge12 Ge11 Ge17 Cs6 . 3_656 101.7(2)
Ge12 Ge11 Ge17 Cs6 4_565 . -175.22(6)
Ge12 Ge11 Ge17 Ge14 4_565 . -35.26(10)
Ge12 Ge11 Ge17 Ge14 . . -48.68(10)
Ge12 Ge11 Ge17 Ge13 . . 12.81(17)
Ge12 Ge11 Ge17 Ge13 4_565 . 26.23(18)
Ge12 Ge11 Ge17 Ge15 4_565 . -105.61(12)
Ge12 Ge11 Ge17 Ge15 . . -119.03(13)
Ge12 Ge11 Ge17 Ge16 4_565 . -94.40(10)
Ge12 Ge11 Ge17 Ge16 . . -107.81(11)
Ge12 Ge11 Ge17 Ge12 4_565 . 13.42(7)
Ge12 Ge11 Ge12 Cs3 4_565 3_656 -149.3(4)
Ge12 Ge11 Ge12 Cs1 4_565 2_756 51.09(4)
Ge12 Ge11 Ge12 Cs1 4_565 3_756 120.28(6)
Ge12 Ge11 Ge12 Ge11 4_565 4_565 -0.0020(10)
Ge12 Ge11 Ge12 Ge14 4_565 . -83.63(6)
Ge12 Ge11 Ge12 Ge13 4_565 4_565 -29.30(9)
Ge12 Ge11 Ge12 Ge13 4_565 . -137.27(11)
Ge12 Ge11 Ge12 Ge17 4_565 . -129.65(8)
Ge12 Ge14 Ge13 Cs3 4_565 3_656 -67.97(8)
Ge12 Ge14 Ge13 Cs3 . 3_656 -66.13(12)
Ge12 Ge14 Ge13 Cs1 . 3_756 -13.93(11)
Ge12 Ge14 Ge13 Cs1 4_565 3_756 -15.77(12)
Ge12 Ge14 Ge13 Cs6 4_565 3_656 -158.71(15)
Ge12 Ge14 Ge13 Cs6 . 3_656 -156.88(19)
Ge12 Ge14 Ge13 Ge11 4_565 . 57.92(10)
Ge12 Ge14 Ge13 Ge11 . . 59.76(12)
Ge12 Ge14 Ge13 Ge15 . . 116.33(14)
Ge12 Ge14 Ge13 Ge15 4_565 . 114.49(11)
Ge12 Ge14 Ge13 Ge17 . . 125.9(3)
Ge12 Ge14 Ge13 Ge17 4_565 . 124.0(2)
Ge12 Ge14 Ge13 Ge12 4_565 . -1.84(5)
Ge12 Ge14 Ge13 Ge12 . 4_565 1.84(5)
Ge12 Ge14 Ge15 Cs6 4_565 . -38.6(2)
Ge12 Ge14 Ge15 Cs6 . . -23.4(2)
Ge12 Ge14 Ge15 Ge11 . . 13.01(8)
Ge12 Ge14 Ge15 Ge11 4_565 . -2.14(8)
Ge12 Ge14 Ge15 Ge10 . . 68.23(11)
Ge12 Ge14 Ge15 Ge10 4_565 . 53.07(11)
Ge12 Ge14 Ge15 Ge13 4_565 . -50.51(10)
Ge12 Ge14 Ge15 Ge13 . . -35.36(10)
Ge12 Ge14 Ge15 Ge17 4_565 . -56.57(12)
Ge12 Ge14 Ge15 Ge17 . . -41.42(12)
Ge12 Ge14 Ge15 Ge16 . 4_565 113.91(12)
Ge12 Ge14 Ge15 Ge16 4_565 . 129.5(2)
Ge12 Ge14 Ge15 Ge16 4_565 4_565 98.76(11)
Ge12 Ge14 Ge15 Ge16 . . 144.7(2)
Ge12 Ge14 Ge17 Cs6 . 3_656 -113.32(14)
Ge12 Ge14 Ge17 Cs6 4_565 . 107.17(15)
Ge12 Ge14 Ge17 Cs6 . . 115.85(16)
Ge12 Ge14 Ge17 Cs6 4_565 3_656 -121.99(12)
Ge12 Ge14 Ge17 Ge11 . . 45.90(10)
Ge12 Ge14 Ge17 Ge11 4_565 . 37.22(11)
Ge12 Ge14 Ge17 Ge13 . . -38.9(2)
Ge12 Ge14 Ge17 Ge13 4_565 . -47.6(2)
Ge12 Ge14 Ge17 Ge15 . . 127.42(15)
Ge12 Ge14 Ge17 Ge15 4_565 . 118.74(13)
Ge12 Ge14 Ge17 Ge16 . . 129.95(12)
Ge12 Ge14 Ge17 Ge16 4_565 . 121.28(11)
Ge12 Ge14 Ge17 Ge12 4_565 . -8.68(5)
Ge12 Ge14 Ge16 Cs4 4_565 1_455 166.02(6)
Ge12 Ge14 Ge16 Cs4 . 1_455 -176.42(6)
Ge12 Ge14 Ge16 Ge10 . . 41.01(12)
Ge12 Ge14 Ge16 Ge10 4_565 . 23.45(13)
Ge12 Ge14 Ge16 Ge15 4_565 4_565 69.11(10)
Ge12 Ge14 Ge16 Ge15 . . -35.3(2)
Ge12 Ge14 Ge16 Ge15 4_565 . -52.9(2)
Ge12 Ge14 Ge16 Ge15 . 4_565 86.67(10)
Ge12 Ge14 Ge16 Ge17 4_565 . -57.20(10)
Ge12 Ge14 Ge16 Ge17 . . -39.64(9)
Ge12 Ge14 Ge16 Ge16 . 4_565 102.97(7)
Ge12 Ge14 Ge16 Ge16 4_565 4_565 85.41(6)
Ge12 Ge14 Ge12 Cs3 4_565 3_656 -85.50(3)
Ge12 Ge14 Ge12 Cs1 4_565 3_756 -155.2(2)
Ge12 Ge14 Ge12 Cs1 4_565 2_756 -10.90(10)
Ge12 Ge14 Ge12 Ge11 4_565 4_565 53.07(6)
Ge12 Ge14 Ge12 Ge11 4_565 . 108.37(7)
Ge12 Ge14 Ge12 Ge13 4_565 . 175.04(13)
Ge12 Ge14 Ge12 Ge13 4_565 4_565 3.73(10)
Ge12 Ge14 Ge12 Ge17 4_565 . 152.86(9)
Ge12 Ge13 Ge15 Cs6 4_565 . -114.48(11)
Ge12 Ge13 Ge15 Cs6 . . -103.47(16)
Ge12 Ge13 Ge15 Ge11 . . -47.71(15)
Ge12 Ge13 Ge15 Ge11 4_565 . -58.71(11)
Ge12 Ge13 Ge15 Ge10 . . -20.7(2)
Ge12 Ge13 Ge15 Ge10 4_565 . -31.68(16)
Ge12 Ge13 Ge15 Ge14 4_565 . 60.26(11)
Ge12 Ge13 Ge15 Ge14 . . 71.27(16)
Ge12 Ge13 Ge15 Ge17 4_565 . -138.8(4)
Ge12 Ge13 Ge15 Ge17 . . -127.8(4)
Ge12 Ge13 Ge15 Ge16 4_565 . 60.3(4)
Ge12 Ge13 Ge15 Ge16 . 4_565 43.6(2)
Ge12 Ge13 Ge15 Ge16 . . 71.3(4)
Ge12 Ge13 Ge15 Ge16 4_565 4_565 32.61(18)
Ge12 Ge13 Ge17 Cs6 4_565 3_656 -174.3(2)
Ge12 Ge13 Ge17 Cs6 . . -62.7(5)
Ge12 Ge13 Ge17 Cs6 4_565 . -78.7(4)
Ge12 Ge13 Ge17 Cs6 . 3_656 -158.3(2)
Ge12 Ge13 Ge17 Ge11 . . -19.6(3)
Ge12 Ge13 Ge17 Ge11 4_565 . -35.6(2)
Ge12 Ge13 Ge17 Ge14 . . 84.2(2)
Ge12 Ge13 Ge17 Ge14 4_565 . 68.20(19)
Ge12 Ge13 Ge17 Ge15 . . 66.6(5)
Ge12 Ge13 Ge17 Ge15 4_565 . 50.6(5)
Ge12 Ge13 Ge17 Ge16 4_565 . 57.0(4)
Ge12 Ge13 Ge17 Ge16 . . 73.0(4)
Ge12 Ge13 Ge17 Ge12 4_565 . -16.00(11)
Ge12 Ge13 Ge12 Cs3 4_565 3_656 -79.43(15)
Ge12 Ge13 Ge12 Cs1 4_565 2_756 -153.1(13)
Ge12 Ge13 Ge12 Cs1 4_565 3_756 -175.7(2)
Ge12 Ge13 Ge12 Ge11 4_565 4_565 64.60(13)
Ge12 Ge13 Ge12 Ge11 4_565 . 103.61(15)
Ge12 Ge13 Ge12 Ge14 4_565 . -7.45(19)
Ge12 Ge13 Ge12 Ge13 4_565 4_565 -0.0020(10)
Ge12 Ge13 Ge12 Ge17 4_565 . 83.6(4)
Ge12 Ge17 Ge16 Cs4 . 1_455 99.17(13)
Ge12 Ge17 Ge16 Ge10 . . -60.75(14)
Ge12 Ge17 Ge16 Ge14 . . 45.79(12)
Ge12 Ge17 Ge16 Ge15 . 4_565 -2.52(19)
Ge12 Ge17 Ge16 Ge15 . . -122.9(5)
Ge12 Ge17 Ge16 Ge16 . 4_565 4.38(16)
N8 Cs3 Ge9 Cs7 . . 161.0(2)
N8 Cs3 Ge9 Cs9 . 3_757 -94.9(2)
N8 Cs3 Ge9 Ge6 . . -22.9(2)
N8 Cs3 Ge9 Ge4 . . 98.9(2)
N8 Cs3 Ge9 Ge8 . . -164.4(3)
N8 Cs3 Ge9 Ge5 . . 36.5(2)
N8 Cs3 Ge9 Ge5A . . 40.5(7)
N8 Cs3 Ge9 Ge8A . . 171.6(17)
N8 Cs2 N7 Cs2 . 4 68.9(4)
N8 Cs2 N7 Na2 . . 24.2(4)
N8 Cs2 N7 Na2 . 4 49.7(3)
N8 Cs2 N6 Cs4 . 3_756 70.3(3)
N8 Cs2 N6 Cs2 . 4 -31.8(5)
N8 Cs2 N6 Na2 . 4 -14.3(4)
N8 Cs2 N6 Na2 . . 7.0(4)
N8 Cs2 N9 Cs4 . 3_756 -86.9(2)
N8 Cs2 N9 Na2 . . -22.3(4)
N8 Cs2 Ge5A Cs6 . . -105.6(8)
N8 Cs2 Ge5A Ge6 . . 88.6(6)
N8 Cs2 Ge5A Ge4 . . 168.5(13)
N8 Cs2 Ge5A Ge9 . . 75.9(14)
N8 Cs2 Ge5A Ge1A . . -174.3(8)
N8 Na2 N7 Cs2 . . -148.9(5)
N8 Na2 N7 Cs2 . 4 74.0(3)
N8 Na2 N7 Na2 . 4 60.7(3)
N8 Na2 N6 Cs4 . 3_756 74.3(5)
N8 Na2 N6 Cs2 . 4 -24.6(7)
N8 Na2 N6 Cs2 . . -168.1(8)
N8 Na2 N6 Na2 . 4 -13.0(7)
N8 Na2 N9 Cs4 . 3_756 -94.2(3)
N8 Na2 N9 Cs2 . . 148.9(5)
N7 Cs2 N8 Cs3 . . 120.7(8)
N7 Cs2 N8 Cs2 . 4 -48.2(2)
N7 Cs2 N8 Na2 . . -90.1(11)
N7 Cs2 N8 Na2 . 4 -56.2(3)
N7 Cs2 N6 Cs4 . 3_756 125.2(4)
N7 Cs2 N6 Cs2 . 4 23.1(4)
N7 Cs2 N6 Na2 . 4 40.6(4)
N7 Cs2 N6 Na2 . . 61.9(5)
N7 Cs2 N9 Cs4 . 3_756 -71.4(3)
N7 Cs2 N9 Na2 . . -6.9(4)
N7 Cs2 Ge5A Cs6 . . -149.1(7)
N7 Cs2 Ge5A Ge6 . . 45.0(6)
N7 Cs2 Ge5A Ge4 . . 125.0(11)
N7 Cs2 Ge5A Ge9 . . 32.3(15)
N7 Cs2 Ge5A Ge1A . . 142.2(7)
N7 Na2 N8 Cs3 . . 120.9(11)
N7 Na2 N8 Cs2 . 4 -55.2(2)
N7 Na2 N8 Cs2 . . 81.1(11)
N7 Na2 N8 Na2 . 4 -62.3(3)
N7 Na2 N6 Cs4 . 3_756 146.1(3)
N7 Na2 N6 Cs2 . . -96.4(5)
N7 Na2 N6 Cs2 . 4 47.1(3)
N7 Na2 N6 Na2 . 4 58.7(4)
N7 Na2 N9 Cs4 . 3_756 -99.2(18)
N7 Na2 N9 Cs2 . . 144(2)
N6 Cs4 Ge1 Cs8 3_756 . -65.2(3)
N6 Cs4 Ge1 Cs6 3_756 . -0.2(3)
N6 Cs4 Ge1 Ge2 3_756 . 155.4(3)
N6 Cs4 Ge1 Ge4 3_756 . -106.3(3)
N6 Cs4 Ge1 Ge5 3_756 . 138.1(3)
N6 Cs4 Ge1 Ge3 3_756 . -137.6(3)
N6 Cs4 Ge3 Cs8 3_756 . -38.95(15)
N6 Cs4 Ge3 Cs5 3_756 . -136.45(15)
N6 Cs4 Ge3 Ge2 3_756 . 93.62(16)
N6 Cs4 Ge3 Ge4 3_756 . 11.36(17)
N6 Cs4 Ge3 Ge7 3_756 . 134.80(18)
N6 Cs4 Ge3 Ge8 3_756 . 39(5)
N6 Cs4 Ge3 Ge1 3_756 . 34.76(16)
N6 Cs4 N5 Na1 3_756 . 76.8(11)
N6 Cs4 Ge3A Cs8 3_756 . -43.2(4)
N6 Cs4 Ge3A Cs5 3_756 . -134.5(3)
N6 Cs4 Ge3A Ge2 3_756 . 98.1(6)
N6 Cs4 Ge3A Ge4 3_756 . -0.3(10)
N6 Cs4 Ge3A Ge7 3_756 . 149.0(11)
N6 Cs4 Ge3A Ge8A 3_756 . -91(3)
N6 Cs4 Ge3A Ge1A 3_756 . 37.5(7)
N6 Cs2 N8 Cs3 . . -167.3(7)
N6 Cs2 N8 Cs2 . 4 23.9(3)
N6 Cs2 N8 Na2 . 4 15.9(4)
N6 Cs2 N8 Na2 . . -18.1(11)
N6 Cs2 N7 Cs2 . 4 -22.2(4)
N6 Cs2 N7 Na2 . . -66.8(5)
N6 Cs2 N7 Na2 . 4 -41.3(4)
N6 Cs2 N9 Cs4 . 3_756 -7.5(3)
N6 Cs2 N9 Na2 . . 57.1(4)
N6 Cs2 Ge5A Cs6 . . -87.9(8)
N6 Cs2 Ge5A Ge6 . . 106.2(7)
N6 Cs2 Ge5A Ge4 . . -173.8(8)
N6 Cs2 Ge5A Ge9 . . 93.5(15)
N6 Cs2 Ge5A Ge1A . . -156.6(6)
N6 Na2 N8 Cs3 . . -163.5(9)
N6 Na2 N8 Cs2 . 4 20.4(5)
N6 Na2 N8 Cs2 . . 156.7(15)
N6 Na2 N8 Na2 . 4 13.3(7)
N6 Na2 N7 Cs2 . 4 -45.9(3)
N6 Na2 N7 Cs2 . . 91.3(5)
N6 Na2 N7 Na2 . 4 -59.2(4)
N6 Na2 N9 Cs4 . 3_756 23.9(4)
N6 Na2 N9 Cs2 . . -93.0(5)
N9 Cs4 Ge1 Cs8 2_756 . -81.5(2)
N9 Cs4 Ge1 Cs8 3_756 . -153.1(2)
N9 Cs4 Ge1 Cs6 2_756 . -16.4(3)
N9 Cs4 Ge1 Cs6 3_756 . -88.0(2)
N9 Cs4 Ge1 Ge2 2_756 . 139.1(2)
N9 Cs4 Ge1 Ge2 3_756 . 67.5(2)
N9 Cs4 Ge1 Ge4 3_756 . 165.8(2)
N9 Cs4 Ge1 Ge4 2_756 . -122.6(2)
N9 Cs4 Ge1 Ge5 3_756 . 50.3(3)
N9 Cs4 Ge1 Ge5 2_756 . 121.9(3)
N9 Cs4 Ge1 Ge3 3_756 . 134.5(2)
N9 Cs4 Ge1 Ge3 2_756 . -153.8(2)
N9 Cs4 Ge3 Cs8 2_756 . -5.8(5)
N9 Cs4 Ge3 Cs8 3_756 . -114.8(2)
N9 Cs4 Ge3 Cs5 2_756 . -103.3(4)
N9 Cs4 Ge3 Cs5 3_756 . 147.7(2)
N9 Cs4 Ge3 Ge2 3_756 . 17.8(2)
N9 Cs4 Ge3 Ge2 2_756 . 126.8(4)
N9 Cs4 Ge3 Ge4 2_756 . 44.5(5)
N9 Cs4 Ge3 Ge4 3_756 . -64.4(2)
N9 Cs4 Ge3 Ge7 2_756 . 167.9(4)
N9 Cs4 Ge3 Ge7 3_756 . 59.0(2)
N9 Cs4 Ge3 Ge8 2_756 . 73(5)
N9 Cs4 Ge3 Ge8 3_756 . -36(5)
N9 Cs4 Ge3 Ge1 2_756 . 67.9(4)
N9 Cs4 Ge3 Ge1 3_756 . -41.0(2)
N9 Cs4 N5 Na1 3_756 . 13.2(7)
N9 Cs4 N5 Na1 2_756 . -80.5(8)
N9 Cs4 Ge3A Cs8 2_756 . -25.3(14)
N9 Cs4 Ge3A Cs8 3_756 . -119.4(4)
N9 Cs4 Ge3A Cs5 3_756 . 149.3(3)
N9 Cs4 Ge3A Cs5 2_756 . -116.6(11)
N9 Cs4 Ge3A Ge2 3_756 . 21.9(6)
N9 Cs4 Ge3A Ge2 2_756 . 116.0(10)
N9 Cs4 Ge3A Ge4 2_756 . 18(2)
N9 Cs4 Ge3A Ge4 3_756 . -76.5(11)
N9 Cs4 Ge3A Ge7 3_756 . 72.8(11)
N9 Cs4 Ge3A Ge7 2_756 . 166.8(5)
N9 Cs4 Ge3A Ge8A 3_756 . -167(3)
N9 Cs4 Ge3A Ge8A 2_756 . -73(4)
N9 Cs4 Ge3A Ge1A 3_756 . -38.7(7)
N9 Cs4 Ge3A Ge1A 2_756 . 55.3(14)
N9 Cs2 N8 Cs3 . . -77.0(6)
N9 Cs2 N8 Cs2 . 4 114.1(3)
N9 Cs2 N8 Na2 . . 72.2(11)
N9 Cs2 N8 Na2 . 4 106.1(4)
N9 Cs2 N7 Cs2 . 4 51.7(4)
N9 Cs2 N7 Na2 . . 7.1(5)
N9 Cs2 N7 Na2 . 4 32.6(4)
N9 Cs2 N6 Cs4 . 3_756 7.2(3)
N9 Cs2 N6 Cs2 . 4 -94.9(5)
N9 Cs2 N6 Na2 . . -56.1(4)
N9 Cs2 N6 Na2 . 4 -77.4(4)
N9 Cs2 Ge5A Cs6 . . -33.6(5)
N9 Cs2 Ge5A Ge6 . . 160.5(7)
N9 Cs2 Ge5A Ge4 . . -119.5(11)
N9 Cs2 Ge5A Ge9 . . 147.8(16)
N9 Cs2 Ge5A Ge1A . . -102.3(7)
N9 Na2 N8 Cs3 . . -57.9(11)
N9 Na2 N8 Cs2 . 4 126.0(3)
N9 Na2 N8 Cs2 . . -97.8(11)
N9 Na2 N8 Na2 . 4 118.8(3)
N9 Na2 N7 Cs2 . 4 79.1(19)
N9 Na2 N7 Cs2 . . -144(2)
N9 Na2 N7 Na2 . 4 65.8(19)
N9 Na2 N6 Cs4 . 3_756 -23.1(3)
N9 Na2 N6 Cs2 . . 94.5(4)
N9 Na2 N6 Cs2 . 4 -122.1(4)
N9 Na2 N6 Na2 . 4 -110.4(3)
N2 Cs8 Ge18 Cs7 1_455 . 52.08(15)
N2 Cs8 Ge18 Cs7 4_465 . 134.14(15)
N2 Cs8 Ge18 Cs7 4_465 4_565 -52.08(15)
N2 Cs8 Ge18 Cs7 1_455 4_565 -134.14(15)
N2 Cs8 Ge18 Ge19 1_455 . 100.88(16)
N2 Cs8 Ge18 Ge19 1_455 4_565 177.05(16)
N2 Cs8 Ge18 Ge19 4_465 . -177.05(16)
N2 Cs8 Ge18 Ge19 4_465 4_565 -100.88(16)
N2 Cs8 Ge18 Ge25 1_455 . 6.75(19)
N2 Cs8 Ge18 Ge25 4_465 4_565 -6.75(19)
N2 Cs8 Ge18 Ge25 1_455 4_565 -88.81(19)
N2 Cs8 Ge18 Ge25 4_465 . 88.81(19)
N2 Cs8 Ge18 Ge24 1_455 4_565 -68.06(19)
N2 Cs8 Ge18 Ge24 1_455 . -14.00(19)
N2 Cs8 Ge18 Ge24 4_465 . 68.06(19)
N2 Cs8 Ge18 Ge24 4_465 4_565 14.00(19)
N2 Cs8 Ge10 Cs6 4_465 4_565 53.04(15)
N2 Cs8 Ge10 Cs6 1_455 . -53.04(15)
N2 Cs8 Ge10 Cs6 1_455 4_565 134.95(15)
N2 Cs8 Ge10 Cs6 4_465 . -134.95(15)
N2 Cs8 Ge10 Ge11 4_465 4_565 102.15(16)
N2 Cs8 Ge10 Ge11 4_465 . 175.94(16)
N2 Cs8 Ge10 Ge11 1_455 . -102.15(16)
N2 Cs8 Ge10 Ge11 1_455 4_565 -175.94(16)
N2 Cs8 Ge10 Ge15 4_465 4_565 11.62(19)
N2 Cs8 Ge10 Ge15 1_455 . -11.62(19)
N2 Cs8 Ge10 Ge15 1_455 4_565 93.53(19)
N2 Cs8 Ge10 Ge15 4_465 . -93.53(19)
N2 Cs8 Ge10 Ge16 4_465 . -66.49(18)
N2 Cs8 Ge10 Ge16 1_455 . 15.42(18)
N2 Cs8 Ge10 Ge16 1_455 4_565 66.49(18)
N2 Cs8 Ge10 Ge16 4_465 4_565 -15.42(18)
N2 Cs8 Ge4 Cs7 1_455 . -51.93(17)
N2 Cs8 Ge4 Cs7 4_465 . -45.2(2)
N2 Cs8 Ge4 Cs6 4_465 . 60.3(2)
N2 Cs8 Ge4 Cs6 1_455 . 53.61(17)
N2 Cs8 Ge4 Ge8 1_455 . -125.13(18)
N2 Cs8 Ge4 Ge8 4_465 . -118.4(2)
N2 Cs8 Ge4 Ge5 1_455 . 114.36(19)
N2 Cs8 Ge4 Ge5 4_465 . 121.0(2)
N2 Cs8 Ge4 Ge1 1_455 . 129.77(18)
N2 Cs8 Ge4 Ge1 4_465 . 136.5(2)
N2 Cs8 Ge4 Ge3 1_455 . -171.16(19)
N2 Cs8 Ge4 Ge3 4_465 . -164.5(2)
N2 Cs8 Ge4 Ge9 1_455 . -118.4(3)
N2 Cs8 Ge4 Ge9 4_465 . -111.8(3)
N2 Cs8 Ge4 Ge5A 4_465 . 109.7(11)
N2 Cs8 Ge4 Ge5A 1_455 . 103.0(11)
N2 Cs8 Ge4 Ge8A 4_465 . -119.5(6)
N2 Cs8 Ge4 Ge8A 1_455 . -126.2(6)
N2 Cs8 Ge4 Ge3A 4_465 . -174.5(7)
N2 Cs8 Ge4 Ge3A 1_455 . 178.8(6)
N2 Cs8 Ge4 Ge1A 4_465 . 131.2(6)
N2 Cs8 Ge4 Ge1A 1_455 . 124.5(6)
N2 Cs8 Ge1 Cs6 4_465 . -20.9(3)
N2 Cs8 Ge1 Cs6 1_455 . 25.00(15)
N2 Cs8 Ge1 Cs4 4_465 . 123.5(3)
N2 Cs8 Ge1 Cs4 1_455 . 169.48(15)
N2 Cs8 Ge1 Ge2 1_455 . -124.11(17)
N2 Cs8 Ge1 Ge2 4_465 . -170.1(3)
N2 Cs8 Ge1 Ge4 1_455 . -42.13(15)
N2 Cs8 Ge1 Ge4 4_465 . -88.1(3)
N2 Cs8 Ge1 Ge5 4_465 . -72.1(3)
N2 Cs8 Ge1 Ge5 1_455 . -26.17(17)
N2 Cs8 Ge1 Ge3 4_465 . -162.2(3)
N2 Cs8 Ge1 Ge3 1_455 . -116.30(16)
N2 Cs8 Ge3 Cs5 4_465 . -76.4(6)
N2 Cs8 Ge3 Cs5 1_455 . -140.29(16)
N2 Cs8 Ge3 Cs4 4_465 . -154.3(6)
N2 Cs8 Ge3 Cs4 1_455 . 141.76(16)
N2 Cs8 Ge3 Ge2 4_465 . 138.2(6)
N2 Cs8 Ge3 Ge2 1_455 . 74.31(18)
N2 Cs8 Ge3 Ge4 4_465 . 71.9(6)
N2 Cs8 Ge3 Ge4 1_455 . 7.97(17)
N2 Cs8 Ge3 Ge7 4_465 . 40.7(7)
N2 Cs8 Ge3 Ge7 1_455 . -23.2(4)
N2 Cs8 Ge3 Ge8 4_465 . 26.9(6)
N2 Cs8 Ge3 Ge8 1_455 . -36.97(18)
N2 Cs8 Ge3 Ge1 1_455 . 67.85(17)
N2 Cs8 Ge3 Ge1 4_465 . 131.7(6)
N2 Cs8 N14 Cs5 1_455 . 142.64(15)
N2 Cs8 N14 Cs5 4_465 . -142.64(15)
N2 Cs8 N14 Cs9 4_465 4_565 -39.5(7)
N2 Cs8 N14 Cs9 4_465 . 114.2(6)
N2 Cs8 N14 Cs9 1_455 4_565 -114.2(6)
N2 Cs8 N14 Cs9 1_455 . 39.5(7)
N2 Cs8 Ge3A Cs5 4_465 . -95(3)
N2 Cs8 Ge3A Cs5 1_455 . -136.6(3)
N2 Cs8 Ge3A Cs4 4_465 . -174(3)
N2 Cs8 Ge3A Cs4 1_455 . 144.5(3)
N2 Cs8 Ge3A Ge2 1_455 . 64.1(13)
N2 Cs8 Ge3A Ge2 4_465 . 105(4)
N2 Cs8 Ge3A Ge4 1_455 . -1.1(6)
N2 Cs8 Ge3A Ge4 4_465 . 40(4)
N2 Cs8 Ge3A Ge7 4_465 . -12(5)
N2 Cs8 Ge3A Ge7 1_455 . -53.3(16)
N2 Cs8 Ge3A Ge8A 1_455 . -48.5(8)
N2 Cs8 Ge3A Ge8A 4_465 . -7(4)
N2 Cs8 Ge3A Ge1A 4_465 . 99(4)
N2 Cs8 Ge3A Ge1A 1_455 . 57.7(9)
N2 Cs8 Ge1A Cs6 4_465 . -18.5(7)
N2 Cs8 Ge1A Cs6 1_455 . 25.3(3)
N2 Cs8 Ge1A Ge2 1_455 . -129.6(8)
N2 Cs8 Ge1A Ge2 4_465 . -173.4(5)
N2 Cs8 Ge1A Ge4 4_465 . -90.0(6)
N2 Cs8 Ge1A Ge4 1_455 . -46.2(5)
N2 Cs8 Ge1A Cs2 1_455 3_756 102.3(6)
N2 Cs8 Ge1A Cs2 4_465 3_756 58.5(9)
N2 Cs8 Ge1A Ge5A 4_465 . -74.3(11)
N2 Cs8 Ge1A Ge5A 1_455 . -30.5(9)
N2 Cs8 Ge1A Ge3A 4_465 . -168.7(7)
N2 Cs8 Ge1A Ge3A 1_455 . -124.9(8)
N2 Cs6 Ge11 Cs1 1_455 3_756 -171.12(15)
N2 Cs6 Ge11 Ge11 1_455 4_565 21.26(15)
N2 Cs6 Ge11 Ge10 1_455 . 8.25(15)
N2 Cs6 Ge11 Ge13 1_455 . -94.67(16)
N2 Cs6 Ge11 Ge15 1_455 . -48.93(16)
N2 Cs6 Ge11 Cs2 1_455 3_756 121.69(15)
N2 Cs6 Ge11 Ge17 1_455 . -86.44(16)
N2 Cs6 Ge11 Ge12 1_455 . -97.82(17)
N2 Cs6 Ge11 Ge12 1_455 4_565 -77.40(18)
N2 Cs6 Ge10 Cs8 1_455 . 53.89(17)
N2 Cs6 Ge10 Cs6 1_455 4_565 80.0(2)
N2 Cs6 Ge10 Ge11 1_455 4_565 179.57(19)
N2 Cs6 Ge10 Ge11 1_455 . -170.44(18)
N2 Cs6 Ge10 Ge15 1_455 4_565 -89.3(2)
N2 Cs6 Ge10 Ge15 1_455 . -91.63(19)
N2 Cs6 Ge10 Ge16 1_455 4_565 -73.21(19)
N2 Cs6 Ge10 Ge16 1_455 . -76.12(18)
N2 Cs6 Ge4 Cs8 1_455 . -54.26(13)
N2 Cs6 Ge4 Cs7 1_455 . 43.13(13)
N2 Cs6 Ge4 Ge8 1_455 . 120.9(3)
N2 Cs6 Ge4 Ge5 1_455 . 170.12(16)
N2 Cs6 Ge4 Ge1 1_455 . -129.36(15)
N2 Cs6 Ge4 Ge3 1_455 . -118.41(15)
N2 Cs6 Ge4 Ge9 1_455 . 123.67(14)
N2 Cs6 Ge4 Ge5A 1_455 . 157.3(8)
N2 Cs6 Ge4 Ge8A 1_455 . 124(6)
N2 Cs6 Ge4 Ge3A 1_455 . -123.0(5)
N2 Cs6 Ge4 Ge1A 1_455 . -138.2(6)
N2 Cs6 Ge15 Ge11 1_455 . 125.60(14)
N2 Cs6 Ge15 Ge10 1_455 . 68.75(15)
N2 Cs6 Ge15 Ge14 1_455 . 165.4(3)
N2 Cs6 Ge15 Ge13 1_455 . 175.27(16)
N2 Cs6 Ge15 Ge17 1_455 . -177.46(18)
N2 Cs6 Ge15 Ge16 1_455 . 0.7(3)
N2 Cs6 Ge15 Ge16 1_455 4_565 44.35(19)
N2 Cs6 Ge5 Ge6 1_455 . 37.8(4)
N2 Cs6 Ge5 Ge2 1_455 . -77.98(15)
N2 Cs6 Ge5 Ge4 1_455 . -8.59(14)
N2 Cs6 Ge5 Ge1 1_455 . -67.87(15)
N2 Cs6 Ge5 Ge9 1_455 . 37.19(14)
N2 Cs6 Ge1 Cs8 1_455 . -24.80(12)
N2 Cs6 Ge1 Cs4 1_455 . -88.67(16)
N2 Cs6 Ge1 Ge2 1_455 . 125.49(15)
N2 Cs6 Ge1 Ge4 1_455 . 41.62(13)
N2 Cs6 Ge1 Ge5 1_455 . 113.87(15)
N2 Cs6 Ge1 Ge3 1_455 . 29.17(17)
N2 Cs6 Ge17 Cs6 1_455 3_656 -121.63(13)
N2 Cs6 Ge17 Ge11 1_455 . 96.76(14)
N2 Cs6 Ge17 Ge14 1_455 . 14.06(19)
N2 Cs6 Ge17 Ge13 1_455 . 144.5(4)
N2 Cs6 Ge17 Ge15 1_455 . 2.34(16)
N2 Cs6 Ge17 Ge16 1_455 . 1.81(14)
N2 Cs6 Ge17 Ge12 1_455 . 105.93(17)
N2 Cs6 Ge5A Ge6 1_455 . -57(5)
N2 Cs6 Ge5A Ge4 1_455 . -19.5(7)
N2 Cs6 Ge5A Cs2 1_455 . -156.1(6)
N2 Cs6 Ge5A Ge9 1_455 . 22.7(12)
N2 Cs6 Ge5A Ge1A 1_455 . -80.8(9)
N2 Cs6 Ge1A Cs8 1_455 . -24.9(3)
N2 Cs6 Ge1A Ge2 1_455 . 113.5(17)
N2 Cs6 Ge1A Ge4 1_455 . 34.8(5)
N2 Cs6 Ge1A Cs2 1_455 3_756 -130.6(4)
N2 Cs6 Ge1A Ge5A 1_455 . 102.6(8)
N2 Cs6 Ge1A Ge3A 1_455 . 14.2(13)
N2 Na1 N4 Cs1 . . 179.5(3)
N2 Na1 N4 Cs7 . 1_655 56.5(3)
N2 Na1 N4 Cs6 . 1_655 -56.4(3)
N2 Na1 N3 Cs1 . . 163.0(3)
N2 Na1 N1 Cs1 . . -162.9(3)
N2 Na1 N5 Cs4 . . 105.6(8)
N4 Cs1 Ge6 Cs9 . 3_757 -96.0(4)
N4 Cs1 Ge6 Ge2 . . 29.3(4)
N4 Cs1 Ge6 Ge7 . . -31.3(4)
N4 Cs1 Ge6 Ge5 . . 69.0(4)
N4 Cs1 Ge6 Cs2 . . 98.2(4)
N4 Cs1 Ge6 Ge9 . . -82.0(4)
N4 Cs1 Ge6 Ge5A . . 80.7(11)
N4 Cs1 Ge2 Ge6 . . -164.1(2)
N4 Cs1 Ge2 Ge7 . . -97.5(2)
N4 Cs1 Ge2 Ge5 . . 172.2(2)
N4 Cs1 Ge2 Ge1 . . -176.4(4)
N4 Cs1 Ge2 Ge3 . . -80.6(2)
N4 Cs1 Ge2 Cs2 . . 118.96(19)
N4 Cs1 Ge2 Ge3A . . -76.7(7)
N4 Cs1 Ge2 Ge1A . . 160.2(16)
N4 Cs1 Ge7 Cs9 . 3_757 -119.34(19)
N4 Cs1 Ge7 Ge6 . . 163.14(19)
N4 Cs1 Ge7 Ge2 . . 99.4(2)
N4 Cs1 Ge7 Ge8 . . -164.4(2)
N4 Cs1 Ge7 Ge3 . . 77.2(2)
N4 Cs1 Ge7 Ge8A . . 178.3(16)
N4 Cs1 Ge7 Ge3A . . 81.6(6)
N4 Cs1 Na1 Cs7 . 1_655 -49.4(3)
N4 Cs1 Na1 Cs6 . 1_655 48.8(3)
N4 Cs1 Na1 N2 . . -1.9(11)
N4 Cs1 Na1 N3 . . 106.4(4)
N4 Cs1 Na1 N1 . . -102.2(4)
N4 Cs1 Na1 N5 . . -177.3(7)
N4 Cs1 N3 Na1 . . -44.8(2)
N4 Cs1 N1 Na1 . . 47.3(3)
N4 Cs1 N11 Cs1 . 4 -59.3(5)
N4 Cs7 Ge18 Cs8 1_455 . -56.83(17)
N4 Cs7 Ge18 Cs7 1_455 4_565 -92.0(3)
N4 Cs7 Ge18 Ge19 1_455 . 166.06(17)
N4 Cs7 Ge18 Ge19 1_455 4_565 172.05(17)
N4 Cs7 Ge18 Ge25 1_455 4_565 82.4(2)
N4 Cs7 Ge18 Ge25 1_455 . 83.06(19)
N4 Cs7 Ge18 Ge24 1_455 4_565 69.26(18)
N4 Cs7 Ge18 Ge24 1_455 . 70.62(18)
N4 Cs7 Ge19 Cs1 1_455 3_757 146.4(3)
N4 Cs7 Ge19 Cs9 1_455 . -139.3(3)
N4 Cs7 Ge19 Ge18 1_455 . -28.4(3)
N4 Cs7 Ge19 Ge19 1_455 4_565 -36.8(3)
N4 Cs7 Ge19 Ge23 1_455 . 67.6(3)
N4 Cs7 Ge19 Ge22 1_455 . 75.0(3)
N4 Cs7 Ge19 Ge20 1_455 . 62.8(3)
N4 Cs7 Ge19 Ge20 1_455 4_565 76.8(3)
N4 Cs7 Ge4 Cs8 1_455 . 116.95(14)
N4 Cs7 Ge4 Cs6 1_455 . 25.42(14)
N4 Cs7 Ge4 Ge8 1_455 . -139.50(16)
N4 Cs7 Ge4 Ge5 1_455 . -49.76(16)
N4 Cs7 Ge4 Ge1 1_455 . 129.6(5)
N4 Cs7 Ge4 Ge3 1_455 . -170.32(15)
N4 Cs7 Ge4 Ge9 1_455 . -76.84(15)
N4 Cs7 Ge4 Ge5A 1_455 . -45.5(6)
N4 Cs7 Ge4 Ge8A 1_455 . -149.5(7)
N4 Cs7 Ge4 Ge3A 1_455 . -169.6(5)
N4 Cs7 Ge4 Ge1A 1_455 . 6(8)
N4 Cs7 Ge25 Ge18 1_455 . -112.68(17)
N4 Cs7 Ge25 Ge21 1_455 . 146.4(2)
N4 Cs7 Ge25 Ge23 1_455 . 135.76(19)
N4 Cs7 Ge25 Ge24 1_455 . -41.7(6)
N4 Cs7 Ge25 Ge24 1_455 4_565 -93.0(2)
N4 Cs7 Ge25 Ge22 1_455 . 140.94(17)
N4 Cs7 Ge8 Cs9 1_455 3_757 -93.18(14)
N4 Cs7 Ge8 Cs9 1_455 . 178.65(14)
N4 Cs7 Ge8 Ge4 1_455 . 36.82(15)
N4 Cs7 Ge8 Ge7 1_455 . -29.0(4)
N4 Cs7 Ge8 Ge3 1_455 . 73.61(18)
N4 Cs7 Ge8 Ge9 1_455 . -25.87(15)
N4 Cs7 Ge23 Cs7 1_455 3_657 64.20(18)
N4 Cs7 Ge23 Ge19 1_455 . -148.98(18)
N4 Cs7 Ge23 Ge21 1_455 . -63.9(2)
N4 Cs7 Ge23 Ge25 1_455 . -55.8(2)
N4 Cs7 Ge23 Ge24 1_455 . -55.20(19)
N4 Cs7 Ge23 Ge22 1_455 . 157.0(6)
N4 Cs7 Ge23 Ge20 1_455 4_565 -156.7(2)
N4 Cs7 Ge24 Cs5 1_455 1_455 40.0(2)
N4 Cs7 Ge24 Ge18 1_455 . -121.30(16)
N4 Cs7 Ge24 Ge21 1_455 . 144.71(18)
N4 Cs7 Ge24 Ge25 1_455 4_565 -133.1(2)
N4 Cs7 Ge24 Ge25 1_455 . 139.6(5)
N4 Cs7 Ge24 Ge23 1_455 . 137.53(17)
N4 Cs7 Ge24 Ge24 1_455 4_565 -118.88(15)
N4 Cs7 Ge9 Cs3 1_455 . -42.48(15)
N4 Cs7 Ge9 Cs9 1_455 3_757 -149.42(15)
N4 Cs7 Ge9 Ge6 1_455 . 147.6(2)
N4 Cs7 Ge9 Ge4 1_455 . 84.14(16)
N4 Cs7 Ge9 Ge8 1_455 . 151.11(17)
N4 Cs7 Ge9 Ge5 1_455 . 57.53(18)
N4 Cs7 Ge9 Ge5A 1_455 . 44.2(10)
N4 Cs7 Ge9 Ge8A 1_455 . 141.5(6)
N4 Cs7 Ge8A Cs9 1_455 . -175.7(4)
N4 Cs7 Ge8A Ge4 1_455 . 27.9(7)
N4 Cs7 Ge8A Ge7 1_455 . -61.3(17)
N4 Cs7 Ge8A Ge9 1_455 . -34.2(5)
N4 Cs7 Ge8A Ge3A 1_455 . 53.1(16)
N4 Cs6 Ge11 Cs1 1_455 3_756 -138.6(3)
N4 Cs6 Ge11 Ge11 1_455 4_565 53.8(3)
N4 Cs6 Ge11 Ge10 1_455 . 40.7(3)
N4 Cs6 Ge11 Ge13 1_455 . -62.2(3)
N4 Cs6 Ge11 Ge15 1_455 . -16.4(4)
N4 Cs6 Ge11 Cs2 1_455 3_756 154.2(3)
N4 Cs6 Ge11 Ge17 1_455 . -53.9(4)
N4 Cs6 Ge11 Ge12 1_455 . -65.3(4)
N4 Cs6 Ge11 Ge12 1_455 4_565 -44.9(4)
N4 Cs6 Ge10 Cs8 1_455 . 64.52(19)
N4 Cs6 Ge10 Cs6 1_455 4_565 90.6(2)
N4 Cs6 Ge10 Ge11 1_455 4_565 -169.80(19)
N4 Cs6 Ge10 Ge11 1_455 . -159.81(19)
N4 Cs6 Ge10 Ge15 1_455 . -81.0(2)
N4 Cs6 Ge10 Ge15 1_455 4_565 -78.7(2)
N4 Cs6 Ge10 Ge16 1_455 4_565 -62.6(2)
N4 Cs6 Ge10 Ge16 1_455 . -65.5(2)
N4 Cs6 Ge4 Cs8 1_455 . -123.73(14)
N4 Cs6 Ge4 Cs7 1_455 . -26.35(14)
N4 Cs6 Ge4 Ge8 1_455 . 51.5(2)
N4 Cs6 Ge4 Ge5 1_455 . 100.65(16)
N4 Cs6 Ge4 Ge1 1_455 . 161.16(16)
N4 Cs6 Ge4 Ge3 1_455 . 172.11(15)
N4 Cs6 Ge4 Ge9 1_455 . 54.19(14)
N4 Cs6 Ge4 Ge5A 1_455 . 87.8(8)
N4 Cs6 Ge4 Ge8A 1_455 . 54(6)
N4 Cs6 Ge4 Ge3A 1_455 . 167.5(5)
N4 Cs6 Ge4 Ge1A 1_455 . 152.3(6)
N4 Cs6 Ge15 Ge11 1_455 . 172.13(16)
N4 Cs6 Ge15 Ge10 1_455 . 115.28(17)
N4 Cs6 Ge15 Ge14 1_455 . -148.0(3)
N4 Cs6 Ge15 Ge13 1_455 . -138.20(18)
N4 Cs6 Ge15 Ge17 1_455 . -130.93(19)
N4 Cs6 Ge15 Ge16 1_455 . 47.2(3)
N4 Cs6 Ge15 Ge16 1_455 4_565 90.9(2)
N4 Cs6 Ge5 Ge6 1_455 . -19.4(4)
N4 Cs6 Ge5 Ge2 1_455 . -135.18(16)
N4 Cs6 Ge5 Ge4 1_455 . -65.79(15)
N4 Cs6 Ge5 Ge1 1_455 . -125.08(16)
N4 Cs6 Ge5 Ge9 1_455 . -20.01(16)
N4 Cs6 Ge1 Cs8 1_455 . -83.83(13)
N4 Cs6 Ge1 Cs4 1_455 . -147.71(16)
N4 Cs6 Ge1 Ge2 1_455 . 66.46(16)
N4 Cs6 Ge1 Ge4 1_455 . -17.42(14)
N4 Cs6 Ge1 Ge5 1_455 . 54.83(16)
N4 Cs6 Ge1 Ge3 1_455 . -29.87(18)
N4 Cs6 Ge17 Cs6 1_455 3_656 -64.80(18)
N4 Cs6 Ge17 Ge11 1_455 . 153.58(17)
N4 Cs6 Ge17 Ge14 1_455 . 70.9(2)
N4 Cs6 Ge17 Ge13 1_455 . -158.7(4)
N4 Cs6 Ge17 Ge15 1_455 . 59.2(2)
N4 Cs6 Ge17 Ge16 1_455 . 58.64(18)
N4 Cs6 Ge17 Ge12 1_455 . 162.76(19)
N4 Cs6 Ge5A Ge6 1_455 . -112(5)
N4 Cs6 Ge5A Ge4 1_455 . -74.4(6)
N4 Cs6 Ge5A Cs2 1_455 . 149.0(8)
N4 Cs6 Ge5A Ge9 1_455 . -32.2(10)
N4 Cs6 Ge5A Ge1A 1_455 . -135.7(8)
N4 Cs6 Ge1A Cs8 1_455 . -85.2(3)
N4 Cs6 Ge1A Ge2 1_455 . 53.1(17)
N4 Cs6 Ge1A Ge4 1_455 . -25.5(6)
N4 Cs6 Ge1A Cs2 1_455 3_756 169.1(3)
N4 Cs6 Ge1A Ge5A 1_455 . 42.3(9)
N4 Cs6 Ge1A Ge3A 1_455 . -46.2(14)
N4 Na1 N2 Cs8 . 1_655 14(2)
N4 Na1 N2 Cs6 . 1_655 53.7(3)
N4 Na1 N3 Cs1 . . 63.6(3)
N4 Na1 N1 Cs1 . . -65.6(3)
N4 Na1 N5 Cs4 . . -165(8)
N3 Cs1 Ge6 Cs9 . 3_757 -137.64(16)
N3 Cs1 Ge6 Ge2 . . -12.36(16)
N3 Cs1 Ge6 Ge7 . . -72.89(16)
N3 Cs1 Ge6 Ge5 . . 27.42(18)
N3 Cs1 Ge6 Cs2 . . 56.61(16)
N3 Cs1 Ge6 Ge9 . . -123.67(19)
N3 Cs1 Ge6 Ge5A . . 39.1(10)
N3 Cs1 Ge2 Ge6 . . 165.57(19)
N3 Cs1 Ge2 Ge7 . . -127.83(19)
N3 Cs1 Ge2 Ge5 . . 141.8(2)
N3 Cs1 Ge2 Ge1 . . 153.3(4)
N3 Cs1 Ge2 Ge3 . . -111.0(2)
N3 Cs1 Ge2 Cs2 . . 88.59(19)
N3 Cs1 Ge2 Ge3A . . -107.0(7)
N3 Cs1 Ge2 Ge1A . . 129.8(16)
N3 Cs1 Ge7 Cs9 . 3_757 -175.90(18)
N3 Cs1 Ge7 Ge6 . . 106.58(18)
N3 Cs1 Ge7 Ge2 . . 42.87(18)
N3 Cs1 Ge7 Ge8 . . 139.0(2)
N3 Cs1 Ge7 Ge3 . . 20.66(19)
N3 Cs1 Ge7 Ge8A . . 121.7(16)
N3 Cs1 Ge7 Ge3A . . 25.0(6)
N3 Cs1 Na1 Cs7 . 1_655 -155.8(3)
N3 Cs1 Na1 Cs6 . 1_655 -57.6(3)
N3 Cs1 Na1 N2 . . -108.4(11)
N3 Cs1 Na1 N4 . . -106.4(4)
N3 Cs1 Na1 N1 . . 151.3(3)
N3 Cs1 Na1 N5 . . 76.2(7)
N3 Cs1 N4 Cs7 . 1_655 113.8(3)
N3 Cs1 N4 Cs6 . 1_655 -22.9(2)
N3 Cs1 N4 Na1 . . 44.5(3)
N3 Cs1 N1 Na1 . . -18.7(2)
N3 Cs1 N11 Cs1 . 4 111.9(5)
N3 Na1 N2 Cs8 . 1_655 -84.4(19)
N3 Na1 N2 Cs6 . 1_655 -44.8(4)
N3 Na1 N4 Cs1 . . -59.8(3)
N3 Na1 N4 Cs7 . 1_655 177.2(3)
N3 Na1 N4 Cs6 . 1_655 64.3(3)
N3 Na1 N1 Cs1 . . 30.7(3)
N3 Na1 N5 Cs4 . . -14.8(7)
N1 Cs1 Ge6 Cs9 . 3_757 -59.88(15)
N1 Cs1 Ge6 Ge2 . . 65.40(16)
N1 Cs1 Ge6 Ge7 . . 4.87(15)
N1 Cs1 Ge6 Ge5 . . 105.17(18)
N1 Cs1 Ge6 Cs2 . . 134.37(15)
N1 Cs1 Ge6 Ge9 . . -45.92(19)
N1 Cs1 Ge6 Ge5A . . 116.8(10)
N1 Cs1 Ge2 Ge6 . . -113.26(17)
N1 Cs1 Ge2 Ge7 . . -46.66(17)
N1 Cs1 Ge2 Ge5 . . -137.03(17)
N1 Cs1 Ge2 Ge1 . . -125.6(4)
N1 Cs1 Ge2 Ge3 . . -29.79(17)
N1 Cs1 Ge2 Cs2 . . 169.76(17)
N1 Cs1 Ge2 Ge3A . . -25.8(7)
N1 Cs1 Ge2 Ge1A . . -149.0(16)
N1 Cs1 Ge7 Cs9 . 3_757 -96.74(18)
N1 Cs1 Ge7 Ge6 . . -174.26(18)
N1 Cs1 Ge7 Ge2 . . 122.02(18)
N1 Cs1 Ge7 Ge8 . . -141.8(2)
N1 Cs1 Ge7 Ge3 . . 99.8(2)
N1 Cs1 Ge7 Ge8A . . -159.1(16)
N1 Cs1 Ge7 Ge3A . . 104.2(6)
N1 Cs1 Na1 Cs7 . 1_655 52.9(3)
N1 Cs1 Na1 Cs6 . 1_655 151.1(3)
N1 Cs1 Na1 N2 . . 100.3(11)
N1 Cs1 Na1 N4 . . 102.2(4)
N1 Cs1 Na1 N3 . . -151.3(3)
N1 Cs1 Na1 N5 . . -75.1(7)
N1 Cs1 N4 Cs7 . 1_655 23.5(2)
N1 Cs1 N4 Cs6 . 1_655 -113.3(3)
N1 Cs1 N4 Na1 . . -45.9(2)
N1 Cs1 N3 Na1 . . 18.3(2)
N1 Cs1 N11 Cs1 . 4 -133.6(2)
N1 Na1 N2 Cs8 . 1_655 108.9(19)
N1 Na1 N2 Cs6 . 1_655 148.4(3)
N1 Na1 N4 Cs1 . . 62.8(3)
N1 Na1 N4 Cs7 . 1_655 -60.2(3)
N1 Na1 N4 Cs6 . 1_655 -173.0(3)
N1 Na1 N3 Cs1 . . -31.2(3)
N1 Na1 N5 Cs4 . . -137.5(7)
N5 Cs4 Ge1 Cs8 . . 116.9(4)
N5 Cs4 Ge1 Cs8 4_565 . 74.7(3)
N5 Cs4 Ge1 Cs6 . . -178.0(4)
N5 Cs4 Ge1 Cs6 4_565 . 139.8(3)
N5 Cs4 Ge1 Ge2 . . -22.5(4)
N5 Cs4 Ge1 Ge2 4_565 . -64.7(3)
N5 Cs4 Ge1 Ge4 4_565 . 33.6(3)
N5 Cs4 Ge1 Ge4 . . 75.8(4)
N5 Cs4 Ge1 Ge5 . . -39.7(4)
N5 Cs4 Ge1 Ge5 4_565 . -81.9(4)
N5 Cs4 Ge1 Ge3 4_565 . 2.3(3)
N5 Cs4 Ge1 Ge3 . . 44.6(4)
N5 Cs4 Ge3 Cs8 . . 157.5(4)
N5 Cs4 Ge3 Cs8 4_565 . 108.0(2)
N5 Cs4 Ge3 Cs5 . . 60.0(4)
N5 Cs4 Ge3 Cs5 4_565 . 10.5(2)
N5 Cs4 Ge3 Ge2 . . -69.9(4)
N5 Cs4 Ge3 Ge2 4_565 . -119.5(2)
N5 Cs4 Ge3 Ge4 . . -152.1(4)
N5 Cs4 Ge3 Ge4 4_565 . 158.3(2)
N5 Cs4 Ge3 Ge7 4_565 . -78.3(2)
N5 Cs4 Ge3 Ge7 . . -28.7(4)
N5 Cs4 Ge3 Ge8 4_565 . -174(5)
N5 Cs4 Ge3 Ge8 . . -124(5)
N5 Cs4 Ge3 Ge1 4_565 . -178.3(2)
N5 Cs4 Ge3 Ge1 . . -128.7(4)
N5 Cs4 N5 Na1 4_565 . -133.0(6)
N5 Cs4 Ge3A Cs8 . . 150.3(6)
N5 Cs4 Ge3A Cs8 4_565 . 103.9(4)
N5 Cs4 Ge3A Cs5 4_565 . 12.6(4)
N5 Cs4 Ge3A Cs5 . . 59.0(5)
N5 Cs4 Ge3A Ge2 4_565 . -114.8(6)
N5 Cs4 Ge3A Ge2 . . -68.4(6)
N5 Cs4 Ge3A Ge4 . . -166.8(13)
N5 Cs4 Ge3A Ge4 4_565 . 146.8(10)
N5 Cs4 Ge3A Ge7 . . -17.6(10)
N5 Cs4 Ge3A Ge7 4_565 . -64.0(11)
N5 Cs4 Ge3A Ge8A . . 102(3)
N5 Cs4 Ge3A Ge8A 4_565 . 56(3)
N5 Cs4 Ge3A Ge1A . . -129.0(9)
N5 Cs4 Ge3A Ge1A 4_565 . -175.4(7)
N5 Na1 N2 Cs8 . 1_655 -168(2)
N5 Na1 N2 Cs6 . 1_655 -128.8(6)
N5 Na1 N4 Cs1 . . 90(9)
N5 Na1 N4 Cs7 . 1_655 -33(9)
N5 Na1 N4 Cs6 . 1_655 -146(8)
N5 Na1 N3 Cs1 . . -115.1(4)
N5 Na1 N1 Cs1 . . 115.6(4)
N14 Cs8 Ge18 Cs7 . 4_565 86.89(3)
N14 Cs8 Ge18 Cs7 . . -86.89(3)
N14 Cs8 Ge18 Ge19 . 4_565 38.09(5)
N14 Cs8 Ge18 Ge19 . . -38.09(5)
N14 Cs8 Ge18 Ge25 . 4_565 132.22(12)
N14 Cs8 Ge18 Ge25 . . -132.22(11)
N14 Cs8 Ge18 Ge24 . 4_565 152.97(11)
N14 Cs8 Ge18 Ge24 . . -152.97(11)
N14 Cs8 Ge10 Cs6 . . -94.00(3)
N14 Cs8 Ge10 Cs6 . 4_565 94.00(3)
N14 Cs8 Ge10 Ge11 . 4_565 143.10(5)
N14 Cs8 Ge10 Ge11 . . -143.10(5)
N14 Cs8 Ge10 Ge15 . . -52.58(11)
N14 Cs8 Ge10 Ge15 . 4_565 52.58(11)
N14 Cs8 Ge10 Ge16 . 4_565 25.53(10)
N14 Cs8 Ge10 Ge16 . . -25.53(10)
N14 Cs8 Ge4 Cs7 . . 63.6(2)
N14 Cs8 Ge4 Cs6 . . 169.2(2)
N14 Cs8 Ge4 Ge8 . . -9.6(2)
N14 Cs8 Ge4 Ge5 . . -130.1(2)
N14 Cs8 Ge4 Ge1 . . -114.7(2)
N14 Cs8 Ge4 Ge3 . . -55.6(2)
N14 Cs8 Ge4 Ge9 . . -2.9(3)
N14 Cs8 Ge4 Ge5A . . -141.4(11)
N14 Cs8 Ge4 Ge8A . . -10.7(6)
N14 Cs8 Ge4 Ge3A . . -65.6(7)
N14 Cs8 Ge4 Ge1A . . -119.9(6)
N14 Cs8 Ge1 Cs6 . . 133.53(18)
N14 Cs8 Ge1 Cs4 . . -81.99(19)
N14 Cs8 Ge1 Ge2 . . -15.6(2)
N14 Cs8 Ge1 Ge4 . . 66.39(19)
N14 Cs8 Ge1 Ge5 . . 82.4(2)
N14 Cs8 Ge1 Ge3 . . -7.8(2)
N14 Cs8 Ge3 Cs5 . . -36.84(19)
N14 Cs8 Ge3 Cs4 . . -114.79(19)
N14 Cs8 Ge3 Ge2 . . 177.8(2)
N14 Cs8 Ge3 Ge4 . . 111.4(2)
N14 Cs8 Ge3 Ge7 . . 80.2(4)
N14 Cs8 Ge3 Ge8 . . 66.5(2)
N14 Cs8 Ge3 Ge1 . . 171.3(2)
N14 Cs8 Ge3A Cs5 . . -32.2(3)
N14 Cs8 Ge3A Cs4 . . -111.1(4)
N14 Cs8 Ge3A Ge2 . . 168.4(14)
N14 Cs8 Ge3A Ge4 . . 103.3(5)
N14 Cs8 Ge3A Ge7 . . 51.1(15)
N14 Cs8 Ge3A Ge8A . . 55.9(8)
N14 Cs8 Ge3A Ge1A . . 162.1(9)
N14 Cs8 Ge1A Cs6 . . 133.2(3)
N14 Cs8 Ge1A Ge2 . . -21.6(9)
N14 Cs8 Ge1A Ge4 . . 61.7(6)
N14 Cs8 Ge1A Cs2 . 3_756 -149.7(5)
N14 Cs8 Ge1A Ge5A . . 77.4(10)
N14 Cs8 Ge1A Ge3A . . -17.0(9)
N14 Cs5 Cs9 Cs9 . 4_565 -56.94(19)
N14 Cs5 Cs9 Ge6 . 3_757 -135.37(19)
N14 Cs5 Cs9 Ge19 . . -4.66(19)
N14 Cs5 Cs9 Ge7 . 3_757 170.3(2)
N14 Cs5 Cs9 Ge8 . 3_757 162.44(19)
N14 Cs5 Cs9 Ge8 . . 78.8(2)
N14 Cs5 Cs9 N13 . 4_565 162.7(3)
N14 Cs5 Cs9 N12 . . -111.9(3)
N14 Cs5 Cs9 Ge9 . 3_757 -160.51(19)
N14 Cs5 Cs9 Ge8A . . 72.5(5)
N14 Cs5 Ge3 Cs8 . . 39.40(16)
N14 Cs5 Ge3 Cs4 . . 117.83(16)
N14 Cs5 Ge3 Ge2 . . -173.87(19)
N14 Cs5 Ge3 Ge4 . . -13.19(18)
N14 Cs5 Ge3 Ge7 . . -121.81(18)
N14 Cs5 Ge3 Ge8 . . -62.08(18)
N14 Cs5 Ge3 Ge1 . . 101.2(2)
N14 Cs5 N13 Cs9 . 4_565 12.3(2)
N14 Cs5 Ge3A Cs8 . . 35.3(3)
N14 Cs5 Ge3A Cs4 . . 117.8(4)
N14 Cs5 Ge3A Ge2 . . -160.9(11)
N14 Cs5 Ge3A Ge4 . . -18.7(7)
N14 Cs5 Ge3A Ge7 . . -112.2(7)
N14 Cs5 Ge3A Ge8A . . -50.2(8)
N14 Cs5 Ge3A Ge1A . . 90(3)
N14 Cs9 Ge19 Cs1 . 3_757 -150.66(15)
N14 Cs9 Ge19 Cs7 . . 91.19(15)
N14 Cs9 Ge19 Ge18 . . 14.32(16)
N14 Cs9 Ge19 Ge19 . 4_565 -49.00(15)
N14 Cs9 Ge19 Ge23 . . 139.8(2)
N14 Cs9 Ge19 Ge22 . . 170.5(2)
N14 Cs9 Ge19 Ge20 . . -105.28(17)
N14 Cs9 Ge19 Ge20 . 4_565 -122.11(17)
N14 Cs9 Ge8 Cs7 . . -88.9(3)
N14 Cs9 Ge8 Cs9 . 3_757 162.3(3)
N14 Cs9 Ge8 Ge4 . . -37.5(3)
N14 Cs9 Ge8 Ge7 . . 99.1(3)
N14 Cs9 Ge8 Ge3 . . 35.8(3)
N14 Cs9 Ge8 Ge9 . . -137.4(3)
N14 Cs9 N12 Cs3 . 3_757 -159.0(7)
N14 Cs9 N12 Cs9 . 4_565 31.4(3)
N14 Cs9 Ge8A Cs7 . . -95.6(6)
N14 Cs9 Ge8A Ge4 . . -54.9(17)
N14 Cs9 Ge8A Ge7 . . 111.8(9)
N14 Cs9 Ge8A Ge9 . . -153.6(13)
N14 Cs9 Ge8A Ge3A . . 46.9(11)
N13 Cs5 Cs9 Cs9 . 4_565 28.0(2)
N13 Cs5 Cs9 Cs9 4_565 4_565 140.3(2)
N13 Cs5 Cs9 Ge6 . 3_757 -50.4(2)
N13 Cs5 Cs9 Ge6 4_565 3_757 61.9(2)
N13 Cs5 Cs9 Ge19 . . 80.3(2)
N13 Cs5 Cs9 Ge19 4_565 . -167.4(2)
N13 Cs5 Cs9 Ge7 4_565 3_757 7.6(3)
N13 Cs5 Cs9 Ge7 . 3_757 -104.7(2)
N13 Cs5 Cs9 Ge8 4_565 3_757 -0.3(2)
N13 Cs5 Cs9 Ge8 4_565 . -83.9(3)
N13 Cs5 Cs9 Ge8 . . 163.7(2)
N13 Cs5 Cs9 Ge8 . 3_757 -112.6(2)
N13 Cs5 Cs9 N14 4_565 . -162.7(3)
N13 Cs5 Cs9 N14 . . 84.9(3)
N13 Cs5 Cs9 N13 . 4_565 -112.3(4)
N13 Cs5 Cs9 N12 . . -27.0(3)
N13 Cs5 Cs9 N12 4_565 . 85.4(3)
N13 Cs5 Cs9 Ge9 . 3_757 -75.6(2)
N13 Cs5 Cs9 Ge9 4_565 3_757 36.8(2)
N13 Cs5 Cs9 Ge8A 4_565 . -90.3(5)
N13 Cs5 Cs9 Ge8A . . 157.4(5)
N13 Cs5 Ge3 Cs8 . . 14.2(4)
N13 Cs5 Ge3 Cs8 4_565 . 135.0(2)
N13 Cs5 Ge3 Cs4 4_565 . -146.6(2)
N13 Cs5 Ge3 Cs4 . . 92.6(4)
N13 Cs5 Ge3 Ge2 . . 160.9(4)
N13 Cs5 Ge3 Ge2 4_565 . -78.3(2)
N13 Cs5 Ge3 Ge4 . . -38.4(4)
N13 Cs5 Ge3 Ge4 4_565 . 82.4(2)
N13 Cs5 Ge3 Ge7 . . -147.0(4)
N13 Cs5 Ge3 Ge7 4_565 . -26.2(2)
N13 Cs5 Ge3 Ge8 . . -87.3(4)
N13 Cs5 Ge3 Ge8 4_565 . 33.5(2)
N13 Cs5 Ge3 Ge1 4_565 . -163.2(2)
N13 Cs5 Ge3 Ge1 . . 76.0(4)
N13 Cs5 N14 Cs8 4_565 . -124.45(18)
N13 Cs5 N14 Cs8 . . 124.45(18)
N13 Cs5 N14 Cs9 . 4_565 -12.5(2)
N13 Cs5 N14 Cs9 4_565 . 12.5(2)
N13 Cs5 N14 Cs9 . . -98.6(2)
N13 Cs5 N14 Cs9 4_565 4_565 98.6(2)
N13 Cs5 N13 Cs9 4_565 4_565 -79.6(4)
N13 Cs5 Ge3A Cs8 4_565 . 128.9(5)
N13 Cs5 Ge3A Cs8 . . -1.9(12)
N13 Cs5 Ge3A Cs4 . . 80.6(10)
N13 Cs5 Ge3A Cs4 4_565 . -148.7(4)
N13 Cs5 Ge3A Ge2 . . 161.9(5)
N13 Cs5 Ge3A Ge2 4_565 . -67.3(10)
N13 Cs5 Ge3A Ge4 . . -55.9(15)
N13 Cs5 Ge3A Ge4 4_565 . 74.8(8)
N13 Cs5 Ge3A Ge7 . . -149.4(6)
N13 Cs5 Ge3A Ge7 4_565 . -18.7(6)
N13 Cs5 Ge3A Ge8A . . -87.4(10)
N13 Cs5 Ge3A Ge8A 4_565 . 43.3(8)
N13 Cs5 Ge3A Ge1A 4_565 . -176(4)
N13 Cs5 Ge3A Ge1A . . 53(4)
N13 Cs9 Ge19 Cs1 4_565 3_757 -174.6(5)
N13 Cs9 Ge19 Cs7 4_565 . 67.3(5)
N13 Cs9 Ge19 Ge18 4_565 . -9.6(5)
N13 Cs9 Ge19 Ge19 4_565 4_565 -72.9(5)
N13 Cs9 Ge19 Ge23 4_565 . 115.9(5)
N13 Cs9 Ge19 Ge22 4_565 . 146.5(5)
N13 Cs9 Ge19 Ge20 4_565 . -129.2(5)
N13 Cs9 Ge19 Ge20 4_565 4_565 -146.0(5)
N13 Cs9 Ge8 Cs7 4_565 . 173.81(18)
N13 Cs9 Ge8 Cs9 4_565 3_757 65.03(17)
N13 Cs9 Ge8 Ge4 4_565 . -134.8(2)
N13 Cs9 Ge8 Ge7 4_565 . 1.79(19)
N13 Cs9 Ge8 Ge3 4_565 . -61.53(18)
N13 Cs9 Ge8 Ge9 4_565 . 125.3(3)
N13 Cs9 N14 Cs8 4_565 . 99.6(6)
N13 Cs9 N14 Cs5 4_565 . -12.2(2)
N13 Cs9 N14 Cs9 4_565 4_565 -98.5(3)
N13 Cs9 N12 Cs3 4_565 3_757 -64.9(6)
N13 Cs9 N12 Cs9 4_565 4_565 125.5(3)
N13 Cs9 Ge8A Cs7 4_565 . 165.5(5)
N13 Cs9 Ge8A Ge4 4_565 . -153.8(19)
N13 Cs9 Ge8A Ge7 4_565 . 12.9(7)
N13 Cs9 Ge8A Ge9 4_565 . 107.5(12)
N13 Cs9 Ge8A Ge3A 4_565 . -52.0(11)
N12 Cs3 N8 Cs2 3_757 . -81.6(6)
N12 Cs3 N8 Cs2 3_757 4 81.6(6)
N12 Cs3 N8 Na2 3_757 . -92.8(11)
N12 Cs3 N8 Na2 3_757 4 92.7(11)
N12 Cs3 Ge9 Cs7 3_757 . -107.9(3)
N12 Cs3 Ge9 Cs9 3_757 3_757 -3.8(3)
N12 Cs3 Ge9 Ge6 3_757 . 68.2(3)
N12 Cs3 Ge9 Ge4 3_757 . -170.1(3)
N12 Cs3 Ge9 Ge8 3_757 . -73.3(3)
N12 Cs3 Ge9 Ge5 3_757 . 127.5(3)
N12 Cs3 Ge9 Ge5A 3_757 . 131.5(7)
N12 Cs3 Ge9 Ge8A 3_757 . -97.4(17)
N12 Cs9 Ge19 Cs1 . 3_757 -76.9(2)
N12 Cs9 Ge19 Cs7 . . 164.9(2)
N12 Cs9 Ge19 Ge18 . . 88.0(2)
N12 Cs9 Ge19 Ge19 . 4_565 24.7(2)
N12 Cs9 Ge19 Ge23 . . -146.5(3)
N12 Cs9 Ge19 Ge22 . . -115.8(3)
N12 Cs9 Ge19 Ge20 . 4_565 -48.4(2)
N12 Cs9 Ge19 Ge20 . . -31.6(2)
N12 Cs9 Ge8 Cs7 . . -152.4(3)
N12 Cs9 Ge8 Cs9 . 3_757 98.8(3)
N12 Cs9 Ge8 Ge4 . . -101.0(3)
N12 Cs9 Ge8 Ge7 . . 35.5(3)
N12 Cs9 Ge8 Ge3 . . -27.8(3)
N12 Cs9 Ge8 Ge9 . . 159.0(3)
N12 Cs9 N14 Cs8 . . 166.4(7)
N12 Cs9 N14 Cs5 . . 54.6(3)
N12 Cs9 N14 Cs9 . 4_565 -31.7(3)
N12 Cs9 Ge8A Cs7 . . -152.7(3)
N12 Cs9 Ge8A Ge4 . . -112.0(16)
N12 Cs9 Ge8A Ge7 . . 54.7(11)
N12 Cs9 Ge8A Ge9 . . 149.3(9)
N12 Cs9 Ge8A Ge3A . . -10.2(16)
N11 Cs1 Ge6 Cs9 . 3_757 56.2(2)
N11 Cs1 Ge6 Ge2 . . -178.5(2)
N11 Cs1 Ge6 Ge7 . . 121.0(2)
N11 Cs1 Ge6 Ge5 . . -138.7(2)
N11 Cs1 Ge6 Cs2 . . -109.5(2)
N11 Cs1 Ge6 Ge9 . . 70.2(3)
N11 Cs1 Ge6 Ge5A . . -127.1(11)
N11 Cs1 Ge2 Ge6 . . 1.4(2)
N11 Cs1 Ge2 Ge7 . . 68.0(2)
N11 Cs1 Ge2 Ge5 . . -22.4(2)
N11 Cs1 Ge2 Ge1 . . -10.9(4)
N11 Cs1 Ge2 Ge3 . . 84.8(2)
N11 Cs1 Ge2 Cs2 . . -75.6(2)
N11 Cs1 Ge2 Ge3A . . 88.8(7)
N11 Cs1 Ge2 Ge1A . . -34.4(16)
N11 Cs1 Ge7 Cs9 . 3_757 28.1(2)
N11 Cs1 Ge7 Ge6 . . -49.5(2)
N11 Cs1 Ge7 Ge2 . . -113.2(2)
N11 Cs1 Ge7 Ge8 . . -17.0(3)
N11 Cs1 Ge7 Ge3 . . -135.4(2)
N11 Cs1 Ge7 Ge8A . . -34.3(16)
N11 Cs1 Ge7 Ge3A . . -131.0(6)
N11 Cs1 Na1 Cs7 . 1_655 65.7(5)
N11 Cs1 Na1 Cs6 . 1_655 163.9(5)
N11 Cs1 Na1 N2 . . 113.2(12)
N11 Cs1 Na1 N4 . . 115.1(6)
N11 Cs1 Na1 N3 . . -138.5(6)
N11 Cs1 Na1 N1 . . 12.9(6)
N11 Cs1 Na1 N5 . . -62.2(8)
N11 Cs1 N4 Cs7 . 1_655 -70.6(4)
N11 Cs1 N4 Cs6 . 1_655 152.7(3)
N11 Cs1 N4 Na1 . . -139.9(4)
N11 Cs1 N3 Na1 . . 141.1(5)
N11 Cs1 N1 Na1 . . -174.0(3)
N10 Na2 N8 Cs3 . . 45(2)
N10 Na2 N8 Cs2 . 4 -130.8(12)
N10 Na2 N8 Cs2 . . 5.5(9)
N10 Na2 N8 Na2 . 4 -137.9(11)
N10 Na2 N7 Cs2 . 4 -132.0(4)
N10 Na2 N7 Cs2 . . 5.2(4)
N10 Na2 N7 Na2 . 4 -145.3(4)
N10 Na2 N6 Cs4 . 3_756 -118.3(4)
N10 Na2 N6 Cs2 . . -0.7(4)
N10 Na2 N6 Cs2 . 4 142.8(5)
N10 Na2 N6 Na2 . 4 154.4(4)
N10 Na2 N9 Cs4 . 3_756 112.0(4)
N10 Na2 N9 Cs2 . . -4.9(4)
Ge9 Cs3 N8 Cs2 4 4 24.0(6)
Ge9 Cs3 N8 Cs2 . 4 139.2(7)
Ge9 Cs3 N8 Cs2 4 . -139.2(7)
Ge9 Cs3 N8 Cs2 . . -24.0(6)
Ge9 Cs3 N8 Na2 . . -35.2(10)
Ge9 Cs3 N8 Na2 4 4 35.2(10)
Ge9 Cs3 N8 Na2 4 . -150.3(12)
Ge9 Cs3 N8 Na2 . 4 150.3(12)
Ge9 Cs3 Ge9 Cs7 4 . -132.97(3)
Ge9 Cs3 Ge9 Cs9 4 3_757 -28.89(5)
Ge9 Cs3 Ge9 Ge6 4 . 43.10(6)
Ge9 Cs3 Ge9 Ge4 4 . 164.85(4)
Ge9 Cs3 Ge9 Ge8 4 . -98.4(2)
Ge9 Cs3 Ge9 Ge5 4 . 102.47(6)
Ge9 Cs3 Ge9 Ge5A 4 . 106.5(6)
Ge9 Cs3 Ge9 Ge8A 4 . -122.4(17)
Ge9 Cs7 Ge18 Cs8 . . 18.03(5)
Ge9 Cs7 Ge18 Cs7 . 4_565 -17.2(3)
Ge9 Cs7 Ge18 Ge19 . 4_565 -113.10(7)
Ge9 Cs7 Ge18 Ge19 . . -119.09(6)
Ge9 Cs7 Ge18 Ge25 . . 157.91(10)
Ge9 Cs7 Ge18 Ge25 . 4_565 157.21(12)
Ge9 Cs7 Ge18 Ge24 . 4_565 144.11(9)
Ge9 Cs7 Ge18 Ge24 . . 145.47(8)
Ge9 Cs7 Ge19 Cs1 . 3_757 -93.29(5)
Ge9 Cs7 Ge19 Cs9 . . -19.04(4)
Ge9 Cs7 Ge19 Ge18 . . 91.82(6)
Ge9 Cs7 Ge19 Ge19 . 4_565 83.51(5)
Ge9 Cs7 Ge19 Ge23 . . -172.09(8)
Ge9 Cs7 Ge19 Ge22 . . -164.69(7)
Ge9 Cs7 Ge19 Ge20 . 4_565 -162.98(8)
Ge9 Cs7 Ge19 Ge20 . . -176.95(9)
Ge9 Cs7 Ge4 Cs8 . . -166.22(5)
Ge9 Cs7 Ge4 Cs6 . . 102.25(4)
Ge9 Cs7 Ge4 Ge8 . . -62.66(7)
Ge9 Cs7 Ge4 Ge5 . . 27.08(7)
Ge9 Cs7 Ge4 Ge1 . . -153.5(5)
Ge9 Cs7 Ge4 Ge3 . . -93.48(6)
Ge9 Cs7 Ge4 Ge5A . . 31.4(6)
Ge9 Cs7 Ge4 Ge8A . . -72.7(7)
Ge9 Cs7 Ge4 Ge3A . . -92.8(5)
Ge9 Cs7 Ge4 Ge1A . . 83(8)
Ge9 Cs7 Ge25 Ge18 . . -49.95(18)
Ge9 Cs7 Ge25 Ge21 . . -150.86(15)
Ge9 Cs7 Ge25 Ge23 . . -161.51(12)
Ge9 Cs7 Ge25 Ge24 . 4_565 -30.2(3)
Ge9 Cs7 Ge25 Ge24 . . 21.0(6)
Ge9 Cs7 Ge25 Ge22 . . -156.33(11)
Ge9 Cs7 Ge8 Cs9 . 3_757 -67.31(7)
Ge9 Cs7 Ge8 Cs9 . . -155.48(11)
Ge9 Cs7 Ge8 Ge4 . . 62.68(5)
Ge9 Cs7 Ge8 Ge7 . . -3.1(4)
Ge9 Cs7 Ge8 Ge3 . . 99.48(9)
Ge9 Cs7 Ge23 Cs7 . 3_657 -110.3(2)
Ge9 Cs7 Ge23 Ge19 . . 36.5(3)
Ge9 Cs7 Ge23 Ge21 . . 121.6(3)
Ge9 Cs7 Ge23 Ge25 . . 129.7(3)
Ge9 Cs7 Ge23 Ge24 . . 130.3(3)
Ge9 Cs7 Ge23 Ge22 . . -17.6(8)
Ge9 Cs7 Ge23 Ge20 . 4_565 28.8(4)
Ge9 Cs7 Ge24 Cs5 . 1_455 96.70(15)
Ge9 Cs7 Ge24 Ge18 . . -64.57(12)
Ge9 Cs7 Ge24 Ge21 . . -158.57(8)
Ge9 Cs7 Ge24 Ge25 . 4_565 -76.33(18)
Ge9 Cs7 Ge24 Ge25 . . -163.7(5)
Ge9 Cs7 Ge24 Ge23 . . -165.75(9)
Ge9 Cs7 Ge24 Ge24 . 4_565 -62.15(11)
Ge9 Cs7 Ge8A Cs9 . . -141.5(9)
Ge9 Cs7 Ge8A Ge4 . . 62.1(4)
Ge9 Cs7 Ge8A Ge7 . . -27.1(13)
Ge9 Cs7 Ge8A Ge3A . . 87.3(14)
Ge9 Cs9 Ge19 Cs1 3_757 3_757 -2.45(4)
Ge9 Cs9 Ge19 Cs7 3_757 . -120.60(4)
Ge9 Cs9 Ge19 Ge18 3_757 . 162.54(3)
Ge9 Cs9 Ge19 Ge19 3_757 4_565 99.21(3)
Ge9 Cs9 Ge19 Ge23 3_757 . -71.97(18)
Ge9 Cs9 Ge19 Ge22 3_757 . -41.33(16)
Ge9 Cs9 Ge19 Ge20 3_757 4_565 26.11(9)
Ge9 Cs9 Ge19 Ge20 3_757 . 42.94(8)
Ge9 Cs9 Ge8 Cs7 3_757 . 129.02(4)
Ge9 Cs9 Ge8 Cs9 3_757 3_757 20.23(5)
Ge9 Cs9 Ge8 Ge4 3_757 . -179.59(9)
Ge9 Cs9 Ge8 Ge7 3_757 . -43.01(12)
Ge9 Cs9 Ge8 Ge3 3_757 . -106.33(10)
Ge9 Cs9 Ge8 Ge9 3_757 . 80.48(19)
Ge9 Cs9 N14 Cs8 3_757 . 145.2(4)
Ge9 Cs9 N14 Cs5 3_757 . 33.4(3)
Ge9 Cs9 N14 Cs9 3_757 4_565 -52.9(5)
Ge9 Cs9 N12 Cs3 3_757 3_757 6.6(5)
Ge9 Cs9 N12 Cs9 3_757 4_565 -163.0(4)
Ge9 Cs9 Ge8A Cs7 3_757 . 125.5(3)
Ge9 Cs9 Ge8A Ge4 3_757 . 166.2(15)
Ge9 Cs9 Ge8A Ge7 3_757 . -27.1(11)
Ge9 Cs9 Ge8A Ge9 3_757 . 67.5(13)
Ge9 Cs9 Ge8A Ge3A 3_757 . -92.0(13)
Ge9 Ge6 Ge2 Cs1 . . 158.75(6)
Ge9 Ge6 Ge2 Ge7 . . 77.45(7)
Ge9 Ge6 Ge2 Ge5 . . -48.09(6)
Ge9 Ge6 Ge2 Ge1 . . -23.76(10)
Ge9 Ge6 Ge2 Ge3 . . 34.74(8)
Ge9 Ge6 Ge2 Cs2 . . -115.78(7)
Ge9 Ge6 Ge2 Ge3A . . 30.1(6)
Ge9 Ge6 Ge2 Ge1A . . -32.9(7)
Ge9 Ge6 Ge7 Cs1 . . 163.22(5)
Ge9 Ge6 Ge7 Cs9 . 3_757 73.14(4)
Ge9 Ge6 Ge7 Ge2 . . -110.77(6)
Ge9 Ge6 Ge7 Ge8 . . -2.19(8)
Ge9 Ge6 Ge7 Ge3 . . -61.93(8)
Ge9 Ge6 Ge7 Ge8A . . -11.4(6)
Ge9 Ge6 Ge7 Ge3A . . -69.8(6)
Ge9 Ge6 Ge5 Cs6 . . -0.7(3)
Ge9 Ge6 Ge5 Ge2 . . 125.33(6)
Ge9 Ge6 Ge5 Ge4 . . 42.69(7)
Ge9 Ge6 Ge5 Ge1 . . 100.80(10)
Ge9 Ge6 Cs2 Cs6 . 3_756 142.30(5)
Ge9 Ge6 Cs2 Cs4 . 3_756 -44.02(8)
Ge9 Ge6 Cs2 Ge2 . . 97.44(6)
Ge9 Ge6 Cs2 Ge11 . 3_756 -172.37(4)
Ge9 Ge6 Cs2 Cs2 . 4 -98.72(4)
Ge9 Ge6 Cs2 N8 . . -59.50(19)
Ge9 Ge6 Cs2 N7 . . -118.9(2)
Ge9 Ge6 Cs2 N6 . . -103.6(4)
Ge9 Ge6 Cs2 N9 . . -8.63(17)
Ge9 Ge6 Cs2 Ge5A . . 9.5(7)
Ge9 Ge6 Cs2 Ge1A . 3_756 68.4(12)
Ge9 Ge6 Ge5A Cs6 . . 87(4)
Ge9 Ge6 Ge5A Ge4 . . 51.0(5)
Ge9 Ge6 Ge5A Cs2 . . -169.4(7)
Ge9 Ge6 Ge5A Ge1A . . 109.4(8)
Ge9 Ge4 Ge8 Cs7 . . -85.22(5)
Ge9 Ge4 Ge8 Cs9 . 3_757 9.99(7)
Ge9 Ge4 Ge8 Cs9 . . -142.28(11)
Ge9 Ge4 Ge8 Ge7 . . 79.46(9)
Ge9 Ge4 Ge8 Ge3 . . 126.97(10)
Ge9 Ge4 Ge5 Cs6 . . 124.49(8)
Ge9 Ge4 Ge5 Ge6 . . -44.25(8)
Ge9 Ge4 Ge5 Ge2 . . -100.00(6)
Ge9 Ge4 Ge5 Ge1 . . -148.59(8)
Ge9 Ge4 Ge1 Cs8 . . -165.55(6)
Ge9 Ge4 Ge1 Cs6 . . 101.36(5)
Ge9 Ge4 Ge1 Cs4 . . -120.46(9)
Ge9 Ge4 Ge1 Ge2 . . -30.91(12)
Ge9 Ge4 Ge1 Ge5 . . 28.02(7)
Ge9 Ge4 Ge1 Ge3 . . -88.36(7)
Ge9 Ge4 Ge3 Cs8 . . -168.22(5)
Ge9 Ge4 Ge3 Cs5 . . -106.78(10)
Ge9 Ge4 Ge3 Cs4 . . 134.55(7)
Ge9 Ge4 Ge3 Ge2 . . 57.66(7)
Ge9 Ge4 Ge3 Ge7 . . 0.93(10)
Ge9 Ge4 Ge3 Ge8 . . -44.73(10)
Ge9 Ge4 Ge3 Ge1 . . 107.33(9)
Ge9 Ge4 Ge5A Cs6 . . 136.4(9)
Ge9 Ge4 Ge5A Ge6 . . -51.9(5)
Ge9 Ge4 Ge5A Cs2 . . -122.3(14)
Ge9 Ge4 Ge5A Ge1A . . -142.5(10)
Ge9 Ge4 Ge8A Cs7 . . -81.9(3)
Ge9 Ge4 Ge8A Cs9 . . -125.7(18)
Ge9 Ge4 Ge8A Ge7 . . 67.7(8)
Ge9 Ge4 Ge8A Ge3A . . 116.1(8)
Ge9 Ge4 Ge3A Cs8 . . -166.78(10)
Ge9 Ge4 Ge3A Cs5 . . -101.7(7)
Ge9 Ge4 Ge3A Cs4 . . 144.0(9)
Ge9 Ge4 Ge3A Ge2 . . 48.6(8)
Ge9 Ge4 Ge3A Ge7 . . -12.1(8)
Ge9 Ge4 Ge3A Ge8A . . -59.1(10)
Ge9 Ge4 Ge3A Ge1A . . 97.9(8)
Ge9 Ge4 Ge1A Cs8 . . -166.65(9)
Ge9 Ge4 Ge1A Cs6 . . 101.8(2)
Ge9 Ge4 Ge1A Ge2 . . -45.5(9)
Ge9 Ge4 Ge1A Cs2 . 3_756 128.2(16)
Ge9 Ge4 Ge1A Ge5A . . 28.9(7)
Ge9 Ge4 Ge1A Ge3A . . -93.9(6)
Ge9 Ge8 Ge3 Cs8 . . 95.45(13)
Ge9 Ge8 Ge3 Cs5 . . -166.84(7)
Ge9 Ge8 Ge3 Cs4 . . 17(5)
Ge9 Ge8 Ge3 Ge2 . . -36.71(9)
Ge9 Ge8 Ge3 Ge4 . . 45.76(8)
Ge9 Ge8 Ge3 Ge7 . . -78.83(8)
Ge9 Ge8 Ge3 Ge1 . . 21.94(12)
Ge9 Ge5 Ge1 Cs8 . . -43.41(11)
Ge9 Ge5 Ge1 Cs6 . . -101.23(10)
Ge9 Ge5 Ge1 Cs4 . . 106.4(2)
Ge9 Ge5 Ge1 Ge2 . . 87.88(10)
Ge9 Ge5 Ge1 Ge4 . . -27.40(8)
Ge9 Ge5 Ge1 Ge3 . . 30.94(11)
Ge9 Ge5A Ge1A Cs8 . . -49.3(13)
Ge9 Ge5A Ge1A Cs6 . . -112.6(11)
Ge9 Ge5A Ge1A Ge2 . . 73.3(13)
Ge9 Ge5A Ge1A Ge4 . . -34.2(9)
Ge9 Ge5A Ge1A Cs2 . 3_756 -175.6(8)
Ge9 Ge5A Ge1A Ge3A . . 19.8(16)
Ge9 Ge8A Ge3A Cs8 . . 109.7(8)
Ge9 Ge8A Ge3A Cs5 . . -160.3(7)
Ge9 Ge8A Ge3A Cs4 . . 157(3)
Ge9 Ge8A Ge3A Ge2 . . -32.4(11)
Ge9 Ge8A Ge3A Ge4 . . 51.2(5)
Ge9 Ge8A Ge3A Ge7 . . -73.2(6)
Ge9 Ge8A Ge3A Ge1A . . 31.1(11)
Ge5A Cs6 Ge11 Cs1 . 3_756 81.1(4)
Ge5A Cs6 Ge11 Ge11 . 4_565 -86.5(4)
Ge5A Cs6 Ge11 Ge10 . . -99.5(4)
Ge5A Cs6 Ge11 Ge13 . . 157.5(4)
Ge5A Cs6 Ge11 Ge15 . . -156.7(4)
Ge5A Cs6 Ge11 Cs2 . 3_756 13.9(4)
Ge5A Cs6 Ge11 Ge17 . . 165.8(4)
Ge5A Cs6 Ge11 Ge12 . 4_565 174.8(4)
Ge5A Cs6 Ge11 Ge12 . . 154.4(4)
Ge5A Cs6 Ge10 Cs8 . . -22.6(6)
Ge5A Cs6 Ge10 Cs6 . 4_565 3.5(6)
Ge5A Cs6 Ge10 Ge11 . . 113.1(6)
Ge5A Cs6 Ge10 Ge11 . 4_565 103.1(6)
Ge5A Cs6 Ge10 Ge15 . 4_565 -165.8(6)
Ge5A Cs6 Ge10 Ge15 . . -168.1(6)
Ge5A Cs6 Ge10 Ge16 . 4_565 -149.7(6)
Ge5A Cs6 Ge10 Ge16 . . -152.6(6)
Ge5A Cs6 Ge4 Cs8 . . 148.4(8)
Ge5A Cs6 Ge4 Cs7 . . -114.2(8)
Ge5A Cs6 Ge4 Ge8 . . -36.4(9)
Ge5A Cs6 Ge4 Ge5 . . 12.8(8)
Ge5A Cs6 Ge4 Ge1 . . 73.3(8)
Ge5A Cs6 Ge4 Ge3 . . 84.3(8)
Ge5A Cs6 Ge4 Ge9 . . -33.6(8)
Ge5A Cs6 Ge4 Ge8A . . -34(7)
Ge5A Cs6 Ge4 Ge3A . . 79.7(8)
Ge5A Cs6 Ge4 Ge1A . . 64.5(7)
Ge5A Cs6 Ge15 Ge11 . . 90.8(18)
Ge5A Cs6 Ge15 Ge10 . . 33.9(18)
Ge5A Cs6 Ge15 Ge14 . . 130.6(19)
Ge5A Cs6 Ge15 Ge13 . . 140.4(18)
Ge5A Cs6 Ge15 Ge17 . . 147.7(18)
Ge5A Cs6 Ge15 Ge16 . . -34.2(19)
Ge5A Cs6 Ge15 Ge16 . 4_565 9.5(19)
Ge5A Cs6 Ge5 Ge6 . . -41.2(19)
Ge5A Cs6 Ge5 Ge2 . . -157.0(19)
Ge5A Cs6 Ge5 Ge4 . . -87.6(19)
Ge5A Cs6 Ge5 Ge1 . . -146.9(19)
Ge5A Cs6 Ge5 Ge9 . . -41.9(19)
Ge5A Cs6 Ge1 Cs8 . . -132.0(5)
Ge5A Cs6 Ge1 Cs4 . . 164.1(6)
Ge5A Cs6 Ge1 Ge2 . . 18.2(5)
Ge5A Cs6 Ge1 Ge4 . . -65.6(5)
Ge5A Cs6 Ge1 Ge5 . . 6.6(5)
Ge5A Cs6 Ge1 Ge3 . . -78.1(5)
Ge5A Cs6 Ge17 Cs6 . 3_656 94.8(16)
Ge5A Cs6 Ge17 Ge11 . . -46.8(16)
Ge5A Cs6 Ge17 Ge14 . . -129.5(16)
Ge5A Cs6 Ge17 Ge13 . . 0.9(17)
Ge5A Cs6 Ge17 Ge15 . . -141.2(16)
Ge5A Cs6 Ge17 Ge16 . . -141.8(16)
Ge5A Cs6 Ge17 Ge12 . . -37.6(16)
Ge5A Cs6 Ge1A Cs8 . . -127.5(9)
Ge5A Cs6 Ge1A Ge2 . . 10.9(12)
Ge5A Cs6 Ge1A Ge4 . . -67.8(6)
Ge5A Cs6 Ge1A Cs2 . 3_756 126.8(11)
Ge5A Cs6 Ge1A Ge3A . . -88.4(13)
Ge5A Ge6 Ge2 Cs1 . . -156.4(4)
Ge5A Ge6 Ge2 Ge7 . . 122.3(4)
Ge5A Ge6 Ge2 Ge5 . . -3.2(4)
Ge5A Ge6 Ge2 Ge1 . . 21.1(5)
Ge5A Ge6 Ge2 Ge3 . . 79.6(5)
Ge5A Ge6 Ge2 Cs2 . . -70.9(4)
Ge5A Ge6 Ge2 Ge3A . . 75.0(8)
Ge5A Ge6 Ge2 Ge1A . . 12.0(9)
Ge5A Ge6 Ge7 Cs1 . . -149.7(8)
Ge5A Ge6 Ge7 Cs9 . 3_757 120.2(8)
Ge5A Ge6 Ge7 Ge2 . . -63.7(8)
Ge5A Ge6 Ge7 Ge8 . . 44.9(8)
Ge5A Ge6 Ge7 Ge3 . . -14.8(8)
Ge5A Ge6 Ge7 Ge8A . . 35.7(12)
Ge5A Ge6 Ge7 Ge3A . . -22.8(12)
Ge5A Ge6 Ge5 Cs6 . . 39.2(18)
Ge5A Ge6 Ge5 Ge2 . . 165.3(19)
Ge5A Ge6 Ge5 Ge4 . . 82.6(19)
Ge5A Ge6 Ge5 Ge1 . . 140.7(19)
Ge5A Ge6 Ge5 Ge9 . . 39.9(19)
Ge5A Ge6 Cs2 Cs6 . 3_756 132.8(7)
Ge5A Ge6 Cs2 Cs4 . 3_756 -53.5(7)
Ge5A Ge6 Cs2 Ge2 . . 87.9(7)
Ge5A Ge6 Cs2 Ge11 . 3_756 178.1(7)
Ge5A Ge6 Cs2 Cs2 . 4 -108.3(7)
Ge5A Ge6 Cs2 N8 . . -69.0(7)
Ge5A Ge6 Cs2 N7 . . -128.4(7)
Ge5A Ge6 Cs2 N6 . . -113.1(8)
Ge5A Ge6 Cs2 N9 . . -18.2(7)
Ge5A Ge6 Cs2 Ge1A . 3_756 58.8(15)
Ge5A Ge6 Ge9 Cs3 . . 76.1(7)
Ge5A Ge6 Ge9 Cs7 . . -114.3(7)
Ge5A Ge6 Ge9 Cs9 . 3_757 176.6(7)
Ge5A Ge6 Ge9 Ge4 . . -58.0(7)
Ge5A Ge6 Ge9 Ge8 . . -117.6(7)
Ge5A Ge6 Ge9 Ge5 . . -10.2(7)
Ge5A Ge6 Ge9 Ge8A . . -108.9(6)
Ge5A Ge4 Ge8 Cs7 . . -115.8(8)
Ge5A Ge4 Ge8 Cs9 . 3_757 -20.6(8)
Ge5A Ge4 Ge8 Cs9 . . -172.9(8)
Ge5A Ge4 Ge8 Ge7 . . 48.8(7)
Ge5A Ge4 Ge8 Ge3 . . 96.4(7)
Ge5A Ge4 Ge8 Ge9 . . -30.6(8)
Ge5A Ge4 Ge5 Cs6 . . 75(2)
Ge5A Ge4 Ge5 Ge6 . . -94(2)
Ge5A Ge4 Ge5 Ge2 . . -150(2)
Ge5A Ge4 Ge5 Ge1 . . 162(2)
Ge5A Ge4 Ge5 Ge9 . . -50(2)
Ge5A Ge4 Ge1 Cs8 . . 162.4(5)
Ge5A Ge4 Ge1 Cs6 . . 69.3(5)
Ge5A Ge4 Ge1 Cs4 . . -152.6(6)
Ge5A Ge4 Ge1 Ge2 . . -63.0(6)
Ge5A Ge4 Ge1 Ge5 . . -4.1(6)
Ge5A Ge4 Ge1 Ge3 . . -120.5(6)
Ge5A Ge4 Ge3 Cs8 . . 140.0(5)
Ge5A Ge4 Ge3 Cs5 . . -158.5(6)
Ge5A Ge4 Ge3 Cs4 . . 82.8(6)
Ge5A Ge4 Ge3 Ge2 . . 5.9(5)
Ge5A Ge4 Ge3 Ge7 . . -50.8(5)
Ge5A Ge4 Ge3 Ge8 . . -96.5(5)
Ge5A Ge4 Ge3 Ge1 . . 55.6(5)
Ge5A Ge4 Ge9 Cs3 . . -65.7(9)
Ge5A Ge4 Ge9 Cs7 . . -143.6(9)
Ge5A Ge4 Ge9 Cs9 . 3_757 131.1(9)
Ge5A Ge4 Ge9 Ge6 . . 56.7(9)
Ge5A Ge4 Ge9 Ge8 . . 140.0(9)
Ge5A Ge4 Ge9 Ge5 . . 12.0(9)
Ge5A Ge4 Ge9 Ge8A . . 139.2(11)
Ge5A Ge4 Ge8A Cs7 . . -114.5(9)
Ge5A Ge4 Ge8A Cs9 . . -158(2)
Ge5A Ge4 Ge8A Ge7 . . 35.1(9)
Ge5A Ge4 Ge8A Ge9 . . -32.6(8)
Ge5A Ge4 Ge8A Ge3A . . 83.6(7)
Ge5A Ge4 Ge3A Cs8 . . 142.2(6)
Ge5A Ge4 Ge3A Cs5 . . -152.7(9)
Ge5A Ge4 Ge3A Cs4 . . 93.0(12)
Ge5A Ge4 Ge3A Ge2 . . -2.5(8)
Ge5A Ge4 Ge3A Ge7 . . -63.2(7)
Ge5A Ge4 Ge3A Ge8A . . -110.2(9)
Ge5A Ge4 Ge3A Ge1A . . 46.8(8)
Ge5A Ge4 Ge1A Cs8 . . 164.5(7)
Ge5A Ge4 Ge1A Cs6 . . 72.9(6)
Ge5A Ge4 Ge1A Ge2 . . -74.4(11)
Ge5A Ge4 Ge1A Cs2 . 3_756 99.3(17)
Ge5A Ge4 Ge1A Ge3A . . -122.7(10)
Ge5A Cs2 N8 Cs3 . . 0.0(6)
Ge5A Cs2 N8 Cs2 . 4 -168.9(5)
Ge5A Cs2 N8 Na2 . 4 -176.9(6)
Ge5A Cs2 N8 Na2 . . 149.2(12)
Ge5A Cs2 N7 Cs2 . 4 115.5(5)
Ge5A Cs2 N7 Na2 . . 70.9(6)
Ge5A Cs2 N7 Na2 . 4 96.4(5)
Ge5A Cs2 N6 Cs4 . 3_756 55.1(6)
Ge5A Cs2 N6 Cs2 . 4 -46.9(8)
Ge5A Cs2 N6 Na2 . 4 -29.5(7)
Ge5A Cs2 N6 Na2 . . -8.1(7)
Ge5A Cs2 N9 Cs4 . 3_756 -151.8(5)
Ge5A Cs2 N9 Na2 . . -87.2(6)
Ge5A Ge9 Ge8A Cs7 . . 116.1(7)
Ge5A Ge9 Ge8A Cs9 . . 178.0(10)
Ge5A Ge9 Ge8A Ge4 . . 39.8(10)
Ge5A Ge9 Ge8A Ge7 . . -76.8(12)
Ge5A Ge9 Ge8A Ge3A . . -19.7(14)
Ge8A Cs7 Ge18 Cs8 . . 40.8(4)
Ge8A Cs7 Ge18 Cs7 . 4_565 5.6(4)
Ge8A Cs7 Ge18 Ge19 . . -96.3(4)
Ge8A Cs7 Ge18 Ge19 . 4_565 -90.3(4)
Ge8A Cs7 Ge18 Ge25 . . -179.3(4)
Ge8A Cs7 Ge18 Ge25 . 4_565 -180.0(4)
Ge8A Cs7 Ge18 Ge24 . 4_565 166.9(4)
Ge8A Cs7 Ge18 Ge24 . . 168.3(4)
Ge8A Cs7 Ge19 Cs1 . 3_757 -101.9(4)
Ge8A Cs7 Ge19 Cs9 . . -27.6(4)
Ge8A Cs7 Ge19 Ge18 . . 83.3(4)
Ge8A Cs7 Ge19 Ge19 . 4_565 74.9(4)
Ge8A Cs7 Ge19 Ge23 . . 179.3(4)
Ge8A Cs7 Ge19 Ge22 . . -173.3(4)
Ge8A Cs7 Ge19 Ge20 . . 174.5(5)
Ge8A Cs7 Ge19 Ge20 . 4_565 -171.5(4)
Ge8A Cs7 Ge4 Cs8 . . -93.5(7)
Ge8A Cs7 Ge4 Cs6 . . 175.0(7)
Ge8A Cs7 Ge4 Ge8 . . 10.0(7)
Ge8A Cs7 Ge4 Ge5 . . 99.8(7)
Ge8A Cs7 Ge4 Ge1 . . -80.8(8)
Ge8A Cs7 Ge4 Ge3 . . -20.8(7)
Ge8A Cs7 Ge4 Ge9 . . 72.7(7)
Ge8A Cs7 Ge4 Ge5A . . 104.1(10)
Ge8A Cs7 Ge4 Ge3A . . -20.1(9)
Ge8A Cs7 Ge4 Ge1A . . 156(8)
Ge8A Cs7 Ge25 Ge18 . . 0.9(4)
Ge8A Cs7 Ge25 Ge21 . . -100.0(5)
Ge8A Cs7 Ge25 Ge23 . . -110.7(4)
Ge8A Cs7 Ge25 Ge24 . 4_565 20.6(5)
Ge8A Cs7 Ge25 Ge24 . . 71.9(7)
Ge8A Cs7 Ge25 Ge22 . . -105.5(4)
Ge8A Cs7 Ge8 Cs9 . 3_757 175(3)
Ge8A Cs7 Ge8 Cs9 . . 87(3)
Ge8A Cs7 Ge8 Ge4 . . -55(3)
Ge8A Cs7 Ge8 Ge7 . . -121(3)
Ge8A Cs7 Ge8 Ge3 . . -18(3)
Ge8A Cs7 Ge8 Ge9 . . -118(3)
Ge8A Cs7 Ge23 Cs7 . 3_657 -147.7(6)
Ge8A Cs7 Ge23 Ge19 . . -0.9(6)
Ge8A Cs7 Ge23 Ge21 . . 84.2(6)
Ge8A Cs7 Ge23 Ge25 . . 92.4(6)
Ge8A Cs7 Ge23 Ge24 . . 92.9(6)
Ge8A Cs7 Ge23 Ge22 . . -54.9(8)
Ge8A Cs7 Ge23 Ge20 . 4_565 -8.5(6)
Ge8A Cs7 Ge24 Cs5 . 1_455 147.4(4)
Ge8A Cs7 Ge24 Ge18 . . -13.9(4)
Ge8A Cs7 Ge24 Ge21 . . -107.9(4)
Ge8A Cs7 Ge24 Ge25 . . -113.0(7)
Ge8A Cs7 Ge24 Ge25 . 4_565 -25.7(4)
Ge8A Cs7 Ge24 Ge23 . . -115.1(4)
Ge8A Cs7 Ge24 Ge24 . 4_565 -11.5(4)
Ge8A Cs7 Ge9 Cs3 . . 176.0(6)
Ge8A Cs7 Ge9 Cs9 . 3_757 69.1(6)
Ge8A Cs7 Ge9 Ge6 . . 6.1(6)
Ge8A Cs7 Ge9 Ge4 . . -57.4(6)
Ge8A Cs7 Ge9 Ge8 . . 9.6(6)
Ge8A Cs7 Ge9 Ge5 . . -84.0(6)
Ge8A Cs7 Ge9 Ge5A . . -97.3(8)
Ge8A Cs9 Ge19 Cs1 . 3_757 146.1(4)
Ge8A Cs9 Ge19 Cs7 . . 28.0(4)
Ge8A Cs9 Ge19 Ge18 . . -48.9(4)
Ge8A Cs9 Ge19 Ge19 . 4_565 -112.2(4)
Ge8A Cs9 Ge19 Ge23 . . 76.6(5)
Ge8A Cs9 Ge19 Ge22 . . 107.2(5)
Ge8A Cs9 Ge19 Ge20 . . -168.5(5)
Ge8A Cs9 Ge19 Ge20 . 4_565 174.7(5)
Ge8A Cs9 Ge8 Cs7 . . -85(3)
Ge8A Cs9 Ge8 Cs9 . 3_757 166(3)
Ge8A Cs9 Ge8 Ge4 . . -34(3)
Ge8A Cs9 Ge8 Ge7 . . 103(3)
Ge8A Cs9 Ge8 Ge3 . . 40(3)
Ge8A Cs9 Ge8 Ge9 . . -134(3)
Ge8A Cs9 N14 Cs8 . . 25.4(6)
Ge8A Cs9 N14 Cs5 . . -86.3(4)
Ge8A Cs9 N14 Cs9 . 4_565 -172.7(6)
Ge8A Cs9 N12 Cs3 . 3_757 -109.7(8)
Ge8A Cs9 N12 Cs9 . 4_565 80.8(7)
Ge8A Ge4 Ge8 Cs7 . . 99(3)
Ge8A Ge4 Ge8 Cs9 . 3_757 -166(3)
Ge8A Ge4 Ge8 Cs9 . . 42(3)
Ge8A Ge4 Ge8 Ge7 . . -96(3)
Ge8A Ge4 Ge8 Ge3 . . -49(3)
Ge8A Ge4 Ge8 Ge9 . . -176(3)
Ge8A Ge4 Ge5 Cs6 . . 176.3(7)
Ge8A Ge4 Ge5 Ge6 . . 7.5(6)
Ge8A Ge4 Ge5 Ge2 . . -48.2(7)
Ge8A Ge4 Ge5 Ge1 . . -96.8(7)
Ge8A Ge4 Ge5 Ge9 . . 51.8(7)
Ge8A Ge4 Ge1 Cs8 . . -91.8(7)
Ge8A Ge4 Ge1 Cs6 . . 175.1(7)
Ge8A Ge4 Ge1 Cs4 . . -46.7(7)
Ge8A Ge4 Ge1 Ge2 . . 42.9(6)
Ge8A Ge4 Ge1 Ge5 . . 101.8(7)
Ge8A Ge4 Ge1 Ge3 . . -14.6(7)
Ge8A Ge4 Ge3 Cs8 . . -114.0(9)
Ge8A Ge4 Ge3 Cs5 . . -52.5(9)
Ge8A Ge4 Ge3 Cs4 . . -171.2(9)
Ge8A Ge4 Ge3 Ge2 . . 111.9(8)
Ge8A Ge4 Ge3 Ge7 . . 55.2(8)
Ge8A Ge4 Ge3 Ge8 . . 9.5(8)
Ge8A Ge4 Ge3 Ge1 . . 161.6(8)
Ge8A Ge4 Ge9 Cs3 . . 155.1(6)
Ge8A Ge4 Ge9 Cs7 . . 77.2(6)
Ge8A Ge4 Ge9 Cs9 . 3_757 -8.1(6)
Ge8A Ge4 Ge9 Ge6 . . -82.5(6)
Ge8A Ge4 Ge9 Ge8 . . 0.8(6)
Ge8A Ge4 Ge9 Ge5 . . -127.2(6)
Ge8A Ge4 Ge9 Ge5A . . -139.2(11)
Ge8A Ge4 Ge5A Cs6 . . 177.1(7)
Ge8A Ge4 Ge5A Ge6 . . -11.1(10)
Ge8A Ge4 Ge5A Cs2 . . -81.6(12)
Ge8A Ge4 Ge5A Ge9 . . 40.7(8)
Ge8A Ge4 Ge5A Ge1A . . -101.8(8)
Ge8A Ge4 Ge3A Cs8 . . -107.7(10)
Ge8A Ge4 Ge3A Cs5 . . -42.6(12)
Ge8A Ge4 Ge3A Cs4 . . -156.9(17)
Ge8A Ge4 Ge3A Ge2 . . 107.7(9)
Ge8A Ge4 Ge3A Ge7 . . 46.9(7)
Ge8A Ge4 Ge3A Ge1A . . 157.0(10)
Ge8A Ge4 Ge1A Cs8 . . -93.6(7)
Ge8A Ge4 Ge1A Cs6 . . 174.8(7)
Ge8A Ge4 Ge1A Ge2 . . 27.5(8)
Ge8A Ge4 Ge1A Cs2 . 3_756 -159(2)
Ge8A Ge4 Ge1A Ge5A . . 101.9(10)
Ge8A Ge4 Ge1A Ge3A . . -20.8(8)
Ge8A Ge7 Ge8 Cs7 . . 118(3)
Ge8A Ge7 Ge8 Cs9 . 3_757 -171(3)
Ge8A Ge7 Ge8 Cs9 . . -91(3)
Ge8A Ge7 Ge8 Ge4 . . 58(3)
Ge8A Ge7 Ge8 Ge3 . . 6(3)
Ge8A Ge7 Ge8 Ge9 . . 115(3)
Ge8A Ge7 Ge3 Cs8 . . -17.1(6)
Ge8A Ge7 Ge3 Cs5 . . 100.1(6)
Ge8A Ge7 Ge3 Cs4 . . -179.8(6)
Ge8A Ge7 Ge3 Ge2 . . -129.4(6)
Ge8A Ge7 Ge3 Ge4 . . -45.1(6)
Ge8A Ge7 Ge3 Ge8 . . -1.3(6)
Ge8A Ge7 Ge3 Ge1 . . -101.1(6)
Ge8A Ge7 Ge3A Cs8 . . 5.4(12)
Ge8A Ge7 Ge3A Cs5 . . 89.7(8)
Ge8A Ge7 Ge3A Cs4 . . 162.7(15)
Ge8A Ge7 Ge3A Ge2 . . -134.2(8)
Ge8A Ge7 Ge3A Ge4 . . -39.7(6)
Ge8A Ge7 Ge3A Ge1A . . -97.2(11)
Ge8A Ge9 Ge5A Cs6 . . -79.4(14)
Ge8A Ge9 Ge5A Ge6 . . 85.4(6)
Ge8A Ge9 Ge5A Ge4 . . -32.6(9)
Ge8A Ge9 Ge5A Cs2 . . 99.1(11)
Ge8A Ge9 Ge5A Ge1A . . 0.6(16)
Ge8A Ge3A Ge1A Cs8 . . 82.6(10)
Ge8A Ge3A Ge1A Cs6 . . 39.0(14)
Ge8A Ge3A Ge1A Ge2 . . -102.0(10)
Ge8A Ge3A Ge1A Ge4 . . 18.2(8)
Ge8A Ge3A Ge1A Cs2 . 3_756 166.8(14)
Ge8A Ge3A Ge1A Ge5A . . -32.4(13)
Ge3A Cs8 Ge18 Cs7 . . -42.9(3)
Ge3A Cs8 Ge18 Cs7 4_565 . -130.9(3)
Ge3A Cs8 Ge18 Cs7 . 4_565 130.9(3)
Ge3A Cs8 Ge18 Cs7 4_565 4_565 42.9(3)
Ge3A Cs8 Ge18 Ge19 4_565 4_565 -5.9(4)
Ge3A Cs8 Ge18 Ge19 4_565 . -82.0(4)
Ge3A Cs8 Ge18 Ge19 . 4_565 82.0(4)
Ge3A Cs8 Ge18 Ge19 . . 5.9(4)
Ge3A Cs8 Ge18 Ge25 . . -88.3(4)
Ge3A Cs8 Ge18 Ge25 . 4_565 176.2(4)
Ge3A Cs8 Ge18 Ge25 4_565 4_565 88.3(4)
Ge3A Cs8 Ge18 Ge25 4_565 . -176.2(4)
Ge3A Cs8 Ge18 Ge24 . 4_565 -163.1(4)
Ge3A Cs8 Ge18 Ge24 4_565 . 163.1(4)
Ge3A Cs8 Ge18 Ge24 . . -109.0(4)
Ge3A Cs8 Ge18 Ge24 4_565 4_565 109.0(4)
Ge3A Cs8 Ge10 Cs6 . 4_565 -134.0(4)
Ge3A Cs8 Ge10 Cs6 . . 38.0(4)
Ge3A Cs8 Ge10 Cs6 4_565 . 134.0(4)
Ge3A Cs8 Ge10 Cs6 4_565 4_565 -38.0(4)
Ge3A Cs8 Ge10 Ge11 4_565 4_565 11.1(4)
Ge3A Cs8 Ge10 Ge11 . . -11.1(4)
Ge3A Cs8 Ge10 Ge11 4_565 . 84.9(4)
Ge3A Cs8 Ge10 Ge11 . 4_565 -84.9(4)
Ge3A Cs8 Ge10 Ge15 4_565 . 175.5(4)
Ge3A Cs8 Ge10 Ge15 . . 79.4(4)
Ge3A Cs8 Ge10 Ge15 4_565 4_565 -79.4(4)
Ge3A Cs8 Ge10 Ge15 . 4_565 -175.5(4)
Ge3A Cs8 Ge10 Ge16 4_565 . -157.5(4)
Ge3A Cs8 Ge10 Ge16 . . 106.4(4)
Ge3A Cs8 Ge10 Ge16 4_565 4_565 -106.4(4)
Ge3A Cs8 Ge10 Ge16 . 4_565 157.5(4)
Ge3A Cs8 Ge4 Cs7 4_565 . 122.3(5)
Ge3A Cs8 Ge4 Cs7 . . 129.2(6)
Ge3A Cs8 Ge4 Cs6 . . -125.2(6)
Ge3A Cs8 Ge4 Cs6 4_565 . -132.2(5)
Ge3A Cs8 Ge4 Ge8 4_565 . 49.1(5)
Ge3A Cs8 Ge4 Ge8 . . 56.0(6)
Ge3A Cs8 Ge4 Ge5 4_565 . -71.4(5)
Ge3A Cs8 Ge4 Ge5 . . -64.5(6)
Ge3A Cs8 Ge4 Ge1 4_565 . -56.0(5)
Ge3A Cs8 Ge4 Ge1 . . -49.1(6)
Ge3A Cs8 Ge4 Ge3 4_565 . 3.1(5)
Ge3A Cs8 Ge4 Ge3 . . 10.0(6)
Ge3A Cs8 Ge4 Ge9 . . 62.7(7)
Ge3A Cs8 Ge4 Ge9 4_565 . 55.8(6)
Ge3A Cs8 Ge4 Ge5A . . -75.8(9)
Ge3A Cs8 Ge4 Ge5A 4_565 . -82.8(9)
Ge3A Cs8 Ge4 Ge8A 4_565 . 48.0(7)
Ge3A Cs8 Ge4 Ge8A . . 55.0(8)
Ge3A Cs8 Ge4 Ge3A 4_565 . -6.94(13)
Ge3A Cs8 Ge4 Ge1A . . -54.3(7)
Ge3A Cs8 Ge4 Ge1A 4_565 . -61.3(7)
Ge3A Cs8 Ge1 Cs6 . . 146.9(7)
Ge3A Cs8 Ge1 Cs6 4_565 . -157.1(4)
Ge3A Cs8 Ge1 Cs4 4_565 . -12.7(4)
Ge3A Cs8 Ge1 Cs4 . . -68.6(7)
Ge3A Cs8 Ge1 Ge2 . . -2.2(6)
Ge3A Cs8 Ge1 Ge2 4_565 . 53.8(4)
Ge3A Cs8 Ge1 Ge4 . . 79.8(6)
Ge3A Cs8 Ge1 Ge4 4_565 . 135.7(4)
Ge3A Cs8 Ge1 Ge5 . . 95.7(6)
Ge3A Cs8 Ge1 Ge5 4_565 . 151.7(4)
Ge3A Cs8 Ge1 Ge3 4_565 . 61.6(4)
Ge3A Cs8 Ge1 Ge3 . . 5.6(6)
Ge3A Cs8 Ge3 Cs5 4_565 . 34.4(5)
Ge3A Cs8 Ge3 Cs5 . . 127(3)
Ge3A Cs8 Ge3 Cs4 4_565 . -43.6(5)
Ge3A Cs8 Ge3 Cs4 . . 49(3)
Ge3A Cs8 Ge3 Ge2 . . -19(3)
Ge3A Cs8 Ge3 Ge2 4_565 . -111.0(4)
Ge3A Cs8 Ge3 Ge4 . . -85(3)
Ge3A Cs8 Ge3 Ge4 4_565 . -177.4(4)
Ge3A Cs8 Ge3 Ge7 4_565 . 151.4(3)
Ge3A Cs8 Ge3 Ge7 . . -116(3)
Ge3A Cs8 Ge3 Ge8 4_565 . 137.7(4)
Ge3A Cs8 Ge3 Ge8 . . -130(3)
Ge3A Cs8 Ge3 Ge1 4_565 . -117.5(4)
Ge3A Cs8 Ge3 Ge1 . . -25(3)
Ge3A Cs8 N14 Cs5 . . 43.5(3)
Ge3A Cs8 N14 Cs5 4_565 . -43.5(3)
Ge3A Cs8 N14 Cs9 4_565 4_565 59.7(6)
Ge3A Cs8 N14 Cs9 4_565 . -146.6(7)
Ge3A Cs8 N14 Cs9 . . -59.7(6)
Ge3A Cs8 N14 Cs9 . 4_565 146.6(7)
Ge3A Cs8 Ge3A Cs5 4_565 . 38.5(7)
Ge3A Cs8 Ge3A Cs4 4_565 . -40.3(7)
Ge3A Cs8 Ge3A Ge2 4_565 . -120.8(11)
Ge3A Cs8 Ge3A Ge4 4_565 . 174.12(9)
Ge3A Cs8 Ge3A Ge7 4_565 . 121.8(13)
Ge3A Cs8 Ge3A Ge8A 4_565 . 126.6(6)
Ge3A Cs8 Ge3A Ge1A 4_565 . -127.1(6)
Ge3A Cs8 Ge1A Cs6 4_565 . -156.7(5)
Ge3A Cs8 Ge1A Cs6 . . 150.2(9)
Ge3A Cs8 Ge1A Ge2 4_565 . 48.4(9)
Ge3A Cs8 Ge1A Ge2 . . -4.6(7)
Ge3A Cs8 Ge1A Ge4 . . 78.7(8)
Ge3A Cs8 Ge1A Ge4 4_565 . 131.8(5)
Ge3A Cs8 Ge1A Cs2 . 3_756 -132.7(12)
Ge3A Cs8 Ge1A Cs2 4_565 3_756 -79.7(8)
Ge3A Cs8 Ge1A Ge5A 4_565 . 147.5(9)
Ge3A Cs8 Ge1A Ge5A . . 94.4(11)
Ge3A Cs8 Ge1A Ge3A 4_565 . 53.1(7)
Ge3A Cs5 Cs9 Cs9 . 4_565 -126.7(3)
Ge3A Cs5 Cs9 Cs9 4_565 4_565 -59.4(4)
Ge3A Cs5 Cs9 Ge6 4_565 3_757 -137.9(4)
Ge3A Cs5 Cs9 Ge6 . 3_757 154.9(3)
Ge3A Cs5 Cs9 Ge19 . . -74.4(3)
Ge3A Cs5 Cs9 Ge19 4_565 . -7.2(4)
Ge3A Cs5 Cs9 Ge7 . 3_757 100.6(3)
Ge3A Cs5 Cs9 Ge7 4_565 3_757 167.8(4)
Ge3A Cs5 Cs9 Ge8 4_565 . 76.3(4)
Ge3A Cs5 Cs9 Ge8 . . 9.1(3)
Ge3A Cs5 Cs9 Ge8 . 3_757 92.7(3)
Ge3A Cs5 Cs9 Ge8 4_565 3_757 159.9(4)
Ge3A Cs5 Cs9 N14 . . -69.7(4)
Ge3A Cs5 Cs9 N14 4_565 . -2.5(4)
Ge3A Cs5 Cs9 N13 4_565 4_565 160.2(4)
Ge3A Cs5 Cs9 N13 . 4_565 93.0(4)
Ge3A Cs5 Cs9 N12 . . 178.4(4)
Ge3A Cs5 Cs9 N12 4_565 . -114.4(4)
Ge3A Cs5 Cs9 Ge9 4_565 3_757 -163.0(4)
Ge3A Cs5 Cs9 Ge9 . 3_757 129.8(3)
Ge3A Cs5 Cs9 Ge8A 4_565 . 70.0(7)
Ge3A Cs5 Cs9 Ge8A . . 2.7(6)
Ge3A Cs5 Ge3 Cs8 . . -98(3)
Ge3A Cs5 Ge3 Cs8 4_565 . -32.5(4)
Ge3A Cs5 Ge3 Cs4 4_565 . 45.9(4)
Ge3A Cs5 Ge3 Cs4 . . -20(3)
Ge3A Cs5 Ge3 Ge2 . . 48(3)
Ge3A Cs5 Ge3 Ge2 4_565 . 114.2(4)
Ge3A Cs5 Ge3 Ge4 4_565 . -85.1(4)
Ge3A Cs5 Ge3 Ge4 . . -151(3)
Ge3A Cs5 Ge3 Ge7 4_565 . 166.3(4)
Ge3A Cs5 Ge3 Ge7 . . 100(3)
Ge3A Cs5 Ge3 Ge8 4_565 . -134.0(4)
Ge3A Cs5 Ge3 Ge8 . . 160(3)
Ge3A Cs5 Ge3 Ge1 . . -37(3)
Ge3A Cs5 Ge3 Ge1 4_565 . 29.3(4)
Ge3A Cs5 N14 Cs8 4_565 . 40.6(4)
Ge3A Cs5 N14 Cs8 . . -40.6(4)
Ge3A Cs5 N14 Cs9 4_565 . 177.5(4)
Ge3A Cs5 N14 Cs9 . 4_565 -177.5(4)
Ge3A Cs5 N14 Cs9 . . 96.4(4)
Ge3A Cs5 N14 Cs9 4_565 4_565 -96.4(4)
Ge3A Cs5 N13 Cs9 4_565 4_565 80.1(4)
Ge3A Cs5 N13 Cs9 . 4_565 46.4(10)
Ge3A Cs5 Ge3A Cs8 4_565 . -36.9(7)
Ge3A Cs5 Ge3A Cs4 4_565 . 45.6(5)
Ge3A Cs5 Ge3A Ge2 4_565 . 126.9(8)
Ge3A Cs5 Ge3A Ge4 4_565 . -90.9(9)
Ge3A Cs5 Ge3A Ge7 4_565 . 175.6(3)
Ge3A Cs5 Ge3A Ge8A 4_565 . -122.4(7)
Ge3A Cs5 Ge3A Ge1A 4_565 . 18(4)
Ge3A Cs4 Ge1 Cs8 . . 77.6(7)
Ge3A Cs4 Ge1 Cs8 4_565 . 13.1(4)
Ge3A Cs4 Ge1 Cs6 4_565 . 78.2(5)
Ge3A Cs4 Ge1 Cs6 . . 142.7(6)
Ge3A Cs4 Ge1 Ge2 4_565 . -126.2(4)
Ge3A Cs4 Ge1 Ge2 . . -61.8(7)
Ge3A Cs4 Ge1 Ge4 4_565 . -27.9(4)
Ge3A Cs4 Ge1 Ge4 . . 36.5(7)
Ge3A Cs4 Ge1 Ge5 4_565 . -143.5(4)
Ge3A Cs4 Ge1 Ge5 . . -79.0(7)
Ge3A Cs4 Ge1 Ge3 4_565 . -59.2(4)
Ge3A Cs4 Ge1 Ge3 . . 5.3(7)
Ge3A Cs4 Ge3 Cs8 4_565 . 45.9(4)
Ge3A Cs4 Ge3 Cs8 . . -104(4)
Ge3A Cs4 Ge3 Cs5 . . 159(4)
Ge3A Cs4 Ge3 Cs5 4_565 . -51.6(4)
Ge3A Cs4 Ge3 Ge2 4_565 . 178.4(4)
Ge3A Cs4 Ge3 Ge2 . . 29(4)
Ge3A Cs4 Ge3 Ge4 . . -53(4)
Ge3A Cs4 Ge3 Ge4 4_565 . 96.2(4)
Ge3A Cs4 Ge3 Ge7 . . 70(4)
Ge3A Cs4 Ge3 Ge7 4_565 . -140.4(4)
Ge3A Cs4 Ge3 Ge8 4_565 . 124(5)
Ge3A Cs4 Ge3 Ge8 . . -25(5)
Ge3A Cs4 Ge3 Ge1 4_565 . 119.6(4)
Ge3A Cs4 Ge3 Ge1 . . -30(4)
Ge3A Cs4 N5 Na1 . . 101.7(8)
Ge3A Cs4 N5 Na1 4_565 . 177.4(8)
Ge3A Cs4 Ge3A Cs8 4_565 . 41.7(6)
Ge3A Cs4 Ge3A Cs5 4_565 . -49.6(5)
Ge3A Cs4 Ge3A Ge2 4_565 . -177.0(3)
Ge3A Cs4 Ge3A Ge4 4_565 . 84.6(12)
Ge3A Cs4 Ge3A Ge7 4_565 . -126.2(9)
Ge3A Cs4 Ge3A Ge8A 4_565 . -6(4)
Ge3A Cs4 Ge3A Ge1A 4_565 . 122.4(6)
Ge3A Ge2 Ge7 Cs1 . . -162.7(6)
Ge3A Ge2 Ge7 Cs9 . 3_757 133.7(6)
Ge3A Ge2 Ge7 Ge6 . . 128.2(6)
Ge3A Ge2 Ge7 Ge8 . . 46.5(6)
Ge3A Ge2 Ge7 Ge3 . . 0.8(6)
Ge3A Ge2 Ge7 Ge8A . . 38.2(8)
Ge3A Ge2 Ge5 Cs6 . . 53.7(6)
Ge3A Ge2 Ge5 Ge6 . . -109.6(6)
Ge3A Ge2 Ge5 Ge4 . . -7.3(6)
Ge3A Ge2 Ge5 Ge1 . . 41.8(6)
Ge3A Ge2 Ge5 Ge9 . . -64.1(6)
Ge3A Ge2 Ge1 Cs8 . . 2.5(7)
Ge3A Ge2 Ge1 Cs6 . . -133.2(7)
Ge3A Ge2 Ge1 Cs4 . . 68.0(7)
Ge3A Ge2 Ge1 Ge4 . . -64.7(7)
Ge3A Ge2 Ge1 Ge5 . . -121.7(7)
Ge3A Ge2 Ge1 Ge3 . . -5.6(7)
Ge3A Ge2 Ge3 Cs8 . . 31(4)
Ge3A Ge2 Ge3 Cs5 . . -105(4)
Ge3A Ge2 Ge3 Cs4 . . -37(4)
Ge3A Ge2 Ge3 Ge4 . . 87(4)
Ge3A Ge2 Ge3 Ge7 . . -174(4)
Ge3A Ge2 Ge3 Ge8 . . 142(4)
Ge3A Ge2 Ge3 Ge1 . . 38(4)
Ge3A Ge2 Cs2 Cs6 . 3_756 122.0(11)
Ge3A Ge2 Cs2 Cs4 . 3_756 -9.0(11)
Ge3A Ge2 Cs2 Ge6 . . -93.4(11)
Ge3A Ge2 Cs2 Ge11 . 3_756 171.0(11)
Ge3A Ge2 Cs2 Cs2 . 4 -115.6(11)
Ge3A Ge2 Cs2 N8 . . -72.2(11)
Ge3A Ge2 Cs2 N7 . . -126.0(11)
Ge3A Ge2 Cs2 N6 . . -157.6(14)
Ge3A Ge2 Cs2 N9 . . -7.5(11)
Ge3A Ge2 Cs2 Ge5A . . -39.3(12)
Ge3A Ge2 Cs2 Ge1A . 3_756 74.7(12)
Ge3A Ge2 Ge1A Cs8 . . 4.9(7)
Ge3A Ge2 Ge1A Cs6 . . -124.2(17)
Ge3A Ge2 Ge1A Ge4 . . -54.8(7)
Ge3A Ge2 Ge1A Cs2 . 3_756 129.0(13)
Ge3A Ge2 Ge1A Ge5A . . -114.1(9)
Ge3A Ge4 Ge8 Cs7 . . 154.5(5)
Ge3A Ge4 Ge8 Cs9 . 3_757 -110.3(5)
Ge3A Ge4 Ge8 Cs9 . . 97.4(6)
Ge3A Ge4 Ge8 Ge7 . . -40.8(5)
Ge3A Ge4 Ge8 Ge3 . . 6.7(5)
Ge3A Ge4 Ge8 Ge9 . . -120.3(5)
Ge3A Ge4 Ge5 Cs6 . . -129.3(5)
Ge3A Ge4 Ge5 Ge6 . . 62.0(5)
Ge3A Ge4 Ge5 Ge2 . . 6.2(5)
Ge3A Ge4 Ge5 Ge1 . . -42.4(5)
Ge3A Ge4 Ge5 Ge9 . . 106.2(5)
Ge3A Ge4 Ge1 Cs8 . . -79.7(5)
Ge3A Ge4 Ge1 Cs6 . . -172.8(5)
Ge3A Ge4 Ge1 Cs4 . . -34.6(6)
Ge3A Ge4 Ge1 Ge2 . . 55.0(6)
Ge3A Ge4 Ge1 Ge5 . . 113.9(5)
Ge3A Ge4 Ge1 Ge3 . . -2.5(6)
Ge3A Ge4 Ge3 Cs8 . . 95(3)
Ge3A Ge4 Ge3 Cs5 . . 157(3)
Ge3A Ge4 Ge3 Cs4 . . 38(3)
Ge3A Ge4 Ge3 Ge2 . . -39(3)
Ge3A Ge4 Ge3 Ge7 . . -95(3)
Ge3A Ge4 Ge3 Ge8 . . -141(3)
Ge3A Ge4 Ge3 Ge1 . . 11(3)
Ge3A Ge4 Ge9 Cs3 . . -153.6(6)
Ge3A Ge4 Ge9 Cs7 . . 128.5(6)
Ge3A Ge4 Ge9 Cs9 . 3_757 43.2(6)
Ge3A Ge4 Ge9 Ge6 . . -31.1(6)
Ge3A Ge4 Ge9 Ge8 . . 52.1(6)
Ge3A Ge4 Ge9 Ge5 . . -75.9(6)
Ge3A Ge4 Ge9 Ge5A . . -87.9(8)
Ge3A Ge4 Ge9 Ge8A . . 51.3(8)
Ge3A Ge4 Ge5A Cs6 . . -124.3(7)
Ge3A Ge4 Ge5A Ge6 . . 47.4(8)
Ge3A Ge4 Ge5A Cs2 . . -23.0(12)
Ge3A Ge4 Ge5A Ge9 . . 99.3(6)
Ge3A Ge4 Ge5A Ge1A . . -43.2(9)
Ge3A Ge4 Ge8A Cs7 . . 162.0(9)
Ge3A Ge4 Ge8A Cs9 . . 118(2)
Ge3A Ge4 Ge8A Ge7 . . -48.5(7)
Ge3A Ge4 Ge8A Ge9 . . -116.1(8)
Ge3A Ge4 Ge1A Cs8 . . -72.8(6)
Ge3A Ge4 Ge1A Cs6 . . -164.3(7)
Ge3A Ge4 Ge1A Ge2 . . 48.4(8)
Ge3A Ge4 Ge1A Cs2 . 3_756 -138(2)
Ge3A Ge4 Ge1A Ge5A . . 122.7(10)
Ge3A Ge7 Ge8 Cs7 . . 104.2(5)
Ge3A Ge7 Ge8 Cs9 . . -105.3(6)
Ge3A Ge7 Ge8 Cs9 . 3_757 174.5(6)
Ge3A Ge7 Ge8 Ge4 . . 43.4(5)
Ge3A Ge7 Ge8 Ge3 . . -8.3(6)
Ge3A Ge7 Ge8 Ge9 . . 101.2(5)
Ge3A Ge7 Ge3 Cs8 . . 116(3)
Ge3A Ge7 Ge3 Cs5 . . -127(3)
Ge3A Ge7 Ge3 Cs4 . . -47(3)
Ge3A Ge7 Ge3 Ge2 . . 4(3)
Ge3A Ge7 Ge3 Ge4 . . 88(3)
Ge3A Ge7 Ge3 Ge8 . . 132(3)
Ge3A Ge7 Ge3 Ge1 . . 32(3)
Ge3A Ge7 Ge8A Cs7 . . 133.8(18)
Ge3A Ge7 Ge8A Cs9 . . -117.4(12)
Ge3A Ge7 Ge8A Ge4 . . 54.6(7)
Ge3A Ge7 Ge8A Ge9 . . 107.7(7)
Ge1A Cs6 Ge11 Cs1 . 3_756 97.9(4)
Ge1A Cs6 Ge11 Ge11 . 4_565 -69.7(4)
Ge1A Cs6 Ge11 Ge10 . . -82.7(4)
Ge1A Cs6 Ge11 Ge13 . . 174.4(4)
Ge1A Cs6 Ge11 Ge15 . . -139.9(4)
Ge1A Cs6 Ge11 Cs2 . 3_756 30.7(4)
Ge1A Cs6 Ge11 Ge17 . . -177.4(4)
Ge1A Cs6 Ge11 Ge12 . . 171.2(4)
Ge1A Cs6 Ge11 Ge12 . 4_565 -168.4(4)
Ge1A Cs6 Ge10 Cs8 . . -37.6(4)
Ge1A Cs6 Ge10 Cs6 . 4_565 -11.5(4)
Ge1A Cs6 Ge10 Ge11 . . 98.1(4)
Ge1A Cs6 Ge10 Ge11 . 4_565 88.1(4)
Ge1A Cs6 Ge10 Ge15 . 4_565 179.2(4)
Ge1A Cs6 Ge10 Ge15 . . 176.9(4)
Ge1A Cs6 Ge10 Ge16 . 4_565 -164.7(4)
Ge1A Cs6 Ge10 Ge16 . . -167.6(4)
Ge1A Cs6 Ge4 Cs8 . . 84.0(6)
Ge1A Cs6 Ge4 Cs7 . . -178.7(6)
Ge1A Cs6 Ge4 Ge8 . . -100.8(6)
Ge1A Cs6 Ge4 Ge5 . . -51.7(6)
Ge1A Cs6 Ge4 Ge1 . . 8.8(6)
Ge1A Cs6 Ge4 Ge3 . . 19.8(6)
Ge1A Cs6 Ge4 Ge9 . . -98.1(6)
Ge1A Cs6 Ge4 Ge5A . . -64.5(7)
Ge1A Cs6 Ge4 Ge8A . . -98(7)
Ge1A Cs6 Ge4 Ge3A . . 15.2(7)
Ge1A Cs6 Ge15 Ge11 . . 53.0(5)
Ge1A Cs6 Ge15 Ge10 . . -3.9(5)
Ge1A Cs6 Ge15 Ge14 . . 92.8(5)
Ge1A Cs6 Ge15 Ge13 . . 102.7(5)
Ge1A Cs6 Ge15 Ge17 . . 109.9(5)
Ge1A Cs6 Ge15 Ge16 . 4_565 -28.2(5)
Ge1A Cs6 Ge15 Ge16 . . -71.9(5)
Ge1A Cs6 Ge5 Ge6 . . 112.6(6)
Ge1A Cs6 Ge5 Ge2 . . -3.2(7)
Ge1A Cs6 Ge5 Ge4 . . 66.2(7)
Ge1A Cs6 Ge5 Ge1 . . 6.9(7)
Ge1A Cs6 Ge5 Ge9 . . 112.0(7)
Ge1A Cs6 Ge1 Cs8 . . -177(3)
Ge1A Cs6 Ge1 Cs4 . . 119(3)
Ge1A Cs6 Ge1 Ge2 . . -27(3)
Ge1A Cs6 Ge1 Ge4 . . -111(3)
Ge1A Cs6 Ge1 Ge5 . . -39(3)
Ge1A Cs6 Ge1 Ge3 . . -123(3)
Ge1A Cs6 Ge17 Cs6 . 3_656 145.0(5)
Ge1A Cs6 Ge17 Ge11 . . 3.4(6)
Ge1A Cs6 Ge17 Ge14 . . -79.3(6)
Ge1A Cs6 Ge17 Ge13 . . 51.1(7)
Ge1A Cs6 Ge17 Ge15 . . -91.0(6)
Ge1A Cs6 Ge17 Ge16 . . -91.5(6)
Ge1A Cs6 Ge17 Ge12 . . 12.6(6)
Ge1A Cs6 Ge5A Ge6 . . 24(4)
Ge1A Cs6 Ge5A Ge4 . . 61.3(6)
Ge1A Cs6 Ge5A Cs2 . . -75.3(13)
Ge1A Cs6 Ge5A Ge9 . . 103.5(9)
Ge1A Ge2 Ge7 Cs1 . . 158.9(7)
Ge1A Ge2 Ge7 Cs9 . 3_757 95.3(7)
Ge1A Ge2 Ge7 Ge6 . . 89.9(7)
Ge1A Ge2 Ge7 Ge8 . . 8.1(7)
Ge1A Ge2 Ge7 Ge3 . . -37.5(7)
Ge1A Ge2 Ge7 Ge8A . . -0.1(11)
Ge1A Ge2 Ge7 Ge3A . . -38.3(9)
Ge1A Ge2 Ge5 Cs6 . . 3.7(8)
Ge1A Ge2 Ge5 Ge6 . . -159.6(8)
Ge1A Ge2 Ge5 Ge4 . . -57.3(8)
Ge1A Ge2 Ge5 Ge1 . . -8.2(8)
Ge1A Ge2 Ge5 Ge9 . . -114.1(8)
Ge1A Ge2 Ge1 Cs8 . . 160(3)
Ge1A Ge2 Ge1 Cs6 . . 24(3)
Ge1A Ge2 Ge1 Cs4 . . -134(3)
Ge1A Ge2 Ge1 Ge4 . . 93(3)
Ge1A Ge2 Ge1 Ge5 . . 36(3)
Ge1A Ge2 Ge1 Ge3 . . 152(3)
Ge1A Ge2 Ge3 Cs8 . . -12.6(6)
Ge1A Ge2 Ge3 Cs5 . . -148.4(6)
Ge1A Ge2 Ge3 Cs4 . . -80.2(6)
Ge1A Ge2 Ge3 Ge4 . . 43.0(6)
Ge1A Ge2 Ge3 Ge7 . . 142.2(6)
Ge1A Ge2 Ge3 Ge8 . . 98.8(6)
Ge1A Ge2 Ge3 Ge1 . . -5.3(6)
Ge1A Ge2 Cs2 Cs6 . 3_756 113.0(5)
Ge1A Ge2 Cs2 Cs4 . 3_756 -18.1(5)
Ge1A Ge2 Cs2 Ge6 . . -102.5(5)
Ge1A Ge2 Cs2 Ge11 . 3_756 161.9(5)
Ge1A Ge2 Cs2 Cs2 . 4 -124.7(5)
Ge1A Ge2 Cs2 N8 . . -81.3(6)
Ge1A Ge2 Cs2 N7 . . -135.1(6)
Ge1A Ge2 Cs2 N6 . . -166.7(11)
Ge1A Ge2 Cs2 N9 . . -16.6(5)
Ge1A Ge2 Cs2 Ge5A . . -48.4(6)
Ge1A Ge2 Cs2 Ge1A . 3_756 65.6(9)
Ge1A Ge2 Ge3A Cs8 . . -7.2(10)
Ge1A Ge2 Ge3A Cs5 . . -161.1(14)
Ge1A Ge2 Ge3A Cs4 . . -85.1(8)
Ge1A Ge2 Ge3A Ge4 . . 47.4(7)
Ge1A Ge2 Ge3A Ge7 . . 139.4(8)
Ge1A Ge2 Ge3A Ge8A . . 97.8(11)
Ge1A Ge4 Ge8 Cs7 . . -177.7(6)
Ge1A Ge4 Ge8 Cs9 . 3_757 -82.5(6)
Ge1A Ge4 Ge8 Cs9 . . 125.2(7)
Ge1A Ge4 Ge8 Ge7 . . -13.0(6)
Ge1A Ge4 Ge8 Ge3 . . 34.5(6)
Ge1A Ge4 Ge8 Ge9 . . -92.5(6)
Ge1A Ge4 Ge5 Cs6 . . -82.8(8)
Ge1A Ge4 Ge5 Ge6 . . 108.4(8)
Ge1A Ge4 Ge5 Ge2 . . 52.7(8)
Ge1A Ge4 Ge5 Ge1 . . 4.1(8)
Ge1A Ge4 Ge5 Ge9 . . 152.7(8)
Ge1A Ge4 Ge1 Cs8 . . 149(3)
Ge1A Ge4 Ge1 Cs6 . . 56(3)
Ge1A Ge4 Ge1 Cs4 . . -166(3)
Ge1A Ge4 Ge1 Ge2 . . -77(3)
Ge1A Ge4 Ge1 Ge5 . . -18(3)
Ge1A Ge4 Ge1 Ge3 . . -134(3)
Ge1A Ge4 Ge3 Cs8 . . 92.6(6)
Ge1A Ge4 Ge3 Cs5 . . 154.0(6)
Ge1A Ge4 Ge3 Cs4 . . 35.3(6)
Ge1A Ge4 Ge3 Ge2 . . -41.6(6)
Ge1A Ge4 Ge3 Ge7 . . -98.3(6)
Ge1A Ge4 Ge3 Ge8 . . -144.0(6)
Ge1A Ge4 Ge3 Ge1 . . 8.1(6)
Ge1A Ge4 Ge9 Cs3 . . -98.3(6)
Ge1A Ge4 Ge9 Cs7 . . -176.2(6)
Ge1A Ge4 Ge9 Cs9 . 3_757 98.6(6)
Ge1A Ge4 Ge9 Ge6 . . 24.2(6)
Ge1A Ge4 Ge9 Ge8 . . 107.5(6)
Ge1A Ge4 Ge9 Ge5 . . -20.5(6)
Ge1A Ge4 Ge9 Ge5A . . -32.5(9)
Ge1A Ge4 Ge9 Ge8A . . 106.7(8)
Ge1A Ge4 Ge5A Cs6 . . -81.1(8)
Ge1A Ge4 Ge5A Ge6 . . 90.7(11)
Ge1A Ge4 Ge5A Cs2 . . 20.2(10)
Ge1A Ge4 Ge5A Ge9 . . 142.5(10)
Ge1A Ge4 Ge8A Cs7 . . -178.3(6)
Ge1A Ge4 Ge8A Cs9 . . 137.9(19)
Ge1A Ge4 Ge8A Ge7 . . -28.7(9)
Ge1A Ge4 Ge8A Ge9 . . -96.4(6)
Ge1A Ge4 Ge8A Ge3A . . 19.7(8)
Ge1A Ge4 Ge3A Cs8 . . 95.3(8)
Ge1A Ge4 Ge3A Cs5 . . 160.4(13)
Ge1A Ge4 Ge3A Cs4 . . 46.2(13)
Ge1A Ge4 Ge3A Ge2 . . -49.3(7)
Ge1A Ge4 Ge3A Ge7 . . -110.0(8)
Ge1A Ge4 Ge3A Ge8A . . -157.0(10)
Ge1A Cs2 N8 Cs3 3_756 . -114.5(8)
Ge1A Cs2 N8 Cs2 3_756 4 76.6(6)
Ge1A Cs2 N8 Na2 3_756 4 68.6(7)
Ge1A Cs2 N8 Na2 3_756 . 34.7(13)
Ge1A Cs2 N7 Cs2 3_756 4 -38.3(8)
Ge1A Cs2 N7 Na2 3_756 . -82.9(8)
Ge1A Cs2 N7 Na2 3_756 4 -57.4(8)
Ge1A Cs2 N6 Cs4 3_756 3_756 -66.6(5)
Ge1A Cs2 N6 Cs2 3_756 4 -168.6(7)
Ge1A Cs2 N6 Na2 3_756 . -129.9(6)
Ge1A Cs2 N6 Na2 3_756 4 -151.2(6)
Ge1A Cs2 N9 Cs4 3_756 3_756 62.4(5)
Ge1A Cs2 N9 Na2 3_756 . 126.9(6)
Ge1A Cs2 Ge5A Cs6 3_756 . 8.5(8)
Ge1A Cs2 Ge5A Ge6 3_756 . -157.4(7)
Ge1A Cs2 Ge5A Ge4 3_756 . -77.4(12)
Ge1A Cs2 Ge5A Ge9 3_756 . -170.0(15)
Ge1A Cs2 Ge5A Ge1A 3_756 . -60.2(10)
